data_7122957
loop_
_publ_author_name
'Ferrando-Soria, Jesus'
'Fernandez, Antonio'
'Vitorica-Yrzebal, Inigo'
'Asthana, Deepak'
'Muryn, Christopher'
'Tuna, Floriana'
'Timco, Grigore A.'
'Winpenny, Richard E. P.'

_publ_section_title
;
 Formation of an Interlocked Double-Chain from an Organic-Inorganic
 [2]Rotaxane
;
_journal_name_full 'Chemical Communications'
_journal_paper_doi 10.1039/C8CC09339C
_journal_year 2019
_chemical_formula_moiety '6(C80 Cr7 F8 Ni O32), C372 Co4 Fe8 N18 O64'
_chemical_formula_sum 'C852 H1272 Co4 Cr42 F48 Fe8 N18 Ni6 O256'
_chemical_formula_weight 19993.58
_space_group_crystal_system triclinic
_space_group_IT_number 2
_space_group_name_Hall '-P 1'
_space_group_name_H-M_alt 'P -1'
_symmetry_space_group_name_Hall '-P 1'
_symmetry_space_group_name_H-M 'P -1'
_atom_sites_solution_primary dual
_audit_creation_date 2017-08-11
_audit_creation_method
;
Olex2 1.2
(compiled 2017.08.10 svn.r3458 for OlexSys, GUI svn.r5375)
;
_audit_update_record
;
2017-09-05 deposited with the CCDC.
2019-02-11 downloaded from the CCDC.
;
_cell_angle_alpha 70.698(3)
_cell_angle_beta 78.434(3)
_cell_angle_gamma 83.927(3)
_cell_formula_units_Z 2
_cell_length_a 30.4435(10)
_cell_length_b 41.9494(12)
_cell_length_c 61.4182(19)
_cell_measurement_reflns_used 16112
_cell_measurement_temperature 240
_cell_measurement_theta_max 14.3700
_cell_measurement_theta_min 1.5930
_cell_volume 72458(4)
_computing_cell_refinement 'CrysAlisPro 1.171.39.27b (Rigaku OD, 2015)'
_computing_data_collection 'CrysAlisPro 1.171.39.27b (Rigaku OD, 2015)'
_computing_data_reduction 'CrysAlisPro 1.171.39.27b (Rigaku OD, 2015)'
_computing_molecular_graphics 'Olex2 (Dolomanov et al., 2009)'
_computing_publication_material 'Olex2 (Dolomanov et al., 2009)'
_computing_structure_refinement 'ShelXL (Sheldrick, 2015)'
_computing_structure_solution 'ShelXT (Sheldrick, 2015)'
_diffrn_ambient_temperature 240
_diffrn_detector 'CCD plate'
_diffrn_measured_fraction_theta_full 0.208
_diffrn_measured_fraction_theta_max 0.985
_diffrn_measurement_details
;
List of Runs (angles in degrees, time in seconds):

  # Type    Start    End  Width  t~exp~   \w     \q     \k     \f   Frames
#--------------------------------------------------------------------------
  1  \w    -60.00 115.00   1.00    1.00    --   30.00   0.00   0.00  175
  2  \w    -60.00  60.00   1.00    1.00    --   30.00 -50.00   0.00  120
;
_diffrn_measurement_device 'abstract diffractometer'
_diffrn_measurement_device_type 'dtrek-CrysAlisPro-abstract goniometer imported rigaku-d*trek images'
_diffrn_measurement_method '\w scans'
_diffrn_orient_matrix_type 'CrysAlisPro convention (1999,Acta A55,543-557)'
_diffrn_orient_matrix_UB_11 0.0172149000
_diffrn_orient_matrix_UB_12 -0.0045765000
_diffrn_orient_matrix_UB_13 0.0063459000
_diffrn_orient_matrix_UB_21 0.0154222000
_diffrn_orient_matrix_UB_22 0.0034210000
_diffrn_orient_matrix_UB_23 -0.0102705000
_diffrn_orient_matrix_UB_31 0.0005359000
_diffrn_orient_matrix_UB_32 0.0164522000
_diffrn_orient_matrix_UB_33 -0.0001577000
_diffrn_radiation_monochromator synchrotron
_diffrn_radiation_probe x-ray
_diffrn_radiation_wavelength 0.6889
_diffrn_reflns_av_R_equivalents 0.1204
_diffrn_reflns_av_unetI/netI 0.1662
_diffrn_reflns_Laue_measured_fraction_full 0.208
_diffrn_reflns_Laue_measured_fraction_max 0.985
_diffrn_reflns_limit_h_max 21
_diffrn_reflns_limit_h_min -20
_diffrn_reflns_limit_k_max 29
_diffrn_reflns_limit_k_min -29
_diffrn_reflns_limit_l_max 43
_diffrn_reflns_limit_l_min -43
_diffrn_reflns_number 85717
_diffrn_reflns_point_group_measured_fraction_full 0.208
_diffrn_reflns_point_group_measured_fraction_max 0.985
_diffrn_reflns_theta_full 24.415
_diffrn_reflns_theta_max 14.243
_diffrn_reflns_theta_min 1.519
_diffrn_source synchrotron
_exptl_absorpt_coefficient_mu 0.530
_exptl_absorpt_correction_T_max 1.00000
_exptl_absorpt_correction_T_min 0.77689
_exptl_absorpt_correction_type multi-scan
_exptl_absorpt_process_details
;
CrysAlisPro 1.171.39.27b (Rigaku Oxford Diffraction, 2015)
Empirical absorption correction using spherical harmonics,
 implemented in SCALE3 ABSPACK scaling algorithm.
;
_exptl_crystal_colour 'clear light green'
_exptl_crystal_colour_lustre clear
_exptl_crystal_colour_modifier light
_exptl_crystal_colour_primary green
_exptl_crystal_density_diffrn 0.916
_exptl_crystal_description needle
_exptl_crystal_F_000 20964
_exptl_crystal_size_max 0.4
_exptl_crystal_size_mid 0.1
_exptl_crystal_size_min 0.1
_refine_diff_density_max 0.971
_refine_diff_density_min -0.569
_refine_diff_density_rms 0.099
_refine_ls_extinction_method none
_refine_ls_goodness_of_fit_ref 1.530
_refine_ls_hydrogen_treatment undef
_refine_ls_matrix_type full
_refine_ls_number_parameters 5324
_refine_ls_number_reflns 54442
_refine_ls_number_restraints 203029
_refine_ls_restrained_S_all 1.000
_refine_ls_R_factor_all 0.3055
_refine_ls_R_factor_gt 0.2248
_refine_ls_shift/su_max 0.044
_refine_ls_shift/su_mean 0.000
_refine_ls_structure_factor_coef Fsqd
_refine_ls_weighting_details 'w=1/[\s^2^(Fo^2^)+(0.2000P)^2^] where P=(Fo^2^+2Fc^2^)/3'
_refine_ls_weighting_scheme calc
_refine_ls_wR_factor_gt 0.5005
_refine_ls_wR_factor_ref 0.5684
_reflns_Friedel_coverage 0.000
_reflns_number_gt 22807
_reflns_number_total 54442
_reflns_threshold_expression 'I > 2\s(I)'
_cod_data_source_file c8cc09339c2.cif
_cod_data_source_block jfs400_2
_cod_database_code 7122957
_shelxl_version_number 2014/6
_chemical_oxdiff_formula C852Co4Cr42F48Fe8N18Ni6O256
_shelx_space_group_comment
;
The symmetry employed for this shelxl refinement is uniquely defined
by the following loop, which should always be used as a source of
symmetry information in preference to the above space-group names.
They are only intended as comments.
;
_shelx_estimated_absorpt_t_max 0.949
_shelx_estimated_absorpt_t_min 0.816
_olex2_refinement_description
;
1. Shared sites
{Cr1, Ni1}
{Cr2, Ni2}
{Cr3, Ni3}
{Cr4, Ni4}
{Cr5, Ni5}
{Cr6, Ni6}
{Cr7, Ni7}
{Cr8, Ni8}
{Cr9, Ni9}
{Cr10, Ni10}
{Cr11, Ni11}
{Cr12, Ni12}
{Cr13, Ni13}
{Cr14, Ni14}
{Cr15, Ni15}
{Cr16, Ni16}
{Cr17, Ni17}
{Cr18, Ni18}
{Cr19, Ni19}
{Cr20, Ni20}
{Cr21, Ni21}
{Cr22, Ni22}
{Cr23, Ni23}
{Cr24, Ni24}
{Cr25, Ni25}
{Cr26, Ni26}
{Cr27, Ni27}
{Cr28, Ni28}
{Cr29, Ni29}
{Cr30, Ni30}
{Cr31, Ni31}
{Cr32, Ni32}
{Cr33, Ni33}
{Cr34, Ni34}
{Cr35, Ni35}
{Cr36, Ni36}
{Cr37, Ni37}
{Cr38, Ni38}
{Cr39, Ni39}
{Cr40, Ni40}
{Cr41, Ni41}
{Cr42, Ni42}
{Cr43, Ni43}
{Cr44, Ni44}
{Cr45, Ni45}
{Cr46, Ni46}
{Cr47, Ni47}
{Cr48, Ni48}
{Cr49, Ni49}
{Cr50, Ni50}
{Cr51, Ni51}
{Cr52, Ni52}
{Cr53, Ni53}
{Cr54, Ni54}
{Cr55, Ni55}
{Cr56, Ni56}
2. Restrained distances
 Cr9-C107 = Cr10-C107
 4.4 with sigma of 0.02
 Cr21-C247 = Cr22-C247
 4.4 with sigma of 0.02
 Cr19-C227 = Cr20-C227
 4.4 with sigma of 0.02
 Cr19-C222 = Cr20-C222
 4.4 with sigma of 0.02
 Cr19-C226 = Cr20-C226
 3 with sigma of 0.02
 C2H-C7FA
 1.54 with sigma of 0.02
 Cr10-O102 = O101-Cr9
 2 with sigma of 0.02
 C886-C883
 1.5 with sigma of 0.02
 C9CA-C89G
 1.54 with sigma of 0.02
 O89N-C5DA
 1.52 with sigma of 0.02
 C89G-O89N
 1.4 with sigma of 0.02
 C89G-O6AA
 1.4 with sigma of 0.02
 N1FA-C1CA
 1.4 with sigma of 0.02
 N1FA-C4DA
 1.4 with sigma of 0.02
 C1G-C9FA
 1.5 with sigma of 0.02
 C391-C2H
 1.54 with sigma of 0.02
 C7FA-C391
 2.4 with sigma of 0.02
 O89N-C89G = O6AA-C89G
 1.25 with sigma of 0.02
 C5DA-C89G
 2.4 with sigma of 0.02
 C1I-C89V
 1.2 with sigma of 0.02
 O89N-O6AA
 2.2 with sigma of 0.02
 C850-C2CA
 1.45 with sigma of 0.02
 C9CA-O89N
 2.4 with sigma of 0.02
 C870-O287
 2.4 with sigma of 0.02
 O3IA-C870
 2.4 with sigma of 0.02
 O3IA-C4IA = O287-C4IA
 1.25 with sigma of 0.02
 C5GA-N3Y
 1.45 with sigma of 0.002
 C5GA-C1N
 2.4 with sigma of 0.02
 C52O-C70C
 1.45 with sigma of 0.02
 C5KA-N0AA
 2.4 with sigma of 0.02
 C5KA-C9JA
 1.48 with sigma of 0.02
 C9JA-N0AA
 1.48 with sigma of 0.02
 C9JA-C5KA = N0AA-C9JA = N0AA-C1A
 1.45 with sigma of 0.02
 N0AA-C3AA
 2.4 with sigma of 0.02
 C3AA_$1-C1A_$1
 1.54 with sigma of 0.002
 C9JA-C1A
 2.4 with sigma of 0.02
 C50V-C3BA
 1.35 with sigma of 0.02
 Cr44-C537 = Cr45-C537
 4.4 with sigma of 0.02
 Cr46-O523 = O524-Cr47
 2 with sigma of 0.02
 Cr47-O525 = O526-Cr48
 2 with sigma of 0.02
 Cr47-O527 = Cr48-O528
 2 with sigma of 0.02
 Cr48-O531 = Cr41-O532
 2 with sigma of 0.02
 Cr48-O529 = Cr41-O530
 2 with sigma of 0.02
 O529-Cr48 = O530-Cr41
 2 with sigma of 0.02
 O508-Cr43 = O507-Cr42
 2 with sigma of 0.02
 C7CA-C2EA
 1.5 with sigma of 0.02
 C2W-C1CA
 1.54 with sigma of 0.02
 O92M-C192
 1.7 with sigma of 0.02
 C70C-C2HA
 1.2 with sigma of 0.002
 C5BA-C0EA
 1.45 with sigma of 0.02
 C1K-C0EA
 1.3 with sigma of 0.02
 Cr49-O603 = O604-Cr50
 2 with sigma of 0.02
 Cr49-O601 = O602-Cr50
 2 with sigma of 0.02
 Cr50-O605 = O606-Cr51
 2 with sigma of 0.02
 Cr50-O607 = O608-Cr51
 2 with sigma of 0.02
 Cr51-O611 = O612-Cr52
 2 with sigma of 0.02
 Cr51-O609 = O610-Cr52
 2 with sigma of 0.02
 Cr52-O613 = Cr53-O614
 2 with sigma of 0.02
 Cr52-O615 = O616-Cr53
 2 with sigma of 0.02
 Cr53-O619 = Cr54-O620
 2 with sigma of 0.02
 O623-Cr54
 2 with sigma of 0.02
 O624-Cr55
 2 with sigma of 0.02
 Cr55-O627 = O628-Cr56
 2 with sigma of 0.02
 Cr55-O625 = O626-Cr56
 2 with sigma of 0.02
 Cr56-O629 = O630-Cr49
 2 with sigma of 0.02
 Cr56-O631 = O632-Cr49
 2 with sigma of 0.02
 Cr32-O328 = Cr31-O327
 2 with sigma of 0.02
 C5JB-C2JB = C2JB-C0HB = N81A-C0HB = N81A-C9GB = C9GB-C9DB
 1.45 with sigma of 0.02
 C9DB-N81A
 2.4 with sigma of 0.02
 C9GB-C0HB
 2.4 with sigma of 0.02
 N81A-C2JB
 2.4 with sigma of 0.02
 C0HB-C6JB
 2.4 with sigma of 0.02
 C1JB-C2JB
 2.4 with sigma of 0.02
 C5JB-C2JB
 2.4 with sigma of 0.002
 Cr35-C426 = Cr36-C426
 3 with sigma of 0.02
 Cr9-O130 = Cr16-O129 = Cr35-O411 = Cr36-O412
 2 with sigma of 0.02
 Cr36-O415 = Cr37-O416
 2.2 with sigma of 0.02
 Cr36-O413 = O414-Cr37
 2.2 with sigma of 0.02
 Cr37-O417 = Cr38-O418
 2.1 with sigma of 0.02
 Cr38-O423 = Cr39-O424
 2.1 with sigma of 0.02
 Cr39-O427 = O428-Cr40
 2.1 with sigma of 0.02
 F39-C466
 3 with sigma of 0.02
 O420-Cr38 = O419-Cr37
 2 with sigma of 0.02
 Cr33-O432 = Cr40-O431
 2 with sigma of 0.02
 O408-Cr35 = O407-Cr34
 2 with sigma of 0.02
 Cr37-O419 = O420-Cr38
 2 with sigma of 0.02
 Cr39-O424
 2 with sigma of 0.02
 Cr35-O409 = Cr36-O410
 2 with sigma of 0.02
 Cr40-O429 = O430-Cr33
 2.1 with sigma of 0.02
 Cr40-O426 = Cr39-O425
 2 with sigma of 0.02
 C9DA-C9GA
 1.54 with sigma of 0.02
 C0HA-N81
 1.54 with sigma of 0.02
 C0HA-C2JA
 1.54 with sigma of 0.02
 C2JA-C9IA
 1.54 with sigma of 0.02
 C9GA-C9DA
 1.45 with sigma of 0.02
 C9GA-N81
 1.45 with sigma of 0.02
 N81-C0HA = C2JA-C0HA
 1.45 with sigma of 0.02
 C0HA-C9IA
 2.4 with sigma of 0.02
 O50J-C489
 1.25 with sigma of 0.02
 C4AA-C4GA
 1.54 with sigma of 0.02
 C4AA-C7BA
 1.54 with sigma of 0.02
 N3N-C7BA
 1.5 with sigma of 0.02
 C1EA-N3N
 1.5 with sigma of 0.02
 C7BA-C4GA
 2.4 with sigma of 0.02
 O659-O5FA
 2.2 with sigma of 0.02
 C89Q-C3X = C70V-C3BA
 1.45 with sigma of 0.02
 C1EA-C6EA
 1.48 with sigma of 0.02
 C890-C2V
 1.45 with sigma of 0.02
 O93C-C2V = O143-C2V
 1.25 with sigma of 0.02
 N3N-C4AA
 2.4 with sigma of 0.02
 O287-C3KA
 1.45 with sigma of 0.02
 C7JA-C4JA
 1.45 with sigma of 0.02
 C8FA-C4JA
 2.4 with sigma of 0.02
 C3IA-C4JA
 2.4 with sigma of 0.02
 C0HA-C9GA
 2.4 with sigma of 0.02
 F34-C1A
 2.4 with sigma of 0.02
 C438-C498
 2.4 with sigma of 0.02
 C285-C1A
 2.4 with sigma of 0.02
 C3AA-C285
 1.45 with sigma of 0.02
 C4CA-C429
 2.4 with sigma of 0.02
 C2JA-N81
 2.4 with sigma of 0.02
 C573-C2JA
 2.4 with sigma of 0.02
 C72J-C1D
 1.54 with sigma of 0.02
 O5FA-C6DA = C72J-C1D = C6EA-C1EA = N3N-C1EA = N3N-C7BA = C7BA-C4AA = C4GA-C4AA
 1.45 with sigma of 0.02
 C8EA-C2GA
 1.54 with sigma of 0.02
 Cr34-O402 = O401-Cr33
 2 with sigma of 0.02
 C1-C2
 1.5 with sigma of 0.02
 C2-C3
 1.54 with sigma of 0.02
 C2-C4
 1.54 with sigma of 0.02
 C2-C5
 1.54 with sigma of 0.02
 C0DA-C8CA
 1.54 with sigma of 0.02
 O725-Fe87 \\sim O726-Fe88
 with sigma of 0.02
 C72H-C89G \\sim C96F-C89G
 with sigma of 0.02
 C2H-C9EA \\sim C2H-C6FA
 with sigma of 0.02
 C1G-C3FA \\sim C1G-C1HA
 with sigma of 0.02
 Cr11-O105 \\sim O106-Cr10
 with sigma of 0.02
 C70O-C1I \\sim C1I-C96F
 with sigma of 0.02
 C70O-C89V \\sim C89V-C96F
 with sigma of 0.02
 O89N-C9CA \\sim C9CA-O6AA
 with sigma of 0.02
 C851-C2CA \\sim C2CA-C849
 with sigma of 0.02
 C891-C2V \\sim C2V-C889
 with sigma of 0.02
 C96F_$1-C1I_$1 \\sim C1I_$1-C70O_$1
 with sigma of 0.02
 C9HA-C9JA \\sim C9JA-C4KA
 with sigma of 0.02
 C89J-C3BA \\sim C3BA-C89X
 with sigma of 0.02
 C3Q-C1K \\sim C1K-C2M
 with sigma of 0.02
 C3CA-C70C \\sim C70C-C7DA
 with sigma of 0.002
 O528-O526 \\sim O532-O530 \\sim O529-O531 \\sim O525-O527 \\sim O524-O522
\\sim O521-O523 \\sim O520-
 O518 \\sim O519-O517
 with sigma of 0.02
 O515-O513 \\sim O516-O514 \\sim O517-O519 \\sim O520-O518
 with sigma of 0.02
 Cr42-O507 \\sim O508-Cr43
 with sigma of 0.02
 Cr42-O508 \\sim O507-Cr43
 with sigma of 0.02
 Cr43-O509 \\sim Cr44-O510
 with sigma of 0.02
 Cr43-O510 \\sim O509-Cr44
 with sigma of 0.02
 Cr44-O513 \\sim Cr45-O514
 with sigma of 0.02
 Cr44-O514 \\sim O513-Cr45
 with sigma of 0.02
 Cr45-O517 \\sim O518-Cr46
 with sigma of 0.02
 Cr45-O518 \\sim O517-Cr46
 with sigma of 0.02
 Cr45-O519 \\sim Cr46-O520
 with sigma of 0.02
 Cr46-O521 \\sim O522-Cr47
 with sigma of 0.02
 Cr46-O523 \\sim Cr47-O524
 with sigma of 0.02
 Cr46-O524 \\sim Cr47-O523
 with sigma of 0.02
 Cr47-O525 \\sim Cr48-O526
 with sigma of 0.02
 Cr48-O527 \\sim Cr47-O528
 with sigma of 0.02
 Cr48-O530 \\sim O529-Cr41
 with sigma of 0.02
 O526-Cr47 \\sim O525-Cr48
 with sigma of 0.02
 O522-Cr46 \\sim O521-Cr47
 with sigma of 0.02
 Cr44-O516 \\sim O515-Cr45
 with sigma of 0.02
 O516-Cr45 \\sim O515-Cr44
 with sigma of 0.02
 C0BA-O92M \\sim O92M-C4BA
 with sigma of 0.02
 C70O_$1-C2HA \\sim C2HA-C72H_$1
 with sigma of 0.02
 C3Q-C0EA \\sim C0EA-C2M
 with sigma of 0.02
 C91A_$1-C7CA_$1 \\sim C7CA_$1-C390_$1
 with sigma of 0.02
 C50Z_$1-C2EA_$1 \\sim C2EA_$1-C3EA_$1
 with sigma of 0.02
 Cr56-F55 \\sim Cr55-F54 \\sim Cr53-F52 \\sim Cr52-F51 \\sim Cr51-F50 \\sim
Cr50-F49
 with sigma of 0.02
 Cr50-Cr49 \\sim Cr54-Cr53 \\sim Cr56-Cr55 \\sim Cr51-Cr52
 with sigma of 0.02
 Cr56-Cr49 \\sim Cr53-Cr52 \\sim Cr51-Cr50 \\sim Cr55-Cr54
 with sigma of 0.02
 Cr50-O608 \\sim O607-Cr51
 with sigma of 0.02
 Cr53-O613 \\sim O614-Cr52
 with sigma of 0.02
 Cr53-O615 \\sim O616-Cr52
 with sigma of 0.02
 Cr52-O616 \\sim Cr53-O615
 with sigma of 0.02
 Cr49-O602 \\sim O601-Cr50
 with sigma of 0.02
 Cr55-O626 \\sim Cr56-O625
 with sigma of 0.02
 Cr56-O632 \\sim O631-Cr49
 with sigma of 0.02
 Cr49-O632 \\sim O631-Cr56
 with sigma of 0.02
 Cr49-O631 \\sim O632-Cr56
 with sigma of 0.02
 O319-Cr30 \\sim O320-Cr29
 with sigma of 0.02
 Cr30-F30 \\sim Cr31-F30
 with sigma of 0.02
 Cr28-F28 \\sim Cr29-F28
 with sigma of 0.02
 Cr25-O329 \\sim O330-Cr32
 with sigma of 0.02
 C9BB-C9GB \\sim C9GB-C4FB
 with sigma of 0.02
 Cr33-F33 \\sim Cr34-F33 \\sim Cr34-F34 \\sim Cr35-F34 \\sim Cr35-F35 \\sim
Cr36-F35 \\sim Cr36-F36 ~
 Cr37-F36
 with sigma of 0.02
 Cr37-F37 \\sim Cr38-F37 \\sim Cr38-F38 \\sim Cr39-F38 \\sim Cr39-F39 \\sim
Cr40-F39 \\sim Cr40-F40 ~
 Cr33-F40
 with sigma of 0.02
 Cr33-Cr34 \\sim Cr34-Cr35 \\sim Cr35-Cr36 \\sim Cr36-Cr37 \\sim Cr37-Cr38
\\sim Cr38-Cr39 \\sim Cr39-
 Cr40 \\sim Cr40-Cr33
 with sigma of 0.02
 Cr35-O409 \\sim Cr36-O410
 with sigma of 0.02
 Cr36-O414 \\sim O413-Cr37
 with sigma of 0.02
 O415-Cr37 \\sim Cr36-O416
 with sigma of 0.02
 Cr37-O419 \\sim Cr38-O420
 with sigma of 0.02
 Cr38-O417 \\sim Cr37-O418
 with sigma of 0.02
 O421-Cr39 \\sim Cr38-O422
 with sigma of 0.02
 Cr38-O423 \\sim O424-Cr39
 with sigma of 0.02
 Cr39-O428 \\sim O427-Cr40
 with sigma of 0.02
 Cr39-O423 \\sim Cr38-O424
 with sigma of 0.02
 Cr35-O407 \\sim Cr34-O408
 with sigma of 0.02
 Cr35-O410 \\sim O409-Cr36
 with sigma of 0.02
 O419-Cr38 \\sim O420-Cr37
 with sigma of 0.02
 O429-Cr33 \\sim Cr40-O430
 with sigma of 0.02
 Cr40-O426 \\sim O425-Cr39
 with sigma of 0.02
 Cr40-O425 \\sim O426-Cr39
 with sigma of 0.02
 Cr4-F3 \\sim F3-Cr3
 with sigma of 0.02
 Cr7-O25 \\sim Cr8-O26 \\sim Cr7-O27 \\sim Cr8-O28 \\sim Cr8-O29 \\sim Cr1-O30
\\sim Cr8-O31 \\sim Cr1-O32
 with sigma of 0.02
 O17-Cr6 \\sim O18-Cr5
 with sigma of 0.02
 O21-Cr7 \\sim Cr6-O22
 with sigma of 0.02
 O28-Cr7 \\sim Cr8-O27
 with sigma of 0.02
 Cr6-O19 \\sim O20-Cr5
 with sigma of 0.02
 C5JA-C2JA \\sim C2JA-C5FA
 with sigma of 0.02
 N81A-C0HB \\sim N81-C0HA
 with sigma of 0.02
 N81A-C9GB \\sim C9GA-N81
 with sigma of 0.02
 C9GB-C9DB \\sim C9DA-C9GA
 with sigma of 0.02
 O50J-C489 \\sim O50I-C489
 with sigma of 0.02
 C2IA-C4AA \\sim C4AA-C596
 with sigma of 0.02
 C88W-C3X \\sim C3X-C89J
 with sigma of 0.02
 Cr42-C512 \\sim Cr43-C512
 with sigma of 0.02
 Cr42-O505 \\sim O506-Cr43
 with sigma of 0.02
 Cr52-O609 \\sim O610-Cr51
 with sigma of 0.02
 O89N-C89D \\sim O89N-C593
 with sigma of 0.02
 C89I-C3V \\sim C3V-C3V
 with sigma of 0.02
 Cr43-O505 \\sim O506-Cr42
 with sigma of 0.02
 C390-C7CA \\sim C91A-C7CA
 with sigma of 0.02
 C50Z-C2EA \\sim C3EA-C2EA
 with sigma of 0.02
 C72C-C1EA \\sim C1EA-C4EA
 with sigma of 0.02
 C4FA-C9GA \\sim C9GA-C9BA
 with sigma of 0.02
 C498-C7JA \\sim C7JA-C8JA
 with sigma of 0.02
 C2L-C1CA \\sim C1CA-C51L
 with sigma of 0.02
 C1KA-O287 \\sim O287-C6IA
 with sigma of 0.02
 C5CA-C3AA \\sim C3AA-C7AA
 with sigma of 0.02
 C1AA-O50J \\sim O50J-C1B
 with sigma of 0.02
 C3G-C1D \\sim C2Q-C1D
 with sigma of 0.02
 C5EA-C72J \\sim C72J-C3DA
 with sigma of 0.02
 C5AA-O5FA \\sim O5FA-C7EA
 with sigma of 0.02
 C3G-C1D \\sim C1D-C2Q
 with sigma of 0.02
 C3DA-C72J \\sim C72J-C5EA
 with sigma of 0.02
 C8DA-C8EA \\sim C8EA-C2BA
 with sigma of 0.02
 C8BA-C2GA \\sim C2GA-C0CA
 with sigma of 0.02
 C1F-O50I \\sim O50I-C389
 with sigma of 0.02
 C8EB-C2GB \\sim C8EA-C2GA
 with sigma of 0.02
 O50J-C1C \\sim O50I-C293
 with sigma of 0.02
 O402-Cr33 \\sim Cr34-O401
 with sigma of 0.02
 O1-C1 \\sim O2-C1
 with sigma of 0.02
 C1-C3 \\sim C1-C4 \\sim C1-C5
 with sigma of 0.02
 C2-C3 \\sim C2-C4 \\sim C2-C5
 with sigma of 0.02
 C3-C4 \\sim C4-C5 \\sim C5-C3
 with sigma of 0.02
3. Restrained planarity
 C89G, C7OF, C70O, C51K, C72H, C9CA, C96F
 with sigma of 0.1
 Cr10, Cr11, O105, O106, C111, C112
 with sigma of 0.1
 C2H, C6FA, C7FA, C9EA, C9AA, C5IA, C0FA
 with sigma of 0.1
 O6AA, C89G, O89N, C7OF, C70O, C51K, C72H, C9CA, C96F
 with sigma of 0.1
 O143, C892, C893, C888, C889, C890, C891, C2V, O93C
 with sigma of 0.1
 C9FA, C1G, C1HA, C2FA, C2AA, C1GA, C3FA
 with sigma of 0.1
 C89F, C898, C899, N5, C896, C897, C895, C894, C892
 with sigma of 0.002
 C50M, C89Z, C6TA, C89V, C186, C50G, N9, C1I, C7OF
 with sigma of 0.002
 Cr41, Cr42, O501, O502, C501, C502
 with sigma of 0.1
 Cr43, Cr44, O509, O510, C521, C522
 with sigma of 0.1
 Cr47, Cr48, O525, O526, C561, C562
 with sigma of 0.1
 Cr47, Cr48, O527, O528, C566, C567
 with sigma of 0.1
 Cr41, Cr48, O529, O530, C571, C572
 with sigma of 0.1
 Cr41, Cr48, O501, O528, O529, O530, C571, C572
 with sigma of 0.1
 Cr42, Cr43, O507, O508, C516, C517
 with sigma of 0.1
 Cr47, O521, O522, C551, C552
 with sigma of 0.1
 C192_$1, C0BA_$1, C390_$1, C2EA_$1, C91A_$1, C4BA_$1, C7CA_$1, O92M_$1
 with sigma of 0.1
 N3, C89B, C3Q, C5BA, C2M, C96J, C0EA, C1K
 with sigma of 0.002
 Cr50, Cr51, O607, O608, C616, C617
 with sigma of 0.1
 Cr51, Cr52, O609, O610, C621, C622
 with sigma of 0.1
 Cr50, Cr51, F49, F51, O607, O608, C616, C617
 with sigma of 0.1
 Cr49, Cr50, O603, O604, C606, C607
 with sigma of 0.1
 Cr53, Cr54, O619, O620, C646, C647
 with sigma of 0.1
 Cr49, Cr50, O601, O602, C601, C602
 with sigma of 0.1
 Cr49, Cr56, O631, O632, C676, C677
 with sigma of 0.1
 Cr49, Cr56, F49, F55, O631, O632, C676, C677
 with sigma of 0.1
 Cr27, Cr28, O309, O310, C321, C322
 with sigma of 0.1
 C2JB, C9IB, C5JB, C6JB, C1JB, C3JB, C5FB
 with sigma of 0.1
 Cr36, Cr37, O415, O416, C436, C437
 with sigma of 0.1
 Cr36, Cr37, O413, O414, C431, C432
 with sigma of 0.1
 Cr35, Cr36, O409, O410, C421, C422
 with sigma of 0.1
 Cr34, Cr35, O405, O406, C411, C412
 with sigma of 0.1
 Cr35, Cr36, O411, O412, C426, C427
 with sigma of 0.1
 Cr37, Cr38, O417, O418, C441, C442
 with sigma of 0.1
 Cr37, Cr38, O419, O420, C446, C447
 with sigma of 0.1
 Cr38, Cr39, O421, O422, C451, C452
 with sigma of 0.1
 Cr39, Cr40, O427, O428, C466, C467
 with sigma of 0.1
 Cr34, Cr35, O407, O408, C416, C417
 with sigma of 0.1
 Cr37, Cr38, O416, O419, O420, C446, C447, O423
 with sigma of 0.1
 Cr37, Cr38, O419, O420
 with sigma of 0.1
 Cr39, O420, O423, O424, C456, C457, O427
 with sigma of 0.1
 Cr39, Cr40, F38, F40, O425, O426, C461
 with sigma of 0.1
 Cr39, Cr40, F38, F40, O425, O426, C461, C462
 with sigma of 0.1
 Cr5, Cr6, O19, O20, C46, C47
 with sigma of 0.1
 Cr6, Cr7, O21, O22, C51, C52
 with sigma of 0.1
 Cr7, Cr8, O27, O28, C66, C67
 with sigma of 0.1
 Cr1, Cr8, O31, O32, C76, C77
 with sigma of 0.1
 C2JA, C5JA, C6JA, C5FA, C9IA, C1JA, C3JA
 with sigma of 0.1
 C596, C8GA, C281, C7HA, C2IA, C4GA, C4AA
 with sigma of 0.1
 C1D, C5EA, C72C, C6EA, C4EA, C3DA, C1EA
 with sigma of 0.1
 Cr42, O505, C511, O506, Cr43
 with sigma of 0.1
 C2W, C2L, C3EA, C7CA, C50Z, C51L, C2EA
 with sigma of 0.1
 C8FA, C7JA, C1KA, C3KA, C6IA, C3IA, C4JA
 with sigma of 0.1
 C5KA, C4KA, C8JA, C4JA, C498, C9HA, C7JA
 with sigma of 0.1
 C3KA, C6IA, C3IA, C7JA, C8FA, C1KA, O287
 with sigma of 0.1
 C3AA, C285, C7AA, C1BA, C8AA, C4CA, C5CA
 with sigma of 0.1
 C2GB, C8DB, C9BB, C9DB, C4FB, C2BB, C8EB
 with sigma of 0.1
 C6DA, C7EA, C2Q, C72J, C3G, C5AA, O5FA
 with sigma of 0.1
 C72J, C3G, C5AA, C6DA, C7EA, C2Q, C1D
 with sigma of 0.1
 Cr33, Cr34, O401, O402, C401, C402
 with sigma of 0.1
 O1, O2, C1, C2
 with sigma of 0.1
4. Rigid bond restraints
 C101, C102, C103, C104, C105, O103, O104, C106, C107, C108, C109, C110, O105,
 O106, C111, C112, C113, C114, C115, O107, O108, C116, C117, C118, C119, C120,
 O109, O110, C121, C122, C123, C124, C125, O111, O112, C126, C127, C128, C129,
 C130, O113, O114, C131, C132, C133, C134, C135, O115, O116, C136, C137, C138,
 C139, C140, O117, O118, C141, C142, C143, C144, C145, O119, O120, C146, C147,
 C148, C149, C150, O121, O122, C151, C152, C153, C154, C155, O123, O124, C156,
 C157, C158, C159, C160, O125, O126, C161, C162, C163, C164, C165, O127, O128,
 C166, C167, C168, C169, C170, O129, O130, C171, C172, C173, C1DA, C175, O131,
 O132, C176, C177, C178, C179, C180
 with sigma for 1-2 distances of 0.01 and sigma for 1-3 distances of 0.01
 C201, C202, C203, C204, C205, O203, O204, C206, C207, C208, C209, C210, O205,
 O206, C211, C212, C213, C214, C215, O207, O208, C216, C217, C218, C219, C220,
 O209, O210, C221, C222, C223, C224, C225, O211, O212, C226, C227, C228, C229,
 C230, O213, O214, C231, C232, C233, C234, C235, O215, O216, C236, C237, C238,
 C239, C240, O217, O218, C241, C242, C243, C244, C245, O219, O220, C246, C247,
 C248, C249, C250, O221, O222, C251, C252, C253, C254, C255, O223, O224, C256,
 C257, C258, C259, C260, O225, O226, C261, C262, C263, C264, C265, O227, O228,
 C266, C267, C268, C269, C270, O229, O230, C271, C272, C273, C274, C275, O231,
 O232, C276, C277, C278, C279, C280
 with sigma for 1-2 distances of 0.01 and sigma for 1-3 distances of 0.01
 C501, C502, C503, C504, C505, O503, O504, C506, C507, C508, C509, C510, O505,
 O506, C511, C512, C513, C514, C515, O507, O508, C516, C517, C518, C519, C520,
 O509, O510, C521, C522, C523, C524, C525, O511, O512, C526, C527, C528, C529,
 C530, O513, O514, C531, C532, C533, C534, C535, O515, O516, C536, C537, C538,
 C539, C540, O517, O518, C541, C542, C543, C544, C545, O519, O520, C546, C547,
 C548, C549, C550, O521, O522, C551, C552, C553, C554, C555, O523, O524, C556,
 C557, C558, C559, C560, O525, O526, C561, C562, C563, C564, C565, O527, O528,
 C566, C567, C568, C569, C570, O529, O530, C571, C572, C573, C574, C575, O531,
 O532, C576, C577, C578, C579, C580
 with sigma for 1-2 distances of 0.001 and sigma for 1-3 distances of 0.001
 C601, C602, C603, C604, C605, O603, O604, C606, C607, C608, C609, C610, O605,
 O606, C611, C612, C613, C614, C615, O607, O608, C616, C617, C618, C619, C620,
 O609, O610, C621, C622, C623, C624, C625, O611, O612, C626, C627, C628, C629,
 C630, O613, O614, C631, C632, C633, C634, C635, O615, O616, C636, C637, C638,
 C639, C640, O617, O618, C641, C642, C643, C644, C645, O619, O620, C646, C647,
 C648, C649, C650, O621, O622, C651, C652, C653, C654, C655, O623, O624, C656,
 C657, C658, C659, C660, O625, O626, C661, C662, C663, C664, C665, O627, O628,
 C666, C667, C668, C669, C670, O629, O630, C671, C672, C673, C674, C675, O631,
 O632, C676, C677, C678, C679, C680
 with sigma for 1-2 distances of 0.01 and sigma for 1-3 distances of 0.01
 C301, C302, C303, C304, C305, O303, O304, C306, C307, C308, C309, C310, O305,
 O306, C311, C312, C313, C314, C315, O307, O308, C316, C317, C318, C319, C320,
 O309, O310, C321, C322, C323, C324, C325, O311, O312, C326, C327, C328, C329,
 C330, O313, O314, C331, C332, C333, C334, C335, O315, O316, C336, C337, C338,
 C339, C340, O317, O318, C341, C342, C343, C344, C345, O319, O320, C346, C347,
 C348, C349, C350, O321, O322, C351, C352, C353, C354, C355, O323, O324, C356,
 C357, C358, C359, C360, O325, O326, C361, C362, C363, C364, C365, O327, O328,
 C366, C367, C368, C369, C370, O329, O330, C371, C372, C373, C374, C375, O331,
 O332, C376, C377, C378, C379, C380
 with sigma for 1-2 distances of 0.01 and sigma for 1-3 distances of 0.01
 F33, F34, F35, F36, F37, F38, F39, F40
 with sigma for 1-2 distances of 0.001 and sigma for 1-3 distances of 0.001
 O411, O412, O505, O506, O427, O428, O423, O424
 with sigma for 1-2 distances of 0.0001 and sigma for 1-3 distances of 0.0001
 C0CB, C9GB, C1JB, C5FB, C285, C7AA, C1BA, C8AA, C4CA, C5CA
 with sigma for 1-2 distances of 0.001 and sigma for 1-3 distances of 0.001
 C745, C192, C0BA, C390, C2EA, C91A, C4BA, C5EA, C4GA, C7EA, C89I
 with sigma for 1-2 distances of 0.001 and sigma for 1-3 distances of 0.001
 C401, C402, C403, C404, C405, O403, O404, C406, C407, C408, C409, C410, O405,
 O406, C411, C412, C413, C414, C415, O407, O408, C416, C417, C418, C419, C420,
 O409, O410, C421, C422, C423, C424, C425, O411, O412, C426, C427, C428, C429,
 C430, O413, O414, C431, C432, C433, C434, C435, O415, O416, C436, C437, C438,
 C439, C440, O417, O418, C441, C442, C443, C444, C445, O419, O420, C446, C447,
 C448, C449, C450, O421, O422, C451, C452, C453, C454, C455, O423, O424, C456,
 C457, C458, C459, C460, O425, O426, C461, C462, C463, C464, C465, O427, O428,
 C466, C467, C468, C469, C470, O429, O430, C471, C472, C473, C474, C475, O431,
 O432, C476, C477, C478, C479, C480
 with sigma for 1-2 distances of 0.001 and sigma for 1-3 distances of 0.001
 C1, C2, C3, C4, C5, O3, O4, C6, C7, C8, C9, C10, O5, O6, C11, C12, C13, C14,
 C15, O7, O8, C16, C17, C18, C19, C20, O9, O10, C21, C22, C23, C24, C25, O11,
 O12, C26, C27, C28, C29, C30, O13, O14, C31, C32, C33, C34, C35, O15, O16, C36,
  C37, C38, C39, C40, O17, O18, C41, C42, C43, C44, C45, O19, O20, C46, C47,
 C48, C49, C50, O21, O22, C51, C52, C53, C54, C55, O23, O24, C56, C57, C58, C59,
  C60, O25, O26, C61, C62, C63, C64, C65, O27, O28, C66, C67, C68, C69, C70,
 O29, O30, C71, C72, C73, C74, C75, O31, O32, C76, C77, C78, C79, C80
 with sigma for 1-2 distances of 0.01 and sigma for 1-3 distances of 0.01
5. Uiso/Uaniso restraints and constraints
C101 \\sim C102 \\sim C103 \\sim C104 \\sim C105 \\sim O103 \\sim O104 \\sim
C106 \\sim C107 \\sim C108 \\sim C109 \\sim C110 \\sim O105 \\sim O106 \\sim
C111 \\sim C112 \\sim C113 \\sim C114 \\sim C115 \\sim O107 \\sim O108 \\sim
C116 \\sim C117 \\sim C118 \\sim C119 \\sim C120 \\sim O109 \\sim O110 \\sim
C121 \\sim C122 \\sim C123 \\sim C124 \\sim C125 \\sim O111 \\sim O112 \\sim
C126 \\sim C127 \\sim C128 \\sim C129 \\sim C130 \\sim O113 \\sim O114 \\sim
C131 \\sim C132 \\sim C133 \\sim C134 \\sim C135 \\sim O115 \\sim O116 \\sim
C136 \\sim C137 \\sim C138 \\sim C139 \\sim C140 \\sim O117 \\sim O118 \\sim
C141 \\sim C142 \\sim C143 \\sim C144 \\sim C145 \\sim O119 \\sim O120 \\sim
C146 \\sim C147 \\sim C148 \\sim C149 \\sim C150 \\sim O121 \\sim O122 \\sim
C151 \\sim C152 \\sim C153 \\sim C154 \\sim C155 \\sim O123 \\sim O124 \\sim
C156 \\sim C157 \\sim C158 \\sim C159 \\sim C160 \\sim O125 \\sim O126 \\sim
C161 \\sim C162 \\sim C163 \\sim C164 \\sim C165 \\sim O127 \\sim O128 \\sim
C166 \\sim C167 \\sim C168 \\sim C169 \\sim C170 \\sim O129 \\sim O130 \\sim
C171 \\sim C172 \\sim C173 \\sim C1DA \\sim C175 \\sim O131 \\sim O132 \\sim
C176 \\sim C177 \\sim C178 \\sim C179 \\sim C180: within 2A with sigma of 0.04
and sigma for terminal atoms of 0.08
C201 \\sim C202 \\sim C203 \\sim C204 \\sim C205 \\sim O203 \\sim O204 \\sim
C206 \\sim C207 \\sim C208 \\sim C209 \\sim C210 \\sim O205 \\sim O206 \\sim
C211 \\sim C212 \\sim C213 \\sim C214 \\sim C215 \\sim O207 \\sim O208 \\sim
C216 \\sim C217 \\sim C218 \\sim C219 \\sim C220 \\sim O209 \\sim O210 \\sim
C221 \\sim C222 \\sim C223 \\sim C224 \\sim C225 \\sim O211 \\sim O212 \\sim
C226 \\sim C227 \\sim C228 \\sim C229 \\sim C230 \\sim O213 \\sim O214 \\sim
C231 \\sim C232 \\sim C233 \\sim C234 \\sim C235 \\sim O215 \\sim O216 \\sim
C236 \\sim C237 \\sim C238 \\sim C239 \\sim C240 \\sim O217 \\sim O218 \\sim
C241 \\sim C242 \\sim C243 \\sim C244 \\sim C245 \\sim O219 \\sim O220 \\sim
C246 \\sim C247 \\sim C248 \\sim C249 \\sim C250 \\sim O221 \\sim O222 \\sim
C251 \\sim C252 \\sim C253 \\sim C254 \\sim C255 \\sim O223 \\sim O224 \\sim
C256 \\sim C257 \\sim C258 \\sim C259 \\sim C260 \\sim O225 \\sim O226 \\sim
C261 \\sim C262 \\sim C263 \\sim C264 \\sim C265 \\sim O227 \\sim O228 \\sim
C266 \\sim C267 \\sim C268 \\sim C269 \\sim C270 \\sim O229 \\sim O230 \\sim
C271 \\sim C272 \\sim C273 \\sim C274 \\sim C275 \\sim O231 \\sim O232 \\sim
C276 \\sim C277 \\sim C278 \\sim C279 \\sim C280: within 2A with sigma of 0.04
and sigma for terminal atoms of 0.08
C501 \\sim C502 \\sim C503 \\sim C504 \\sim C505 \\sim O503 \\sim O504 \\sim
C506 \\sim C507 \\sim C508 \\sim C509 \\sim C510 \\sim O505 \\sim O506 \\sim
C511 \\sim C512 \\sim C513 \\sim C514 \\sim C515 \\sim O507 \\sim O508 \\sim
C516 \\sim C517 \\sim C518 \\sim C519 \\sim C520 \\sim O509 \\sim O510 \\sim
C521 \\sim C522 \\sim C523 \\sim C524 \\sim C525 \\sim O511 \\sim O512 \\sim
C526 \\sim C527 \\sim C528 \\sim C529 \\sim C530 \\sim O513 \\sim O514 \\sim
C531 \\sim C532 \\sim C533 \\sim C534 \\sim C535 \\sim O515 \\sim O516 \\sim
C536 \\sim C537 \\sim C538 \\sim C539 \\sim C540 \\sim O517 \\sim O518 \\sim
C541 \\sim C542 \\sim C543 \\sim C544 \\sim C545 \\sim O519 \\sim O520 \\sim
C546 \\sim C547 \\sim C548 \\sim C549 \\sim C550 \\sim O521 \\sim O522 \\sim
C551 \\sim C552 \\sim C553 \\sim C554 \\sim C555 \\sim O523 \\sim O524 \\sim
C556 \\sim C557 \\sim C558 \\sim C559 \\sim C560 \\sim O525 \\sim O526 \\sim
C561 \\sim C562 \\sim C563 \\sim C564 \\sim C565 \\sim O527 \\sim O528 \\sim
C566 \\sim C567 \\sim C568 \\sim C569 \\sim C570 \\sim O529 \\sim O530 \\sim
C571 \\sim C572 \\sim C573 \\sim C574 \\sim C575 \\sim O531 \\sim O532 \\sim
C576 \\sim C577 \\sim C578 \\sim C579 \\sim C580: within 2A with sigma of 0.001
and sigma for terminal atoms of 0.001
C2HA \\sim C70C \\sim C52O \\sim C7DA: within 2A with sigma of 0.001 and sigma
for terminal atoms of 0.001
C601 \\sim C602 \\sim C603 \\sim C604 \\sim C605 \\sim O603 \\sim O604 \\sim
C606 \\sim C607 \\sim C608 \\sim C609 \\sim C610 \\sim O605 \\sim O606 \\sim
C611 \\sim C612 \\sim C613 \\sim C614 \\sim C615 \\sim O607 \\sim O608 \\sim
C616 \\sim C617 \\sim C618 \\sim C619 \\sim C620 \\sim O609 \\sim O610 \\sim
C621 \\sim C622 \\sim C623 \\sim C624 \\sim C625 \\sim O611 \\sim O612 \\sim
C626 \\sim C627 \\sim C628 \\sim C629 \\sim C630 \\sim O613 \\sim O614 \\sim
C631 \\sim C632 \\sim C633 \\sim C634 \\sim C635 \\sim O615 \\sim O616 \\sim
C636 \\sim C637 \\sim C638 \\sim C639 \\sim C640 \\sim O617 \\sim O618 \\sim
C641 \\sim C642 \\sim C643 \\sim C644 \\sim C645 \\sim O619 \\sim O620 \\sim
C646 \\sim C647 \\sim C648 \\sim C649 \\sim C650 \\sim O621 \\sim O622 \\sim
C651 \\sim C652 \\sim C653 \\sim C654 \\sim C655 \\sim O623 \\sim O624 \\sim
C656 \\sim C657 \\sim C658 \\sim C659 \\sim C660 \\sim O625 \\sim O626 \\sim
C661 \\sim C662 \\sim C663 \\sim C664 \\sim C665 \\sim O627 \\sim O628 \\sim
C666 \\sim C667 \\sim C668 \\sim C669 \\sim C670 \\sim O629 \\sim O630 \\sim
C671 \\sim C672 \\sim C673 \\sim C674 \\sim C675 \\sim O631 \\sim O632 \\sim
C676 \\sim C677 \\sim C678 \\sim C679 \\sim C680: within 2A with sigma of 0.04
and sigma for terminal atoms of 0.08
C301 \\sim C302 \\sim C303 \\sim C304 \\sim C305 \\sim O303 \\sim O304 \\sim
C306 \\sim C307 \\sim C308 \\sim C309 \\sim C310 \\sim O305 \\sim O306 \\sim
C311 \\sim C312 \\sim C313 \\sim C314 \\sim C315 \\sim O307 \\sim O308 \\sim
C316 \\sim C317 \\sim C318 \\sim C319 \\sim C320 \\sim O309 \\sim O310 \\sim
C321 \\sim C322 \\sim C323 \\sim C324 \\sim C325 \\sim O311 \\sim O312 \\sim
C326 \\sim C327 \\sim C328 \\sim C329 \\sim C330 \\sim O313 \\sim O314 \\sim
C331 \\sim C332 \\sim C333 \\sim C334 \\sim C335 \\sim O315 \\sim O316 \\sim
C336 \\sim C337 \\sim C338 \\sim C339 \\sim C340 \\sim O317 \\sim O318 \\sim
C341 \\sim C342 \\sim C343 \\sim C344 \\sim C345 \\sim O319 \\sim O320 \\sim
C346 \\sim C347 \\sim C348 \\sim C349 \\sim C350 \\sim O321 \\sim O322 \\sim
C351 \\sim C352 \\sim C353 \\sim C354 \\sim C355 \\sim O323 \\sim O324 \\sim
C356 \\sim C357 \\sim C358 \\sim C359 \\sim C360 \\sim O325 \\sim O326 \\sim
C361 \\sim C362 \\sim C363 \\sim C364 \\sim C365 \\sim O327 \\sim O328 \\sim
C366 \\sim C367 \\sim C368 \\sim C369 \\sim C370 \\sim O329 \\sim O330 \\sim
C371 \\sim C372 \\sim C373 \\sim C374 \\sim C375 \\sim O331 \\sim O332 \\sim
C376 \\sim C377 \\sim C378 \\sim C379 \\sim C380: within 2A with sigma of 0.04
and sigma for terminal atoms of 0.08
F33 \\sim F34 \\sim F35 \\sim F36 \\sim F37 \\sim F38 \\sim F39 \\sim F40:
within 2A with sigma of 0.001 and sigma for terminal atoms of 0.001
O411 \\sim O412 \\sim O505 \\sim O506 \\sim O427 \\sim O428 \\sim O423 \\sim
O424: within 2A with sigma of 0.001 and sigma for terminal atoms of 0.001
C0CB \\sim C9GB \\sim C1JB \\sim C5FB \\sim C285 \\sim C7AA \\sim C1BA \\sim
C8AA \\sim C4CA \\sim C5CA: within 2A with sigma of 0.001 and sigma for
terminal atoms of 0.001
C8EB \\sim C0CB \\sim C1AA \\sim C1B \\sim C8BB \\sim C1C: within 2A with sigma
of 0.002 and sigma for terminal atoms of 0.004
C9IB \\sim C5JB \\sim C1JB \\sim C3JB \\sim C5FB \\sim C6JB \\sim C2JB: within
2A with sigma of 0.002 and sigma for terminal atoms of 0.004
C885 \\sim C884 \\sim C882 \\sim N7 \\sim C881 \\sim C883 \\sim C886 \\sim
C887: within 2A with sigma of 0.002 and sigma for terminal atoms of 0.004
O6AA \\sim C89G \\sim O89N \\sim C7OF \\sim C70O \\sim C51K \\sim C72H \\sim
C9CA \\sim C96F \\sim C89V \\sim C1I: within 2A with sigma of 0.002 and sigma
for terminal atoms of 0.004
C745 \\sim C192 \\sim C0BA \\sim C390 \\sim C2EA \\sim C91A \\sim C4BA \\sim
C5EA \\sim C4GA \\sim C7EA \\sim C89I: within 2A with sigma of 0.001 and sigma
for terminal atoms of 0.001
C8EA \\sim C0CA \\sim C1F \\sim C293 \\sim C389 \\sim C8BA \\sim C1B \\sim C1C
\\sim C1AA \\sim C0CB \\sim C8EB \\sim C8BB \\sim C8DA \\sim C9BA \\sim C625
\\sim C661 \\sim O627 \\sim C670 \\sim C2GA \\sim C2GB \\sim C2BB \\sim C2BA
\\sim C566 \\sim C8DB \\sim C9GA \\sim F47 \\sim C4FA \\sim C9DB \\sim C9GB
\\sim N81A \\sim C0HB \\sim C9BB \\sim C9DA \\sim C2JB: within 2A with sigma of
0.04 and sigma for terminal atoms of 0.08
Cr1 \\sim Cr2 \\sim Cr3 \\sim Cr4 \\sim Cr5 \\sim Cr6 \\sim Cr7 \\sim Cr8 \\sim
Cr9 \\sim Cr10 \\sim Cr11 \\sim Cr12 \\sim Cr13 \\sim Cr14 \\sim Cr15 \\sim
Cr16 \\sim Cr17 \\sim Cr18 \\sim Cr19 \\sim Cr20 \\sim Cr21 \\sim Cr22 \\sim
Cr23 \\sim Cr24 \\sim Cr25 \\sim Cr26 \\sim Cr27 \\sim Cr28 \\sim Cr29 \\sim
Cr30 \\sim Cr31 \\sim Cr32 \\sim Cr33 \\sim Cr34 \\sim Cr35 \\sim Cr36 \\sim
Cr37 \\sim Cr38 \\sim Cr39 \\sim Cr40 \\sim Cr41 \\sim Cr42 \\sim Cr43 \\sim
Cr44 \\sim Cr45 \\sim Cr46 \\sim Cr47 \\sim Cr48 \\sim Cr49 \\sim Cr50 \\sim
Cr51 \\sim Cr52 \\sim Cr53 \\sim Cr54 \\sim Cr55 \\sim Cr56: within 2A with
sigma of 0.04 and sigma for terminal atoms of 0.08
F37 \\sim F38 \\sim F39 \\sim F40 \\sim F33 \\sim F34 \\sim F35 \\sim F36:
within 2A with sigma of 0.001 and sigma for terminal atoms of 0.002
C401 \\sim C402 \\sim C403 \\sim C404 \\sim C405 \\sim O403 \\sim O404 \\sim
C406 \\sim C407 \\sim C408 \\sim C409 \\sim C410 \\sim O405 \\sim O406 \\sim
C411 \\sim C412 \\sim C413 \\sim C414 \\sim C415 \\sim O407 \\sim O408 \\sim
C416 \\sim C417 \\sim C418 \\sim C419 \\sim C420 \\sim O409 \\sim O410 \\sim
C421 \\sim C422 \\sim C423 \\sim C424 \\sim C425 \\sim O411 \\sim O412 \\sim
C426 \\sim C427 \\sim C428 \\sim C429 \\sim C430 \\sim O413 \\sim O414 \\sim
C431 \\sim C432 \\sim C433 \\sim C434 \\sim C435 \\sim O415 \\sim O416 \\sim
C436 \\sim C437 \\sim C438 \\sim C439 \\sim C440 \\sim O417 \\sim O418 \\sim
C441 \\sim C442 \\sim C443 \\sim C444 \\sim C445 \\sim O419 \\sim O420 \\sim
C446 \\sim C447 \\sim C448 \\sim C449 \\sim C450 \\sim O421 \\sim O422 \\sim
C451 \\sim C452 \\sim C453 \\sim C454 \\sim C455 \\sim O423 \\sim O424 \\sim
C456 \\sim C457 \\sim C458 \\sim C459 \\sim C460 \\sim O425 \\sim O426 \\sim
C461 \\sim C462 \\sim C463 \\sim C464 \\sim C465 \\sim O427 \\sim O428 \\sim
C466 \\sim C467 \\sim C468 \\sim C469 \\sim C470 \\sim O429 \\sim O430 \\sim
C471 \\sim C472 \\sim C473 \\sim C474 \\sim C475 \\sim O431 \\sim O432 \\sim
C476 \\sim C477 \\sim C478 \\sim C479 \\sim C480: within 2A with sigma of 0.001
and sigma for terminal atoms of 0.001
C1 \\sim C2 \\sim C3 \\sim C4 \\sim C5 \\sim O3 \\sim O4 \\sim C6 \\sim C7
\\sim C8 \\sim C9 \\sim C10 \\sim O5 \\sim O6 \\sim C11 \\sim C12 \\sim C13
\\sim C14 \\sim C15 \\sim O7 \\sim O8 \\sim C16 \\sim C17 \\sim C18 \\sim C19
\\sim C20 \\sim O9 \\sim O10 \\sim C21 \\sim C22 \\sim C23 \\sim C24 \\sim C25
\\sim O11 \\sim O12 \\sim C26 \\sim C27 \\sim C28 \\sim C29 \\sim C30 \\sim O13
\\sim O14 \\sim C31 \\sim C32 \\sim C33 \\sim C34 \\sim C35 \\sim O15 \\sim O16
\\sim C36 \\sim C37 \\sim C38 \\sim C39 \\sim C40 \\sim O17 \\sim O18 \\sim C41
\\sim C42 \\sim C43 \\sim C44 \\sim C45 \\sim O19 \\sim O20 \\sim C46 \\sim C47
\\sim C48 \\sim C49 \\sim C50 \\sim O21 \\sim O22 \\sim C51 \\sim C52 \\sim C53
\\sim C54 \\sim C55 \\sim O23 \\sim O24 \\sim C56 \\sim C57 \\sim C58 \\sim C59
\\sim C60 \\sim O25 \\sim O26 \\sim C61 \\sim C62 \\sim C63 \\sim C64 \\sim C65
\\sim O27 \\sim O28 \\sim C66 \\sim C67 \\sim C68 \\sim C69 \\sim C70 \\sim O29
\\sim O30 \\sim C71 \\sim C72 \\sim C73 \\sim C74 \\sim C75 \\sim O31 \\sim O32
\\sim C76 \\sim C77 \\sim C78 \\sim C79 \\sim C80: within 2A with sigma of 0.04
and sigma for terminal atoms of 0.08
C3EA \\sim C2L \\sim C2W \\sim C51L \\sim C50Z \\sim C7CA: within 2A with sigma
of 0.002 and sigma for terminal atoms of 0.004
C7IA \\sim C3GA \\sim C7GA \\sim C8IA \\sim C6GA \\sim C5GA \\sim C8CA: within
2A with sigma of 0.001 and sigma for terminal atoms of 0.002
C3GA \\sim C7FA \\sim C6FA \\sim C0FA \\sim C5IA \\sim C9AA \\sim C9EA: within
2A with sigma of 0.002 and sigma for terminal atoms of 0.004
Uanis(Cr39) \\sim Ueq: with sigma of 0.005 and sigma for terminal atoms of 0.001
Uanis(Cr1) = Uanis(Ni1)
Uanis(Cr2) = Uanis(Ni2)
Uanis(Cr3) = Uanis(Ni3)
Uanis(Cr4) = Uanis(Ni4)
Uanis(Cr5) = Uanis(Ni5)
Uanis(Cr6) = Uanis(Ni6)
Uanis(Cr7) = Uanis(Ni7)
Uanis(Cr8) = Uanis(Ni8)
Uanis(Cr9) = Uanis(Ni9)
Uanis(Cr10) = Uanis(Ni10)
Uanis(Cr11) = Uanis(Ni11)
Uanis(Cr12) = Uanis(Ni12)
Uanis(Cr13) = Uanis(Ni13)
Uanis(Cr14) = Uanis(Ni14)
Uanis(Cr15) = Uanis(Ni15)
Uanis(Cr16) = Uanis(Ni16)
Uanis(Cr17) = Uanis(Ni17)
Uanis(Cr18) = Uanis(Ni18)
Uanis(Cr19) = Uanis(Ni19)
Uanis(Cr20) = Uanis(Ni20)
Uanis(Cr21) = Uanis(Ni21)
Uanis(Cr22) = Uanis(Ni22)
Uanis(Cr23) = Uanis(Ni23)
Uanis(Cr24) = Uanis(Ni24)
Uanis(Cr25) = Uanis(Ni25)
Uanis(Cr26) = Uanis(Ni26)
Uanis(Cr27) = Uanis(Ni27)
Uanis(Cr28) = Uanis(Ni28)
Uanis(Cr29) = Uanis(Ni29)
Uanis(Cr30) = Uanis(Ni30)
Uanis(Cr31) = Uanis(Ni31)
Uanis(Cr32) = Uanis(Ni32)
Uanis(Cr33) = Uanis(Ni33)
Uanis(Cr34) = Uanis(Ni34)
Uanis(Cr35) = Uanis(Ni35)
Uanis(Cr36) = Uanis(Ni36)
Uanis(Cr37) = Uanis(Ni37)
Uanis(Cr38) = Uanis(Ni38)
Uanis(Cr39) = Uanis(Ni39)
Uanis(Cr40) = Uanis(Ni40)
Uanis(Cr41) = Uanis(Ni41)
Uanis(Cr42) = Uanis(Ni42)
Uanis(Cr43) = Uanis(Ni43)
Uanis(Cr44) = Uanis(Ni44)
Uanis(Cr45) = Uanis(Ni45)
Uanis(Cr46) = Uanis(Ni46)
Uanis(Cr47) = Uanis(Ni47)
Uanis(Cr48) = Uanis(Ni48)
Uanis(Cr49) = Uanis(Ni49)
Uanis(Cr50) = Uanis(Ni50)
Uanis(Cr51) = Uanis(Ni51)
Uanis(Cr52) = Uanis(Ni52)
Uanis(Cr53) = Uanis(Ni53)
Uanis(Cr54) = Uanis(Ni54)
Uanis(Cr55) = Uanis(Ni55)
Uanis(Cr56) = Uanis(Ni56)
Uiso(F39) = Uiso(F40)
Uiso(C0AA) = Uiso(C89I)
Uiso(C2FA) = Uiso(C1HA)
Uiso(C4FA) = Uiso(C9DA)
Uiso(C9HA) = Uiso(C4JA)
Uiso(C4FB) = Uiso(C9DB)
Uiso(C6JB) = Uiso(C1JB)
Uiso(C6JB) = Uiso(C5FB)
Uiso(C5FA) = Uiso(C9IA)
Uiso(O409) = Uiso(O411)
Uiso(O410) = Uiso(O412)
Uiso(C421) = Uiso(C426)
Uiso(C422) = Uiso(C427)
Uiso(C423) = Uiso(C428)
Uiso(C424) = Uiso(C429)
Uiso(C425) = Uiso(C430)
Uiso(C8FA) = Uiso(C3IA)
Uiso(C6IA) = Uiso(C3KA)
Uiso(C1AA) = Uiso(C0CB)
Uiso(C72J) = Uiso(C2Q) = Uiso(C3G) = Uiso(C5AA) = Uiso(C6DA) = Uiso(C7EA)
Uiso(C8EA) = Uiso(C0CA)
Uanis(Cr34) = Uanis(Cr33)
Uiso(F37) = Uiso(F38) = Uiso(F39) = Uiso(F40) = Uiso(F33) = Uiso(F34) =
Uiso(F35) = Uiso(F36)
Uiso(O401) = Uiso(O402)
Uanis(Cr40) = Uanis(Cr39) = Uanis(Cr33) = Uanis(Cr34) = Uanis(Cr35) =
Uanis(Cr36) = Uanis(Cr37) = Uanis(Cr38)
Uiso(C4JA) = Uiso(C498) = Uiso(C9HA) = Uiso(C4KA) = Uiso(C8JA) = Uiso(C5KA)
Uiso(C3GA) = Uiso(C7GA) = Uiso(C8IA) = Uiso(C6GA) = Uiso(C8CA) = Uiso(C7IA)
Uiso(C7IA) = Uiso(C3GA) = Uiso(C7GA) = Uiso(C8IA) = Uiso(C6GA) = Uiso(C8CA) =
Uiso(C0DA) = Uiso(C5GA) = Uiso(N3Y)
6. Same fragment restrains
{O1, O2, C1, C2, C3, C4, C5} sigma for 1-2: 0.02, 1-3: 0.04
as
{O3, O4, C6, C7, C8, C9, C10}
{O1, O2, C1, C2, C3, C4, C5} sigma for 1-2: 0.02, 1-3: 0.04
as
{O5, O6, C11, C12, C13, C14, C15}
{O1, O2, C1, C2, C3, C4, C5} sigma for 1-2: 0.02, 1-3: 0.04
as
{O7, O8, C16, C17, C18, C19, C20}
{O1, O2, C1, C2, C3, C4, C5} sigma for 1-2: 0.02, 1-3: 0.04
as
{O9, O10, C21, C22, C23, C24, C25}
{O1, O2, C1, C2, C3, C4, C5} sigma for 1-2: 0.02, 1-3: 0.04
as
{O11, O12, C26, C27, C28, C29, C30}
{O1, O2, C1, C2, C3, C4, C5} sigma for 1-2: 0.02, 1-3: 0.04
as
{O13, O14, C31, C32, C33, C34, C35}
{O1, O2, C1, C2, C3, C4, C5} sigma for 1-2: 0.02, 1-3: 0.04
as
{O15, O16, C36, C37, C38, C39, C40}
{O1, O2, C1, C2, C3, C4, C5} sigma for 1-2: 0.02, 1-3: 0.04
as
{O17, O18, C41, C42, C43, C44, C45}
{O1, O2, C1, C2, C3, C4, C5} sigma for 1-2: 0.02, 1-3: 0.04
as
{O19, O20, C46, C47, C48, C49, C50}
{O1, O2, C1, C2, C3, C4, C5} sigma for 1-2: 0.02, 1-3: 0.04
as
{O21, O22, C51, C52, C53, C54, C55}
{O1, O2, C1, C2, C3, C4, C5} sigma for 1-2: 0.02, 1-3: 0.04
as
{O23, O24, C56, C57, C58, C59, C60}
{O1, O2, C1, C2, C3, C4, C5} sigma for 1-2: 0.02, 1-3: 0.04
as
{O25, O26, C61, C62, C63, C64, C65}
{O1, O2, C1, C2, C3, C4, C5} sigma for 1-2: 0.02, 1-3: 0.04
as
{O27, O28, C66, C67, C68, C69, C70}
{O1, O2, C1, C2, C3, C4, C5} sigma for 1-2: 0.02, 1-3: 0.04
as
{O29, O30, C71, C72, C73, C74, C75}
{O1, O2, C1, C2, C3, C4, C5} sigma for 1-2: 0.02, 1-3: 0.04
as
{O31, O32, C76, C77, C78, C79, C80}
{O1, O2, C1, C2, C3, C4, C5} sigma for 1-2: 0.02, 1-3: 0.04
as
{O101, O102, C101, C102, C103, C104, C105}
{O1, O2, C1, C2, C3, C4, C5} sigma for 1-2: 0.02, 1-3: 0.04
as
{O103, O104, C106, C107, C108, C109, C110}
{O1, O2, C1, C2, C3, C4, C5} sigma for 1-2: 0.02, 1-3: 0.04
as
{O105, O106, C111, C112, C113, C114, C115}
{O1, O2, C1, C2, C3, C4, C5} sigma for 1-2: 0.02, 1-3: 0.04
as
{O107, O108, C116, C117, C118, C119, C120}
{O1, O2, C1, C2, C3, C4, C5} sigma for 1-2: 0.02, 1-3: 0.04
as
{O109, O110, C121, C122, C123, C124, C125}
{O1, O2, C1, C2, C3, C4, C5} sigma for 1-2: 0.02, 1-3: 0.04
as
{O111, O112, C126, C127, C128, C129, C130}
{O1, O2, C1, C2, C3, C4, C5} sigma for 1-2: 0.02, 1-3: 0.04
as
{O113, O114, C131, C132, C133, C134, C135}
{O1, O2, C1, C2, C3, C4, C5} sigma for 1-2: 0.02, 1-3: 0.04
as
{O115, O116, C136, C137, C138, C139, C140}
{O1, O2, C1, C2, C3, C4, C5} sigma for 1-2: 0.02, 1-3: 0.04
as
{O117, O118, C141, C142, C143, C144, C145}
{O1, O2, C1, C2, C3, C4, C5} sigma for 1-2: 0.02, 1-3: 0.04
as
{O119, O120, C146, C147, C148, C149, C150}
{O1, O2, C1, C2, C3, C4, C5} sigma for 1-2: 0.02, 1-3: 0.04
as
{O121, O122, C151, C152, C153, C154, C155}
{O1, O2, C1, C2, C3, C4, C5} sigma for 1-2: 0.02, 1-3: 0.04
as
{O123, O124, C156, C157, C158, C159, C160}
{O1, O2, C1, C2, C3, C4, C5} sigma for 1-2: 0.02, 1-3: 0.04
as
{O125, O126, C161, C162, C163, C164, C165}
{O1, O2, C1, C2, C3, C4, C5} sigma for 1-2: 0.02, 1-3: 0.04
as
{O127, O128, C166, C167, C168, C169, C170}
{O1, O2, C1, C2, C3, C4, C5} sigma for 1-2: 0.02, 1-3: 0.04
as
{O129, O130, C171, C172, C173, C1DA, C175}
{O1, O2, C1, C2, C3, C4, C5} sigma for 1-2: 0.02, 1-3: 0.04
as
{O131, O132, C176, C177, C178, C179, C180}
{O1, O2, C1, C2, C3, C4, C5} sigma for 1-2: 0.02, 1-3: 0.04
as
{O201, O202, C201, C202, C203, C204, C205}
{O1, O2, C1, C2, C3, C4, C5} sigma for 1-2: 0.02, 1-3: 0.04
as
{O203, O204, C206, C207, C208, C209, C210}
{O1, O2, C1, C2, C3, C4, C5} sigma for 1-2: 0.02, 1-3: 0.04
as
{O205, O206, C211, C212, C213, C214, C215}
{O1, O2, C1, C2, C3, C4, C5} sigma for 1-2: 0.02, 1-3: 0.04
as
{O207, O208, C216, C217, C218, C219, C220}
{O1, O2, C1, C2, C3, C4, C5} sigma for 1-2: 0.02, 1-3: 0.04
as
{O209, O210, C221, C222, C223, C224, C225}
{O1, O2, C1, C2, C3, C4, C5} sigma for 1-2: 0.02, 1-3: 0.04
as
{O211, O212, C226, C227, C228, C229, C230}
{O1, O2, C1, C2, C3, C4, C5} sigma for 1-2: 0.02, 1-3: 0.04
as
{O213, O214, C231, C232, C233, C234, C235}
{O1, O2, C1, C2, C3, C4, C5} sigma for 1-2: 0.02, 1-3: 0.04
as
{O215, O216, C236, C237, C238, C239, C240}
{O1, O2, C1, C2, C3, C4, C5} sigma for 1-2: 0.02, 1-3: 0.04
as
{O217, O218, C241, C242, C243, C244, C245}
{O1, O2, C1, C2, C3, C4, C5} sigma for 1-2: 0.02, 1-3: 0.04
as
{O219, O220, C246, C247, C248, C249, C250}
{O1, O2, C1, C2, C3, C4, C5} sigma for 1-2: 0.02, 1-3: 0.04
as
{O221, O222, C251, C252, C253, C254, C255}
{O1, O2, C1, C2, C3, C4, C5} sigma for 1-2: 0.02, 1-3: 0.04
as
{O223, O224, C256, C257, C258, C259, C260}
{O1, O2, C1, C2, C3, C4, C5} sigma for 1-2: 0.02, 1-3: 0.04
as
{O225, O226, C261, C262, C263, C264, C265}
{O1, O2, C1, C2, C3, C4, C5} sigma for 1-2: 0.02, 1-3: 0.04
as
{O227, O228, C266, C267, C268, C269, C270}
{O1, O2, C1, C2, C3, C4, C5} sigma for 1-2: 0.02, 1-3: 0.04
as
{O229, O230, C271, C272, C273, C274, C275}
{O1, O2, C1, C2, C3, C4, C5} sigma for 1-2: 0.02, 1-3: 0.04
as
{O231, O232, C276, C277, C278, C279, C280}
{O1, O2, C1, C2, C3, C4, C5} sigma for 1-2: 0.02, 1-3: 0.04
as
{O301, O302, C301, C302, C303, C304, C305}
{O1, O2, C1, C2, C3, C4, C5} sigma for 1-2: 0.02, 1-3: 0.04
as
{O303, O304, C306, C307, C308, C309, C310}
{O1, O2, C1, C2, C3, C4, C5} sigma for 1-2: 0.02, 1-3: 0.04
as
{O305, O306, C311, C312, C313, C314, C315}
{O1, O2, C1, C2, C3, C4, C5} sigma for 1-2: 0.02, 1-3: 0.04
as
{O307, O308, C316, C317, C318, C319, C320}
{O1, O2, C1, C2, C3, C4, C5} sigma for 1-2: 0.02, 1-3: 0.04
as
{O309, O310, C321, C322, C323, C324, C325}
{O1, O2, C1, C2, C3, C4, C5} sigma for 1-2: 0.02, 1-3: 0.04
as
{O311, O312, C326, C327, C328, C329, C330}
{O1, O2, C1, C2, C3, C4, C5} sigma for 1-2: 0.02, 1-3: 0.04
as
{O313, O314, C331, C332, C333, C334, C335}
{O1, O2, C1, C2, C3, C4, C5} sigma for 1-2: 0.02, 1-3: 0.04
as
{O315, O316, C336, C337, C338, C339, C340}
{O1, O2, C1, C2, C3, C4, C5} sigma for 1-2: 0.02, 1-3: 0.04
as
{O317, O318, C341, C342, C343, C344, C345}
{O1, O2, C1, C2, C3, C4, C5} sigma for 1-2: 0.02, 1-3: 0.04
as
{O319, O320, C346, C347, C348, C349, C350}
{O1, O2, C1, C2, C3, C4, C5} sigma for 1-2: 0.02, 1-3: 0.04
as
{O321, O322, C351, C352, C353, C354, C355}
{O1, O2, C1, C2, C3, C4, C5} sigma for 1-2: 0.02, 1-3: 0.04
as
{O323, O324, C356, C357, C358, C359, C360}
{O1, O2, C1, C2, C3, C4, C5} sigma for 1-2: 0.02, 1-3: 0.04
as
{O325, O326, C361, C362, C363, C364, C365}
{O1, O2, C1, C2, C3, C4, C5} sigma for 1-2: 0.02, 1-3: 0.04
as
{O327, O328, C366, C367, C368, C369, C370}
{O1, O2, C1, C2, C3, C4, C5} sigma for 1-2: 0.02, 1-3: 0.04
as
{O329, O330, C371, C372, C373, C374, C375}
{O1, O2, C1, C2, C3, C4, C5} sigma for 1-2: 0.02, 1-3: 0.04
as
{O331, O332, C376, C377, C378, C379, C380}
{Cr1, Cr2, Cr3, Cr4, Cr5, Cr6, Cr7, Cr8, F1, F2, F3, F4, F5, F6, F7, F8} sigma
for 1-2: 0.02, 1-3: 0.04
as
{Cr33, Cr34, Cr35, Cr36, Cr37, Cr38, Cr39, Cr40, F33, F34, F35, F36, F37, F38,
F39, F40}
{O1, O2, C1, C2, C3, C4, C5} sigma for 1-2: 0.02, 1-3: 0.04
as
{O401, O402, C401, C402, C403, C404, C405}
{O1, O2, C1, C2, C3, C4, C5} sigma for 1-2: 0.02, 1-3: 0.04
as
{O403, O404, C406, C407, C408, C409, C410}
{O1, O2, C1, C2, C3, C4, C5} sigma for 1-2: 0.02, 1-3: 0.04
as
{O405, O406, C411, C412, C413, C414, C415}
{O1, O2, C1, C2, C3, C4, C5} sigma for 1-2: 0.02, 1-3: 0.04
as
{O407, O408, C416, C417, C418, C419, C420}
{O1, O2, C1, C2, C3, C4, C5} sigma for 1-2: 0.02, 1-3: 0.04
as
{O409, O410, C421, C422, C423, C424, C425}
{O1, O2, C1, C2, C3, C4, C5} sigma for 1-2: 0.02, 1-3: 0.04
as
{O411, O412, C426, C427, C428, C429, C430}
{O1, O2, C1, C2, C3, C4, C5} sigma for 1-2: 0.02, 1-3: 0.04
as
{O413, O414, C431, C432, C433, C434, C435}
{O1, O2, C1, C2, C3, C4, C5} sigma for 1-2: 0.02, 1-3: 0.04
as
{O415, O416, C436, C437, C438, C439, C440}
{O1, O2, C1, C2, C3, C4, C5} sigma for 1-2: 0.02, 1-3: 0.04
as
{O417, O418, C441, C442, C443, C444, C445}
{O1, O2, C1, C2, C3, C4, C5} sigma for 1-2: 0.001, 1-3: 0.001
as
{O419, O420, C446, C447, C448, C449, C450}
{O1, O2, C1, C2, C3, C4, C5} sigma for 1-2: 0.02, 1-3: 0.04
as
{O421, O422, C451, C452, C453, C454, C455}
{O1, O2, C1, C2, C3, C4, C5} sigma for 1-2: 0.001, 1-3: 0.001
as
{O423, O424, C456, C457, C458, C459, C460}
{O1, O2, C1, C2, C3, C4, C5} sigma for 1-2: 0.02, 1-3: 0.04
as
{O425, O426, C461, C462, C463, C464, C465}
{O1, O2, C1, C2, C3, C4, C5} sigma for 1-2: 0.001, 1-3: 0.001
as
{O427, O428, C466, C467, C468, C469, C470}
{O1, O2, C1, C2, C3, C4, C5} sigma for 1-2: 0.02, 1-3: 0.04
as
{O429, O430, C471, C472, C473, C474, C475}
{O1, O2, C1, C2, C3, C4, C5} sigma for 1-2: 0.02, 1-3: 0.04
as
{O431, O432, C476, C477, C478, C479, C480}
{Cr1, Cr2, Cr3, Cr4, Cr5, Cr6, Cr7, Cr8, F1, F2, F3, F4, F5, F6, F7, F8} sigma
for 1-2: 0.02, 1-3: 0.04
as
{Cr41, Cr42, Cr43, Cr44, Cr45, Cr46, Cr47, Cr48, F41, F42, F43, F44, F45, F46,
F47, F48}
{O1, O2, C1, C2, C3, C4, C5} sigma for 1-2: 0.02, 1-3: 0.04
as
{O501, O502, C501, C502, C503, C504, C505}
{O1, O2, C1, C2, C3, C4, C5} sigma for 1-2: 0.02, 1-3: 0.04
as
{O503, O504, C506, C507, C508, C509, C510}
{O1, O2, C1, C2, C3, C4, C5} sigma for 1-2: 0.01, 1-3: 0.01
as
{O505, O506, C511, C512, C513, C514, C515}
{O1, O2, C1, C2, C3, C4, C5} sigma for 1-2: 0.02, 1-3: 0.04
as
{O507, O508, C516, C517, C518, C519, C520}
{O1, O2, C1, C2, C3, C4, C5} sigma for 1-2: 0.02, 1-3: 0.04
as
{O509, O510, C521, C522, C523, C524, C525}
{O1, O2, C1, C2, C3, C4, C5} sigma for 1-2: 0.02, 1-3: 0.04
as
{O511, O512, C526, C527, C528, C529, C530}
{O1, O2, C1, C2, C3, C4, C5} sigma for 1-2: 0.02, 1-3: 0.04
as
{O513, O514, C531, C532, C533, C534, C535}
{O1, O2, C1, C2, C3, C4, C5} sigma for 1-2: 0.02, 1-3: 0.04
as
{O515, O516, C536, C537, C538, C539, C540}
{O1, O2, C1, C2, C3, C4, C5} sigma for 1-2: 0.02, 1-3: 0.04
as
{O517, O518, C541, C542, C543, C544, C545}
{O1, O2, C1, C2, C3, C4, C5} sigma for 1-2: 0.02, 1-3: 0.04
as
{O519, O520, C546, C547, C548, C549, C550}
{O1, O2, C1, C2, C3, C4, C5} sigma for 1-2: 0.02, 1-3: 0.04
as
{O521, O522, C551, C552, C553, C554, C555}
{O1, O2, C1, C2, C3, C4, C5} sigma for 1-2: 0.02, 1-3: 0.04
as
{O523, O524, C556, C557, C558, C559, C560}
{O1, O2, C1, C2, C3, C4, C5} sigma for 1-2: 0.02, 1-3: 0.04
as
{O525, O526, C561, C562, C563, C564, C565}
{O1, O2, C1, C2, C3, C4, C5} sigma for 1-2: 0.02, 1-3: 0.04
as
{O527, O528, C566, C567, C568, C569, C570}
{O1, O2, C1, C2, C3, C4, C5} sigma for 1-2: 0.02, 1-3: 0.04
as
{O529, O530, C571, C572, C573, C574, C575}
{O1, O2, C1, C2, C3, C4, C5} sigma for 1-2: 0.02, 1-3: 0.04
as
{O531, O532, C576, C577, C578, C579, C580}
{Cr1, Cr2, Cr3, Cr4, Cr5, Cr6, Cr7, Cr8, F1, F2, F3, F4, F5, F6, F7, F8} sigma
for 1-2: 0.02, 1-3: 0.04
as
{Cr49, Cr50, Cr51, Cr52, Cr53, Cr54, Cr55, Cr56, F49, F50, F51, F52, F53, F54,
F55, F56}
{O1, O2, C1, C2, C3, C4, C5} sigma for 1-2: 0.02, 1-3: 0.04
as
{O601, O602, C601, C602, C603, C604, C605}
{O1, O2, C1, C2, C3, C4, C5} sigma for 1-2: 0.02, 1-3: 0.04
as
{O603, O604, C606, C607, C608, C609, C610}
{O1, O2, C1, C2, C3, C4, C5} sigma for 1-2: 0.02, 1-3: 0.04
as
{O605, O606, C611, C612, C613, C614, C615}
{O1, O2, C1, C2, C3, C4, C5} sigma for 1-2: 0.02, 1-3: 0.04
as
{O607, O608, C616, C617, C618, C619, C620}
{O1, O2, C1, C2, C3, C4, C5} sigma for 1-2: 0.02, 1-3: 0.04
as
{O609, O610, C621, C622, C623, C624, C625}
{O1, O2, C1, C2, C3, C4, C5} sigma for 1-2: 0.02, 1-3: 0.04
as
{O611, O612, C626, C627, C628, C629, C630}
{O1, O2, C1, C2, C3, C4, C5} sigma for 1-2: 0.02, 1-3: 0.04
as
{O613, O614, C631, C632, C633, C634, C635}
{O1, O2, C1, C2, C3, C4, C5} sigma for 1-2: 0.02, 1-3: 0.04
as
{O615, O616, C636, C637, C638, C639, C640}
{O1, O2, C1, C2, C3, C4, C5} sigma for 1-2: 0.02, 1-3: 0.04
as
{O617, O618, C641, C642, C643, C644, C645}
{O1, O2, C1, C2, C3, C4, C5} sigma for 1-2: 0.02, 1-3: 0.04
as
{O619, O620, C646, C647, C648, C649, C650}
{O1, O2, C1, C2, C3, C4, C5} sigma for 1-2: 0.02, 1-3: 0.04
as
{O621, O622, C651, C652, C653, C654, C655}
{O1, O2, C1, C2, C3, C4, C5} sigma for 1-2: 0.02, 1-3: 0.04
as
{O623, O624, C656, C657, C658, C659, C660}
{O1, O2, C1, C2, C3, C4, C5} sigma for 1-2: 0.02, 1-3: 0.04
as
{O625, O626, C661, C662, C663, C664, C665}
{O1, O2, C1, C2, C3, C4, C5} sigma for 1-2: 0.02, 1-3: 0.04
as
{O627, O628, C666, C667, C668, C669, C670}
{O1, O2, C1, C2, C3, C4, C5} sigma for 1-2: 0.02, 1-3: 0.04
as
{O629, O630, C671, C672, C673, C674, C675}
{O1, O2, C1, C2, C3, C4, C5} sigma for 1-2: 0.02, 1-3: 0.04
as
{O631, O632, C676, C677, C678, C679, C680}
{O1, O2, C1, C2, C3, C4, C5} sigma for 1-2: 0.02, 1-3: 0.04
as
{O701, O702, C701, C702, C703, C704, C705}
{O1, O2, C1, C2, C3, C4, C5} sigma for 1-2: 0.02, 1-3: 0.04
as
{O703, O704, C706, C707, C708, C709, C710}
{O1, O2, C1, C2, C3, C4, C5} sigma for 1-2: 0.02, 1-3: 0.04
as
{O705, O706, C711, C712, C713, C714, C715}
{O1, O2, C1, C2, C3, C4, C5} sigma for 1-2: 0.02, 1-3: 0.04
as
{O707, O708, C716, C717, C718, C719, C720}
{O1, O2, C1, C2, C3, C4, C5} sigma for 1-2: 0.02, 1-3: 0.04
as
{O709, O710, C721, C722, C723, C724, C725}
{O1, O2, C1, C2, C3, C4, C5} sigma for 1-2: 0.02, 1-3: 0.04
as
{O711, O712, C726, C727, C728, C729, C730}
{O1, O2, C1, C2, C3, C4, C5} sigma for 1-2: 0.02, 1-3: 0.04
as
{O713, O714, C731, C732, C733, C734, C735}
{O1, O2, C1, C2, C3, C4, C5} sigma for 1-2: 0.02, 1-3: 0.04
as
{O715, O716, C736, C737, C738, C739, C740}
{O1, O2, C1, C2, C3, C4, C5} sigma for 1-2: 0.02, 1-3: 0.04
as
{O717, O718, C741, C742, C743, C744, C745}
{O1, O2, C1, C2, C3, C4, C5} sigma for 1-2: 0.02, 1-3: 0.04
as
{O719, O720, C746, C747, C748, C749, C750}
{O1, O2, C1, C2, C3, C4, C5} sigma for 1-2: 0.02, 1-3: 0.04
as
{O721, O722, C751, C752, C753, C754, C755}
{O1, O2, C1, C2, C3, C4, C5} sigma for 1-2: 0.02, 1-3: 0.04
as
{O723, O724, C756, C757, C758, C759, C760}
{O1, O2, C1, C2, C3, C4, C5} sigma for 1-2: 0.02, 1-3: 0.04
as
{O725, O726, C761, C762, C763, C764, C765}
{O1, O2, C1, C2, C3, C4, C5} sigma for 1-2: 0.02, 1-3: 0.04
as
{O727, O728, C766, C767, C768, C769, C770}
{O1, O2, C1, C2, C3, C4, C5} sigma for 1-2: 0.02, 1-3: 0.04
as
{O729, O730, C771, C772, C773, C774, C775}
{O1, O2, C1, C2, C3, C4, C5} sigma for 1-2: 0.02, 1-3: 0.04
as
{O731, O732, C776, C777, C778, C779, C780}
{O1, O2, C1, C2, C3, C4, C5} sigma for 1-2: 0.02, 1-3: 0.04
as
{O733, O734, C781, C782, C783, C784, C785}
{O1, O2, C1, C2, C3, C4, C5} sigma for 1-2: 0.02, 1-3: 0.04
as
{O735, O736, C786, C787, C788, C789, C790}
{O1, O2, C1, C2, C3, C4, C5} sigma for 1-2: 0.02, 1-3: 0.04
as
{O737, O738, C791, C792, C793, C794, C795}
{O1, O2, C1, C2, C3, C4, C5} sigma for 1-2: 0.02, 1-3: 0.04
as
{O739, O740, C796, C797, C798, C799, C800}
{O1, O2, C1, C2, C3, C4, C5} sigma for 1-2: 0.02, 1-3: 0.04
as
{O741, O742, C801, C802, C803, C804, C805}
{O1, O2, C1, C2, C3, C4, C5} sigma for 1-2: 0.02, 1-3: 0.04
as
{O743, O744, C806, C807, C808, C809, C810}
{O1, O2, C1, C2, C3, C4, C5} sigma for 1-2: 0.02, 1-3: 0.04
as
{O745, O746, C811, C812, C813, C814, C815}
{O1, O2, C1, C2, C3, C4, C5} sigma for 1-2: 0.02, 1-3: 0.04
as
{O747, O748, C816, C817, C818, C819, C820}
7. Others
 Uiso(C3KA)=Uiso(C6IA)=Uiso(C3IA)=Uiso(C7JA)=Uiso(C8FA)=Uiso(C1KA)=FVAR(1)
 Fixed Sof: Cr1(0.875) Cr2(0.875) Cr3(0.875) Cr4(0.875) Cr5(0.875) Cr6(0.875)
 Cr7(0.875) Cr8(0.875) Ni1(0.125) Ni2(0.125) Ni3(0.125) Ni4(0.125) Ni5(0.125)
 Ni6(0.125) Ni7(0.125) Ni8(0.125) Cr9(0.875) Cr10(0.875) Cr11(0.875)
 Cr12(0.875) Cr13(0.875) Cr14(0.875) Cr15(0.875) Cr16(0.875) Ni9(0.125)
 Ni10(0.125) Ni11(0.125) Ni12(0.125) Ni13(0.125) Ni14(0.125) Ni15(0.125)
 Ni16(0.125) Cr17(0.875) Cr18(0.875) Cr19(0.875) Cr20(0.875) Cr21(0.875)
 Cr22(0.875) Cr23(0.875) Cr24(0.875) Ni17(0.125) Ni18(0.125) Ni19(0.125)
 Ni20(0.125) Ni21(0.125) Ni22(0.125) Ni23(0.125) Ni24(0.125) Cr25(0.875)
 Cr26(0.875) Cr27(0.875) Cr28(0.875) Cr29(0.875) Cr30(0.875) Cr31(0.875)
 Cr32(0.875) Ni25(0.125) Ni26(0.125) Ni27(0.125) Ni28(0.125) Ni29(0.125)
 Ni30(0.125) Ni31(0.125) Ni32(0.125) Cr33(0.875) Cr34(0.875) Cr35(0.875)
 Cr36(0.875) Cr37(0.875) Cr38(0.875) Cr39(0.875) Cr40(0.875) Ni33(0.125)
 Ni34(0.125) Ni35(0.125) Ni36(0.125) Ni37(0.125) Ni38(0.125) Ni39(0.125)
 Ni40(0.125) Cr41(0.4375) Cr42(0.4375) Cr43(0.4375) Cr44(0.4375) Cr45(0.4375)
 Cr46(0.4375) Cr47(0.4375) Cr48(0.4375) F41(0.5) F42(0.5) F43(0.5) F44(0.5)
 F45(0.5) F46(0.5) F47(0.5) F48(0.5) O501(0.5) O502(0.5) C501(0.5) C502(0.5)
 C503(0.5) C504(0.5) C505(0.5) O503(0.5) O504(0.5) C506(0.5) C507(0.5)
 C508(0.5) C509(0.5) C510(0.5) O505(0.5) O506(0.5) C511(0.5) C512(0.5)
 C513(0.5) C514(0.5) C515(0.5) O507(0.5) O508(0.5) C516(0.5) C517(0.5)
 C518(0.5) C519(0.5) C520(0.5) O509(0.5) O510(0.5) C521(0.5) C522(0.5)
 C523(0.5) C524(0.5) C525(0.5) O511(0.5) O512(0.5) C526(0.5) C527(0.5)
 C528(0.5) C529(0.5) C530(0.5) O513(0.5) O514(0.5) C531(0.5) C532(0.5)
 C533(0.5) C534(0.5) C535(0.5) O515(0.5) O516(0.5) C536(0.5) C537(0.5)
 C538(0.5) C539(0.5) C540(0.5) O517(0.5) O518(0.5) C541(0.5) C542(0.5)
 C543(0.5) C544(0.5) C545(0.5) O519(0.5) O520(0.5) C546(0.5) C547(0.5)
 C548(0.5) C549(0.5) C550(0.5) O521(0.5) O522(0.5) C551(0.5) C552(0.5)
 C553(0.5) C554(0.5) C555(0.5) O523(0.5) O524(0.5) C556(0.5) C557(0.5)
 C558(0.5) C559(0.5) C560(0.5) O525(0.5) O526(0.5) C561(0.5) C562(0.5)
 C563(0.5) C564(0.5) C565(0.5) O527(0.5) O528(0.5) C566(0.5) C567(0.5)
 C568(0.5) C569(0.5) C570(0.5) O529(0.5) O530(0.5) C571(0.5) C572(0.5)
 C573(0.5) C574(0.5) C575(0.5) O531(0.5) O532(0.5) C576(0.5) C577(0.5)
 C578(0.5) C579(0.5) C580(0.5) Ni41(0.0625) Ni42(0.0625) Ni43(0.0625)
 Ni44(0.0625) Ni45(0.0625) Ni46(0.0625) Ni47(0.0625) Ni48(0.0625) Cr49(0.4375)
 Cr50(0.4375) Cr51(0.4375) Cr52(0.4375) Cr53(0.4375) Cr54(0.4375) Cr55(0.4375)
 Cr56(0.4375) F49(0.5) F50(0.5) F51(0.5) F52(0.5) F53(0.5) F54(0.5) F55(0.5)
 F56(0.5) O601(0.5) O602(0.5) C601(0.5) C602(0.5) C603(0.5) C604(0.5) C605(0.5)
 O603(0.5) O604(0.5) C606(0.5) C607(0.5) C608(0.5) C609(0.5) C610(0.5)
 O605(0.5) O606(0.5) C611(0.5) C612(0.5) C613(0.5) C614(0.5) C615(0.5)
 O607(0.5) O608(0.5) C616(0.5) C617(0.5) C618(0.5) C619(0.5) C620(0.5)
 O609(0.5) O610(0.5) C621(0.5) C622(0.5) C623(0.5) C624(0.5) C625(0.5)
 O611(0.5) O612(0.5) C626(0.5) C627(0.5) C628(0.5) C629(0.5) C630(0.5)
 O613(0.5) O614(0.5) C631(0.5) C632(0.5) C633(0.5) C634(0.5) C635(0.5)
 O615(0.5) O616(0.5) C636(0.5) C637(0.5) C638(0.5) C639(0.5) C640(0.5)
 O617(0.5) O618(0.5) C641(0.5) C642(0.5) C643(0.5) C644(0.5) C645(0.5)
 O619(0.5) O620(0.5) C646(0.5) C647(0.5) C648(0.5) C649(0.5) C650(0.5)
 O621(0.5) O622(0.5) C651(0.5) C652(0.5) C653(0.5) C654(0.5) C655(0.5)
 O623(0.5) O624(0.5) C656(0.5) C657(0.5) C658(0.5) C659(0.5) C660(0.5)
 O625(0.5) O626(0.5) C661(0.5) C662(0.5) C663(0.5) C664(0.5) C665(0.5)
 O627(0.5) O628(0.5) C666(0.5) C667(0.5) C668(0.5) C669(0.5) C670(0.5)
 O629(0.5) O630(0.5) C671(0.5) C672(0.5) C673(0.5) C674(0.5) C675(0.5)
 O631(0.5) O632(0.5) C676(0.5) C677(0.5) C678(0.5) C679(0.5) C680(0.5)
 Ni49(0.0625) Ni50(0.0625) Ni51(0.0625) Ni52(0.0625) Ni53(0.0625) Ni54(0.0625)
 Ni55(0.0625) Ni56(0.0625) O50I(0.5) C293(0.5) C389(0.5) C8BA(0.5) C8EA(0.5)
 C0CA(0.5) C1F(0.5) C2GA(0.5) C2BA(0.5) C4FA(0.5) C9DA(0.5) C9BA(0.5) C8DA(0.5)
 C9GA(0.5) N81(0.5) C0HA(0.5) C2JA(0.5) C5JA(0.5) C6JA(0.5) C1JA(0.5) C3JA(0.5)
 C5FA(0.5) C9IA(0.5) O50J(0.5) C1C(0.5) C1B(0.5) C8BB(0.5) C8EB(0.5) C0CB(0.5)
 C1AA(0.5) C2GB(0.5) C2BB(0.5) C4FB(0.5) C9DB(0.5) C9BB(0.5) C8DB(0.5)
 C9GB(0.5) N81A(0.5) C0HB(0.5) C2JB(0.5) C9IB(0.5) C5JB(0.5) C6JB(0.5)
 C1JB(0.5) C3JB(0.5) C5FB(0.5)
8.a Fitted hexagon refined as free rotating group:
 N1(C841,C842,C843,C844,C845), N2(C919,C918,C917,C916,C915), N3(C89B,C3Q,C5BA,
 C2M,C96J), N4(C900,C901,C902,C903,C904), N5(C896,C897,C89F,C898,C899), N6(C6BA,
 C3CA,C52O,C7DA,C70N), N7(C881,C882,C883,C884,C885), N8(C876,C877,C878,C879,
 C880), N9(C186,C50G,C50M,C89Z,C6TA), N10(C861,C862,C863,C864,C865), N11(C856,
 C857,C858,C859,C860), N12(C1V,C71C,C70W,C183,C93D), C911(C912,C907,C908,C909,
 C910), C96H(C3A,C2I,C2E,C490,C50E), C192(C0BA,C390,C2EA,C91A,C4BA), C892(C893,
 C888,C889,C890,C891), C7OF(C70O,C51K,C72H,C9CA,C96F), C70V(C89X,C72M,C88W,C89Q,
 C89J), C872(C871,C870,C869,C868,C873), C1D(C5EA,C72C,C6EA,C4EA,C3DA),
 C596(C8GA,C281,C7HA,C2IA,C4GA), C3V(C282,C50O,C926,C487,C50Y), C6DA(C7EA,C2Q,
 C72J,C3G,C5AA), C5DA(C593,C194,C52P,C190,C89D), C6AA(C0AA,C89I,C51X,C52A,C2DA),
  C852(C853,C848,C849,C850,C851), C7CA(C3EA,C2L,C2W,C51L,C50Z), C6FA(C7FA,C9EA,
 C9AA,C5IA,C0FA), C3GA(C7GA,C8IA,C6GA,C8CA,C7IA), C293(C389,C8BA,C8EA,C0CA,C1F),
  C9FA(C3FA,C1GA,C2AA,C2FA,C1HA), C2GA(C2BA,C4FA,C9DA,C9BA,C8DA), C4JA(C498,
 C9HA,C5KA,C4KA,C8JA), C5JA(C6JA,C1JA,C3JA,C5FA,C9IA), C3KA(C6IA,C3IA,C7JA,C8FA,
 C1KA), C1C(C1B,C8BB,C8EB,C0CB,C1AA), C2GB(C2BB,C4FB,C9DB,C9BB,C8DB), C9IB(C5JB,
 C6JB,C1JB,C3JB,C5FB), C285(C7AA,C1BA,C8AA,C4CA,C5CA)
;
_olex2_submission_special_instructions 'No special instructions were received'
_oxdiff_exptl_absorpt_empirical_details
;
Empirical correction (ABSPACK) includes:
- Absorption correction using spherical harmonics
- Frame scaling
;
_oxdiff_exptl_absorpt_empirical_full_max 1.352
_oxdiff_exptl_absorpt_empirical_full_min 0.820

loop_
_space_group_symop_operation_xyz
'x, y, z'
'-x, -y, -z'

loop_
_atom_site_label
_atom_site_type_symbol
_atom_site_fract_x
_atom_site_fract_y
_atom_site_fract_z
_atom_site_U_iso_or_equiv
_atom_site_adp_type
_atom_site_occupancy
_atom_site_site_symmetry_order
_atom_site_calc_flag
_atom_site_refinement_flags_posn
_atom_site_refinement_flags_adp
_atom_site_refinement_flags_occupancy
_atom_site_disorder_assembly
_atom_site_disorder_group
Cr1 Cr 1.4338(3) 0.2472(3) 0.81580(18) 0.260(5) Uani 0.875 1 d D U P . .
Cr2 Cr 1.3576(3) 0.1865(3) 0.83158(19) 0.272(5) Uani 0.875 1 d D U P . .
Cr3 Cr 1.2452(3) 0.1800(3) 0.8523(2) 0.294(6) Uani 0.875 1 d D U P . .
Cr4 Cr 1.1636(4) 0.2313(3) 0.8718(2) 0.307(6) Uani 0.875 1 d D U P . .
Cr5 Cr 1.1650(5) 0.3081(3) 0.87850(18) 0.336(7) Uani 0.875 1 d D U P . .
Cr6 Cr 1.2383(4) 0.3707(3) 0.86105(18) 0.276(5) Uani 0.875 1 d D U P . .
Cr7 Cr 1.3452(5) 0.3798(4) 0.8322(3) 0.400(8) Uani 0.875 1 d D U P . .
Cr8 Cr 1.4311(5) 0.3286(4) 0.8150(3) 0.404(9) Uani 0.875 1 d D U P . .
F1 F 1.3774(6) 0.2276(5) 0.8343(4) 0.228(11) Uiso 1 1 d D . . . .
F2 F 1.2966(5) 0.2066(5) 0.8355(4) 0.215(10) Uiso 1 1 d D . . . .
F3 F 1.2263(6) 0.2155(5) 0.8663(5) 0.248(12) Uiso 1 1 d D . . . .
F4 F 1.1951(6) 0.2743(4) 0.8637(3) 0.150(7) Uiso 1 1 d D . . . .
F5 F 1.2270(7) 0.3217(4) 0.8733(4) 0.224(12) Uiso 1 1 d D . . . .
F6 F 1.2874(6) 0.3592(7) 0.8384(5) 0.293(15) Uiso 1 1 d D . . . .
F7 F 1.3757(7) 0.3354(5) 0.8364(4) 0.244(13) Uiso 1 1 d D . . . .
F8 F 1.3999(7) 0.2908(4) 0.8133(5) 0.249(12) Uiso 1 1 d D . . . .
O1 O 1.4211(6) 0.2466(4) 0.7872(2) 0.216(13) Uiso 1 1 d D . . . .
O2 O 1.3696(6) 0.2089(4) 0.7956(2) 0.197(11) Uiso 1 1 d D . . . .
C1 C 1.3942(5) 0.2316(4) 0.78167(18) 0.36(3) Uiso 1 1 d D U . . .
C2 C 1.3918(4) 0.2427(3) 0.75341(18) 0.39(3) Uiso 1 1 d D U . . .
C3 C 1.3784(8) 0.2805(3) 0.7467(3) 0.55(5) Uiso 1 1 d D U . . .
C4 C 1.3558(5) 0.2213(4) 0.7521(3) 0.30(3) Uiso 1 1 d D U . . .
C5 C 1.4384(5) 0.2353(6) 0.7413(3) 0.45(4) Uiso 1 1 d D U . . .
O3 O 1.4723(13) 0.2035(8) 0.8230(8) 0.35(2) Uiso 1 1 d D U . . .
O4 O 1.4203(10) 0.1658(8) 0.8315(7) 0.285(16) Uiso 1 1 d D U . . .
C6 C 1.4590(10) 0.1760(8) 0.8238(9) 0.35(2) Uiso 1 1 d D U . . .
C7 C 1.5008(11) 0.1447(8) 0.8268(7) 0.30(2) Uiso 1 1 d D U . . .
C8 C 1.5427(12) 0.1640(13) 0.8210(11) 0.38(4) Uiso 1 1 d D U . . .
C9 C 1.487(2) 0.1253(15) 0.8523(7) 0.51(5) Uiso 1 1 d D U . . .
C10 C 1.4942(16) 0.1265(12) 0.8105(9) 0.31(3) Uiso 1 1 d D U . . .
O5 O 1.3406(10) 0.1412(8) 0.8303(7) 0.278(16) Uiso 1 1 d D U . . .
O6 O 1.2665(10) 0.1465(7) 0.8353(6) 0.236(13) Uiso 1 1 d D U . . .
C11 C 1.3034(10) 0.1343(8) 0.8282(9) 0.271(19) Uiso 1 1 d D U . . .
C12 C 1.3012(12) 0.0948(7) 0.8262(7) 0.30(2) Uiso 1 1 d D U . . .
C13 C 1.298(2) 0.1014(15) 0.8010(8) 0.44(4) Uiso 1 1 d D U . . .
C14 C 1.2585(16) 0.0832(13) 0.8430(10) 0.42(4) Uiso 1 1 d D U . . .
C15 C 1.3429(17) 0.0769(12) 0.8344(12) 0.44(4) Uiso 1 1 d D U . . .
O7 O 1.3494(12) 0.1630(9) 0.8683(7) 0.316(18) Uiso 1 1 d D U . . .
O8 O 1.2754(13) 0.1549(12) 0.8775(8) 0.41(3) Uiso 1 1 d D U . . .
C16 C 1.3152(12) 0.1480(12) 0.8800(7) 0.40(2) Uiso 1 1 d D U . . .
C17 C 1.3230(12) 0.1210(8) 0.9069(6) 0.37(3) Uiso 1 1 d D U . . .
C18 C 1.3088(15) 0.0882(9) 0.9064(9) 0.27(2) Uiso 1 1 d D U . . .
C19 C 1.3720(12) 0.1242(11) 0.9062(8) 0.27(2) Uiso 1 1 d D U . . .
C20 C 1.2934(17) 0.1369(14) 0.9237(9) 0.40(4) Uiso 1 1 d D U . . .
O9 O 1.2113(11) 0.2023(9) 0.8271(6) 0.276(16) Uiso 1 1 d D U . . .
O10 O 1.1532(13) 0.2325(11) 0.8402(6) 0.34(2) Uiso 1 1 d D U . . .
C21 C 1.1755(14) 0.2190(13) 0.8261(6) 0.33(2) Uiso 1 1 d D U . . .
C22 C 1.1592(11) 0.2295(8) 0.7994(5) 0.32(2) Uiso 1 1 d D U . . .
C23 C 1.1484(14) 0.2670(8) 0.7932(7) 0.23(2) Uiso 1 1 d D U . . .
C24 C 1.1196(14) 0.2074(11) 0.8064(9) 0.33(3) Uiso 1 1 d D U . . .
C25 C 1.1986(14) 0.2185(12) 0.7841(7) 0.33(3) Uiso 1 1 d D U . . .
O11 O 1.1891(15) 0.1570(11) 0.8605(7) 0.39(2) Uiso 1 1 d D U . . .
O12 O 1.1445(14) 0.1804(9) 0.8838(8) 0.34(2) Uiso 1 1 d D U . . .
C26 C 1.1643(14) 0.1549(8) 0.8796(7) 0.37(2) Uiso 1 1 d D U . . .
C27 C 1.1325(12) 0.1197(8) 0.8892(7) 0.38(3) Uiso 1 1 d D U . . .
C28 C 1.1323(16) 0.1066(10) 0.9150(7) 0.25(2) Uiso 1 1 d D U . . .
C29 C 1.0886(15) 0.1352(16) 0.8820(12) 0.53(5) Uiso 1 1 d D U . . .
C30 C 1.156(2) 0.0989(13) 0.8742(10) 0.45(4) Uiso 1 1 d D U . . .
O13 O 1.0957(12) 0.2499(9) 0.8748(7) 0.316(18) Uiso 1 1 d D U . . .
O14 O 1.0967(14) 0.2995(10) 0.8811(9) 0.37(2) Uiso 1 1 d D U . . .
C31 C 1.0821(11) 0.2715(11) 0.8846(9) 0.37(2) Uiso 1 1 d D U . . .
C32 C 1.0249(11) 0.2698(11) 0.8937(8) 0.45(3) Uiso 1 1 d D U . . .
C33 C 1.0079(19) 0.2916(16) 0.8720(10) 0.46(4) Uiso 1 1 d D U . . .
C34 C 1.020(2) 0.2846(19) 0.9132(10) 0.52(5) Uiso 1 1 d D U . . .
C35 C 1.0185(19) 0.2324(12) 0.9013(13) 0.47(4) Uiso 1 1 d D U . . .
O15 O 1.1634(13) 0.2258(8) 0.9046(6) 0.288(17) Uiso 1 1 d D U . . .
O16 O 1.1712(13) 0.2760(8) 0.9090(6) 0.303(18) Uiso 1 1 d D U . . .
C36 C 1.1705(18) 0.2448(8) 0.9151(5) 0.31(2) Uiso 1 1 d D U . . .
C37 C 1.1576(12) 0.2259(9) 0.9451(5) 0.32(2) Uiso 1 1 d D U . . .
C38 C 1.1073(12) 0.2293(17) 0.9498(11) 0.56(5) Uiso 1 1 d D U . . .
C39 C 1.1814(16) 0.2482(11) 0.9532(7) 0.26(2) Uiso 1 1 d D U . . .
C40 C 1.1783(18) 0.1912(9) 0.9471(8) 0.32(3) Uiso 1 1 d D U . . .
O17 O 1.1526(14) 0.3371(11) 0.8557(10) 0.52(3) Uiso 1 1 d D U . . .
O18 O 1.2048(12) 0.3744(9) 0.8378(7) 0.39(2) Uiso 1 1 d D U . . .
C41 C 1.1648(12) 0.3663(10) 0.8444(8) 0.47(3) Uiso 1 1 d D U . . .
C42 C 1.1326(15) 0.3848(12) 0.8229(8) 0.51(3) Uiso 1 1 d D U . . .
C43 C 1.0875(15) 0.3909(19) 0.8365(12) 0.49(5) Uiso 1 1 d D U . . .
C44 C 1.135(3) 0.3570(18) 0.8123(13) 0.58(6) Uiso 1 1 d D U . . .
C45 C 1.159(2) 0.4151(15) 0.8077(11) 0.53(5) Uiso 1 1 d D U . . .
O19 O 1.1420(8) 0.3385(7) 0.8954(5) 0.36(2) Uiso 1 1 d D U . . .
O20 O 1.1887(11) 0.3807(6) 0.8847(6) 0.47(3) Uiso 1 1 d D U . . .
C46 C 1.1550(10) 0.3650(7) 0.8957(5) 0.37(2) Uiso 1 1 d D U . . .
C47 C 1.1198(13) 0.3821(10) 0.9149(6) 0.42(3) Uiso 1 1 d D U . . .
C48 C 1.112(2) 0.4179(10) 0.8998(9) 0.43(4) Uiso 1 1 d D U . . .
C49 C 1.1494(19) 0.3774(18) 0.9328(9) 0.55(5) Uiso 1 1 d D U . . .
C50 C 1.0812(15) 0.3590(14) 0.9237(10) 0.39(4) Uiso 1 1 d D U . . .
O21 O 1.2477(8) 0.4262(10) 0.8455(4) 0.45(3) Uiso 1 1 d D U . . .
O22 O 1.3194(9) 0.4279(11) 0.8273(4) 0.59(4) Uiso 1 1 d D U . . .
C51 C 1.2821(11) 0.4403(9) 0.8336(5) 0.51(3) Uiso 1 1 d D U . . .
C52 C 1.2782(14) 0.4836(9) 0.8240(7) 0.44(3) Uiso 1 1 d D U . . .
C53 C 1.272(2) 0.4912(11) 0.7989(7) 0.34(3) Uiso 1 1 d D U . . .
C54 C 1.3233(19) 0.4908(13) 0.8272(13) 0.54(5) Uiso 1 1 d D U . . .
C55 C 1.239(2) 0.4923(14) 0.8405(10) 0.54(5) Uiso 1 1 d D U . . .
O23 O 1.2862(14) 0.3808(12) 0.8746(8) 0.38(2) Uiso 1 1 d D U . . .
O24 O 1.3555(16) 0.3564(15) 0.8721(10) 0.47(3) Uiso 1 1 d D U . . .
C56 C 1.3226(14) 0.3711(12) 0.8807(9) 0.40(2) Uiso 1 1 d D U . . .
C57 C 1.3332(13) 0.3891(9) 0.9005(6) 0.42(3) Uiso 1 1 d D U . . .
C58 C 1.2938(18) 0.3804(14) 0.9201(8) 0.41(4) Uiso 1 1 d D U . . .
C59 C 1.3766(16) 0.3700(13) 0.9056(11) 0.43(4) Uiso 1 1 d D U . . .
C60 C 1.3366(12) 0.4256(8) 0.8859(7) 0.179(16) Uiso 1 1 d D U . . .
O25 O 1.3483(16) 0.3857(12) 0.7976(4) 0.42(3) Uiso 1 1 d D U . . .
O26 O 1.4047(14) 0.3540(9) 0.7858(6) 0.34(2) Uiso 1 1 d D U . . .
C61 C 1.3709(14) 0.3734(10) 0.7827(5) 0.41(2) Uiso 1 1 d D U . . .
C62 C 1.3767(14) 0.4024(9) 0.7549(5) 0.48(3) Uiso 1 1 d D U . . .
C63 C 1.3292(15) 0.4157(15) 0.7534(10) 0.45(4) Uiso 1 1 d D U . . .
C64 C 1.4084(18) 0.4259(13) 0.7572(11) 0.41(4) Uiso 1 1 d D U . . .
C65 C 1.398(2) 0.3814(16) 0.7396(8) 0.55(5) Uiso 1 1 d D U . . .
O27 O 1.4027(7) 0.4039(5) 0.8267(4) 0.49(3) Uiso 1 1 d D U . . .
O28 O 1.4597(7) 0.3699(5) 0.8155(4) 0.38(2) Uiso 1 1 d D U . . .
C66 C 1.4419(8) 0.3952(6) 0.8203(5) 0.45(3) Uiso 1 1 d D U . . .
C67 C 1.4790(11) 0.4248(8) 0.8182(7) 0.43(3) Uiso 1 1 d D U . . .
C68 C 1.5213(12) 0.4129(16) 0.8052(12) 0.50(5) Uiso 1 1 d D U . . .
C69 C 1.456(2) 0.4564(9) 0.8042(11) 0.46(4) Uiso 1 1 d D U . . .
C70 C 1.476(2) 0.4212(16) 0.8435(7) 0.47(4) Uiso 1 1 d D U . . .
O29 O 1.4831(11) 0.3225(9) 0.7901(6) 0.34(2) Uiso 1 1 d D U . . .
O30 O 1.4903(10) 0.2673(8) 0.7934(7) 0.335(19) Uiso 1 1 d D U . . .
C71 C 1.4976(13) 0.2977(8) 0.7835(8) 0.36(2) Uiso 1 1 d D U . . .
C72 C 1.5481(10) 0.3068(8) 0.7648(6) 0.38(3) Uiso 1 1 d D U . . .
C73 C 1.5791(17) 0.3076(17) 0.7808(11) 0.48(5) Uiso 1 1 d D U . . .
C74 C 1.5550(17) 0.2776(12) 0.7553(10) 0.38(4) Uiso 1 1 d D U . . .
C75 C 1.5353(18) 0.3399(10) 0.7478(8) 0.35(3) Uiso 1 1 d D U . . .
O31 O 1.4566(6) 0.3083(7) 0.8454(4) 0.36(2) Uiso 1 1 d D U . . .
O32 O 1.4545(6) 0.2550(8) 0.8428(4) 0.245(14) Uiso 1 1 d D U . . .
C76 C 1.4616(8) 0.2770(7) 0.8507(5) 0.40(2) Uiso 1 1 d D U . . .
C77 C 1.4836(11) 0.2607(9) 0.8762(5) 0.50(3) Uiso 1 1 d D U . . .
C78 C 1.456(2) 0.2311(13) 0.8906(9) 0.53(5) Uiso 1 1 d D U . . .
C79 C 1.5306(13) 0.2523(19) 0.8656(10) 0.61(6) Uiso 1 1 d D U . . .
C80 C 1.479(2) 0.2915(12) 0.8839(9) 0.37(3) Uiso 1 1 d D U . . .
Ni1 Ni 1.4338(3) 0.2472(3) 0.81580(18) 0.260(5) Uani 0.125 1 d . . P . .
Ni2 Ni 1.3576(3) 0.1865(3) 0.83158(19) 0.272(5) Uani 0.125 1 d . . P . .
Ni3 Ni 1.2452(3) 0.1800(3) 0.8523(2) 0.294(6) Uani 0.125 1 d . . P . .
Ni4 Ni 1.1636(4) 0.2313(3) 0.8718(2) 0.307(6) Uani 0.125 1 d . . P . .
Ni5 Ni 1.1650(5) 0.3081(3) 0.87850(18) 0.336(7) Uani 0.125 1 d . . P . .
Ni6 Ni 1.2383(4) 0.3707(3) 0.86105(18) 0.276(5) Uani 0.125 1 d . . P . .
Ni7 Ni 1.3452(5) 0.3798(4) 0.8322(3) 0.400(8) Uani 0.125 1 d . . P . .
Ni8 Ni 1.4311(5) 0.3286(4) 0.8150(3) 0.404(9) Uani 0.125 1 d . . P . .
Cr9 Cr 0.0632(3) 0.5413(2) 0.40983(19) 0.237(4) Uani 0.875 1 d D U P . .
Cr10 Cr 0.1036(6) 0.4805(2) 0.3826(4) 0.439(11) Uani 0.875 1 d D U P . .
Cr11 Cr 0.1014(6) 0.4717(2) 0.3316(2) 0.348(8) Uani 0.875 1 d D U P . .
Cr12 Cr 0.0677(3) 0.5190(2) 0.2848(3) 0.285(6) Uani 0.875 1 d . U P . .
Cr13 Cr 0.0189(3) 0.5997(3) 0.2632(2) 0.251(5) Uani 0.875 1 d . U P . .
Cr14 Cr -0.0050(3) 0.66424(19) 0.28480(18) 0.208(4) Uani 0.875 1 d . U P . .
Cr15 Cr -0.0058(2) 0.67346(18) 0.33787(14) 0.159(3) Uani 0.875 1 d . U P . .
Cr16 Cr 0.0125(2) 0.62033(16) 0.39027(13) 0.152(3) Uani 0.875 1 d D U P . .
F9 F 0.0977(10) 0.5272(7) 0.3832(6) 0.254(13) Uiso 1 1 d . . . . .
F10 F 0.0646(14) 0.4896(10) 0.3524(8) 0.329(18) Uiso 1 1 d . . . . .
F11 F 0.0895(11) 0.5159(9) 0.3104(7) 0.268(15) Uiso 1 1 d . . . . .
F12 F 0.0266(8) 0.5591(7) 0.2862(5) 0.197(11) Uiso 1 1 d . . . . .
F13 F 0.0290(7) 0.6202(5) 0.2843(4) 0.176(9) Uiso 1 1 d . . . . .
F14 F -0.0140(8) 0.6465(6) 0.3184(5) 0.194(10) Uiso 1 1 d . . . . .
F15 F 0.0220(5) 0.6371(4) 0.3562(3) 0.097(6) Uiso 1 1 d . . . . .
F16 F 0.0297(7) 0.5748(6) 0.3889(4) 0.166(8) Uiso 1 1 d . . . . .
O101 O 0.0946(12) 0.5052(8) 0.4324(6) 0.33(2) Uiso 1 1 d D . . . .
O102 O 0.133(2) 0.4747(16) 0.4109(8) 0.54(5) Uiso 1 1 d D . . . .
C101 C 0.1280(15) 0.4880(13) 0.4266(7) 0.45(4) Uiso 1 1 d D U . . .
C102 C 0.1541(12) 0.4687(9) 0.4503(6) 0.45(3) Uiso 1 1 d D U . . .
C103 C 0.2030(11) 0.4703(16) 0.4397(10) 0.43(4) Uiso 1 1 d D U . . .
C104 C 0.134(2) 0.4346(10) 0.4589(11) 0.44(4) Uiso 1 1 d D U . . .
C105 C 0.1371(17) 0.4896(12) 0.4664(7) 0.31(3) Uiso 1 1 d D U . . .
O103 O 0.0147(13) 0.5077(7) 0.4191(7) 0.318(18) Uiso 1 1 d D U . . .
O104 O 0.0419(12) 0.4719(8) 0.3988(5) 0.260(15) Uiso 1 1 d D U . . .
C106 C 0.0186(15) 0.4800(9) 0.4153(8) 0.34(2) Uiso 1 1 d D U . . .
C107 C -0.0212(9) 0.4525(7) 0.4332(6) 0.40(3) Uiso 1 1 d D U . . .
C108 C 0.0061(17) 0.4204(10) 0.4424(10) 0.38(4) Uiso 1 1 d D U . . .
C109 C -0.0498(16) 0.4505(15) 0.4164(9) 0.39(4) Uiso 1 1 d D U . . .
C110 C -0.0443(16) 0.4704(12) 0.4501(8) 0.37(3) Uiso 1 1 d D U . . .
O105 O 0.1034(7) 0.4356(12) 0.3882(5) 0.66(4) Uiso 1 1 d D U . . .
O106 O 0.1017(9) 0.4254(10) 0.3545(6) 0.45(3) Uiso 1 1 d D U . . .
C111 C 0.1026(10) 0.4177(9) 0.3757(6) 0.57(3) Uiso 1 1 d D U . . .
C112 C 0.1029(13) 0.3755(10) 0.3918(8) 0.51(3) Uiso 1 1 d D U . . .
C113 C 0.1519(14) 0.3650(14) 0.3892(14) 0.54(5) Uiso 1 1 d D U . . .
C114 C 0.0751(18) 0.3624(12) 0.3793(10) 0.36(3) Uiso 1 1 d D U . . .
C115 C 0.081(2) 0.3755(15) 0.4160(7) 0.53(5) Uiso 1 1 d D U . . .
O107 O 0.1594(14) 0.4848(13) 0.3600(8) 0.39(2) Uiso 1 1 d D U . . .
O108 O 0.1662(15) 0.4827(13) 0.3237(8) 0.39(2) Uiso 1 1 d D U . . .
C116 C 0.1786(11) 0.4902(15) 0.3393(8) 0.36(2) Uiso 1 1 d D U . . .
C117 C 0.2355(11) 0.4922(11) 0.3367(8) 0.43(3) Uiso 1 1 d D U . . .
C118 C 0.252(2) 0.4563(14) 0.3393(14) 0.50(5) Uiso 1 1 d D U . . .
C119 C 0.2370(17) 0.5039(15) 0.3571(10) 0.34(3) Uiso 1 1 d D U . . .
C120 C 0.248(2) 0.5181(18) 0.3131(9) 0.60(6) Uiso 1 1 d D U . . .
O109 O 0.1357(16) 0.4565(12) 0.3079(7) 0.38(2) Uiso 1 1 d D U . . .
O110 O 0.1044(16) 0.4847(11) 0.2765(8) 0.41(2) Uiso 1 1 d D U . . .
C121 C 0.1281(19) 0.4620(12) 0.2878(7) 0.38(2) Uiso 1 1 d D U . . .
C122 C 0.1597(12) 0.4364(9) 0.2732(6) 0.41(3) Uiso 1 1 d D U . . .
C123 C 0.2041(15) 0.4530(14) 0.2640(11) 0.40(4) Uiso 1 1 d D U . . .
C124 C 0.1325(19) 0.4383(14) 0.2549(8) 0.41(4) Uiso 1 1 d D U . . .
C125 C 0.1595(15) 0.4028(9) 0.2922(7) 0.24(2) Uiso 1 1 d D U . . .
O111 O 0.0470(11) 0.4556(9) 0.3331(6) 0.264(17) Uiso 1 1 d D U . . .
O112 O 0.0109(10) 0.4876(7) 0.3035(5) 0.225(13) Uiso 1 1 d D U . . .
C126 C 0.0143(10) 0.4673(9) 0.3232(6) 0.214(17) Uiso 1 1 d D U . . .
C127 C -0.0292(11) 0.4400(8) 0.3356(6) 0.33(2) Uiso 1 1 d D U . . .
C128 C -0.0046(17) 0.4068(9) 0.3449(10) 0.36(3) Uiso 1 1 d D U . . .
C129 C -0.0501(15) 0.4444(13) 0.3146(8) 0.34(3) Uiso 1 1 d D U . . .
C130 C -0.0560(17) 0.4555(15) 0.3532(9) 0.45(4) Uiso 1 1 d D U . . .
O113 O 0.1136(11) 0.5563(7) 0.2617(6) 0.277(16) Uiso 1 1 d D U . . .
O114 O 0.0744(9) 0.6061(6) 0.2489(5) 0.171(10) Uiso 1 1 d D U . . .
C131 C 0.1084(9) 0.5872(8) 0.2509(7) 0.239(18) Uiso 1 1 d D U . . .
C132 C 0.1576(9) 0.6043(9) 0.2340(6) 0.37(3) Uiso 1 1 d D U . . .
C133 C 0.1891(13) 0.5737(11) 0.2362(10) 0.38(4) Uiso 1 1 d D U . . .
C134 C 0.1667(17) 0.6280(12) 0.2462(10) 0.35(3) Uiso 1 1 d D U . . .
C135 C 0.1448(19) 0.6226(14) 0.2105(6) 0.41(4) Uiso 1 1 d D U . . .
O115 O 0.0271(15) 0.5278(9) 0.2580(6) 0.35(2) Uiso 1 1 d D U . . .
O116 O 0.0050(14) 0.5805(9) 0.2436(7) 0.327(19) Uiso 1 1 d D U . . .
C136 C 0.0188(14) 0.5528(9) 0.2412(6) 0.30(2) Uiso 1 1 d D U . . .
C137 C 0.0003(12) 0.5431(9) 0.2196(5) 0.34(3) Uiso 1 1 d D U . . .
C138 C -0.008(2) 0.5764(11) 0.2015(8) 0.43(4) Uiso 1 1 d D U . . .
C139 C 0.0400(15) 0.5226(15) 0.2115(10) 0.45(4) Uiso 1 1 d D U . . .
C140 C -0.0401(12) 0.5226(10) 0.2324(7) 0.204(18) Uiso 1 1 d D U . . .
O117 O 0.0042(12) 0.6513(9) 0.2368(7) 0.294(17) Uiso 1 1 d D U . . .
O118 O -0.0231(19) 0.6906(12) 0.2531(7) 0.48(3) Uiso 1 1 d D U . . .
C141 C 0.0029(15) 0.6807(9) 0.2380(6) 0.39(2) Uiso 1 1 d D U . . .
C142 C 0.0071(13) 0.7099(9) 0.2103(6) 0.40(3) Uiso 1 1 d D U . . .
C143 C 0.0531(16) 0.7014(15) 0.1987(10) 0.48(5) Uiso 1 1 d D U . . .
C144 C 0.0025(19) 0.7419(9) 0.2164(9) 0.34(3) Uiso 1 1 d D U . . .
C145 C -0.0329(18) 0.7029(14) 0.2020(10) 0.40(4) Uiso 1 1 d D U . . .
O119 O -0.0477(8) 0.6007(5) 0.2746(5) 0.159(9) Uiso 1 1 d D U . . .
O120 O -0.0630(7) 0.6474(6) 0.2837(5) 0.159(10) Uiso 1 1 d D U . . .
C146 C -0.0721(8) 0.6179(7) 0.2859(6) 0.202(16) Uiso 1 1 d D U . . .
C147 C -0.1275(8) 0.6158(8) 0.2842(6) 0.25(2) Uiso 1 1 d D U . . .
C148 C -0.1275(15) 0.5852(11) 0.2770(10) 0.35(3) Uiso 1 1 d D U . . .
C149 C -0.1323(16) 0.6499(10) 0.2662(8) 0.36(3) Uiso 1 1 d D U . . .
C150 C -0.1519(12) 0.6143(11) 0.3084(7) 0.26(2) Uiso 1 1 d D U . . .
O121 O 0.0519(9) 0.6860(7) 0.2822(4) 0.199(11) Uiso 1 1 d D U . . .
O122 O 0.0504(7) 0.6903(5) 0.3176(4) 0.139(9) Uiso 1 1 d D U . . .
C151 C 0.0667(10) 0.6944(9) 0.2967(4) 0.197(16) Uiso 1 1 d D U . . .
C152 C 0.1142(8) 0.7168(7) 0.2845(5) 0.225(18) Uiso 1 1 d D U . . .
C153 C 0.1430(12) 0.6980(11) 0.2694(7) 0.28(3) Uiso 1 1 d D U . . .
C154 C 0.0938(13) 0.7500(8) 0.2708(7) 0.24(2) Uiso 1 1 d D U . . .
C155 C 0.1312(12) 0.7172(10) 0.3056(6) 0.24(2) Uiso 1 1 d D U . . .
O123 O -0.0448(10) 0.7042(8) 0.2868(5) 0.244(14) Uiso 1 1 d D U . . .
O124 O -0.0423(11) 0.7088(8) 0.3214(5) 0.237(13) Uiso 1 1 d D U . . .
C156 C -0.0550(15) 0.7180(9) 0.3023(6) 0.270(19) Uiso 1 1 d D U . . .
C157 C -0.0908(11) 0.7526(7) 0.2960(6) 0.31(2) Uiso 1 1 d D U . . .
C158 C -0.1341(13) 0.7385(13) 0.2957(10) 0.37(3) Uiso 1 1 d D U . . .
C159 C -0.0663(18) 0.7734(11) 0.2726(7) 0.35(3) Uiso 1 1 d D U . . .
C160 C -0.0929(14) 0.7679(10) 0.3151(7) 0.25(2) Uiso 1 1 d D U . . .
O125 O -0.0034(8) 0.7047(5) 0.3551(4) 0.144(9) Uiso 1 1 d D U . . .
O126 O -0.0058(8) 0.6666(5) 0.3916(4) 0.150(9) Uiso 1 1 d D U . . .
C161 C -0.0095(10) 0.6947(5) 0.3768(4) 0.125(12) Uiso 1 1 d D U . . .
C162 C -0.0172(9) 0.7284(6) 0.3875(5) 0.169(15) Uiso 1 1 d D U . . .
C163 C -0.0344(15) 0.7567(8) 0.3680(7) 0.31(3) Uiso 1 1 d D U . . .
C164 C 0.0291(10) 0.7330(8) 0.3899(6) 0.176(16) Uiso 1 1 d D U . . .
C165 C -0.0498(11) 0.7144(9) 0.4099(5) 0.211(19) Uiso 1 1 d D U . . .
O127 O -0.0667(7) 0.6613(5) 0.3553(4) 0.144(9) Uiso 1 1 d D U . . .
O128 O -0.0534(7) 0.6187(5) 0.3867(4) 0.135(8) Uiso 1 1 d D U . . .
C166 C -0.0775(6) 0.6386(6) 0.3739(4) 0.089(10) Uiso 1 1 d D U . . .
C167 C -0.1343(7) 0.6389(7) 0.3835(5) 0.207(17) Uiso 1 1 d D U . . .
C168 C -0.1415(12) 0.6147(8) 0.4081(5) 0.22(2) Uiso 1 1 d D U . . .
C169 C -0.1499(14) 0.6266(13) 0.3660(8) 0.40(4) Uiso 1 1 d D U . . .
C170 C -0.1459(11) 0.6757(7) 0.3800(7) 0.21(2) Uiso 1 1 d D U . . .
O129 O 0.0750(6) 0.6256(6) 0.3919(5) 0.168(10) Uiso 1 1 d D U . . .
O130 O 0.1102(9) 0.5749(6) 0.4024(7) 0.288(17) Uiso 1 1 d D U . . .
C171 C 0.1078(10) 0.6061(6) 0.3965(8) 0.237(18) Uiso 1 1 d D U . . .
C172 C 0.1495(9) 0.6240(7) 0.4031(6) 0.27(2) Uiso 1 1 d D U . . .
C173 C 0.1908(11) 0.6052(12) 0.3951(10) 0.38(4) Uiso 1 1 d D U . . .
C1DA C 0.1348(18) 0.6153(13) 0.4292(6) 0.34(3) Uiso 1 1 d D U . . .
C175 C 0.1439(14) 0.6610(7) 0.3903(8) 0.26(2) Uiso 1 1 d D U . . .
O131 O 0.0022(10) 0.6024(7) 0.4244(5) 0.222(13) Uiso 1 1 d D U . . .
O132 O 0.0359(12) 0.5516(8) 0.4370(6) 0.288(17) Uiso 1 1 d D U . . .
C176 C 0.0110(13) 0.5756(8) 0.4394(5) 0.197(16) Uiso 1 1 d D U . . .
C177 C -0.0112(11) 0.5743(8) 0.4675(5) 0.25(2) Uiso 1 1 d D U . . .
C178 C 0.0239(16) 0.5549(13) 0.4814(7) 0.37(3) Uiso 1 1 d D U . . .
C179 C -0.0528(13) 0.5553(13) 0.4714(9) 0.37(4) Uiso 1 1 d D U . . .
C180 C -0.0195(16) 0.6109(9) 0.4656(8) 0.30(3) Uiso 1 1 d D U . . .
Ni9 Ni 0.0632(3) 0.5413(2) 0.40983(19) 0.237(4) Uani 0.125 1 d . . P . .
Ni10 Ni 0.1036(6) 0.4805(2) 0.3826(4) 0.439(11) Uani 0.125 1 d . . P . .
Ni11 Ni 0.1014(6) 0.4717(2) 0.3316(2) 0.348(8) Uani 0.125 1 d . . P . .
Ni12 Ni 0.0677(3) 0.5190(2) 0.2848(3) 0.285(6) Uani 0.125 1 d . . P . .
Ni13 Ni 0.0189(3) 0.5997(3) 0.2632(2) 0.251(5) Uani 0.125 1 d . . P . .
Ni14 Ni -0.0050(3) 0.66424(19) 0.28480(18) 0.208(4) Uani 0.125 1 d . . P . .
Ni15 Ni -0.0058(2) 0.67346(18) 0.33787(14) 0.159(3) Uani 0.125 1 d . . P . .
Ni16 Ni 0.0125(2) 0.62033(16) 0.39027(13) 0.152(3) Uani 0.125 1 d . . P . .
Cr17 Cr -0.0088(2) 0.17620(18) 0.33468(16) 0.180(3) Uani 0.875 1 d . U P . .
Cr18 Cr 0.0077(3) 0.12149(17) 0.38862(14) 0.201(4) Uani 0.875 1 d . U P . .
Cr19 Cr 0.0601(3) 0.04317(18) 0.40877(13) 0.193(4) Uani 0.875 1 d D U P . .
Cr20 Cr 0.1047(4) -0.0197(2) 0.38388(17) 0.248(5) Uani 0.875 1 d D U P . .
Cr21 Cr 0.1003(3) -0.02736(16) 0.33152(13) 0.201(4) Uani 0.875 1 d D U P . .
Cr22 Cr 0.0668(2) 0.02199(18) 0.28204(13) 0.161(3) Uani 0.875 1 d D U P . .
Cr23 Cr 0.0185(2) 0.0984(2) 0.26289(15) 0.183(3) Uani 0.875 1 d . U P . .
Cr24 Cr -0.0045(3) 0.1660(2) 0.28215(17) 0.203(4) Uani 0.875 1 d . U P . .
F17 F 0.0202(7) 0.1408(5) 0.3531(4) 0.148(7) Uiso 1 1 d . . . . .
F18 F 0.0227(6) 0.0756(5) 0.3885(4) 0.150(8) Uiso 1 1 d . . . . .
F19 F 0.0884(7) 0.0280(6) 0.3813(4) 0.186(9) Uiso 1 1 d . . . . .
F20 F 0.0735(7) -0.0095(5) 0.3575(4) 0.160(8) Uiso 1 1 d . . . . .
F21 F 0.0910(5) 0.0173(4) 0.3107(3) 0.114(6) Uiso 1 1 d . . . . .
F22 F 0.0272(5) 0.0577(4) 0.2871(3) 0.111(6) Uiso 1 1 d . . . . .
F23 F 0.0277(6) 0.1265(5) 0.2808(4) 0.143(7) Uiso 1 1 d . . . . .
F24 F -0.0159(5) 0.1508(4) 0.3135(4) 0.106(6) Uiso 1 1 d . . . . .
O201 O -0.0085(10) 0.2052(7) 0.3536(5) 0.217(13) Uiso 1 1 d D . . . .
O202 O -0.0065(10) 0.1666(6) 0.3893(5) 0.217(13) Uiso 1 1 d D . . . .
C201 C -0.0030(16) 0.1951(6) 0.3744(5) 0.30(3) Uiso 1 1 d D U . . .
C202 C -0.0053(10) 0.2281(6) 0.3854(5) 0.25(2) Uiso 1 1 d D U . . .
C203 C -0.0262(12) 0.2130(9) 0.4106(5) 0.207(19) Uiso 1 1 d D U . . .
C204 C 0.0438(10) 0.2348(10) 0.3810(8) 0.26(2) Uiso 1 1 d D U . . .
C205 C -0.0307(11) 0.2551(7) 0.3694(6) 0.181(17) Uiso 1 1 d D U . . .
O203 O -0.0662(9) 0.1610(7) 0.3515(5) 0.220(13) Uiso 1 1 d D U . . .
O204 O -0.0526(8) 0.1214(6) 0.3845(4) 0.154(9) Uiso 1 1 d D U . . .
C206 C -0.0776(7) 0.1392(9) 0.3708(5) 0.195(15) Uiso 1 1 d D U . . .
C207 C -0.1342(8) 0.1383(8) 0.3801(5) 0.25(2) Uiso 1 1 d D U . . .
C208 C -0.1488(16) 0.1733(9) 0.3812(10) 0.41(4) Uiso 1 1 d D U . . .
C209 C -0.1503(12) 0.1308(11) 0.3608(7) 0.25(2) Uiso 1 1 d D U . . .
C210 C -0.1411(12) 0.1100(10) 0.4030(6) 0.25(2) Uiso 1 1 d D U . . .
O205 O -0.0118(8) 0.1043(6) 0.4228(4) 0.163(10) Uiso 1 1 d D U . . .
O206 O 0.0327(10) 0.0579(7) 0.4347(5) 0.247(14) Uiso 1 1 d D U . . .
C211 C 0.0026(12) 0.0791(8) 0.4374(4) 0.218(17) Uiso 1 1 d D U . . .
C212 C -0.0248(10) 0.0742(8) 0.4654(4) 0.225(19) Uiso 1 1 d D U . . .
C213 C -0.0230(15) 0.1085(9) 0.4678(8) 0.27(2) Uiso 1 1 d D U . . .
C214 C -0.0700(11) 0.0648(14) 0.4638(9) 0.39(4) Uiso 1 1 d D U . . .
C215 C 0.0005(15) 0.0458(9) 0.4808(6) 0.28(3) Uiso 1 1 d D U . . .
O207 O 0.0685(8) 0.1249(6) 0.3933(5) 0.165(10) Uiso 1 1 d D U . . .
O208 O 0.1090(10) 0.0756(7) 0.4018(6) 0.242(14) Uiso 1 1 d D U . . .
C216 C 0.1019(9) 0.1065(7) 0.3982(7) 0.168(14) Uiso 1 1 d D U . . .
C217 C 0.1416(9) 0.1257(8) 0.4051(6) 0.26(2) Uiso 1 1 d D U . . .
C218 C 0.1419(16) 0.1600(8) 0.3870(8) 0.32(3) Uiso 1 1 d D U . . .
C219 C 0.1207(16) 0.1236(12) 0.4299(6) 0.30(3) Uiso 1 1 d D U . . .
C220 C 0.1821(11) 0.1022(11) 0.4038(9) 0.31(3) Uiso 1 1 d D U . . .
O209 O 0.0124(11) 0.0100(7) 0.4170(6) 0.266(15) Uiso 1 1 d D U . . .
O210 O 0.0426(10) -0.0285(7) 0.3987(5) 0.211(13) Uiso 1 1 d D U . . .
C221 C 0.0157(13) -0.0173(8) 0.4126(8) 0.31(2) Uiso 1 1 d D U . . .
C222 C -0.0258(8) -0.0442(7) 0.4298(6) 0.41(3) Uiso 1 1 d D U . . .
C223 C -0.0661(12) -0.0209(12) 0.4316(10) 0.39(4) Uiso 1 1 d D U . . .
C224 C -0.0260(17) -0.0661(12) 0.4147(9) 0.38(4) Uiso 1 1 d D U . . .
C225 C -0.0059(17) -0.0620(11) 0.4515(7) 0.30(3) Uiso 1 1 d D U . . .
O211 O 0.0972(10) 0.0101(7) 0.4281(5) 0.238(14) Uiso 1 1 d D U . . .
O212 O 0.1245(14) -0.0310(9) 0.4136(6) 0.330(19) Uiso 1 1 d D U . . .
C226 C 0.1227(15) -0.0148(8) 0.4278(5) 0.29(2) Uiso 1 1 d D U . . .
C227 C 0.1431(11) -0.0356(7) 0.4525(4) 0.34(3) Uiso 1 1 d D U . . .
C228 C 0.1110(16) -0.0275(12) 0.4722(6) 0.31(3) Uiso 1 1 d D U . . .
C229 C 0.1881(13) -0.0197(16) 0.4470(10) 0.47(4) Uiso 1 1 d D U . . .
C230 C 0.147(2) -0.0719(8) 0.4532(10) 0.48(5) Uiso 1 1 d D U . . .
O213 O 0.1184(15) -0.0674(9) 0.3879(7) 0.36(2) Uiso 1 1 d D U . . .
O214 O 0.1075(12) -0.0732(8) 0.3545(5) 0.258(15) Uiso 1 1 d D U . . .
C231 C 0.1047(19) -0.0824(7) 0.3763(6) 0.35(2) Uiso 1 1 d D U . . .
C232 C 0.0994(12) -0.1250(7) 0.3907(6) 0.36(3) Uiso 1 1 d D U . . .
C233 C 0.1419(14) -0.1356(11) 0.4006(8) 0.27(2) Uiso 1 1 d D U . . .
C234 C 0.0943(18) -0.1370(11) 0.3710(8) 0.32(3) Uiso 1 1 d D U . . .
C235 C 0.0567(16) -0.1268(15) 0.4083(9) 0.50(5) Uiso 1 1 d D U . . .
O215 O 0.1629(11) -0.0056(10) 0.3653(6) 0.284(17) Uiso 1 1 d D U . . .
O216 O 0.1598(9) -0.0150(8) 0.3322(5) 0.222(13) Uiso 1 1 d D U . . .
C236 C 0.1787(8) -0.0055(11) 0.3450(6) 0.249(18) Uiso 1 1 d D U . . .
C237 C 0.2360(8) -0.0100(9) 0.3395(6) 0.31(2) Uiso 1 1 d D U . . .
C238 C 0.2524(15) 0.0178(12) 0.3458(10) 0.36(3) Uiso 1 1 d D U . . .
C239 C 0.2442(15) -0.0041(14) 0.3135(6) 0.35(3) Uiso 1 1 d D U . . .
C240 C 0.2427(14) -0.0459(9) 0.3544(8) 0.28(3) Uiso 1 1 d D U . . .
O217 O 0.0449(9) -0.0440(7) 0.3320(5) 0.186(11) Uiso 1 1 d D U . . .
O218 O 0.0175(8) -0.0113(6) 0.3007(5) 0.185(11) Uiso 1 1 d D U . . .
C241 C 0.0147(9) -0.0326(8) 0.3204(5) 0.163(14) Uiso 1 1 d D U . . .
C242 C -0.0309(9) -0.0576(8) 0.3299(6) 0.27(2) Uiso 1 1 d D U . . .
C243 C -0.0645(12) -0.0388(11) 0.3147(8) 0.29(3) Uiso 1 1 d D U . . .
C244 C -0.0426(18) -0.0584(16) 0.3551(6) 0.43(4) Uiso 1 1 d D U . . .
C245 C -0.0109(18) -0.0907(9) 0.3273(12) 0.48(5) Uiso 1 1 d D U . . .
O219 O 0.1266(8) -0.0475(6) 0.3068(4) 0.194(11) Uiso 1 1 d D U . . .
O220 O 0.1023(9) -0.0149(7) 0.2750(5) 0.228(13) Uiso 1 1 d D U . . .
C246 C 0.1310(10) -0.0340(8) 0.2852(4) 0.202(16) Uiso 1 1 d D U . . .
C247 C 0.1671(8) -0.0565(6) 0.2698(4) 0.230(19) Uiso 1 1 d D U . . .
C248 C 0.2131(10) -0.0489(12) 0.2716(9) 0.32(3) Uiso 1 1 d D U . . .
C249 C 0.1518(15) -0.0916(7) 0.2833(7) 0.30(3) Uiso 1 1 d D U . . .
C250 C 0.1554(14) -0.0433(10) 0.2457(5) 0.27(2) Uiso 1 1 d D U . . .
O221 O 0.0402(10) 0.0209(6) 0.2551(5) 0.214(12) Uiso 1 1 d D U . . .
O222 O 0.0074(9) 0.0732(6) 0.2422(5) 0.197(11) Uiso 1 1 d D U . . .
C251 C 0.0165(13) 0.0433(7) 0.2438(6) 0.210(16) Uiso 1 1 d D U . . .
C252 C -0.0019(10) 0.0325(7) 0.2225(5) 0.219(18) Uiso 1 1 d D U . . .
C253 C 0.0265(11) 0.0015(7) 0.2213(6) 0.159(15) Uiso 1 1 d D U . . .
C254 C -0.0502(10) 0.0281(12) 0.2334(9) 0.36(3) Uiso 1 1 d D U . . .
C255 C 0.0063(16) 0.0642(9) 0.2021(6) 0.28(3) Uiso 1 1 d D U . . .
O223 O 0.1136(8) 0.0519(6) 0.2657(4) 0.172(10) Uiso 1 1 d D U . . .
O224 O 0.0818(8) 0.1017(6) 0.2476(5) 0.208(12) Uiso 1 1 d D U . . .
C256 C 0.1133(8) 0.0809(7) 0.2521(6) 0.194(15) Uiso 1 1 d D U . . .
C257 C 0.1635(8) 0.0938(7) 0.2346(5) 0.203(17) Uiso 1 1 d D U . . .
C258 C 0.1975(11) 0.0693(10) 0.2463(8) 0.31(3) Uiso 1 1 d D U . . .
C259 C 0.1548(16) 0.0911(12) 0.2120(6) 0.32(3) Uiso 1 1 d D U . . .
C260 C 0.1642(15) 0.1293(8) 0.2348(9) 0.31(3) Uiso 1 1 d D U . . .
O225 O -0.0461(9) 0.0969(7) 0.2747(6) 0.227(13) Uiso 1 1 d D U . . .
O226 O -0.0577(10) 0.1477(7) 0.2786(6) 0.243(14) Uiso 1 1 d D U . . .
C261 C -0.0704(8) 0.1191(8) 0.2812(8) 0.255(19) Uiso 1 1 d D U . . .
C262 C -0.1251(8) 0.1173(8) 0.2784(6) 0.29(2) Uiso 1 1 d D U . . .
C263 C -0.1270(14) 0.0832(10) 0.2755(9) 0.29(3) Uiso 1 1 d D U . . .
C264 C -0.1493(14) 0.1209(13) 0.3013(8) 0.35(3) Uiso 1 1 d D U . . .
C265 C -0.1307(17) 0.1476(11) 0.2575(8) 0.35(3) Uiso 1 1 d D U . . .
O227 O 0.0141(13) 0.1400(8) 0.2358(6) 0.292(17) Uiso 1 1 d D U . . .
O228 O -0.0044(11) 0.1822(8) 0.2498(6) 0.245(14) Uiso 1 1 d D U . . .
C266 C 0.0117(15) 0.1703(8) 0.2339(5) 0.255(19) Uiso 1 1 d D U . . .
C267 C 0.0081(12) 0.1963(9) 0.2060(5) 0.33(2) Uiso 1 1 d D U . . .
C268 C 0.0555(15) 0.2062(14) 0.1955(9) 0.42(4) Uiso 1 1 d D U . . .
C269 C -0.0112(18) 0.1739(13) 0.1962(8) 0.36(3) Uiso 1 1 d D U . . .
C270 C -0.0240(18) 0.2238(11) 0.2112(9) 0.39(4) Uiso 1 1 d D U . . .
O229 O -0.0375(12) 0.2060(8) 0.2786(6) 0.275(16) Uiso 1 1 d D U . . .
O230 O -0.0412(10) 0.2155(7) 0.3130(5) 0.209(12) Uiso 1 1 d D U . . .
C271 C -0.0447(16) 0.2234(9) 0.2920(6) 0.30(2) Uiso 1 1 d D U . . .
C272 C -0.0769(12) 0.2592(8) 0.2814(6) 0.39(3) Uiso 1 1 d D U . . .
C273 C -0.092(2) 0.2538(14) 0.2610(8) 0.42(4) Uiso 1 1 d D U . . .
C274 C -0.1114(15) 0.2569(13) 0.3031(8) 0.37(3) Uiso 1 1 d D U . . .
C275 C -0.0450(17) 0.2871(10) 0.2752(10) 0.38(4) Uiso 1 1 d D U . . .
O231 O 0.0466(8) 0.1874(7) 0.2812(4) 0.188(11) Uiso 1 1 d D U . . .
O232 O 0.0456(7) 0.1938(5) 0.3157(4) 0.144(9) Uiso 1 1 d D U . . .
C276 C 0.0652(9) 0.1929(9) 0.2960(5) 0.193(16) Uiso 1 1 d D U . . .
C277 C 0.1133(8) 0.2147(7) 0.2846(5) 0.222(18) Uiso 1 1 d D U . . .
C278 C 0.1451(10) 0.1929(9) 0.2733(6) 0.189(17) Uiso 1 1 d D U . . .
C279 C 0.0971(17) 0.2467(9) 0.2676(8) 0.46(4) Uiso 1 1 d D U . . .
C280 C 0.1251(11) 0.2220(9) 0.3053(6) 0.176(16) Uiso 1 1 d D U . . .
Ni17 Ni -0.0088(2) 0.17620(18) 0.33468(16) 0.180(3) Uani 0.125 1 d . . P . .
Ni18 Ni 0.0077(3) 0.12149(17) 0.38862(14) 0.201(4) Uani 0.125 1 d . . P . .
Ni19 Ni 0.0601(3) 0.04317(18) 0.40877(13) 0.193(4) Uani 0.125 1 d . . P . .
Ni20 Ni 0.1047(4) -0.0197(2) 0.38388(17) 0.248(5) Uani 0.125 1 d . . P . .
Ni21 Ni 0.1003(3) -0.02736(16) 0.33152(13) 0.201(4) Uani 0.125 1 d . . P . .
Ni22 Ni 0.0668(2) 0.02199(18) 0.28204(13) 0.161(3) Uani 0.125 1 d . . P . .
Ni23 Ni 0.0185(2) 0.0984(2) 0.26289(15) 0.183(3) Uani 0.125 1 d . . P . .
Ni24 Ni -0.0045(3) 0.1660(2) 0.28215(17) 0.203(4) Uani 0.125 1 d . . P . .
Cr25 Cr 1.1685(3) -0.1912(3) 0.88282(18) 0.238(4) Uani 0.875 1 d D U P . .
Cr26 Cr 1.1712(4) -0.2687(3) 0.87676(19) 0.248(4) Uani 0.875 1 d . U P . .
Cr27 Cr 1.2524(4) -0.3169(3) 0.8559(2) 0.286(5) Uani 0.875 1 d . U P . .
Cr28 Cr 1.3650(4) -0.3135(3) 0.8371(2) 0.263(5) Uani 0.875 1 d D U P . .
Cr29 Cr 1.4386(5) -0.2532(3) 0.8218(3) 0.431(11) Uani 0.875 1 d D U P . .
Cr30 Cr 1.4362(4) -0.1706(3) 0.8186(3) 0.326(6) Uani 0.875 1 d D U P . .
Cr31 Cr 1.3523(4) -0.1191(4) 0.83467(19) 0.296(6) Uani 0.875 1 d D U P . .
Cr32 Cr 1.2430(4) -0.1298(3) 0.8631(2) 0.283(6) Uani 0.875 1 d D U P . .
F25 F 1.1938(6) -0.2232(5) 0.8588(4) 0.142(7) Uiso 1 1 d . . . . .
F26 F 1.2213(11) -0.2834(8) 0.8760(6) 0.247(13) Uiso 1 1 d . . . . .
F27 F 1.3080(11) -0.2873(8) 0.8391(6) 0.265(13) Uiso 1 1 d . . . . .
F28 F 1.3870(8) -0.2753(6) 0.8394(5) 0.251(13) Uiso 1 1 d D . . . .
F29 F 1.4053(10) -0.2086(9) 0.8166(6) 0.264(13) Uiso 1 1 d . . . . .
F30 F 1.3784(12) -0.1637(11) 0.8365(9) 0.44(3) Uiso 1 1 d D . . . .
F31 F 1.2956(9) -0.1426(6) 0.8429(5) 0.201(10) Uiso 1 1 d . . . . .
F32 F 1.2236(9) -0.1760(6) 0.8768(4) 0.187(9) Uiso 1 1 d . . . . .
O301 O 1.1078(10) -0.2062(8) 0.8891(6) 0.244(15) Uiso 1 1 d D . . . .
O302 O 1.1073(11) -0.2531(9) 0.8795(7) 0.31(2) Uiso 1 1 d D . . . .
C301 C 1.0920(9) -0.2330(9) 0.8904(8) 0.31(3) Uiso 1 1 d D U . . .
C302 C 1.0344(9) -0.2285(9) 0.8935(6) 0.35(3) Uiso 1 1 d D U . . .
C303 C 1.0191(15) -0.2431(12) 0.9195(6) 0.31(3) Uiso 1 1 d D U . . .
C304 C 1.0291(15) -0.1908(9) 0.8832(9) 0.30(3) Uiso 1 1 d D U . . .
C305 C 1.0261(15) -0.2485(12) 0.8785(9) 0.33(3) Uiso 1 1 d D U . . .
O303 O 1.1834(13) -0.2344(8) 0.9132(6) 0.278(16) Uiso 1 1 d D U . . .
O304 O 1.1837(16) -0.2815(9) 0.9043(7) 0.32(2) Uiso 1 1 d D U . . .
C306 C 1.182(2) -0.2653(8) 0.9179(6) 0.33(2) Uiso 1 1 d D U . . .
C307 C 1.1798(13) -0.2877(9) 0.9470(6) 0.39(3) Uiso 1 1 d D U . . .
C308 C 1.177(2) -0.2607(13) 0.9584(8) 0.38(4) Uiso 1 1 d D U . . .
C309 C 1.2227(16) -0.3089(13) 0.9464(10) 0.38(4) Uiso 1 1 d D U . . .
C310 C 1.1384(17) -0.3077(15) 0.9525(11) 0.48(5) Uiso 1 1 d D U . . .
O305 O 1.1699(9) -0.2586(7) 0.8441(5) 0.198(11) Uiso 1 1 d D U . . .
O306 O 1.2228(11) -0.2897(10) 0.8307(8) 0.36(2) Uiso 1 1 d D U . . .
C311 C 1.1827(11) -0.2795(8) 0.8336(5) 0.261(19) Uiso 1 1 d D U . . .
C312 C 1.1628(11) -0.2662(8) 0.8074(5) 0.29(2) Uiso 1 1 d D U . . .
C313 C 1.1626(18) -0.2284(8) 0.8003(8) 0.36(3) Uiso 1 1 d D U . . .
C314 C 1.1995(13) -0.2814(11) 0.7931(6) 0.24(2) Uiso 1 1 d D U . . .
C315 C 1.1188(11) -0.2832(12) 0.8150(8) 0.29(3) Uiso 1 1 d D U . . .
O307 O 1.1446(12) -0.3140(8) 0.8860(7) 0.284(17) Uiso 1 1 d D U . . .
O308 O 1.1972(13) -0.3472(10) 0.8723(8) 0.35(2) Uiso 1 1 d D U . . .
C316 C 1.1623(15) -0.3414(8) 0.8850(9) 0.34(2) Uiso 1 1 d D U . . .
C317 C 1.1318(13) -0.3755(8) 0.9026(7) 0.43(3) Uiso 1 1 d D U . . .
C318 C 1.1631(15) -0.3974(10) 0.9182(8) 0.27(2) Uiso 1 1 d D U . . .
C319 C 1.123(3) -0.3905(16) 0.8848(10) 0.58(5) Uiso 1 1 d D U . . .
C320 C 1.0911(14) -0.3595(14) 0.9139(11) 0.45(4) Uiso 1 1 d D U . . .
O309 O 1.2587(12) -0.3542(8) 0.8445(4) 0.35(2) Uiso 1 1 d D U . . .
O310 O 1.3333(11) -0.3533(7) 0.8316(4) 0.298(17) Uiso 1 1 d D U . . .
C321 C 1.2952(12) -0.3641(7) 0.8352(5) 0.33(2) Uiso 1 1 d D U . . .
C322 C 1.2899(13) -0.3984(8) 0.8268(6) 0.40(3) Uiso 1 1 d D U . . .
C323 C 1.289(2) -0.4275(9) 0.8492(8) 0.39(4) Uiso 1 1 d D U . . .
C324 C 1.3312(18) -0.3955(13) 0.8083(9) 0.39(4) Uiso 1 1 d D U . . .
C325 C 1.2468(18) -0.3906(15) 0.8174(13) 0.55(5) Uiso 1 1 d D U . . .
O311 O 1.2899(11) -0.3477(9) 0.8791(6) 0.297(17) Uiso 1 1 d D U . . .
O312 O 1.3612(11) -0.3341(8) 0.8705(6) 0.266(15) Uiso 1 1 d D U . . .
C326 C 1.3262(11) -0.3448(11) 0.8845(5) 0.29(2) Uiso 1 1 d D U . . .
C327 C 1.3333(13) -0.3737(8) 0.9109(5) 0.33(2) Uiso 1 1 d D U . . .
C328 C 1.324(2) -0.4069(10) 0.9087(11) 0.51(5) Uiso 1 1 d D U . . .
C329 C 1.2985(16) -0.3626(13) 0.9283(7) 0.33(3) Uiso 1 1 d D U . . .
C330 C 1.3804(14) -0.3681(15) 0.9122(9) 0.40(4) Uiso 1 1 d D U . . .
O313 O 1.3728(14) -0.3010(10) 0.8031(7) 0.34(2) Uiso 1 1 d D U . . .
O314 O 1.3983(18) -0.2504(11) 0.7947(8) 0.42(3) Uiso 1 1 d D U . . .
C331 C 1.3960(16) -0.2767(10) 0.7902(5) 0.36(2) Uiso 1 1 d D U . . .
C332 C 1.3992(12) -0.2730(9) 0.7613(5) 0.34(3) Uiso 1 1 d D U . . .
C333 C 1.3532(13) -0.2827(12) 0.7609(9) 0.30(3) Uiso 1 1 d D U . . .
C334 C 1.4093(17) -0.2367(9) 0.7489(8) 0.31(3) Uiso 1 1 d D U . . .
C335 C 1.4379(15) -0.2973(12) 0.7579(9) 0.36(3) Uiso 1 1 d D U . . .
O315 O 1.4181(11) -0.3413(9) 0.8440(8) 0.327(19) Uiso 1 1 d D U . . .
O316 O 1.4655(11) -0.3005(8) 0.8246(7) 0.288(17) Uiso 1 1 d D U . . .
C336 C 1.4543(10) -0.3305(8) 0.8315(8) 0.32(2) Uiso 1 1 d D U . . .
C337 C 1.4979(11) -0.3602(8) 0.8350(7) 0.33(2) Uiso 1 1 d D U . . .
C338 C 1.4798(16) -0.3917(9) 0.8342(10) 0.34(3) Uiso 1 1 d D U . . .
C339 C 1.5314(14) -0.3429(13) 0.8137(8) 0.39(4) Uiso 1 1 d D U . . .
C340 C 1.5100(19) -0.3616(14) 0.8577(8) 0.38(4) Uiso 1 1 d D U . . .
O317 O 1.4851(15) -0.2349(9) 0.8056(7) 0.34(2) Uiso 1 1 d D U . . .
O318 O 1.4840(13) -0.1797(9) 0.7996(7) 0.306(18) Uiso 1 1 d D U . . .
C341 C 1.4951(13) -0.2055(9) 0.7938(8) 0.31(2) Uiso 1 1 d D U . . .
C342 C 1.5440(11) -0.2053(11) 0.7742(6) 0.40(3) Uiso 1 1 d D U . . .
C343 C 1.536(2) -0.2284(15) 0.7614(10) 0.42(4) Uiso 1 1 d D U . . .
C344 C 1.5766(17) -0.2203(18) 0.7908(11) 0.52(5) Uiso 1 1 d D U . . .
C345 C 1.5494(19) -0.1687(11) 0.7603(10) 0.42(4) Uiso 1 1 d D U . . .
O319 O 1.4710(17) -0.2502(6) 0.8438(7) 0.36(2) Uiso 1 1 d D U . . .
O320 O 1.4631(12) -0.1962(6) 0.8451(6) 0.244(14) Uiso 1 1 d D U . . .
C346 C 1.472(2) -0.2272(8) 0.8525(8) 0.36(2) Uiso 1 1 d D U . . .
C347 C 1.5012(14) -0.2415(10) 0.8755(6) 0.44(3) Uiso 1 1 d D U . . .
C348 C 1.501(2) -0.2795(10) 0.8829(10) 0.40(4) Uiso 1 1 d D U . . .
C349 C 1.5476(15) -0.2291(17) 0.8644(12) 0.46(4) Uiso 1 1 d D U . . .
C350 C 1.476(2) -0.2239(16) 0.8923(9) 0.46(4) Uiso 1 1 d D U . . .
O321 O 1.4143(14) -0.1385(10) 0.7889(7) 0.34(2) Uiso 1 1 d D U . . .
O322 O 1.3585(12) -0.1050(9) 0.8008(6) 0.277(16) Uiso 1 1 d D U . . .
C351 C 1.3856(17) -0.1149(12) 0.7864(5) 0.30(2) Uiso 1 1 d D U . . .
C352 C 1.3852(13) -0.0925(10) 0.7576(5) 0.39(3) Uiso 1 1 d D U . . .
C353 C 1.4327(14) -0.0809(17) 0.7494(12) 0.56(5) Uiso 1 1 d D U . . .
C354 C 1.375(2) -0.1196(14) 0.7486(10) 0.44(4) Uiso 1 1 d D U . . .
C355 C 1.3476(15) -0.0665(10) 0.7583(8) 0.25(2) Uiso 1 1 d D U . . .
O323 O 1.4622(13) -0.1309(10) 0.8204(8) 0.33(2) Uiso 1 1 d D U . . .
O324 O 1.4064(11) -0.0976(9) 0.8302(7) 0.288(17) Uiso 1 1 d D U . . .
C356 C 1.4444(11) -0.1113(10) 0.8316(8) 0.35(2) Uiso 1 1 d D U . . .
C357 C 1.4833(12) -0.0859(10) 0.8336(8) 0.44(3) Uiso 1 1 d D U . . .
C358 C 1.4581(19) -0.0525(11) 0.8311(13) 0.41(4) Uiso 1 1 d D U . . .
C359 C 1.494(2) -0.1051(16) 0.8575(9) 0.50(5) Uiso 1 1 d D U . . .
C360 C 1.5210(17) -0.0879(18) 0.8140(12) 0.53(5) Uiso 1 1 d D U . . .
O325 O 1.3019(11) -0.0705(9) 0.8352(7) 0.306(19) Uiso 1 1 d D U . . .
O326 O 1.2362(9) -0.0832(7) 0.8616(5) 0.186(11) Uiso 1 1 d D U . . .
C361 C 1.2615(11) -0.0664(7) 0.8435(6) 0.222(18) Uiso 1 1 d D U . . .
C362 C 1.2499(13) -0.0234(7) 0.8356(7) 0.36(3) Uiso 1 1 d D U . . .
C363 C 1.274(2) -0.0125(14) 0.8509(12) 0.51(5) Uiso 1 1 d D U . . .
C364 C 1.272(2) -0.0137(13) 0.8103(7) 0.49(5) Uiso 1 1 d D U . . .
C365 C 1.1997(14) -0.0211(14) 0.8399(14) 0.50(5) Uiso 1 1 d D U . . .
O327 O 1.3449(12) -0.1259(10) 0.8691(4) 0.336(19) Uiso 1 1 d D U . . .
O328 O 1.2766(10) -0.1357(8) 0.8893(5) 0.262(15) Uiso 1 1 d D U . . .
C366 C 1.3181(10) -0.1348(10) 0.8885(5) 0.32(2) Uiso 1 1 d D U . . .
C367 C 1.3299(12) -0.1151(10) 0.9073(6) 0.39(3) Uiso 1 1 d D U . . .
C368 C 1.2964(19) -0.1293(16) 0.9291(7) 0.42(4) Uiso 1 1 d D U . . .
C369 C 1.3778(13) -0.1266(17) 0.9091(11) 0.43(4) Uiso 1 1 d D U . . .
C370 C 1.324(2) -0.0784(9) 0.8932(11) 0.52(5) Uiso 1 1 d D U . . .
O329 O 1.2086(9) -0.1252(7) 0.8403(5) 0.270(16) Uiso 1 1 d D U . . .
O330 O 1.1495(7) -0.1543(7) 0.8590(5) 0.205(12) Uiso 1 1 d D U . . .
C371 C 1.1753(10) -0.1404(9) 0.8408(5) 0.241(18) Uiso 1 1 d D U . . .
C372 C 1.1493(12) -0.1206(9) 0.8171(5) 0.29(2) Uiso 1 1 d D U . . .
C373 C 1.1387(19) -0.1492(12) 0.8097(9) 0.38(4) Uiso 1 1 d D U . . .
C374 C 1.1101(14) -0.1038(12) 0.8289(9) 0.34(3) Uiso 1 1 d D U . . .
C375 C 1.1840(17) -0.0967(13) 0.8007(7) 0.42(4) Uiso 1 1 d D U . . .
O331 O 1.1954(10) -0.1137(7) 0.8888(6) 0.243(14) Uiso 1 1 d D U . . .
O332 O 1.1475(9) -0.1563(7) 0.8996(5) 0.209(12) Uiso 1 1 d D U . . .
C376 C 1.1613(11) -0.1295(9) 0.8993(7) 0.227(17) Uiso 1 1 d D U . . .
C377 C 1.1253(11) -0.1085(8) 0.9157(6) 0.30(2) Uiso 1 1 d D U . . .
C378 C 1.0974(18) -0.0860(14) 0.8986(10) 0.47(4) Uiso 1 1 d D U . . .
C379 C 1.1593(16) -0.0916(13) 0.9224(10) 0.36(3) Uiso 1 1 d D U . . .
C380 C 1.1012(17) -0.1358(12) 0.9357(8) 0.37(3) Uiso 1 1 d D U . . .
Ni25 Ni 1.1685(3) -0.1912(3) 0.88282(18) 0.238(4) Uani 0.125 1 d . . P . .
Ni26 Ni 1.1712(4) -0.2687(3) 0.87676(19) 0.248(4) Uani 0.125 1 d . . P . .
Ni27 Ni 1.2524(4) -0.3169(3) 0.8559(2) 0.286(5) Uani 0.125 1 d . . P . .
Ni28 Ni 1.3650(4) -0.3135(3) 0.8371(2) 0.263(5) Uani 0.125 1 d . . P . .
Ni29 Ni 1.4386(5) -0.2532(3) 0.8218(3) 0.431(11) Uani 0.125 1 d . . P . .
Ni30 Ni 1.4362(4) -0.1706(3) 0.8186(3) 0.326(6) Uani 0.125 1 d . . P . .
Ni31 Ni 1.3523(4) -0.1191(4) 0.83467(19) 0.296(6) Uani 0.125 1 d . . P . .
Ni32 Ni 1.2430(4) -0.1298(3) 0.8631(2) 0.283(6) Uani 0.125 1 d . . P . .
Cr33 Cr 1.1523(6) 0.3909(5) 0.0284(4) 0.534(4) Uani 0.875 1 d D U P . .
Cr34 Cr 1.0824(6) 0.4506(5) 0.0447(4) 0.534(4) Uani 0.875 1 d D U P . .
Cr35 Cr 1.0992(6) 0.5158(5) 0.0623(4) 0.534(4) Uani 0.875 1 d D U P . .
Cr36 Cr 1.1819(5) 0.5461(5) 0.0782(4) 0.534(4) Uani 0.875 1 d D U P . .
Cr37 Cr 1.2866(4) 0.5132(4) 0.0872(2) 0.534(4) Uani 0.875 1 d D U P . .
Cr38 Cr 1.3567(5) 0.4461(2) 0.0804(2) 0.534(4) Uani 0.875 1 d D U P . .
Cr39 Cr 1.3411(4) 0.3842(4) 0.05831(17) 0.534(4) Uani 0.875 1 d D U P . .
Cr40 Cr 1.2542(4) 0.3598(4) 0.0418(3) 0.534(4) Uani 0.875 1 d D U P . .
F33 F 1.1324(10) 0.4165(7) 0.0505(5) 0.410(8) Uiso 1 1 d D U . . .
F34 F 1.1242(8) 0.4795(8) 0.0500(7) 0.410(8) Uiso 1 1 d D U . . .
F35 F 1.1542(9) 0.5088(7) 0.0744(7) 0.410(8) Uiso 1 1 d D U . . .
F36 F 1.2340(8) 0.5146(8) 0.0729(7) 0.410(8) Uiso 1 1 d D U . . .
F37 F 1.2963(7) 0.4666(6) 0.0866(7) 0.410(8) Uiso 1 1 d D U . . .
F38 F 1.3402(9) 0.4322(5) 0.0559(3) 0.410(8) Uiso 1 1 d D U . . .
F39 F 1.2769(6) 0.3877(7) 0.0574(4) 0.410(8) Uiso 1 1 d D U . . .
F40 F 1.2128(7) 0.3997(6) 0.0314(4) 0.410(8) Uiso 1 1 d D U . . .
O401 O 1.1538(9) 0.4325(8) -0.0008(5) 0.86(6) Uiso 1 1 d D . . . .
O402 O 1.1070(10) 0.4718(6) 0.0105(5) 0.86(6) Uiso 1 1 d D . . . .
C401 C 1.1338(11) 0.4605(8) -0.0035(6) 0.797(14) Uiso 1 1 d D U . . .
C402 C 1.1437(17) 0.4894(11) -0.0310(6) 0.797(14) Uiso 1 1 d D U . . .
C403 C 1.103(3) 0.489(3) -0.0411(12) 0.797(14) Uiso 1 1 d D U . . .
C404 C 1.186(3) 0.475(2) -0.0416(11) 0.797(14) Uiso 1 1 d D U . . .
C405 C 1.148(4) 0.5212(12) -0.0253(12) 0.797(14) Uiso 1 1 d D U . . .
O403 O 1.0978(14) 0.3720(15) 0.0233(12) 0.511(10) Uiso 1 1 d D U . . .
O404 O 1.0539(18) 0.4125(13) 0.0348(12) 0.511(10) Uiso 1 1 d D U . . .
C406 C 1.0620(13) 0.3858(14) 0.0300(13) 0.511(10) Uiso 1 1 d D U . . .
C407 C 1.0169(13) 0.3717(11) 0.0234(8) 0.511(10) Uiso 1 1 d D U . . .
C408 C 1.034(2) 0.372(2) -0.0013(9) 0.511(10) Uiso 1 1 d D U . . .
C409 C 1.012(2) 0.3378(13) 0.0420(12) 0.511(10) Uiso 1 1 d D U . . .
C410 C 0.9808(16) 0.3976(17) 0.0273(15) 0.511(10) Uiso 1 1 d D U . . .
O405 O 1.044(3) 0.4910(19) 0.0422(10) 0.998(11) Uiso 1 1 d D U . . .
O406 O 1.039(3) 0.540(3) 0.0502(8) 0.998(11) Uiso 1 1 d D U . . .
C411 C 1.027(2) 0.5186(18) 0.0428(8) 0.998(11) Uiso 1 1 d D U . . .
C412 C 0.979(2) 0.529(2) 0.0314(11) 0.998(11) Uiso 1 1 d D U . . .
C413 C 0.946(3) 0.540(4) 0.0498(19) 0.998(11) Uiso 1 1 d D U . . .
C414 C 0.969(5) 0.495(3) 0.030(3) 0.998(11) Uiso 1 1 d D U . . .
C415 C 0.993(3) 0.555(4) 0.0082(17) 0.998(11) Uiso 1 1 d D U . . .
O407 O 1.0469(9) 0.4420(6) 0.0774(5) 0.868(11) Uiso 1 1 d D U . . .
O408 O 1.0585(10) 0.4850(8) 0.0888(5) 0.868(11) Uiso 1 1 d D U . . .
C416 C 1.0420(11) 0.4581(8) 0.0914(6) 0.868(11) Uiso 1 1 d D U . . .
C417 C 1.0078(16) 0.4403(12) 0.1176(7) 0.868(11) Uiso 1 1 d D U . . .
C418 C 0.9616(16) 0.453(3) 0.1128(13) 0.868(11) Uiso 1 1 d D U . . .
C419 C 1.025(4) 0.455(3) 0.1333(10) 0.868(11) Uiso 1 1 d D U . . .
C420 C 1.018(4) 0.4031(12) 0.1225(16) 0.868(11) Uiso 1 1 d D U . . .
O409 O 1.0785(8) 0.5611(6) 0.0641(5) 0.866(8) Uiso 1 1 d D U . . .
O410 O 1.1332(8) 0.5811(6) 0.0746(5) 0.866(8) Uiso 1 1 d D U . . .
C421 C 1.0967(9) 0.5819(8) 0.0690(6) 0.866(8) Uiso 1 1 d D U . . .
C422 C 1.0643(14) 0.6182(9) 0.0683(10) 0.866(8) Uiso 1 1 d D U . . .
C423 C 1.097(2) 0.6457(12) 0.059(3) 0.866(8) Uiso 1 1 d D U . . .
C424 C 1.045(4) 0.610(2) 0.0939(11) 0.866(8) Uiso 1 1 d D U . . .
C425 C 1.032(3) 0.617(2) 0.053(2) 0.866(8) Uiso 1 1 d D U . . .
O411 O 1.1356(11) 0.5436(7) 0.0327(6) 0.866(8) Uiso 1 1 d D U . . .
O412 O 1.1894(13) 0.5635(9) 0.0431(5) 0.866(8) Uiso 1 1 d D U . . .
C426 C 1.1693(11) 0.5603(9) 0.0285(4) 0.866(8) Uiso 1 1 d D U . . .
C427 C 1.1876(17) 0.5796(13) -0.0007(5) 0.866(8) Uiso 1 1 d D U . . .
C428 C 1.221(3) 0.604(2) -0.0013(12) 0.866(8) Uiso 1 1 d D U . . .
C429 C 1.206(3) 0.5491(17) -0.0078(10) 0.866(8) Uiso 1 1 d D U . . .
C430 C 1.146(2) 0.595(3) -0.0102(10) 0.866(8) Uiso 1 1 d D U . . .
O413 O 1.2101(8) 0.5838(5) 0.0886(4) 0.532(10) Uiso 1 1 d D U . . .
O414 O 1.2810(7) 0.5617(6) 0.0946(4) 0.532(10) Uiso 1 1 d D U . . .
C431 C 1.2478(8) 0.5818(7) 0.0937(5) 0.532(10) Uiso 1 1 d D U . . .
C432 C 1.2589(13) 0.6161(8) 0.1009(7) 0.532(10) Uiso 1 1 d D U . . .
C433 C 1.278(3) 0.6388(12) 0.0768(8) 0.532(10) Uiso 1 1 d D U . . .
C434 C 1.291(2) 0.5988(14) 0.1172(12) 0.532(10) Uiso 1 1 d D U . . .
C435 C 1.2148(17) 0.6267(16) 0.1131(13) 0.532(10) Uiso 1 1 d D U . . .
O415 O 1.1743(7) 0.5165(6) 0.1161(4) 0.573(10) Uiso 1 1 d D U . . .
O416 O 1.2429(7) 0.4954(6) 0.1213(4) 0.573(10) Uiso 1 1 d D U . . .
C436 C 1.2022(8) 0.4998(7) 0.1281(5) 0.573(10) Uiso 1 1 d D U . . .
C437 C 1.1841(12) 0.4801(9) 0.1572(5) 0.573(10) Uiso 1 1 d D U . . .
C438 C 1.202(2) 0.4441(10) 0.1618(8) 0.573(10) Uiso 1 1 d D U . . .
C439 C 1.209(2) 0.4989(15) 0.1681(8) 0.573(10) Uiso 1 1 d D U . . .
C440 C 1.1344(13) 0.4870(18) 0.1603(10) 0.573(10) Uiso 1 1 d D U . . .
O417 O 1.3418(8) 0.5146(6) 0.1018(4) 0.812(11) Uiso 1 1 d D U . . .
O418 O 1.3894(8) 0.4715(6) 0.0978(5) 0.812(11) Uiso 1 1 d D U . . .
C441 C 1.3768(10) 0.4966(7) 0.1040(6) 0.812(11) Uiso 1 1 d D U . . .
C442 C 1.4061(14) 0.5143(11) 0.1179(8) 0.812(11) Uiso 1 1 d D U . . .
C443 C 1.370(2) 0.522(3) 0.1366(16) 0.812(11) Uiso 1 1 d D U . . .
C444 C 1.440(3) 0.487(2) 0.126(2) 0.812(11) Uiso 1 1 d D U . . .
C445 C 1.423(4) 0.545(2) 0.0981(12) 0.812(11) Uiso 1 1 d D U . . .
O419 O 1.3272(4) 0.5291(3) 0.0559(2) 0.583(10) Uiso 1 1 d D U . . .
O420 O 1.3721(5) 0.4857(3) 0.0517(2) 0.583(10) Uiso 1 1 d D U . . .
C446 C 1.3580(4) 0.5158(3) 0.04472(19) 0.583(10) Uiso 1 1 d D U . . .
C447 C 1.3819(4) 0.5404(3) 0.0188(2) 0.583(10) Uiso 1 1 d D U . . .
C448 C 1.4264(4) 0.5490(5) 0.0230(3) 0.583(10) Uiso 1 1 d D U . . .
C449 C 1.3881(9) 0.5185(4) 0.0029(2) 0.583(10) Uiso 1 1 d D U . . .
C450 C 1.3499(6) 0.5708(3) 0.0121(3) 0.583(10) Uiso 1 1 d D U . . .
O421 O 1.4193(13) 0.4260(6) 0.0678(4) 0.468(10) Uiso 1 1 d D U . . .
O422 O 1.4004(13) 0.3875(6) 0.0546(4) 0.468(10) Uiso 1 1 d D U . . .
C451 C 1.4278(11) 0.4032(7) 0.0587(5) 0.468(10) Uiso 1 1 d D U . . .
C452 C 1.4840(11) 0.3955(10) 0.0512(7) 0.468(10) Uiso 1 1 d D U . . .
C453 C 1.5041(16) 0.4257(14) 0.0532(13) 0.468(10) Uiso 1 1 d D U . . .
C454 C 1.4918(17) 0.3625(13) 0.0696(10) 0.468(10) Uiso 1 1 d D U . . .
C455 C 1.4891(18) 0.3918(18) 0.0273(8) 0.468(10) Uiso 1 1 d D U . . .
O423 O 1.3473(4) 0.4014(3) 0.1084(2) 0.763(11) Uiso 1 1 d D U . . .
O424 O 1.3349(4) 0.3620(3) 0.09400(17) 0.763(11) Uiso 1 1 d D U . . .
C456 C 1.3383(4) 0.3722(3) 0.11053(17) 0.763(11) Uiso 1 1 d D U . . .
C457 C 1.3306(4) 0.3450(3) 0.13744(18) 0.763(11) Uiso 1 1 d D U . . .
C458 C 1.3063(8) 0.3660(4) 0.1528(2) 0.763(11) Uiso 1 1 d D U . . .
C459 C 1.3777(4) 0.3328(6) 0.1422(3) 0.763(11) Uiso 1 1 d D U . . .
C460 C 1.3024(6) 0.3177(3) 0.1369(4) 0.763(11) Uiso 1 1 d D U . . .
O425 O 1.3520(7) 0.3341(5) 0.0628(4) 0.485(10) Uiso 1 1 d D U . . .
O426 O 1.2945(7) 0.3181(5) 0.0519(4) 0.485(10) Uiso 1 1 d D U . . .
C461 C 1.3304(8) 0.3133(6) 0.0594(4) 0.485(10) Uiso 1 1 d D U . . .
C462 C 1.3501(11) 0.2721(7) 0.0657(6) 0.485(10) Uiso 1 1 d D U . . .
C463 C 1.3965(14) 0.2728(13) 0.0700(13) 0.485(10) Uiso 1 1 d D U . . .
C464 C 1.3172(19) 0.2550(11) 0.0875(9) 0.485(10) Uiso 1 1 d D U . . .
C465 C 1.344(2) 0.2628(12) 0.0450(9) 0.485(10) Uiso 1 1 d D U . . .
O427 O 1.3477(4) 0.4084(3) 0.02234(19) 1.359(11) Uiso 1 1 d D U . . .
O428 O 1.2912(4) 0.3929(4) 0.0110(2) 1.359(11) Uiso 1 1 d D U . . .
C466 C 1.3257(4) 0.4089(4) 0.00722(18) 1.359(11) Uiso 1 1 d D U . . .
C467 C 1.3445(4) 0.4325(3) -0.01998(19) 1.359(11) Uiso 1 1 d D U . . .
C468 C 1.3794(6) 0.4095(4) -0.0299(3) 1.359(11) Uiso 1 1 d D U . . .
C469 C 1.3035(5) 0.4410(6) -0.0318(3) 1.359(11) Uiso 1 1 d D U . . .
C470 C 1.3644(7) 0.4628(3) -0.0180(3) 1.359(11) Uiso 1 1 d D U . . .
O429 O 1.2278(18) 0.3328(9) 0.0236(10) 0.588(10) Uiso 1 1 d D U . . .
O430 O 1.1936(15) 0.3766(10) 0.0015(5) 0.588(10) Uiso 1 1 d D U . . .
C471 C 1.1992(16) 0.3455(10) 0.0106(7) 0.588(10) Uiso 1 1 d D U . . .
C472 C 1.1963(16) 0.3229(11) -0.0079(8) 0.588(10) Uiso 1 1 d D U . . .
C473 C 1.230(3) 0.2940(16) -0.0010(14) 0.588(10) Uiso 1 1 d D U . . .
C474 C 1.1479(18) 0.314(2) -0.0012(15) 0.588(10) Uiso 1 1 d D U . . .
C475 C 1.207(3) 0.3488(17) -0.0317(7) 0.588(10) Uiso 1 1 d D U . . .
O431 O 1.2091(12) 0.3335(12) 0.0693(7) 0.435(9) Uiso 1 1 d D U . . .
O432 O 1.1422(15) 0.3502(10) 0.0572(7) 0.435(9) Uiso 1 1 d D U . . .
C476 C 1.1673(13) 0.3349(12) 0.0713(8) 0.435(9) Uiso 1 1 d D U . . .
C477 C 1.1436(11) 0.3015(9) 0.0939(6) 0.435(9) Uiso 1 1 d D U . . .
C478 C 1.145(2) 0.2745(13) 0.0826(11) 0.435(9) Uiso 1 1 d D U . . .
C479 C 1.0983(13) 0.3177(14) 0.0997(11) 0.435(9) Uiso 1 1 d D U . . .
C480 C 1.1737(19) 0.2953(15) 0.1117(8) 0.435(9) Uiso 1 1 d D U . . .
Ni33 Ni 1.1523(6) 0.3909(5) 0.0284(4) 0.534(4) Uani 0.125 1 d . . P . .
Ni34 Ni 1.0824(6) 0.4506(5) 0.0447(4) 0.534(4) Uani 0.125 1 d . . P . .
Ni35 Ni 1.0992(6) 0.5158(5) 0.0623(4) 0.534(4) Uani 0.125 1 d . . P . .
Ni36 Ni 1.1819(5) 0.5461(5) 0.0782(4) 0.534(4) Uani 0.125 1 d . . P . .
Ni37 Ni 1.2866(4) 0.5132(4) 0.0872(2) 0.534(4) Uani 0.125 1 d . . P . .
Ni38 Ni 1.3567(5) 0.4461(2) 0.0804(2) 0.534(4) Uani 0.125 1 d . . P . .
Ni39 Ni 1.3411(4) 0.3842(4) 0.05831(17) 0.534(4) Uani 0.125 1 d . . P . .
Ni40 Ni 1.2542(4) 0.3598(4) 0.0418(3) 0.534(4) Uani 0.125 1 d . . P . .
Cr41 Cr 1.3575(4) -0.0587(4) 0.0940(3) 0.199(8) Uani 0.4375 1 d D U P A 1
Cr42 Cr 1.3469(4) -0.1153(5) 0.0670(2) 0.273(13) Uani 0.4375 1 d D U P A 1
Cr43 Cr 1.2642(4) -0.1424(4) 0.0483(2) 0.179(6) Uani 0.4375 1 d D U P A 1
Cr44 Cr 1.1621(4) -0.1099(4) 0.0371(3) 0.186(7) Uani 0.4375 1 d D U P A 1
Cr45 Cr 1.0944(4) -0.0456(4) 0.0478(3) 0.178(6) Uani 0.4375 1 d D U P A 1
Cr46 Cr 1.1053(5) 0.0197(5) 0.0680(3) 0.204(8) Uani 0.4375 1 d D U P A 1
Cr47 Cr 1.1942(4) 0.0457(4) 0.0846(3) 0.221(8) Uani 0.4375 1 d D U P A 1
Cr48 Cr 1.2907(5) 0.0088(4) 0.1024(3) 0.246(9) Uani 0.4375 1 d D U P A 1
F41 F 1.3296(13) -0.0717(8) 0.0720(7) 0.24(3) Uiso 0.5 1 d D . P A 1
F42 F 1.2831(6) -0.1197(7) 0.0677(5) 0.119(13) Uiso 0.5 1 d D . P A 1
F43 F 1.2217(7) -0.1030(6) 0.0418(7) 0.188(19) Uiso 0.5 1 d D . P A 1
F44 F 1.1461(8) -0.0763(7) 0.0535(6) 0.139(14) Uiso 0.5 1 d D . P A 1
F45 F 1.1298(9) -0.0108(8) 0.0498(7) 0.17(2) Uiso 0.5 1 d D . P A 1
F46 F 1.1616(9) 0.0111(7) 0.0805(7) 0.173(17) Uiso 0.5 1 d D . P A 1
F47 F 1.2496(8) 0.0179(9) 0.0800(5) 0.197(16) Uiso 0.5 1 d D U P A 1
F48 F 1.2984(8) -0.0373(6) 0.1010(7) 0.22(2) Uiso 0.5 1 d D . P A 1
O501 O 1.3508(7) -0.1002(10) 0.1148(7) 0.24(3) Uiso 0.5 1 d D . P A 1
O502 O 1.3437(8) -0.1386(10) 0.0976(7) 0.156(19) Uiso 0.5 1 d D . P A 1
C501 C 1.3461(10) -0.1285(10) 0.1140(6) 0.268(12) Uiso 0.5 1 d D U P A 1
C502 C 1.3412(15) -0.1584(12) 0.1411(7) 0.268(12) Uiso 0.5 1 d D U P A 1
C503 C 1.378(2) -0.1842(14) 0.1388(11) 0.268(12) Uiso 0.5 1 d D U P A 1
C504 C 1.2946(17) -0.1696(17) 0.1436(11) 0.268(12) Uiso 0.5 1 d D U P A 1
C505 C 1.345(3) -0.1372(18) 0.1562(9) 0.268(12) Uiso 0.5 1 d D U P A 1
O503 O 1.4212(13) -0.0785(11) 0.0826(9) 0.167(8) Uiso 0.5 1 d D U P A 1
O504 O 1.4131(12) -0.1203(11) 0.0691(9) 0.167(8) Uiso 0.5 1 d D U P A 1
C506 C 1.4350(10) -0.1027(12) 0.0755(9) 0.167(8) Uiso 0.5 1 d D U P A 1
C507 C 1.4909(10) -0.1030(10) 0.0634(8) 0.167(8) Uiso 0.5 1 d D U P A 1
C508 C 1.5109(15) -0.0798(14) 0.0724(11) 0.167(8) Uiso 0.5 1 d D U P A 1
C509 C 1.5038(17) -0.1400(11) 0.0734(11) 0.167(8) Uiso 0.5 1 d D U P A 1
C510 C 1.489(2) -0.0929(15) 0.0377(7) 0.167(8) Uiso 0.5 1 d D U P A 1
O505 O 1.3532(14) -0.1708(15) 0.0794(10) 0.558(11) Uiso 0.5 1 d D U P A 1
O506 O 1.3004(17) -0.1881(14) 0.0665(11) 0.558(11) Uiso 0.5 1 d D U P A 1
C511 C 1.3321(18) -0.1935(15) 0.0776(11) 0.558(11) Uiso 0.5 1 d D U P A 1
C512 C 1.3373(18) -0.2316(15) 0.0970(11) 0.558(11) Uiso 0.5 1 d D U P A 1
C513 C 1.291(2) -0.246(2) 0.102(2) 0.558(11) Uiso 0.5 1 d D U P A 1
C514 C 1.374(3) -0.250(2) 0.084(2) 0.558(11) Uiso 0.5 1 d D U P A 1
C515 C 1.350(4) -0.226(2) 0.1180(13) 0.558(11) Uiso 0.5 1 d D U P A 1
O507 O 1.3616(7) -0.1009(5) 0.0320(4) 0.233(9) Uiso 0.5 1 d D U P A 1
O508 O 1.3073(7) -0.1187(6) 0.0198(4) 0.233(9) Uiso 0.5 1 d D U P A 1
C516 C 1.3424(8) -0.1045(7) 0.0171(5) 0.233(9) Uiso 0.5 1 d D U P A 1
C517 C 1.3696(12) -0.0873(10) -0.0111(5) 0.233(9) Uiso 0.5 1 d D U P A 1
C518 C 1.4108(15) -0.1102(15) -0.0123(10) 0.233(9) Uiso 0.5 1 d D U P A 1
C519 C 1.378(2) -0.0524(11) -0.0117(10) 0.233(9) Uiso 0.5 1 d D U P A 1
C520 C 1.3352(19) -0.0882(17) -0.0252(7) 0.233(9) Uiso 0.5 1 d D U P A 1
O509 O 1.2232(9) -0.1646(8) 0.0709(7) 0.274(10) Uiso 0.5 1 d D U P A 1
O510 O 1.1553(9) -0.1423(8) 0.0632(7) 0.274(10) Uiso 0.5 1 d D U P A 1
C521 C 1.1818(9) -0.1618(9) 0.0745(7) 0.274(10) Uiso 0.5 1 d D U P A 1
C522 C 1.1553(13) -0.1902(11) 0.0996(8) 0.274(10) Uiso 0.5 1 d D U P A 1
C523 C 1.133(2) -0.2126(15) 0.0904(11) 0.274(10) Uiso 0.5 1 d D U P A 1
C524 C 1.123(2) -0.1666(15) 0.1094(11) 0.274(10) Uiso 0.5 1 d D U P A 1
C525 C 1.193(2) -0.2059(16) 0.1126(10) 0.274(10) Uiso 0.5 1 d D U P A 1
O511 O 1.256(2) -0.1664(18) 0.0270(12) 0.307(10) Uiso 0.5 1 d D U P A 1
O512 O 1.183(2) -0.152(2) 0.0263(14) 0.307(10) Uiso 0.5 1 d D U P A 1
C526 C 1.2185(19) -0.1683(17) 0.0222(11) 0.307(10) Uiso 0.5 1 d D U P A 1
C527 C 1.223(2) -0.1828(15) -0.0013(9) 0.307(10) Uiso 0.5 1 d D U P A 1
C528 C 1.241(3) -0.153(2) -0.0218(11) 0.307(10) Uiso 0.5 1 d D U P A 1
C529 C 1.176(2) -0.191(2) 0.0007(15) 0.307(10) Uiso 0.5 1 d D U P A 1
C530 C 1.254(3) -0.2136(18) 0.0048(15) 0.307(10) Uiso 0.5 1 d D U P A 1
O513 O 1.0981(10) -0.1200(9) 0.0356(11) 0.279(10) Uiso 0.5 1 d D U P A 1
O514 O 1.0530(10) -0.0801(8) 0.0454(10) 0.279(10) Uiso 0.5 1 d D U P A 1
C531 C 1.0608(11) -0.1051(10) 0.0383(11) 0.279(10) Uiso 0.5 1 d D U P A 1
C532 C 1.0176(12) -0.1319(11) 0.0454(10) 0.279(10) Uiso 0.5 1 d D U P A 1
C533 C 1.026(3) -0.1586(15) 0.0677(11) 0.279(10) Uiso 0.5 1 d D U P A 1
C534 C 1.026(2) -0.1441(19) 0.0245(12) 0.279(10) Uiso 0.5 1 d D U P A 1
C535 C 0.9768(13) -0.1087(17) 0.0472(16) 0.279(10) Uiso 0.5 1 d D U P A 1
O515 O 1.1706(14) -0.0716(7) 0.0093(6) 0.248(9) Uiso 0.5 1 d D U P A 1
O516 O 1.1216(13) -0.0311(7) 0.0154(6) 0.248(9) Uiso 0.5 1 d D U P A 1
C536 C 1.1551(17) -0.0421(9) 0.0044(5) 0.248(9) Uiso 0.5 1 d D U P A 1
C537 C 1.1665(15) -0.0207(8) -0.0252(4) 0.248(9) Uiso 0.5 1 d D U P A 1
C538 C 1.165(3) 0.0156(9) -0.0264(10) 0.248(9) Uiso 0.5 1 d D U P A 1
C539 C 1.128(2) -0.0321(19) -0.0326(11) 0.248(9) Uiso 0.5 1 d D U P A 1
C540 C 1.2111(17) -0.0372(16) -0.0322(9) 0.248(9) Uiso 0.5 1 d D U P A 1
O517 O 1.044(2) -0.0111(9) 0.0389(9) 0.328(10) Uiso 0.5 1 d D U P A 1
O518 O 1.054(2) 0.0331(8) 0.0495(9) 0.328(10) Uiso 0.5 1 d D U P A 1
C541 C 1.033(2) 0.0164(9) 0.0424(10) 0.328(10) Uiso 0.5 1 d D U P A 1
C542 C 1.0008(19) 0.0412(11) 0.0223(10) 0.328(10) Uiso 0.5 1 d D U P A 1
C543 C 0.965(2) 0.0180(19) 0.0240(17) 0.328(10) Uiso 0.5 1 d D U P A 1
C544 C 1.036(3) 0.048(2) 0.0004(10) 0.328(10) Uiso 0.5 1 d D U P A 1
C545 C 0.987(3) 0.0709(15) 0.0310(16) 0.328(10) Uiso 0.5 1 d D U P A 1
O519 O 1.0681(18) -0.0626(11) 0.0822(6) 0.216(9) Uiso 0.5 1 d D U P A 1
O520 O 1.0731(17) -0.0173(10) 0.0943(7) 0.216(9) Uiso 0.5 1 d D U P A 1
C546 C 1.060(2) -0.0451(13) 0.0954(8) 0.216(9) Uiso 0.5 1 d D U P A 1
C547 C 1.0233(14) -0.0629(10) 0.1207(7) 0.216(9) Uiso 0.5 1 d D U P A 1
C548 C 1.027(2) -0.0997(10) 0.1224(11) 0.216(9) Uiso 0.5 1 d D U P A 1
C549 C 0.9807(17) -0.0438(16) 0.1142(13) 0.216(9) Uiso 0.5 1 d D U P A 1
C550 C 1.041(2) -0.0529(17) 0.1385(9) 0.216(9) Uiso 0.5 1 d D U P A 1
O521 O 1.0824(9) 0.0533(12) 0.0832(9) 0.231(9) Uiso 0.5 1 d D U P A 1
O522 O 1.1413(9) 0.0734(8) 0.0910(5) 0.231(9) Uiso 0.5 1 d D U P A 1
C551 C 1.1018(9) 0.0728(9) 0.0891(6) 0.231(9) Uiso 0.5 1 d D U P A 1
C552 C 1.0647(12) 0.1020(10) 0.0974(8) 0.231(9) Uiso 0.5 1 d D U P A 1
C553 C 1.090(2) 0.1343(11) 0.0877(14) 0.231(9) Uiso 0.5 1 d D U P A 1
C554 C 1.0266(15) 0.1005(17) 0.0857(13) 0.231(9) Uiso 0.5 1 d D U P A 1
C555 C 1.056(2) 0.0861(17) 0.1237(8) 0.231(9) Uiso 0.5 1 d D U P A 1
O523 O 1.1423(14) 0.0496(15) 0.0392(4) 0.332(10) Uiso 0.5 1 d D U P A 1
O524 O 1.2034(11) 0.0615(13) 0.0497(4) 0.332(10) Uiso 0.5 1 d D U P A 1
C556 C 1.1810(14) 0.0595(15) 0.0355(6) 0.332(10) Uiso 0.5 1 d D U P A 1
C557 C 1.1920(17) 0.0904(13) 0.0086(6) 0.332(10) Uiso 0.5 1 d D U P A 1
C558 C 1.151(2) 0.091(2) -0.0015(12) 0.332(10) Uiso 0.5 1 d D U P A 1
C559 C 1.197(3) 0.1200(14) 0.0164(14) 0.332(10) Uiso 0.5 1 d D U P A 1
C560 C 1.236(2) 0.077(2) -0.0025(12) 0.332(10) Uiso 0.5 1 d D U P A 1
O525 O 1.2304(8) 0.0829(5) 0.0846(5) 0.339(11) Uiso 0.5 1 d D U P A 1
O526 O 1.2947(8) 0.0582(6) 0.0964(5) 0.339(11) Uiso 0.5 1 d D U P A 1
C561 C 1.2677(9) 0.0819(7) 0.0897(6) 0.339(11) Uiso 0.5 1 d D U P A 1
C562 C 1.2855(15) 0.1207(8) 0.0871(10) 0.339(11) Uiso 0.5 1 d D U P A 1
C563 C 1.253(3) 0.1318(16) 0.1052(16) 0.339(11) Uiso 0.5 1 d D U P A 1
C564 C 1.3319(18) 0.1106(17) 0.0928(19) 0.339(11) Uiso 0.5 1 d D U P A 1
C565 C 1.285(4) 0.1402(14) 0.0618(11) 0.339(11) Uiso 0.5 1 d D U P A 1
O527 O 1.1797(7) 0.0254(6) 0.1197(4) 0.312(10) Uiso 0.5 1 d D U P A 1
O528 O 1.2436(8) 0.0007(6) 0.1313(4) 0.312(10) Uiso 0.5 1 d D U P A 1
C566 C 1.2035(9) 0.0095(8) 0.1342(5) 0.312(10) Uiso 0.5 1 d D U P A 1
C567 C 1.1756(14) -0.0030(11) 0.1625(5) 0.312(10) Uiso 0.5 1 d D U P A 1
C568 C 1.167(3) -0.0395(12) 0.1670(10) 0.312(10) Uiso 0.5 1 d D U P A 1
C569 C 1.1345(19) 0.0203(19) 0.1604(11) 0.312(10) Uiso 0.5 1 d D U P A 1
C570 C 1.207(2) 0.005(2) 0.1757(8) 0.312(10) Uiso 0.5 1 d D U P A 1
O529 O 1.3328(8) 0.0260(6) 0.0723(4) 0.383(11) Uiso 0.5 1 d D U P A 1
O530 O 1.3767(8) -0.0181(6) 0.0667(4) 0.383(11) Uiso 0.5 1 d D U P A 1
C571 C 1.3630(10) 0.0116(7) 0.0619(5) 0.383(11) Uiso 0.5 1 d D U P A 1
C572 C 1.3890(14) 0.0392(10) 0.0363(6) 0.384(11) Uiso 0.5 1 d D U P A 1
C573 C 1.350(2) 0.0614(15) 0.0269(12) 0.384(11) Uiso 0.5 1 d D U P A 1
C574 C 1.420(3) 0.055(2) 0.0454(11) 0.384(11) Uiso 0.5 1 d D U P A 1
C575 C 1.411(3) 0.0162(17) 0.0227(10) 0.384(11) Uiso 0.5 1 d D U P A 1
O531 O 1.3336(15) 0.0060(19) 0.1237(7) 0.485(11) Uiso 0.5 1 d D U P A 1
O532 O 1.367(3) -0.0413(14) 0.1189(6) 0.485(11) Uiso 0.5 1 d D U P A 1
C576 C 1.360(3) -0.0189(17) 0.1285(9) 0.485(11) Uiso 0.5 1 d D U P A 1
C577 C 1.371(2) -0.0320(15) 0.1565(8) 0.485(11) Uiso 0.5 1 d D U P A 1
C578 C 1.415(3) -0.052(3) 0.1552(17) 0.485(11) Uiso 0.5 1 d D U P A 1
C579 C 1.372(5) 0.0012(19) 0.1606(15) 0.485(11) Uiso 0.5 1 d D U P A 1
C580 C 1.330(4) -0.052(3) 0.1701(15) 0.485(11) Uiso 0.5 1 d D U P A 1
Ni41 Ni 1.3575(4) -0.0587(4) 0.0940(3) 0.199(8) Uani 0.0625 1 d . . P A 1
Ni42 Ni 1.3469(4) -0.1153(5) 0.0670(2) 0.273(13) Uani 0.0625 1 d . . P A 1
Ni43 Ni 1.2642(4) -0.1424(4) 0.0483(2) 0.179(6) Uani 0.0625 1 d . . P A 1
Ni44 Ni 1.1621(4) -0.1099(4) 0.0371(3) 0.186(7) Uani 0.0625 1 d . . P A 1
Ni45 Ni 1.0944(4) -0.0456(4) 0.0478(3) 0.178(6) Uani 0.0625 1 d . . P A 1
Ni46 Ni 1.1053(5) 0.0197(5) 0.0680(3) 0.204(8) Uani 0.0625 1 d . . P A 1
Ni47 Ni 1.1942(4) 0.0457(4) 0.0846(3) 0.221(8) Uani 0.0625 1 d . . P A 1
Ni48 Ni 1.2907(5) 0.0088(4) 0.1024(3) 0.246(9) Uani 0.0625 1 d . . P A 1
Cr49 Cr 1.4025(4) -0.0159(3) 0.0839(2) 0.190(7) Uani 0.4375 1 d D U P B 2
Cr50 Cr 1.3747(5) -0.0562(4) 0.0498(2) 0.205(7) Uani 0.4375 1 d D U P B 2
Cr51 Cr 1.2742(5) -0.0674(4) 0.0373(3) 0.254(9) Uani 0.4375 1 d D U P B 2
Cr52 Cr 1.1719(6) -0.0278(4) 0.0438(3) 0.285(11) Uani 0.4375 1 d D U P B 2
Cr53 Cr 1.1348(4) 0.0452(4) 0.0566(3) 0.168(7) Uani 0.4375 1 d D U P B 2
Cr54 Cr 1.1710(4) 0.0970(3) 0.0809(2) 0.169(6) Uani 0.4375 1 d D U P B 2
Cr55 Cr 1.2614(4) 0.0948(4) 0.1064(3) 0.193(7) Uani 0.4375 1 d D U P B 2
Cr56 Cr 1.3549(4) 0.0429(3) 0.1099(3) 0.234(8) Uani 0.4375 1 d D U P B 2
F49 F 1.3723(8) -0.0140(5) 0.0581(3) 0.20(2) Uiso 0.5 1 d D . P B 2
F50 F 1.3095(7) -0.0519(11) 0.0553(7) 0.22(2) Uiso 0.5 1 d D . P B 2
F51 F 1.2372(6) -0.0280(5) 0.0412(5) 0.116(13) Uiso 0.5 1 d D . P B 2
F52 F 1.1753(9) 0.0045(6) 0.0602(6) 0.146(15) Uiso 0.5 1 d D . P B 2
F53 F 1.1844(8) 0.0656(8) 0.0626(6) 0.151(18) Uiso 0.5 1 d D . P B 2
F54 F 1.2154(8) 0.0712(6) 0.1001(5) 0.147(15) Uiso 0.5 1 d D . P B 2
F55 F 1.3069(6) 0.0666(6) 0.0933(4) 0.158(16) Uiso 0.5 1 d D . P B 2
F56 F 1.3497(8) 0.0078(8) 0.0959(7) 0.192(19) Uiso 0.5 1 d D . P B 2
O601 O 1.3932(9) -0.0641(6) 0.1041(4) 0.20(3) Uiso 0.5 1 d D . P B 2
O602 O 1.3748(10) -0.0907(6) 0.0810(4) 0.32(4) Uiso 0.5 1 d D . P B 2
C601 C 1.3829(12) -0.0883(7) 0.0993(5) 0.40(6) Uiso 0.5 1 d D U P B 2
C602 C 1.3783(18) -0.1254(9) 0.1222(7) 0.38(5) Uiso 0.5 1 d D U P B 2
C603 C 1.422(2) -0.1445(14) 0.1174(13) 0.37(6) Uiso 0.5 1 d D U P B 2
C604 C 1.338(3) -0.1388(16) 0.1179(14) 0.36(6) Uiso 0.5 1 d D U P B 2
C605 C 1.370(3) -0.1135(17) 0.1432(7) 0.31(5) Uiso 0.5 1 d D U P B 2
O603 O 1.4546(11) -0.0336(6) 0.0646(5) 0.18(2) Uiso 0.5 1 d D U P B 2
O604 O 1.4410(8) -0.0609(8) 0.0412(6) 0.27(3) Uiso 0.5 1 d D U P B 2
C606 C 1.4649(10) -0.0490(8) 0.0503(6) 0.24(3) Uiso 0.5 1 d D U P B 2
C607 C 1.5215(9) -0.0544(11) 0.0416(8) 0.29(3) Uiso 0.5 1 d D U P B 2
C608 C 1.5284(19) -0.0914(13) 0.0440(16) 0.30(5) Uiso 0.5 1 d D U P B 2
C609 C 1.5401(17) -0.044(2) 0.0588(12) 0.25(4) Uiso 0.5 1 d D U P B 2
C610 C 1.5285(19) -0.029(2) 0.0172(9) 0.36(6) Uiso 0.5 1 d D U P B 2
O605 O 1.3761(18) -0.0241(11) 0.0175(5) 0.22(2) Uiso 0.5 1 d D U P B 2
O606 O 1.3187(17) -0.0439(16) 0.0094(7) 0.28(3) Uiso 0.5 1 d D U P B 2
C611 C 1.3553(17) -0.0305(14) 0.0042(6) 0.25(3) Uiso 0.5 1 d D U P B 2
C612 C 1.3661(18) -0.0038(13) -0.0241(6) 0.29(3) Uiso 0.5 1 d D U P B 2
C613 C 1.357(3) 0.0307(13) -0.0215(14) 0.26(5) Uiso 0.5 1 d D U P B 2
C614 C 1.332(3) -0.016(2) -0.0342(11) 0.34(6) Uiso 0.5 1 d D U P B 2
C615 C 1.414(2) -0.014(2) -0.0322(12) 0.35(6) Uiso 0.5 1 d D U P B 2
O607 O 1.3814(7) -0.0988(6) 0.0419(4) 0.38(4) Uiso 0.5 1 d D U P B 2
O608 O 1.3146(8) -0.1065(6) 0.0336(4) 0.34(4) Uiso 0.5 1 d D U P B 2
C616 C 1.3539(9) -0.1130(7) 0.0362(5) 0.37(3) Uiso 0.5 1 d D U P B 2
C617 C 1.3758(13) -0.1499(8) 0.0311(7) 0.37(4) Uiso 0.5 1 d D U P B 2
C618 C 1.4224(15) -0.1409(17) 0.0181(16) 0.44(6) Uiso 0.5 1 d D U P B 2
C619 C 1.343(2) -0.1546(15) 0.0172(12) 0.21(4) Uiso 0.5 1 d D U P B 2
C620 C 1.371(3) -0.1737(12) 0.0558(8) 0.33(5) Uiso 0.5 1 d D U P B 2
O609 O 1.2389(8) -0.0957(5) 0.0664(4) 0.18(2) Uiso 0.5 1 d D U P B 2
O610 O 1.1705(8) -0.0692(6) 0.0708(4) 0.27(3) Uiso 0.5 1 d D U P B 2
C621 C 1.2003(9) -0.0912(7) 0.0758(5) 0.23(2) Uiso 0.5 1 d D U P B 2
C622 C 1.1844(13) -0.1238(8) 0.1012(5) 0.22(3) Uiso 0.5 1 d D U P B 2
C623 C 1.2011(19) -0.1539(9) 0.0933(9) 0.15(3) Uiso 0.5 1 d D U P B 2
C624 C 1.1345(13) -0.1163(14) 0.1045(10) 0.23(4) Uiso 0.5 1 d D U P B 2
C625 C 1.207(2) -0.1160(15) 0.1183(8) 0.27(3) Uiso 0.5 1 d D U P B 2
O611 O 1.2434(15) -0.0830(14) 0.0172(9) 0.21(2) Uiso 0.5 1 d D U P B 2
O612 O 1.1755(17) -0.0596(15) 0.0247(11) 0.24(3) Uiso 0.5 1 d D U P B 2
C626 C 1.2020(15) -0.0803(14) 0.0178(10) 0.22(3) Uiso 0.5 1 d D U P B 2
C627 C 1.1869(14) -0.0950(11) -0.0025(8) 0.24(3) Uiso 0.5 1 d D U P B 2
C628 C 1.228(2) -0.091(2) -0.0213(10) 0.31(5) Uiso 0.5 1 d D U P B 2
C629 C 1.148(2) -0.0711(16) -0.0094(14) 0.34(6) Uiso 0.5 1 d D U P B 2
C630 C 1.1744(18) -0.1307(11) 0.0115(10) 0.10(2) Uiso 0.5 1 d D U P B 2
O613 O 1.1653(16) 0.0081(6) 0.0137(4) 0.171(19) Uiso 0.5 1 d D U P B 2
O614 O 1.1523(16) 0.0573(6) 0.0219(4) 0.18(2) Uiso 0.5 1 d D U P B 2
C631 C 1.164(2) 0.0394(7) 0.0090(5) 0.19(2) Uiso 0.5 1 d D U P B 2
C632 C 1.1570(16) 0.0596(9) -0.0195(5) 0.22(3) Uiso 0.5 1 d D U P B 2
C633 C 1.1087(18) 0.0536(19) -0.0189(13) 0.29(5) Uiso 0.5 1 d D U P B 2
C634 C 1.192(2) 0.0400(16) -0.0317(8) 0.24(4) Uiso 0.5 1 d D U P B 2
C635 C 1.169(2) 0.0951(9) -0.0235(10) 0.21(4) Uiso 0.5 1 d D U P B 2
O615 O 1.1055(9) -0.0294(10) 0.0536(16) 0.28(4) Uiso 0.5 1 d D U P B 2
O616 O 1.0806(8) 0.0202(12) 0.0586(16) 0.28(4) Uiso 0.5 1 d D U P B 2
C636 C 1.0781(11) -0.0049(10) 0.0525(12) 0.26(3) Uiso 0.5 1 d D U P B 2
C637 C 1.0241(11) -0.0169(12) 0.0562(10) 0.29(4) Uiso 0.5 1 d D U P B 2
C638 C 1.019(2) -0.014(2) 0.0318(12) 0.27(5) Uiso 0.5 1 d D U P B 2
C639 C 0.9984(17) 0.0102(19) 0.0652(17) 0.35(6) Uiso 0.5 1 d D U P B 2
C640 C 1.025(2) -0.0516(14) 0.0738(13) 0.25(4) Uiso 0.5 1 d D U P B 2
O617 O 1.1039(16) 0.0252(11) 0.0911(7) 0.154(19) Uiso 0.5 1 d D U P B 2
O618 O 1.121(2) 0.0670(12) 0.1030(9) 0.24(3) Uiso 0.5 1 d D U P B 2
C641 C 1.1070(18) 0.0389(12) 0.1058(7) 0.19(2) Uiso 0.5 1 d D U P B 2
C642 C 1.0699(14) 0.0221(11) 0.1313(7) 0.21(3) Uiso 0.5 1 d D U P B 2
C643 C 1.055(2) -0.0089(14) 0.1279(11) 0.20(3) Uiso 0.5 1 d D U P B 2
C644 C 1.0354(19) 0.0508(16) 0.1294(13) 0.28(5) Uiso 0.5 1 d D U P B 2
C645 C 1.098(2) 0.0166(15) 0.1497(8) 0.17(3) Uiso 0.5 1 d D U P B 2
O619 O 1.1001(10) 0.0899(6) 0.0486(5) 0.22(2) Uiso 0.5 1 d D U P B 2
O620 O 1.1232(8) 0.1247(9) 0.0642(5) 0.19(2) Uiso 0.5 1 d D U P B 2
C646 C 1.0996(10) 0.1168(8) 0.0527(6) 0.20(2) Uiso 0.5 1 d D U P B 2
C647 C 1.0617(12) 0.1474(9) 0.0408(7) 0.25(3) Uiso 0.5 1 d D U P B 2
C648 C 1.061(2) 0.1444(17) 0.0172(9) 0.24(4) Uiso 0.5 1 d D U P B 2
C649 C 1.083(2) 0.1787(10) 0.0398(15) 0.31(5) Uiso 0.5 1 d D U P B 2
C650 C 1.0194(14) 0.1391(17) 0.0587(11) 0.29(5) Uiso 0.5 1 d D U P B 2
O621 O 1.2175(18) 0.1294(12) 0.0547(10) 0.22(2) Uiso 0.5 1 d D U P B 2
O622 O 1.266(2) 0.1385(16) 0.0745(9) 0.32(3) Uiso 0.5 1 d D U P B 2
C651 C 1.250(2) 0.1438(12) 0.0565(9) 0.27(3) Uiso 0.5 1 d D U P B 2
C652 C 1.2583(17) 0.1824(10) 0.0355(8) 0.25(3) Uiso 0.5 1 d D U P B 2
C653 C 1.230(2) 0.1824(17) 0.0179(10) 0.26(4) Uiso 0.5 1 d D U P B 2
C654 C 1.3082(17) 0.1810(16) 0.0275(12) 0.21(4) Uiso 0.5 1 d D U P B 2
C655 C 1.243(3) 0.2066(15) 0.0492(13) 0.28(5) Uiso 0.5 1 d D U P B 2
O623 O 1.1482(18) 0.1223(15) 0.1035(9) 0.26(3) Uiso 0.5 1 d D U P B 2
O624 O 1.2089(14) 0.1204(16) 0.1188(12) 0.29(3) Uiso 0.5 1 d D U P B 2
C656 C 1.1732(15) 0.1344(12) 0.1124(9) 0.28(3) Uiso 0.5 1 d D U P B 2
C657 C 1.1413(14) 0.1521(12) 0.1324(9) 0.31(3) Uiso 0.5 1 d D U P B 2
C658 C 1.176(2) 0.166(2) 0.1404(15) 0.32(5) Uiso 0.5 1 d D U P B 2
C659 C 1.120(3) 0.1209(18) 0.1497(11) 0.31(5) Uiso 0.5 1 d D U P B 2
C660 C 1.111(2) 0.1770(17) 0.1181(13) 0.28(5) Uiso 0.5 1 d D U P B 2
O625 O 1.2483(11) 0.0566(10) 0.1361(7) 0.29(3) Uiso 0.5 1 d D U P B 2
O626 O 1.3068(12) 0.0194(8) 0.1361(8) 0.28(3) Uiso 0.5 1 d D U P B 2
C661 C 1.2731(14) 0.0327(11) 0.1455(7) 0.31(3) Uiso 0.5 1 d D U P B 2
C662 C 1.2434(17) 0.0067(12) 0.1709(7) 0.30(3) Uiso 0.5 1 d D U P B 2
C663 C 1.254(3) -0.0279(11) 0.1687(16) 0.35(6) Uiso 0.5 1 d D U P B 2
C664 C 1.1966(15) 0.0209(18) 0.1683(13) 0.25(5) Uiso 0.5 1 d D U P B 2
C665 C 1.261(3) 0.015(3) 0.1895(9) 0.44(7) Uiso 0.5 1 d D U P B 2
O627 O 1.2996(11) 0.1175(10) 0.1190(8) 0.156(18) Uiso 0.5 1 d D U P B 2
O628 O 1.3625(15) 0.0874(9) 0.1143(11) 0.22(2) Uiso 0.5 1 d D U P B 2
C666 C 1.3411(12) 0.1145(8) 0.1137(10) 0.20(2) Uiso 0.5 1 d D U P B 2
C667 C 1.3668(12) 0.1444(8) 0.1197(8) 0.24(3) Uiso 0.5 1 d D U P B 2
C668 C 1.4028(18) 0.1245(15) 0.1326(12) 0.23(4) Uiso 0.5 1 d D U P B 2
C669 C 1.3823(19) 0.1678(11) 0.0955(9) 0.16(3) Uiso 0.5 1 d D U P B 2
C670 C 1.3282(17) 0.1591(14) 0.1336(11) 0.19(3) Uiso 0.5 1 d D U P B 2
O629 O 1.3990(18) 0.0663(12) 0.0818(7) 0.26(3) Uiso 0.5 1 d D U P B 2
O630 O 1.4113(18) 0.0308(7) 0.0614(7) 0.19(2) Uiso 0.5 1 d D U P B 2
C671 C 1.414(2) 0.0584(9) 0.0640(6) 0.24(3) Uiso 0.5 1 d D U P B 2
C672 C 1.426(2) 0.0926(10) 0.0393(7) 0.31(4) Uiso 0.5 1 d D U P B 2
C673 C 1.384(3) 0.1152(17) 0.0399(15) 0.32(5) Uiso 0.5 1 d D U P B 2
C674 C 1.434(4) 0.0766(18) 0.0202(8) 0.39(6) Uiso 0.5 1 d D U P B 2
C675 C 1.468(3) 0.105(2) 0.0427(17) 0.49(7) Uiso 0.5 1 d D U P B 2
O631 O 1.4048(8) 0.0184(6) 0.1269(4) 0.38(4) Uiso 0.5 1 d D U P B 2
O632 O 1.4360(8) -0.0199(6) 0.1099(4) 0.45(4) Uiso 0.5 1 d D U P B 2
C676 C 1.4321(10) -0.0047(7) 0.1244(5) 0.41(4) Uiso 0.5 1 d D U P B 2
C677 C 1.4677(13) -0.0161(11) 0.1442(7) 0.44(4) Uiso 0.5 1 d D U P B 2
C678 C 1.435(2) -0.023(2) 0.1672(7) 0.31(5) Uiso 0.5 1 d D U P B 2
C679 C 1.492(3) -0.0469(19) 0.1395(16) 0.46(7) Uiso 0.5 1 d D U P B 2
C680 C 1.497(3) 0.0137(19) 0.1371(15) 0.52(7) Uiso 0.5 1 d D U P B 2
Ni49 Ni 1.4025(4) -0.0159(3) 0.0839(2) 0.190(7) Uani 0.0625 1 d . . P B 2
Ni50 Ni 1.3747(5) -0.0562(4) 0.0498(2) 0.205(7) Uani 0.0625 1 d . . P B 2
Ni51 Ni 1.2742(5) -0.0674(4) 0.0373(3) 0.254(9) Uani 0.0625 1 d . . P B 2
Ni52 Ni 1.1719(6) -0.0278(4) 0.0438(3) 0.285(11) Uani 0.0625 1 d . . P B 2
Ni53 Ni 1.1348(4) 0.0452(4) 0.0566(3) 0.168(7) Uani 0.0625 1 d . . P B 2
Ni54 Ni 1.1710(4) 0.0970(3) 0.0809(2) 0.169(6) Uani 0.0625 1 d . . P B 2
Ni55 Ni 1.2614(4) 0.0948(4) 0.1064(3) 0.193(7) Uani 0.0625 1 d . . P B 2
Ni56 Ni 1.3549(4) 0.0429(3) 0.1099(3) 0.234(8) Uani 0.0625 1 d . . P B 2
Fe81 Fe 1.22014(17) -0.33566(13) 0.51873(10) 0.115(2) Uani 1 1 d . . . . .
Fe82 Fe 1.19957(17) -0.27024(13) 0.47396(10) 0.113(2) Uani 1 1 d . . . . .
Co83 Co 1.2216(2) -0.25836(13) 0.52092(10) 0.139(2) Uani 1 1 d . . . . .
Fe84 Fe 0.76553(17) -0.11433(13) 0.31698(11) 0.127(2) Uani 1 1 d . . . . .
Co85 Co 0.6669(2) -0.14085(15) 0.31751(16) 0.196(3) Uani 1 1 d . . . . .
Fe86 Fe 0.67683(18) -0.06307(15) 0.31689(12) 0.144(3) Uani 1 1 d . . . . .
Fe87 Fe 0.66678(18) 0.35987(12) 0.31705(11) 0.126(2) Uani 1 1 d D . . . .
Fe88 Fe 0.67725(19) 0.43573(14) 0.31754(14) 0.162(3) Uani 1 1 d D . . . .
Co89 Co 0.76492(17) 0.38507(12) 0.31674(10) 0.119(2) Uani 1 1 d . . . . .
Co90 Co 1.19941(19) 0.22876(15) 0.47393(11) 0.150(2) Uani 1 1 d . . . . .
Fe91 Fe 1.22331(18) 0.24086(14) 0.52034(12) 0.145(2) Uani 1 1 d . . . . .
Fe92 Fe 1.21972(18) 0.16405(13) 0.51831(10) 0.125(2) Uani 1 1 d . . . . .
O701 O 1.1630(7) -0.3458(5) 0.5087(4) 0.139(9) Uiso 1 1 d D . . . .
O702 O 1.1457(7) -0.2996(5) 0.4797(4) 0.141(9) Uiso 1 1 d D . . . .
C701 C 1.1397(7) -0.3277(6) 0.4944(5) 0.105(12) Uiso 1 1 d D . . . .
C702 C 1.0897(8) -0.3449(7) 0.4968(5) 0.199(19) Uiso 1 1 d D . . . .
C703 C 1.1024(15) -0.3820(7) 0.5019(10) 0.38(4) Uiso 1 1 d D . . . .
C704 C 1.0609(11) -0.3364(10) 0.5172(6) 0.23(2) Uiso 1 1 d D . . . .
C705 C 1.0758(13) -0.3261(10) 0.4736(6) 0.26(2) Uiso 1 1 d D . . . .
O703 O 1.2577(7) -0.3476(5) 0.4910(4) 0.131(8) Uiso 1 1 d D . . . .
O704 O 1.2461(6) -0.3028(5) 0.4604(3) 0.120(8) Uiso 1 1 d D . . . .
C706 C 1.2586(9) -0.3325(6) 0.4699(4) 0.122(13) Uiso 1 1 d D . . . .
C707 C 1.3007(10) -0.3482(8) 0.4525(5) 0.22(2) Uiso 1 1 d D . . . .
C708 C 1.3145(16) -0.3816(9) 0.4683(8) 0.34(3) Uiso 1 1 d D . . . .
C709 C 1.2758(19) -0.3496(16) 0.4341(8) 0.46(5) Uiso 1 1 d D . . . .
C710 C 1.3334(15) -0.3204(12) 0.4438(11) 0.46(5) Uiso 1 1 d D . . . .
O705 O 1.1552(7) -0.2375(5) 0.4807(4) 0.141(9) Uiso 1 1 d D . . . .
O706 O 1.1633(7) -0.2285(5) 0.5135(4) 0.144(9) Uiso 1 1 d D . . . .
C711 C 1.1426(9) -0.2264(8) 0.4975(5) 0.167(17) Uiso 1 1 d D . . . .
C712 C 1.0954(8) -0.2006(7) 0.4954(5) 0.196(19) Uiso 1 1 d D . . . .
C713 C 1.1021(14) -0.1781(9) 0.4703(6) 0.26(2) Uiso 1 1 d D . . . .
C714 C 1.0591(12) -0.2253(12) 0.5021(10) 0.36(4) Uiso 1 1 d D . . . .
C715 C 1.0956(18) -0.1833(13) 0.5133(8) 0.45(5) Uiso 1 1 d D . . . .
O707 O 1.2481(7) -0.2356(5) 0.4611(4) 0.120(8) Uiso 1 1 d D . . . .
O708 O 1.2613(8) -0.2273(6) 0.4932(4) 0.156(9) Uiso 1 1 d D . . . .
C716 C 1.2702(12) -0.2247(8) 0.4719(4) 0.22(2) Uiso 1 1 d D . . . .
C717 C 1.2987(11) -0.1896(8) 0.4539(6) 0.32(3) Uiso 1 1 d D . . . .
C718 C 1.3449(12) -0.2036(17) 0.4470(13) 0.70(9) Uiso 1 1 d D . . . .
C719 C 1.2720(19) -0.1766(11) 0.4346(7) 0.34(3) Uiso 1 1 d D . . . .
C720 C 1.294(2) -0.1676(12) 0.4692(9) 0.42(4) Uiso 1 1 d D . . . .
O709 O 1.1833(7) -0.2852(5) 0.5517(4) 0.155(10) Uiso 1 1 d D . . . .
O710 O 1.1807(6) -0.3365(5) 0.5495(4) 0.116(8) Uiso 1 1 d D . . . .
C721 C 1.1670(8) -0.3135(6) 0.5578(4) 0.090(11) Uiso 1 1 d D . . . .
C722 C 1.1239(8) -0.3212(6) 0.5806(4) 0.153(15) Uiso 1 1 d D . . . .
C723 C 1.1366(14) -0.3042(10) 0.5964(6) 0.27(3) Uiso 1 1 d D . . . .
C724 C 1.0855(10) -0.3042(10) 0.5683(7) 0.28(3) Uiso 1 1 d D . . . .
C725 C 1.1223(13) -0.3589(7) 0.5899(6) 0.24(2) Uiso 1 1 d D . . . .
O711 O 1.2807(7) -0.2842(5) 0.5310(4) 0.140(9) Uiso 1 1 d D . . . .
O712 O 1.2775(7) -0.3358(5) 0.5293(4) 0.143(9) Uiso 1 1 d D . . . .
C726 C 1.2944(8) -0.3141(6) 0.5344(6) 0.147(15) Uiso 1 1 d D . . . .
C727 C 1.3506(8) -0.3203(8) 0.5352(6) 0.33(3) Uiso 1 1 d D . . . .
C728 C 1.3574(17) -0.3578(9) 0.5461(12) 0.44(5) Uiso 1 1 d D . . . .
C729 C 1.3702(17) -0.3068(19) 0.5096(7) 0.58(7) Uiso 1 1 d D . . . .
C730 C 1.3589(11) -0.2983(9) 0.5488(7) 0.183(17) Uiso 1 1 d D . . . .
O713 O 0.7665(8) -0.1637(7) 0.3421(5) 0.203(12) Uiso 1 1 d D . . . .
O714 O 0.7016(8) -0.1820(6) 0.3415(4) 0.173(10) Uiso 1 1 d D . . . .
C731 C 0.7358(10) -0.1839(8) 0.3501(7) 0.24(2) Uiso 1 1 d D . . . .
C732 C 0.7450(11) -0.2194(7) 0.3725(5) 0.27(3) Uiso 1 1 d D . . . .
C733 C 0.7145(17) -0.2445(10) 0.3714(11) 0.44(5) Uiso 1 1 d D . . . .
C734 C 0.730(2) -0.2076(18) 0.3936(7) 0.62(8) Uiso 1 1 d D . . . .
C735 C 0.7945(12) -0.2270(10) 0.3678(9) 0.26(2) Uiso 1 1 d D . . . .
O715 O 0.7762(9) -0.1329(8) 0.2900(5) 0.240(14) Uiso 1 1 d D . . . .
O716 O 0.7128(8) -0.1558(6) 0.2928(4) 0.171(10) Uiso 1 1 d D . . . .
C736 C 0.7536(10) -0.1515(10) 0.2846(5) 0.25(3) Uiso 1 1 d D . . . .
C737 C 0.7719(10) -0.1519(9) 0.2565(5) 0.38(4) Uiso 1 1 d D . . . .
C738 C 0.7634(18) -0.1159(10) 0.2421(8) 0.37(4) Uiso 1 1 d D . . . .
C739 C 0.7426(15) -0.1777(13) 0.2552(9) 0.37(4) Uiso 1 1 d D . . . .
C740 C 0.8204(10) -0.1637(11) 0.2556(7) 0.23(2) Uiso 1 1 d D . . . .
O717 O 0.6405(8) -0.1137(5) 0.2930(4) 0.142(9) Uiso 1 1 d D . . . .
O718 O 0.6403(7) -0.0598(5) 0.2918(4) 0.127(8) Uiso 1 1 d D . . . .
C741 C 0.6312(17) -0.0828(6) 0.2848(6) 0.28(3) Uiso 1 1 d D . . . .
C742 C 0.6186(11) -0.0701(8) 0.2572(5) 0.33(3) Uiso 1 1 d D . . . .
C743 C 0.5953(13) -0.0990(9) 0.2557(7) 0.201(19) Uiso 1 1 d D . . . .
C744 C 0.5892(17) -0.0388(9) 0.2574(9) 0.31(3) Uiso 1 1 d D . . . .
C745 C 0.6636(16) -0.0624(19) 0.2415(10) 0.85(12) Uiso 1 1 d D U . . .
O719 O 0.6212(10) -0.1344(7) 0.3408(5) 0.213(13) Uiso 1 1 d D . . . .
O720 O 0.6241(8) -0.0818(6) 0.3421(4) 0.147(9) Uiso 1 1 d D . . . .
C746 C 0.6154(10) -0.1123(7) 0.3504(5) 0.152(15) Uiso 1 1 d D . . . .
C747 C 0.5737(11) -0.1224(9) 0.3746(5) 0.47(5) Uiso 1 1 d D . . . .
C748 C 0.5542(19) -0.1527(12) 0.3727(11) 0.54(6) Uiso 1 1 d D . . . .
C749 C 0.6000(19) -0.1309(14) 0.3941(6) 0.37(4) Uiso 1 1 d D . . . .
C750 C 0.5466(14) -0.0897(11) 0.3706(9) 0.31(3) Uiso 1 1 d D . . . .
O721 O 0.7105(8) -0.0567(6) 0.3415(5) 0.200(12) Uiso 1 1 d D . . . .
O722 O 0.7691(6) -0.0938(5) 0.3418(4) 0.112(8) Uiso 1 1 d D . . . .
C751 C 0.7408(8) -0.0758(7) 0.3505(4) 0.109(12) Uiso 1 1 d D . . . .
C752 C 0.7556(8) -0.0636(6) 0.3719(4) 0.135(13) Uiso 1 1 d D . . . .
C753 C 0.7357(12) -0.0281(7) 0.3672(7) 0.208(19) Uiso 1 1 d D . . . .
C754 C 0.7320(16) -0.0891(11) 0.3935(5) 0.43(5) Uiso 1 1 d D . . . .
C755 C 0.8059(8) -0.0686(8) 0.3681(6) 0.164(15) Uiso 1 1 d D . . . .
O723 O 0.7294(7) -0.0345(5) 0.2903(4) 0.137(8) Uiso 1 1 d D . . . .
O724 O 0.7862(6) -0.0725(5) 0.2944(4) 0.116(8) Uiso 1 1 d D . . . .
C756 C 0.7691(7) -0.0441(6) 0.2862(5) 0.163(16) Uiso 1 1 d D . . . .
C757 C 0.8015(9) -0.0127(6) 0.2667(5) 0.177(17) Uiso 1 1 d D . . . .
C758 C 0.7678(14) 0.0131(9) 0.2552(8) 0.34(3) Uiso 1 1 d D . . . .
C759 C 0.8242(14) -0.0028(11) 0.2830(8) 0.31(3) Uiso 1 1 d D . . . .
C760 C 0.8318(13) -0.0302(11) 0.2514(7) 0.30(3) Uiso 1 1 d D . . . .
O725 O 0.6163(7) 0.3673(5) 0.3423(4) 0.139(9) Uiso 1 1 d D . . . .
O726 O 0.6213(8) 0.4200(5) 0.3414(4) 0.179(11) Uiso 1 1 d D . . . .
C761 C 0.6060(10) 0.3912(6) 0.3503(5) 0.155(16) Uiso 1 1 d D . . . .
C762 C 0.5638(10) 0.3847(8) 0.3739(5) 0.43(5) Uiso 1 1 d D . . . .
C763 C 0.5433(14) 0.4195(9) 0.3722(9) 0.30(3) Uiso 1 1 d D . . . .
C764 C 0.5344(13) 0.3614(10) 0.3697(9) 0.28(3) Uiso 1 1 d D . . . .
C765 C 0.587(2) 0.3673(16) 0.3943(7) 0.57(7) Uiso 1 1 d D . . . .
O727 O 0.6264(8) 0.3935(6) 0.2936(4) 0.163(10) Uiso 1 1 d D . . . .
O728 O 0.6464(10) 0.4451(7) 0.2876(6) 0.239(14) Uiso 1 1 d D . . . .
C766 C 0.6341(13) 0.4232(7) 0.2808(6) 0.27(3) Uiso 1 1 d D . . . .
C767 C 0.5987(12) 0.4386(8) 0.2606(6) 0.24(2) Uiso 1 1 d D . . . .
C768 C 0.5609(16) 0.4149(17) 0.2706(11) 0.58(7) Uiso 1 1 d D . . . .
C769 C 0.6298(19) 0.4345(16) 0.2394(6) 0.39(4) Uiso 1 1 d D . . . .
C770 C 0.589(2) 0.4748(10) 0.2595(12) 0.53(6) Uiso 1 1 d D . . . .
O729 O 0.7058(7) 0.4376(5) 0.3445(4) 0.135(8) Uiso 1 1 d D . . . .
O730 O 0.7692(7) 0.4053(5) 0.3419(4) 0.142(9) Uiso 1 1 d D . . . .
C771 C 0.7437(8) 0.4265(7) 0.3486(5) 0.127(13) Uiso 1 1 d D . . . .
C772 C 0.7555(10) 0.4349(8) 0.3722(5) 0.28(3) Uiso 1 1 d D . . . .
C773 C 0.8058(10) 0.4365(9) 0.3674(7) 0.196(18) Uiso 1 1 d D . . . .
C774 C 0.7308(15) 0.4685(10) 0.3700(9) 0.33(3) Uiso 1 1 d D . . . .
C775 C 0.7356(18) 0.4059(12) 0.3925(6) 0.43(5) Uiso 1 1 d D . . . .
O731 O 0.7214(9) 0.4623(8) 0.2941(6) 0.256(16) Uiso 1 1 d D . . . .
O732 O 0.7844(8) 0.4301(6) 0.2902(5) 0.174(10) Uiso 1 1 d D . . . .
C776 C 0.7614(10) 0.4571(7) 0.2867(6) 0.22(2) Uiso 1 1 d D . . . .
C777 C 0.7832(11) 0.4902(7) 0.2633(6) 0.53(6) Uiso 1 1 d D . . . .
C778 C 0.7507(17) 0.4969(14) 0.2468(8) 0.39(4) Uiso 1 1 d D . . . .
C779 C 0.7813(18) 0.5161(10) 0.2755(9) 0.37(4) Uiso 1 1 d D . . . .
C780 C 0.8300(12) 0.4770(11) 0.2565(8) 0.30(3) Uiso 1 1 d D . . . .
O733 O 0.7571(6) 0.3385(5) 0.3431(4) 0.108(7) Uiso 1 1 d D . . . .
O734 O 0.6895(7) 0.3235(5) 0.3422(4) 0.126(8) Uiso 1 1 d D . . . .
C781 C 0.7264(8) 0.3183(5) 0.3488(5) 0.125(13) Uiso 1 1 d D . . . .
C782 C 0.7376(10) 0.2801(6) 0.3683(5) 0.25(2) Uiso 1 1 d D . . . .
C783 C 0.7190(15) 0.2541(8) 0.3609(9) 0.30(3) Uiso 1 1 d D . . . .
C784 C 0.7879(10) 0.2772(10) 0.3645(9) 0.29(3) Uiso 1 1 d D . . . .
C785 C 0.7156(19) 0.2853(14) 0.3910(6) 0.44(5) Uiso 1 1 d D . . . .
O735 O 0.7751(6) 0.3649(5) 0.2902(3) 0.105(7) Uiso 1 1 d D . . . .
O736 O 0.7076(8) 0.3467(6) 0.2925(5) 0.181(11) Uiso 1 1 d D . . . .
C786 C 0.7467(8) 0.3531(7) 0.2832(4) 0.098(11) Uiso 1 1 d D . . . .
C787 C 0.7677(11) 0.3474(10) 0.2567(5) 0.35(3) Uiso 1 1 d D . . . .
C788 C 0.7862(18) 0.3808(11) 0.2411(7) 0.36(4) Uiso 1 1 d D . . . .
C789 C 0.8036(13) 0.3205(9) 0.2635(8) 0.24(2) Uiso 1 1 d D . . . .
C790 C 0.7285(16) 0.3355(19) 0.2507(10) 0.66(8) Uiso 1 1 d D . . . .
O737 O 1.1507(7) 0.2634(5) 0.4816(4) 0.144(9) Uiso 1 1 d D . . . .
O738 O 1.1664(7) 0.2708(6) 0.5137(4) 0.161(10) Uiso 1 1 d D . . . .
C791 C 1.1461(8) 0.2768(7) 0.4972(5) 0.110(12) Uiso 1 1 d D . . . .
C792 C 1.0959(8) 0.2989(7) 0.5007(5) 0.179(17) Uiso 1 1 d D . . . .
C793 C 1.0961(16) 0.3245(10) 0.4768(6) 0.36(4) Uiso 1 1 d D . . . .
C794 C 1.0643(11) 0.2709(10) 0.5071(9) 0.30(3) Uiso 1 1 d D . . . .
C795 C 1.0992(14) 0.3119(11) 0.5203(7) 0.27(3) Uiso 1 1 d D . . . .
O739 O 1.2443(8) 0.2621(6) 0.4610(4) 0.169(10) Uiso 1 1 d D . . . .
O740 O 1.2661(9) 0.2724(7) 0.4914(5) 0.199(12) Uiso 1 1 d D . . . .
C796 C 1.2655(11) 0.2753(8) 0.4708(5) 0.161(16) Uiso 1 1 d D . . . .
C797 C 1.2954(12) 0.3077(8) 0.4498(6) 0.46(5) Uiso 1 1 d D . . . .
C798 C 1.269(2) 0.3176(17) 0.4301(8) 0.61(7) Uiso 1 1 d D . . . .
C799 C 1.292(2) 0.3327(11) 0.4628(11) 0.46(5) Uiso 1 1 d D . . . .
C800 C 1.3402(12) 0.2900(12) 0.4461(9) 0.28(3) Uiso 1 1 d D . . . .
O741 O 1.1834(7) 0.2145(5) 0.5518(4) 0.131(8) Uiso 1 1 d D . . . .
O742 O 1.1812(6) 0.1624(5) 0.5493(4) 0.114(8) Uiso 1 1 d D . . . .
C801 C 1.1681(9) 0.1866(6) 0.5567(5) 0.155(16) Uiso 1 1 d D . . . .
C802 C 1.1229(7) 0.1800(6) 0.5790(4) 0.147(14) Uiso 1 1 d D . . . .
C803 C 1.1344(13) 0.1979(9) 0.5946(6) 0.23(2) Uiso 1 1 d D . . . .
C804 C 1.0859(10) 0.1974(9) 0.5657(7) 0.23(2) Uiso 1 1 d D . . . .
C805 C 1.1214(12) 0.1420(6) 0.5876(6) 0.22(2) Uiso 1 1 d D . . . .
O743 O 1.2794(7) 0.2188(5) 0.5311(4) 0.124(8) Uiso 1 1 d D . . . .
O744 O 1.2749(6) 0.1663(4) 0.5299(4) 0.103(7) Uiso 1 1 d D . . . .
C806 C 1.2935(8) 0.1899(6) 0.5319(5) 0.103(12) Uiso 1 1 d D . . . .
C807 C 1.3455(8) 0.1810(8) 0.5398(6) 0.27(3) Uiso 1 1 d D . . . .
C808 C 1.3485(13) 0.1433(8) 0.5502(8) 0.24(2) Uiso 1 1 d D . . . .
C809 C 1.3746(14) 0.1952(17) 0.5162(9) 0.63(8) Uiso 1 1 d D . . . .
C810 C 1.344(2) 0.2015(14) 0.5558(11) 0.49(5) Uiso 1 1 d D . . . .
O745 O 1.1635(6) 0.1521(4) 0.5112(4) 0.115(8) Uiso 1 1 d D . . . .
O746 O 1.1510(6) 0.1968(4) 0.4814(3) 0.088(7) Uiso 1 1 d D . . . .
C811 C 1.1412(7) 0.1691(6) 0.4961(4) 0.106(12) Uiso 1 1 d D . . . .
C812 C 1.0935(7) 0.1521(6) 0.4957(5) 0.138(14) Uiso 1 1 d D . . . .
C813 C 1.1078(10) 0.1171(6) 0.4945(6) 0.159(15) Uiso 1 1 d D . . . .
C814 C 1.0646(11) 0.1536(10) 0.5182(6) 0.28(3) Uiso 1 1 d D . . . .
C815 C 1.0770(12) 0.1756(8) 0.4743(6) 0.22(2) Uiso 1 1 d D . . . .
O747 O 1.2568(8) 0.1537(6) 0.4895(4) 0.168(10) Uiso 1 1 d D . . . .
O748 O 1.2465(8) 0.1996(6) 0.4595(4) 0.174(10) Uiso 1 1 d D . . . .
C816 C 1.2615(11) 0.1707(7) 0.4686(4) 0.190(19) Uiso 1 1 d D . . . .
C817 C 1.2965(9) 0.1539(7) 0.4494(5) 0.204(19) Uiso 1 1 d D . . . .
C818 C 1.3027(14) 0.1173(7) 0.4627(7) 0.27(3) Uiso 1 1 d D . . . .
C819 C 1.2689(15) 0.1604(11) 0.4306(6) 0.29(3) Uiso 1 1 d D . . . .
C820 C 1.3358(11) 0.1760(11) 0.4431(8) 0.30(3) Uiso 1 1 d D . . . .
O753 O 1.2143(7) 0.2121(6) 0.5022(4) 0.129(8) Uiso 1 1 d . . . . .
O143 O 0.3828(9) 0.1881(6) 0.3051(4) 0.204(12) Uiso 1 1 d D . . . .
O750 O 1.2132(7) -0.2890(6) 0.5031(4) 0.134(8) Uiso 1 1 d . . . . .
O1BA O 1.1970(10) -0.1696(6) 0.2631(5) 0.169(11) Uiso 1 1 d . . . . .
O659 O 1.2840(14) 0.4123(8) 0.6601(8) 0.31(2) Uiso 1 1 d D . . . .
O752 O 0.7039(8) 0.3944(6) 0.3148(4) 0.142(9) Uiso 1 1 d . . . . .
O751 O 0.7018(7) -0.1067(5) 0.3174(4) 0.117(8) Uiso 1 1 d . . . . .
O6AA O 0.3768(7) 0.6893(6) 0.3123(5) 0.237(7) Uiso 1 1 d D U . . .
O7ZA O 1.2818(8) -0.0922(6) 0.6638(5) 0.157(10) Uiso 1 1 d . . . . .
N1 N 1.2304(10) -0.2254(4) 0.5421(4) 0.106(9) Uiso 1 1 d . . . . .
C841 C 1.2753(8) -0.2179(7) 0.5384(4) 0.192(18) Uiso 1 1 d G . . . .
C842 C 1.2880(7) -0.1963(7) 0.5487(5) 0.24(2) Uiso 1 1 d G . . . .
C843 C 1.2559(12) -0.1821(5) 0.5628(5) 0.116(12) Uiso 1 1 d G . . . .
C844 C 1.2111(10) -0.1895(6) 0.5665(4) 0.173(17) Uiso 1 1 d G . . . .
C845 C 1.1983(6) -0.2112(7) 0.5561(5) 0.174(17) Uiso 1 1 d G . . . .
N2 N 1.1852(10) -0.2518(4) 0.4382(4) 0.110(9) Uiso 1 1 d . . . . .
C919 C 1.2194(6) -0.2458(5) 0.4188(6) 0.157(15) Uiso 1 1 d G . . . .
C918 C 1.2090(9) -0.2354(5) 0.3964(4) 0.123(13) Uiso 1 1 d G . . . .
C917 C 1.1644(11) -0.2310(5) 0.3934(4) 0.111(12) Uiso 1 1 d G . . . .
C916 C 1.1302(6) -0.2370(5) 0.4129(6) 0.124(13) Uiso 1 1 d G . . . .
C915 C 1.1406(8) -0.2474(5) 0.4353(4) 0.114(12) Uiso 1 1 d G . . . .
N3 N 1.2263(7) -0.3934(4) 0.5375(3) 0.103(9) Uiso 1 1 d . . . . .
C89B C 1.1915(5) -0.4129(4) 0.5523(4) 0.163(16) Uiso 1 1 d G . . . .
C3Q C 1.1996(5) -0.4470(4) 0.5638(3) 0.179(17) Uiso 1 1 d DG . . . .
C5BA C 1.2426(5) -0.4615(4) 0.5605(2) 0.123(13) Uiso 1 1 d DG . . . .
C2M C 1.2774(5) -0.4420(4) 0.5457(3) 0.140(14) Uiso 1 1 d DG . . . .
C96J C 1.2693(6) -0.4079(4) 0.5342(3) 0.135(13) Uiso 1 1 d G . . . .
N4 N 0.8388(5) -0.1259(5) 0.3164(6) 0.108(9) Uiso 1 1 d . . . . .
C900 C 0.8678(10) -0.1189(4) 0.2949(4) 0.126(13) Uiso 1 1 d G . . . .
C901 C 0.9129(9) -0.1289(6) 0.2941(4) 0.115(12) Uiso 1 1 d G . . . .
C902 C 0.9291(5) -0.1460(5) 0.3146(6) 0.096(11) Uiso 1 1 d G . . . .
C903 C 0.9002(10) -0.1530(5) 0.3361(4) 0.137(14) Uiso 1 1 d G . . . .
C904 C 0.8551(9) -0.1429(5) 0.3370(4) 0.105(11) Uiso 1 1 d G . . . .
N5 N 0.6466(10) -0.0148(5) 0.3165(2) 0.127(10) Uiso 1 1 d . . . . .
C896 C 0.6667(7) 0.0128(8) 0.3176(3) 0.23(2) Uiso 1 1 d G . . . .
C897 C 0.6414(12) 0.0425(6) 0.3173(3) 0.196(19) Uiso 1 1 d G . . . .
C89F C 0.5961(11) 0.0447(6) 0.31593(18) 0.127(13) Uiso 1 1 d G . . . .
C898 C 0.5761(6) 0.0171(9) 0.3149(2) 0.29(3) Uiso 1 1 d G . . . .
C899 C 0.6013(10) -0.0127(6) 0.3152(3) 0.30(3) Uiso 1 1 d G . . . .
N6 N 0.6220(10) -0.1817(7) 0.3211(6) 0.254(19) Uiso 1 1 d . . . . .
C6BA C 0.5759(10) -0.1780(7) 0.3219(7) 0.46(5) Uiso 1 1 d G . . . .
C3CA C 0.5525(8) -0.2042(7) 0.3211(6) 0.199(18) Uiso 1 1 d DG . . . .
C52O C 0.5753(8) -0.2341(6) 0.3194(6) 0.279(11) Uiso 1 1 d DG U . . .
C7DA C 0.6215(8) -0.2377(7) 0.3186(7) 0.279(11) Uiso 1 1 d DG U . . .
C70N C 0.6449(8) -0.2115(8) 0.3194(6) 0.31(3) Uiso 1 1 d G . . . .
N7 N 0.6278(15) 0.3190(8) 0.3167(5) 0.217(8) Uiso 1 1 d . U . . .
C881 C 0.5814(15) 0.3219(8) 0.3189(5) 0.218(8) Uiso 1 1 d G U . . .
C882 C 0.5581(8) 0.2958(13) 0.3178(6) 0.218(8) Uiso 1 1 d G U . . .
C883 C 0.5813(16) 0.2670(9) 0.3144(5) 0.218(8) Uiso 1 1 d DG U . . .
C884 C 0.6277(16) 0.2641(7) 0.3122(6) 0.218(8) Uiso 1 1 d G U . . .
C885 C 0.6510(8) 0.2901(12) 0.3134(5) 0.218(8) Uiso 1 1 d G U . . .
N8 N 0.8381(5) 0.3756(5) 0.3149(6) 0.125(10) Uiso 1 1 d . . . . .
C876 C 0.8543(8) 0.3602(5) 0.3357(4) 0.112(12) Uiso 1 1 d G . . . .
C877 C 0.8988(9) 0.3485(4) 0.3352(4) 0.062(9) Uiso 1 1 d G . . . .
C878 C 0.9272(5) 0.3522(5) 0.3138(6) 0.122(13) Uiso 1 1 d G . . . .
C879 C 0.9110(9) 0.3676(6) 0.2930(4) 0.141(14) Uiso 1 1 d G . . . .
C880 C 0.8665(10) 0.3793(4) 0.2935(4) 0.109(12) Uiso 1 1 d G . . . .
N9 N 0.6426(14) 0.4822(7) 0.3274(3) 0.206(15) Uiso 1 1 d . . . . .
C186 C 0.6648(8) 0.5104(12) 0.3258(3) 0.22(2) Uiso 1 1 d G . . . .
C50G C 0.6414(16) 0.5413(8) 0.3235(3) 0.28(3) Uiso 1 1 d G . . . .
C50M C 0.5958(16) 0.5440(7) 0.3228(2) 0.25(2) Uiso 1 1 d G . . . .
C89Z C 0.5736(7) 0.5159(12) 0.3244(2) 0.179(17) Uiso 1 1 d G . . . .
C6TA C 0.5970(14) 0.4850(8) 0.3267(3) 0.26(2) Uiso 1 1 d G . . . .
N10 N 1.1836(16) 0.2522(5) 0.4362(5) 0.200(15) Uiso 1 1 d . . . . .
C861 C 1.2178(8) 0.2578(6) 0.4168(9) 0.126(13) Uiso 1 1 d G . . . .
C862 C 1.2076(13) 0.2643(6) 0.3946(6) 0.25(2) Uiso 1 1 d G . . . .
C863 C 1.1632(18) 0.2651(7) 0.3919(6) 0.22(2) Uiso 1 1 d G . . . .
C864 C 1.1290(9) 0.2595(7) 0.4113(10) 0.200(19) Uiso 1 1 d G . . . .
C865 C 1.1392(12) 0.2531(6) 0.4335(7) 0.175(17) Uiso 1 1 d G . . . .
N11 N 1.2285(9) 0.1095(4) 0.5361(3) 0.112(9) Uiso 1 1 d . . . . .
C856 C 1.1931(6) 0.0916(6) 0.5518(4) 0.080(10) Uiso 1 1 d G . . . .
C857 C 1.1991(7) 0.0573(6) 0.5634(3) 0.087(10) Uiso 1 1 d G . . . .
C858 C 1.2406(9) 0.0409(4) 0.5594(4) 0.089(11) Uiso 1 1 d G . . . .
C859 C 1.2761(6) 0.0588(7) 0.5438(4) 0.151(15) Uiso 1 1 d G . . . .
C860 C 1.2700(7) 0.0931(6) 0.5321(3) 0.116(12) Uiso 1 1 d G . . . .
N12 N 1.2409(12) 0.2752(5) 0.5372(4) 0.164(12) Uiso 1 1 d . . . . .
C1V C 1.2028(7) 0.2848(6) 0.5507(5) 0.102(11) Uiso 1 1 d G . . . .
C71C C 1.2065(10) 0.3044(7) 0.5645(5) 0.25(2) Uiso 1 1 d G . . . .
C70W C 1.2484(14) 0.3144(6) 0.5649(5) 0.168(16) Uiso 1 1 d G . . . .
C183 C 1.2865(9) 0.3048(8) 0.5514(6) 0.207(19) Uiso 1 1 d G . . . .
C93D C 1.2827(8) 0.2853(8) 0.5375(5) 0.24(2) Uiso 1 1 d G . . . .
C1A C 1.2020(8) 0.4934(14) 0.0374(11) 0.60(7) Uiso 1 1 d D . . . .
C911 C 1.1221(11) -0.1965(5) 0.3303(4) 0.123(13) Uiso 1 1 d . . . . .
C912 C 1.0763(10) -0.1886(5) 0.3321(4) 0.110(12) Uiso 1 1 d G . . . .
C907 C 1.0577(5) -0.1748(5) 0.3119(6) 0.109(12) Uiso 1 1 d G . . . .
C908 C 1.0848(10) -0.1689(4) 0.2900(4) 0.089(10) Uiso 1 1 d G . . . .
C909 C 1.1306(9) -0.1768(5) 0.2883(4) 0.072(9) Uiso 1 1 d G . . . .
C910 C 1.1493(6) -0.1906(5) 0.3084(6) 0.106(11) Uiso 1 1 d G . . . .
C96H C 0.2103(8) 0.6059(7) 0.3204(7) 0.139(14) Uiso 1 1 d . . . . .
C3A C 0.1980(12) 0.5908(7) 0.3056(5) 0.23(2) Uiso 1 1 d G . . . .
C2I C 0.1533(15) 0.5840(6) 0.3077(6) 0.154(15) Uiso 1 1 d G . . . .
C2E C 0.1210(8) 0.5923(8) 0.3247(7) 0.180(17) Uiso 1 1 d G . . . .
C490 C 0.1333(13) 0.6074(9) 0.3395(6) 0.33(3) Uiso 1 1 d G . . . .
C50E C 0.1780(16) 0.6142(7) 0.3373(6) 0.29(3) Uiso 1 1 d G . . . .
C867 C 1.1418(18) 0.2904(13) 0.3514(11) 0.19(2) Uiso 1 1 d . . . . .
C855 C 1.2458(9) 0.0063(8) 0.5715(5) 0.084(11) Uiso 1 1 d . . . . .
C905 C 0.9740(12) -0.1612(7) 0.3155(6) 0.095(11) Uiso 1 1 d . . . . .
C866 C 1.1552(18) 0.2834(13) 0.3650(11) 0.19(2) Uiso 1 1 d . . . . .
C89G C 0.4056(7) 0.6653(5) 0.3127(3) 0.237(6) Uiso 1 1 d D U . . .
O89N O 0.3916(7) 0.6368(5) 0.3115(5) 0.237(7) Uiso 1 1 d D U . . .
C89V C 0.5650(11) 0.5715(11) 0.3207(2) 0.235(7) Uiso 1 1 d D U . . .
C895 C 0.5736(15) 0.0765(11) 0.31574(19) 0.178(18) Uiso 1 1 d . . . . .
C192 C 1.2780(12) -0.1488(8) 0.6923(5) 0.906(11) Uiso 1 1 d D U . . .
C0BA C 1.2568(11) -0.1779(8) 0.7070(6) 0.906(11) Uiso 1 1 d DG U . . .
C390 C 1.2569(13) -0.1881(9) 0.7310(6) 0.906(11) Uiso 1 1 d DG U . . .
C2EA C 1.2783(15) -0.1692(10) 0.7402(5) 0.906(11) Uiso 1 1 d DG U . . .
C91A C 1.2996(13) -0.1401(9) 0.7255(6) 0.906(11) Uiso 1 1 d DG U . . .
C4BA C 1.2994(11) -0.1299(8) 0.7015(6) 0.906(11) Uiso 1 1 d DG U . . .
C892 C 0.5232(7) 0.1314(5) 0.3151(3) 0.158(16) Uiso 1 1 d . . . . .
C893 C 0.5409(6) 0.1606(7) 0.3152(3) 0.160(15) Uiso 1 1 d G . . . .
C888 C 0.5142(8) 0.1901(6) 0.3126(4) 0.138(14) Uiso 1 1 d G . . . .
C889 C 0.4698(8) 0.1905(4) 0.3100(3) 0.129(13) Uiso 1 1 d DG . . . .
C890 C 0.4521(6) 0.1613(5) 0.3099(2) 0.101(11) Uiso 1 1 d DG . . . .
C891 C 0.4788(8) 0.1318(4) 0.3125(3) 0.128(13) Uiso 1 1 d DG . . . .
C887 C 0.5384(16) 0.2196(12) 0.3112(9) 0.217(8) Uiso 1 1 d . U . . .
C847 C 1.2654(10) -0.1385(9) 0.5814(6) 0.106(12) Uiso 1 1 d . . . . .
O50I O 1.138(2) -0.1447(14) 0.2537(10) 0.26(4) Uiso 0.5 1 d D . P C 1
C846 C 1.2587(10) -0.1625(9) 0.5778(6) 0.110(12) Uiso 1 1 d . . . . .
C854 C 1.2603(11) -0.0210(10) 0.5798(6) 0.116(13) Uiso 1 1 d . . . . .
C50V C 1.2639(14) 0.3410(11) 0.5697(7) 0.194(19) Uiso 1 1 d D . . . .
C70C C 0.5514(12) -0.2605(8) 0.3166(10) 0.279(11) Uiso 1 1 d D U . . .
C7OF C 0.5226(6) 0.6290(5) 0.3165(3) 0.235(7) Uiso 1 1 d . U . . .
C70O C 0.5455(6) 0.6553(5) 0.3174(4) 0.235(7) Uiso 1 1 d DG U . . .
C51K C 0.5231(6) 0.6861(5) 0.3169(5) 0.235(7) Uiso 1 1 d G U . . .
C72H C 0.4778(6) 0.6907(5) 0.3154(5) 0.236(7) Uiso 1 1 d DG U . . .
C9CA C 0.4549(6) 0.6644(5) 0.3144(3) 0.236(6) Uiso 1 1 d DG U . . .
C96F C 0.4773(6) 0.6335(5) 0.3149(3) 0.236(6) Uiso 1 1 d DG U . . .
C70V C 1.2687(8) 0.3826(5) 0.5951(4) 0.24(2) Uiso 1 1 d D . . . .
C89X C 1.2626(7) 0.4164(6) 0.5824(3) 0.111(12) Uiso 1 1 d DG . . . .
C72M C 1.2617(7) 0.4413(4) 0.5928(5) 0.163(16) Uiso 1 1 d G . . . .
C88W C 1.2670(7) 0.4323(5) 0.6161(5) 0.112(12) Uiso 1 1 d DG . . . .
C89Q C 1.2732(8) 0.3985(6) 0.6289(4) 0.21(2) Uiso 1 1 d DG . . . .
C89J C 1.2740(9) 0.3736(5) 0.6184(4) 0.192(18) Uiso 1 1 d DG . . . .
C872 C 1.0598(6) 0.3227(5) 0.3127(6) 0.099(11) Uiso 1 1 d . . . . .
C871 C 1.0834(10) 0.3306(5) 0.2899(5) 0.108(12) Uiso 1 1 d G . . . .
C870 C 1.1295(10) 0.3241(6) 0.2858(4) 0.189(18) Uiso 1 1 d DG . . . .
C869 C 1.1521(6) 0.3097(6) 0.3045(6) 0.123(13) Uiso 1 1 d G . . . .
C868 C 1.1284(11) 0.3017(5) 0.3274(5) 0.125(13) Uiso 1 1 d G . . . .
C873 C 1.0823(11) 0.3082(6) 0.3315(4) 0.153(15) Uiso 1 1 d G . . . .
C1I C 0.5446(10) 0.5976(11) 0.3187(3) 0.235(7) Uiso 1 1 d D U . . .
C1K C 1.2580(10) -0.5288(7) 0.5833(4) 0.195(19) Uiso 1 1 d D . . . .
C1N C 0.0754(13) 0.5893(12) 0.3210(9) 0.21(2) Uiso 1 1 d D . . . .
C906 C 1.0151(14) -0.1682(8) 0.3144(7) 0.131(14) Uiso 1 1 d . . . . .
C2H C -0.0136(15) 0.0218(12) 0.3641(13) 0.67(9) Uiso 1 1 d D . . . .
C913 C 1.1396(13) -0.2105(9) 0.3516(8) 0.141(15) Uiso 1 1 d . . . . .
C914 C 1.1509(11) -0.2198(8) 0.3699(7) 0.105(13) Uiso 1 1 d . . . . .
C489 C 1.1596(16) -0.1711(10) 0.2642(7) 0.146(17) Uiso 1 1 d D . . . .
C894 C 0.5467(19) 0.1010(14) 0.3153(2) 0.25(3) Uiso 1 1 d . . . . .
C2V C 0.4063(8) 0.1617(7) 0.3072(4) 0.32(3) Uiso 1 1 d D . . . .
C1D C 1.2878(10) 0.3163(7) 0.7588(6) 0.26(2) Uiso 1 1 d D . . . .
C5EA C 1.3009(14) 0.2852(8) 0.7735(7) 0.45(5) Uiso 1 1 d DG U . . .
C72C C 1.2914(14) 0.2783(9) 0.7976(7) 0.52(6) Uiso 1 1 d DG . . . .
C6EA C 1.2689(12) 0.3025(11) 0.8072(6) 0.36(4) Uiso 1 1 d DG . . . .
C4EA C 1.2558(14) 0.3337(11) 0.7925(6) 0.72(10) Uiso 1 1 d DG . . . .
C3DA C 1.2652(13) 0.3406(7) 0.7684(6) 0.28(3) Uiso 1 1 d DG . . . .
C596 C 1.3325(18) 0.2333(15) 0.9063(9) 0.47(5) Uiso 1 1 d D . . . .
C8GA C 1.3468(19) 0.2215(15) 0.9278(10) 0.96(17) Uiso 1 1 d G . . . .
C281 C 1.322(2) 0.2294(14) 0.9470(8) 0.33(3) Uiso 1 1 d G . . . .
C7HA C 1.282(2) 0.2491(16) 0.9447(8) 0.58(8) Uiso 1 1 d G . . . .
C2IA C 1.2677(18) 0.2609(16) 0.9232(9) 0.73(11) Uiso 1 1 d DG . . . .
C4GA C 1.2930(16) 0.2530(14) 0.9040(7) 1.1(2) Uiso 1 1 d DG U . . .
N3N N 1.3034(12) 0.2883(10) 0.8395(7) 0.230(17) Uiso 1 1 d D . . . .
C1CA C 1.2744(15) -0.2194(9) 0.8404(6) 0.179(17) Uiso 1 1 d D . . . .
O287 O 1.1406(15) 0.3477(10) 0.2431(4) 0.33(2) Uiso 1 1 d D . . . .
C3V C 0.2089(7) 0.1113(6) 0.3149(5) 0.102(11) Uiso 1 1 d D . . . .
C282 C 0.1760(11) 0.1219(5) 0.3306(4) 0.137(14) Uiso 1 1 d G . . . .
C50O C 0.1317(9) 0.1133(6) 0.3338(4) 0.130(13) Uiso 1 1 d G . . . .
C926 C 0.1204(7) 0.0940(7) 0.3213(6) 0.144(14) Uiso 1 1 d G . . . .
C487 C 0.1534(13) 0.0833(6) 0.3056(5) 0.200(19) Uiso 1 1 d G . . . .
C50Y C 0.1976(10) 0.0920(7) 0.3024(4) 0.26(2) Uiso 1 1 d G . . . .
C1G C 1.336(2) -0.2168(18) 0.8806(9) 0.56(7) Uiso 1 1 d D . . . .
C2CA C 1.2826(16) -0.1120(10) 0.6533(5) 0.19(2) Uiso 1 1 d D . . . .
C3X C 1.2692(18) 0.3886(10) 0.6543(5) 0.25(2) Uiso 1 1 d D . . . .
N3Y N 0.0487(14) 0.5634(14) 0.3403(10) 0.333(11) Uiso 1 1 d D . . . .
C874 C 1.0091(14) 0.3357(9) 0.3127(7) 0.128(15) Uiso 1 1 d . . . . .
C6CA C 0.0649(12) 0.0938(10) 0.3241(7) 0.133(14) Uiso 1 1 d . . . . .
N4AA N 0.0571(10) 0.0665(8) 0.3405(6) 0.150(12) Uiso 1 1 d . . . . .
C4DA C 1.3344(18) -0.2332(13) 0.8629(10) 0.25(2) Uiso 1 1 d D . . . .
C6DA C 1.2916(9) 0.3443(7) 0.6856(6) 0.357(15) Uiso 1 1 d D . . . .
C7EA C 1.2597(10) 0.3224(8) 0.7010(6) 0.357(15) Uiso 1 1 d DG U . . .
C2Q C 1.2603(10) 0.3114(8) 0.7249(6) 0.357(15) Uiso 1 1 d DG . . . .
C72J C 1.2929(8) 0.3224(7) 0.7334(6) 0.357(15) Uiso 1 1 d DG . . . .
C3G C 1.3247(8) 0.3444(8) 0.7180(6) 0.357(15) Uiso 1 1 d DG . . . .
C5AA C 1.3241(9) 0.3554(8) 0.6941(6) 0.357(15) Uiso 1 1 d DG . . . .
C3BA C 1.2636(14) 0.3566(7) 0.5854(6) 0.182(17) Uiso 1 1 d D . . . .
C5DA C 0.3452(6) 0.6317(6) 0.3117(4) 0.147(14) Uiso 1 1 d D . . . .
C593 C 0.3320(8) 0.6321(6) 0.2912(4) 0.198(18) Uiso 1 1 d DG . . . .
C194 C 0.2890(9) 0.6232(8) 0.2918(6) 0.30(3) Uiso 1 1 d G . . . .
C52P C 0.2591(6) 0.6139(6) 0.3130(7) 0.177(17) Uiso 1 1 d G . . . .
C190 C 0.2723(7) 0.6135(7) 0.3335(5) 0.22(2) Uiso 1 1 d G . . . .
C89D C 0.3153(8) 0.6224(7) 0.3328(4) 0.34(3) Uiso 1 1 d DG . . . .
C7BA C 1.3177(14) 0.275(3) 0.8625(7) 0.52(6) Uiso 1 1 d D . . . .
C6AA C 0.3474(8) 0.1296(8) 0.3033(12) 0.21(2) Uiso 1 1 d . . . . .
C0AA C 0.3256(19) 0.1193(9) 0.3265(9) 0.33(2) Uiso 1 1 d G . . . .
C89I C 0.280(2) 0.1150(8) 0.3317(6) 0.33(2) Uiso 1 1 d DG U . . .
C51X C 0.2554(8) 0.1209(8) 0.3137(11) 0.164(16) Uiso 1 1 d G . . . .
C52A C 0.2771(19) 0.1312(8) 0.2905(8) 0.21(2) Uiso 1 1 d G . . . .
C2DA C 0.323(2) 0.1355(7) 0.2853(6) 0.29(3) Uiso 1 1 d G . . . .
C875 C 0.9758(15) 0.3476(10) 0.3120(7) 0.146(16) Uiso 1 1 d . . . . .
O92M O 1.2786(9) -0.1371(7) 0.6636(5) 0.179(11) Uiso 1 1 d D . . . .
C852 C 1.2645(6) -0.0566(4) 0.5934(4) 0.100(11) Uiso 1 1 d . . . . .
C853 C 1.2652(6) -0.0803(6) 0.5820(3) 0.091(11) Uiso 1 1 d G . . . .
C848 C 1.2703(6) -0.1146(5) 0.5941(4) 0.097(11) Uiso 1 1 d G . . . .
C849 C 1.2745(6) -0.1250(4) 0.6176(4) 0.082(10) Uiso 1 1 d DG . . . .
C850 C 1.2738(7) -0.1013(5) 0.6290(3) 0.142(14) Uiso 1 1 d DG . . . .
C851 C 1.2687(6) -0.0670(5) 0.6169(4) 0.109(12) Uiso 1 1 d DG . . . .
O93C O 0.3915(9) 0.1351(6) 0.3074(4) 0.190(11) Uiso 1 1 d D . . . .
C886 C 0.5513(14) 0.2382(10) 0.3189(9) 0.217(8) Uiso 1 1 d D U . . .
C0DA C -0.0120(14) 0.5353(17) 0.3548(13) 0.333(11) Uiso 1 1 d D . . . .
C1EA C 1.2587(15) 0.2953(18) 0.8327(6) 0.93(16) Uiso 1 1 d D . . . .
C7CA C 1.2786(14) -0.1805(10) 0.7659(6) 0.85(2) Uiso 1 1 d D U . . .
C3EA C 1.3133(12) -0.2019(9) 0.7749(6) 0.85(2) Uiso 1 1 d DG U . . .
C2L C 1.3126(12) -0.2136(11) 0.7989(6) 0.85(2) Uiso 1 1 d DG U . . .
C2W C 1.2773(14) -0.2039(13) 0.8140(6) 0.85(2) Uiso 1 1 d DG U . . .
C51L C 1.2426(12) -0.1825(11) 0.8050(6) 0.85(2) Uiso 1 1 d DG U . . .
C50Z C 1.2433(12) -0.1708(9) 0.7809(6) 0.85(2) Uiso 1 1 d DG U . . .
C6FA C -0.0959(18) 0.0176(10) 0.3839(6) 0.421(14) Uiso 1 1 d D U . . .
C7FA C -0.0644(12) 0.0221(7) 0.3634(7) 0.421(14) Uiso 1 1 d DG U . . .
C9EA C -0.0783(16) 0.0267(10) 0.3423(6) 0.421(14) Uiso 1 1 d DG U . . .
C9AA C -0.1238(19) 0.0269(11) 0.3417(9) 0.420(14) Uiso 1 1 d G U . . .
C5IA C -0.1552(12) 0.0225(10) 0.3622(12) 0.420(14) Uiso 1 1 d G U . . .
C0FA C -0.1413(15) 0.0179(11) 0.3833(9) 0.420(14) Uiso 1 1 d G U . . .
N1FA N 1.3206(16) -0.2180(15) 0.8411(11) 0.34(3) Uiso 1 1 d D . . . .
O5FA O 1.2871(12) 0.3589(8) 0.6613(6) 0.32(2) Uiso 1 1 d D . . . .
C3GA C -0.129(4) 0.5171(10) 0.3887(8) 0.333(11) Uiso 1 1 d . U . . .
C7GA C -0.1541(12) 0.5171(10) 0.372(2) 0.333(11) Uiso 1 1 d G U . . .
C8IA C -0.134(3) 0.5250(12) 0.3486(16) 0.333(11) Uiso 1 1 d G U . . .
C6GA C -0.089(4) 0.5328(10) 0.3417(8) 0.333(11) Uiso 1 1 d G U . . .
C8CA C -0.0642(12) 0.5328(10) 0.358(2) 0.333(11) Uiso 1 1 d DG U . . .
C7IA C -0.084(3) 0.5250(12) 0.3818(16) 0.333(11) Uiso 1 1 d G U . . .
C391 C 0.0003(11) 0.0553(9) 0.3451(7) 0.152(15) Uiso 1 1 d D . . . .
C5GA C 0.0022(12) 0.5686(16) 0.3373(11) 0.333(11) Uiso 1 1 d D U . . .
C2HA C 0.5427(12) -0.2894(7) 0.3211(11) 0.280(11) Uiso 1 1 d D U . . .
C293 C 1.1520(14) -0.1332(12) 0.2291(7) 0.21(2) Uiso 0.5 1 d D U P C 1
C389 C 1.1893(14) -0.1483(12) 0.2186(8) 0.21(2) Uiso 0.5 1 d DG U P C 1
C8BA C 1.2020(15) -0.1375(12) 0.1944(8) 0.227(18) Uiso 0.5 1 d DG U P C 1
C8EA C 1.1773(17) -0.1116(13) 0.1806(7) 0.245(16) Uiso 0.5 1 d DG U P C 1
C0CA C 1.1400(16) -0.0965(12) 0.1911(7) 0.245(16) Uiso 0.5 1 d DG U P C 1
C1F C 1.1273(14) -0.1073(12) 0.2153(7) 0.22(2) Uiso 0.5 1 d DG U P C 1
C9FA C 1.3404(13) -0.2374(11) 0.9053(7) 0.38(4) Uiso 1 1 d D . . . .
C3FA C 1.3653(15) -0.2679(12) 0.9097(9) 0.46(5) Uiso 1 1 d DG . . . .
C1GA C 1.3695(16) -0.2868(10) 0.9326(10) 0.52(6) Uiso 1 1 d G . . . .
C2AA C 1.3490(16) -0.2753(13) 0.9510(8) 0.25(2) Uiso 1 1 d G . . . .
C2FA C 1.3241(18) -0.2448(15) 0.9467(9) 0.61(5) Uiso 1 1 d G . . . .
C1HA C 1.3199(16) -0.2258(11) 0.9238(10) 0.61(5) Uiso 1 1 d DG . . . .
C2GA C 1.1899(17) -0.1008(12) 0.1532(7) 0.23(2) Uiso 0.5 1 d D U P C 1
C2BA C 1.1680(16) -0.0726(14) 0.1398(8) 0.24(2) Uiso 0.5 1 d DG U P C 1
C4FA C 1.1854(18) -0.0579(13) 0.1162(8) 0.26(2) Uiso 0.5 1 d DG U P C 1
C9DA C 1.2246(18) -0.0714(14) 0.1060(8) 0.26(2) Uiso 0.5 1 d DG U P C 1
C9BA C 1.2464(18) -0.0997(14) 0.1194(8) 0.32(3) Uiso 0.5 1 d DG U P C 1
C8DA C 1.2291(18) -0.1143(12) 0.1430(8) 0.29(3) Uiso 0.5 1 d DG U P C 1
C9GA C 1.248(3) -0.0519(17) 0.0821(11) 0.29(3) Uiso 0.5 1 d D U P C 1
N81 N 1.273(4) -0.0400(18) 0.0584(13) 0.46(8) Uiso 0.5 1 d D . P C 1
C0HA C 1.273(3) -0.0026(17) 0.0502(10) 0.56(14) Uiso 0.5 1 d D . P C 1
O3IA O 1.2014(13) 0.3279(15) 0.2617(10) 0.42(3) Uiso 1 1 d D . . . .
C4IA C 1.160(2) 0.335(2) 0.2608(11) 0.38(4) Uiso 1 1 d D . . . .
C2JA C 1.319(3) 0.007(2) 0.0373(10) 0.55(13) Uiso 0.5 1 d D . P C 1
C4JA C 1.1773(15) 0.4002(10) 0.1425(5) 0.74(4) Uiso 1 1 d D . . . .
C498 C 1.171(2) 0.4348(10) 0.1319(5) 0.74(4) Uiso 1 1 d DG . . . .
C9HA C 1.178(2) 0.4482(9) 0.1076(6) 0.74(4) Uiso 1 1 d DG . . . .
C5KA C 1.1905(18) 0.4270(9) 0.0939(5) 0.74(4) Uiso 1 1 d DG . . . .
C4KA C 1.197(2) 0.3924(8) 0.1046(5) 0.74(4) Uiso 1 1 d DG . . . .
C8JA C 1.190(2) 0.3790(8) 0.1289(5) 0.74(4) Uiso 1 1 d DG . . . .
C5JA C 1.325(3) 0.0446(15) -0.0051(10) 0.9(3) Uiso 0.5 1 d D . P C 1
C6JA C 1.323(3) 0.0498(15) -0.0285(10) 0.30(6) Uiso 0.5 1 d G . P C 1
C1JA C 1.3129(17) 0.0233(17) -0.0353(9) 0.11(2) Uiso 0.5 1 d G . P C 1
C3JA C 1.305(3) -0.0085(16) -0.0188(12) 0.61(17) Uiso 0.5 1 d G . P C 1
C5FA C 1.307(3) -0.0137(14) 0.0045(11) 0.53(9) Uiso 0.5 1 d DG . P C 1
C9IA C 1.317(2) 0.0129(15) 0.0114(9) 0.53(9) Uiso 0.5 1 d DG . P C 1
C4AA C 1.2771(17) 0.265(2) 0.8810(7) 0.72(10) Uiso 1 1 d D . . . .
C9JA C 1.2106(11) 0.4422(10) 0.0692(6) 0.33(3) Uiso 1 1 d D . . . .
C3KA C 1.1513(12) 0.3623(10) 0.2166(5) 1.00(5) Uiso 1 1 d D . . . .
C6IA C 1.1191(16) 0.382(2) 0.2045(6) 1.00(5) Uiso 1 1 d DG . . . .
C3IA C 1.1279(17) 0.395(2) 0.1801(6) 1.00(5) Uiso 1 1 d DG . . . .
C7JA C 1.1689(14) 0.3867(12) 0.1679(5) 1.00(5) Uiso 1 1 d DG . . . .
C8FA C 1.2010(17) 0.367(2) 0.1801(5) 1.00(5) Uiso 1 1 d DG . . . .
C1KA C 1.1922(16) 0.354(2) 0.2044(5) 1.00(5) Uiso 1 1 d DG . . . .
N0AA N 1.1794(8) 0.4658(6) 0.0555(5) 0.140(11) Uiso 1 1 d D . . . .
O50J O 1.1395(12) -0.1604(9) 0.2468(6) 0.064(12) Uiso 0.5 1 d D . P C 2
C1C C 1.155(2) -0.1434(8) 0.2228(8) 0.229(12) Uiso 0.5 1 d D U P C 2
C1B C 1.1723(19) -0.1620(9) 0.2078(7) 0.228(12) Uiso 0.5 1 d DG U P C 2
C8BB C 1.193(2) -0.1456(13) 0.1849(7) 0.229(12) Uiso 0.5 1 d G U P C 2
C8EB C 1.196(2) -0.1107(13) 0.1772(7) 0.229(12) Uiso 0.5 1 d DG U P C 2
C0CB C 1.179(2) -0.0922(9) 0.1922(9) 0.229(12) Uiso 0.5 1 d G U P C 2
C1AA C 1.158(2) -0.1085(8) 0.2151(9) 0.229(12) Uiso 0.5 1 d DG U P C 2
C2GB C 1.206(3) -0.0795(10) 0.1540(6) 0.228(19) Uiso 0.5 1 d D U P C 2
C2BB C 1.251(3) -0.0715(14) 0.1478(9) 0.20(3) Uiso 0.5 1 d G U P C 2
C4FB C 1.2650(16) -0.0447(16) 0.1279(10) 0.27(3) Uiso 0.5 1 d DG . P C 2
C9DB C 1.2343(17) -0.0257(11) 0.1142(8) 0.27(3) Uiso 0.5 1 d DG U P C 2
C9BB C 1.1894(15) -0.0337(14) 0.1204(9) 0.25(2) Uiso 0.5 1 d DG U P C 2
C8DB C 1.1752(19) -0.0606(15) 0.1403(10) 0.24(2) Uiso 0.5 1 d G U P C 2
C9GB C 1.252(3) -0.0115(11) 0.0889(8) 0.24(2) Uiso 0.5 1 d D U P C 2
N81A N 1.243(2) 0.0248(12) 0.0809(7) 0.22(2) Uiso 0.5 1 d D U P C 2
C0HB C 1.277(2) 0.0416(16) 0.0611(7) 0.24(2) Uiso 0.5 1 d D U P C 2
C2JB C 1.264(2) 0.044(2) 0.0388(7) 0.300(16) Uiso 0.5 1 d D U P C 2
C9IB C 1.3605(15) 0.074(2) -0.0075(10) 0.300(16) Uiso 0.5 1 d . U P C 2
C5JB C 1.3332(16) 0.0532(14) 0.0119(10) 0.300(16) Uiso 0.5 1 d DG U P C 2
C6JB C 1.2901(13) 0.0647(13) 0.0194(7) 0.300(15) Uiso 0.5 1 d DG U P C 2
C1JB C 1.2744(19) 0.0968(15) 0.0075(11) 0.300(15) Uiso 0.5 1 d DG U P C 2
C3JB C 1.302(3) 0.1174(12) -0.0119(11) 0.300(16) Uiso 0.5 1 d G U P C 2
C5FB C 1.345(2) 0.1060(18) -0.0194(8) 0.300(15) Uiso 0.5 1 d G U P C 2
C3AA C 1.2523(8) 0.4862(11) 0.0383(7) 0.28(3) Uiso 1 1 d D . . . .
C285 C 1.2769(11) 0.4994(11) 0.0149(7) 1.211(11) Uiso 1 1 d D U . . .
C7AA C 1.3212(17) 0.488(3) 0.0095(12) 1.211(11) Uiso 1 1 d DG U . . .
C1BA C 1.345(2) 0.501(3) -0.0131(13) 1.211(11) Uiso 1 1 d G U . . .
C8AA C 1.325(3) 0.525(2) -0.0304(9) 1.211(11) Uiso 1 1 d G U . . .
C4CA C 1.281(3) 0.536(3) -0.0250(9) 1.211(11) Uiso 1 1 d DG U . . .
C5CA C 1.257(2) 0.523(3) -0.0024(9) 1.211(11) Uiso 1 1 d DG U . . .
C0EA C 1.2512(8) -0.4971(5) 0.5725(3) 0.174(17) Uiso 1 1 d D . . . .

loop_
_atom_site_aniso_label
_atom_site_aniso_U_11
_atom_site_aniso_U_22
_atom_site_aniso_U_33
_atom_site_aniso_U_23
_atom_site_aniso_U_13
_atom_site_aniso_U_12
Cr1 0.185(9) 0.395(14) 0.218(11) -0.109(10) -0.059(8) -0.007(9)
Cr2 0.250(11) 0.308(12) 0.220(12) -0.033(10) -0.067(9) 0.031(9)
Cr3 0.214(10) 0.342(14) 0.332(17) -0.130(13) 0.000(11) -0.057(10)
Cr4 0.238(12) 0.462(19) 0.227(13) -0.117(12) -0.015(9) -0.067(11)
Cr5 0.47(2) 0.369(15) 0.119(10) -0.045(10) -0.057(11) 0.091(15)
Cr6 0.335(14) 0.334(13) 0.174(10) -0.093(10) -0.030(10) -0.064(10)
Cr7 0.46(2) 0.46(2) 0.34(2) -0.153(17) -0.108(16) -0.104(18)
Cr8 0.41(2) 0.50(2) 0.37(2) -0.203(18) -0.001(16) -0.214(17)
Ni1 0.185(9) 0.395(14) 0.218(11) -0.109(10) -0.059(8) -0.007(9)
Ni2 0.250(11) 0.308(12) 0.220(12) -0.033(10) -0.067(9) 0.031(9)
Ni3 0.214(10) 0.342(14) 0.332(17) -0.130(13) 0.000(11) -0.057(10)
Ni4 0.238(12) 0.462(19) 0.227(13) -0.117(12) -0.015(9) -0.067(11)
Ni5 0.47(2) 0.369(15) 0.119(10) -0.045(10) -0.057(11) 0.091(15)
Ni6 0.335(14) 0.334(13) 0.174(10) -0.093(10) -0.030(10) -0.064(10)
Ni7 0.46(2) 0.46(2) 0.34(2) -0.153(17) -0.108(16) -0.104(18)
Ni8 0.41(2) 0.50(2) 0.37(2) -0.203(18) -0.001(16) -0.214(17)
Cr9 0.260(10) 0.181(8) 0.236(12) -0.025(8) -0.024(9) -0.037(8)
Cr10 0.47(2) 0.131(9) 0.67(4) -0.119(14) -0.05(3) 0.056(11)
Cr11 0.52(2) 0.139(9) 0.299(16) -0.067(10) 0.094(15) 0.015(11)
Cr12 0.260(11) 0.185(8) 0.446(19) -0.214(11) 0.041(12) 0.002(8)
Cr13 0.277(12) 0.326(14) 0.280(13) -0.252(12) -0.058(10) -0.047(9)
Cr14 0.252(10) 0.162(7) 0.270(12) -0.108(8) -0.145(8) 0.054(7)
Cr15 0.134(6) 0.206(7) 0.214(9) -0.163(7) -0.046(6) 0.009(6)
Cr16 0.183(7) 0.142(6) 0.141(8) -0.058(5) 0.000(5) -0.069(5)
Ni9 0.260(10) 0.181(8) 0.236(12) -0.025(8) -0.024(9) -0.037(8)
Ni10 0.47(2) 0.131(9) 0.67(4) -0.119(14) -0.05(3) 0.056(11)
Ni11 0.52(2) 0.139(9) 0.299(16) -0.067(10) 0.094(15) 0.015(11)
Ni12 0.260(11) 0.185(8) 0.446(19) -0.214(11) 0.041(12) 0.002(8)
Ni13 0.277(12) 0.326(14) 0.280(13) -0.252(12) -0.058(10) -0.047(9)
Ni14 0.252(10) 0.162(7) 0.270(12) -0.108(8) -0.145(8) 0.054(7)
Ni15 0.134(6) 0.206(7) 0.214(9) -0.163(7) -0.046(6) 0.009(6)
Ni16 0.183(7) 0.142(6) 0.141(8) -0.058(5) 0.000(5) -0.069(5)
Cr17 0.146(7) 0.148(6) 0.257(10) -0.092(7) -0.024(7) 0.014(5)
Cr18 0.308(11) 0.141(6) 0.150(8) -0.095(6) 0.106(7) -0.115(6)
Cr19 0.320(11) 0.165(7) 0.100(7) -0.070(6) 0.013(7) -0.045(7)
Cr20 0.433(17) 0.150(8) 0.177(10) -0.058(7) -0.093(11) 0.007(8)
Cr21 0.364(13) 0.103(6) 0.139(8) -0.051(6) -0.044(7) 0.022(7)
Cr22 0.186(7) 0.201(7) 0.144(7) -0.116(6) -0.050(6) 0.024(6)
Cr23 0.155(7) 0.222(8) 0.179(9) -0.062(7) -0.071(6) 0.040(6)
Cr24 0.227(9) 0.185(8) 0.215(12) -0.055(7) -0.108(8) 0.013(7)
Ni17 0.146(7) 0.148(6) 0.257(10) -0.092(7) -0.024(7) 0.014(5)
Ni18 0.308(11) 0.141(6) 0.150(8) -0.095(6) 0.106(7) -0.115(6)
Ni19 0.320(11) 0.165(7) 0.100(7) -0.070(6) 0.013(7) -0.045(7)
Ni20 0.433(17) 0.150(8) 0.177(10) -0.058(7) -0.093(11) 0.007(8)
Ni21 0.364(13) 0.103(6) 0.139(8) -0.051(6) -0.044(7) 0.022(7)
Ni22 0.186(7) 0.201(7) 0.144(7) -0.116(6) -0.050(6) 0.024(6)
Ni23 0.155(7) 0.222(8) 0.179(9) -0.062(7) -0.071(6) 0.040(6)
Ni24 0.227(9) 0.185(8) 0.215(12) -0.055(7) -0.108(8) 0.013(7)
Cr25 0.223(10) 0.270(11) 0.234(12) -0.083(9) -0.057(8) -0.022(8)
Cr26 0.252(12) 0.301(13) 0.170(11) -0.057(9) -0.039(8) 0.027(10)
Cr27 0.362(15) 0.274(11) 0.241(13) -0.085(10) -0.107(12) 0.018(12)
Cr28 0.233(10) 0.287(12) 0.218(13) -0.014(9) -0.058(9) 0.025(9)
Cr29 0.273(14) 0.286(15) 0.63(3) 0.120(15) -0.239(17) -0.132(12)
Cr30 0.268(13) 0.307(14) 0.354(19) -0.073(13) -0.030(13) 0.050(12)
Cr31 0.270(12) 0.446(18) 0.180(11) -0.115(11) 0.026(9) -0.131(13)
Cr32 0.269(12) 0.339(15) 0.333(15) -0.174(12) -0.159(11) 0.006(10)
Ni25 0.223(10) 0.270(11) 0.234(12) -0.083(9) -0.057(8) -0.022(8)
Ni26 0.252(12) 0.301(13) 0.170(11) -0.057(9) -0.039(8) 0.027(10)
Ni27 0.362(15) 0.274(11) 0.241(13) -0.085(10) -0.107(12) 0.018(12)
Ni28 0.233(10) 0.287(12) 0.218(13) -0.014(9) -0.058(9) 0.025(9)
Ni29 0.273(14) 0.286(15) 0.63(3) 0.120(15) -0.239(17) -0.132(12)
Ni30 0.268(13) 0.307(14) 0.354(19) -0.073(13) -0.030(13) 0.050(12)
Ni31 0.270(12) 0.446(18) 0.180(11) -0.115(11) 0.026(9) -0.131(13)
Ni32 0.269(12) 0.339(15) 0.333(15) -0.174(12) -0.159(11) 0.006(10)
Cr33 0.520(6) 0.541(6) 0.538(6) -0.174(4) -0.090(4) -0.006(4)
Cr34 0.520(6) 0.541(6) 0.538(6) -0.174(4) -0.090(4) -0.006(4)
Cr35 0.520(6) 0.541(6) 0.538(6) -0.174(4) -0.090(4) -0.006(4)
Cr36 0.520(6) 0.541(6) 0.538(6) -0.174(4) -0.090(4) -0.006(4)
Cr37 0.520(6) 0.541(6) 0.538(6) -0.174(4) -0.090(4) -0.006(4)
Cr38 0.520(6) 0.541(6) 0.538(6) -0.174(4) -0.090(4) -0.006(4)
Cr39 0.520(6) 0.541(6) 0.538(6) -0.174(4) -0.090(4) -0.006(4)
Cr40 0.520(6) 0.541(6) 0.538(6) -0.174(4) -0.090(4) -0.006(4)
Ni33 0.520(6) 0.541(6) 0.538(6) -0.174(4) -0.090(4) -0.006(4)
Ni34 0.520(6) 0.541(6) 0.538(6) -0.174(4) -0.090(4) -0.006(4)
Ni35 0.520(6) 0.541(6) 0.538(6) -0.174(4) -0.090(4) -0.006(4)
Ni36 0.520(6) 0.541(6) 0.538(6) -0.174(4) -0.090(4) -0.006(4)
Ni37 0.520(6) 0.541(6) 0.538(6) -0.174(4) -0.090(4) -0.006(4)
Ni38 0.520(6) 0.541(6) 0.538(6) -0.174(4) -0.090(4) -0.006(4)
Ni39 0.520(6) 0.541(6) 0.538(6) -0.174(4) -0.090(4) -0.006(4)
Ni40 0.520(6) 0.541(6) 0.538(6) -0.174(4) -0.090(4) -0.006(4)
Cr41 0.120(13) 0.34(2) 0.186(18) -0.139(18) -0.030(12) -0.030(14)
Cr42 0.113(13) 0.60(4) 0.065(13) -0.007(17) -0.037(10) -0.124(18)
Cr43 0.149(13) 0.235(16) 0.115(14) -0.028(12) -0.012(10) 0.046(12)
Cr44 0.091(11) 0.30(2) 0.151(16) -0.031(14) -0.045(10) -0.010(11)
Cr45 0.131(13) 0.289(19) 0.132(15) -0.083(14) -0.052(11) 0.022(12)
Cr46 0.098(14) 0.31(2) 0.26(2) -0.133(19) -0.081(15) -0.013(13)
Cr47 0.133(14) 0.192(16) 0.31(3) -0.043(17) -0.045(15) 0.012(12)
Cr48 0.223(19) 0.32(2) 0.26(2) -0.138(19) -0.107(17) -0.032(16)
Ni41 0.120(13) 0.34(2) 0.186(18) -0.139(18) -0.030(12) -0.030(14)
Ni42 0.113(13) 0.60(4) 0.065(13) -0.007(17) -0.037(10) -0.124(18)
Ni43 0.149(13) 0.235(16) 0.115(14) -0.028(12) -0.012(10) 0.046(12)
Ni44 0.091(11) 0.30(2) 0.151(16) -0.031(14) -0.045(10) -0.010(11)
Ni45 0.131(13) 0.289(19) 0.132(15) -0.083(14) -0.052(11) 0.022(12)
Ni46 0.098(14) 0.31(2) 0.26(2) -0.133(19) -0.081(15) -0.013(13)
Ni47 0.133(14) 0.192(16) 0.31(3) -0.043(17) -0.045(15) 0.012(12)
Ni48 0.223(19) 0.32(2) 0.26(2) -0.138(19) -0.107(17) -0.032(16)
Cr49 0.127(13) 0.224(16) 0.23(2) -0.085(15) -0.045(12) 0.037(12)
Cr50 0.220(18) 0.249(18) 0.138(16) -0.035(14) -0.057(14) -0.006(14)
Cr51 0.38(3) 0.214(18) 0.20(2) -0.075(16) -0.13(2) 0.035(18)
Cr52 0.42(4) 0.26(2) 0.15(2) 0.016(16) -0.12(2) -0.04(2)
Cr53 0.081(12) 0.30(2) 0.152(16) -0.104(16) -0.003(11) -0.040(12)
Cr54 0.137(12) 0.229(16) 0.119(14) -0.044(12) -0.026(10) 0.054(11)
Cr55 0.221(17) 0.218(16) 0.132(15) -0.069(13) -0.044(12) 0.091(13)
Cr56 0.225(19) 0.204(16) 0.27(2) -0.040(16) -0.128(17) 0.041(14)
Ni49 0.127(13) 0.224(16) 0.23(2) -0.085(15) -0.045(12) 0.037(12)
Ni50 0.220(18) 0.249(18) 0.138(16) -0.035(14) -0.057(14) -0.006(14)
Ni51 0.38(3) 0.214(18) 0.20(2) -0.075(16) -0.13(2) 0.035(18)
Ni52 0.42(4) 0.26(2) 0.15(2) 0.016(16) -0.12(2) -0.04(2)
Ni53 0.081(12) 0.30(2) 0.152(16) -0.104(16) -0.003(11) -0.040(12)
Ni54 0.137(12) 0.229(16) 0.119(14) -0.044(12) -0.026(10) 0.054(11)
Ni55 0.221(17) 0.218(16) 0.132(15) -0.069(13) -0.044(12) 0.091(13)
Ni56 0.225(19) 0.204(16) 0.27(2) -0.040(16) -0.128(17) 0.041(14)
Fe81 0.117(5) 0.139(5) 0.112(6) -0.069(4) -0.014(4) -0.018(4)
Fe82 0.108(5) 0.147(5) 0.094(5) -0.053(4) -0.016(4) -0.010(4)
Co83 0.197(6) 0.132(5) 0.110(6) -0.063(4) -0.019(5) -0.044(4)
Fe84 0.111(5) 0.120(5) 0.176(7) -0.059(5) -0.060(4) -0.007(4)
Co85 0.132(6) 0.128(5) 0.364(12) -0.093(7) -0.095(7) -0.014(4)
Fe86 0.101(5) 0.170(6) 0.216(8) -0.110(6) -0.061(5) -0.022(4)
Fe87 0.136(5) 0.099(4) 0.179(7) -0.058(4) -0.074(5) -0.029(4)
Fe88 0.110(5) 0.110(5) 0.306(10) -0.096(6) -0.079(6) 0.005(4)
Co89 0.135(5) 0.098(4) 0.142(6) -0.047(4) -0.057(4) 0.013(3)
Co90 0.134(5) 0.164(6) 0.119(6) 0.000(5) -0.035(4) 0.018(5)
Fe91 0.111(5) 0.117(5) 0.185(7) -0.006(5) -0.048(5) 0.000(4)
Fe92 0.131(5) 0.117(5) 0.118(6) -0.023(4) -0.039(4) 0.015(4)

loop_
_atom_type_symbol
_atom_type_description
_atom_type_scat_dispersion_real
_atom_type_scat_dispersion_imag
_atom_type_scat_source
C C 0.0030 0.0010 'International Tables Vol C Tables 4.2.6.8 and 6.1.1.4'
H H 0.0000 0.0000 'International Tables Vol C Tables 4.2.6.8 and 6.1.1.4'
Co Co 0.3494 0.9721 'International Tables Vol C Tables 4.2.6.8 and 6.1.1.4'
Cr Cr 0.3170 0.5810 'International Tables Vol C Tables 4.2.6.8 and 6.1.1.4'
F F 0.0170 0.0100 'International Tables Vol C Tables 4.2.6.8 and 6.1.1.4'
Fe Fe 0.3463 0.8444 'International Tables Vol C Tables 4.2.6.8 and 6.1.1.4'
N N 0.0060 0.0030 'International Tables Vol C Tables 4.2.6.8 and 6.1.1.4'
Ni Ni 0.3393 1.1124 'International Tables Vol C Tables 4.2.6.8 and 6.1.1.4'
O O 0.0110 0.0060 'International Tables Vol C Tables 4.2.6.8 and 6.1.1.4'

loop_
_geom_angle_atom_site_label_1
_geom_angle_atom_site_label_2
_geom_angle_atom_site_label_3
_geom_angle
_geom_angle_site_symmetry_1
_geom_angle_site_symmetry_3
F1 Cr1 F8 84.1(9) . .
F1 Cr1 O3 96.8(14) . .
F1 Cr1 O30 173.9(16) . .
F1 Cr1 O32 94.8(10) . .
F8 Cr1 O3 170.2(16) . .
F8 Cr1 O30 96.0(13) . .
F8 Cr1 O32 84.2(12) . .
O1 Cr1 F1 94.6(10) . .
O1 Cr1 F8 92.1(10) . .
O1 Cr1 O3 97.5(15) . .
O1 Cr1 O30 79.3(14) . .
O1 Cr1 O32 169.5(11) . .
O30 Cr1 O3 84.2(15) . .
O32 Cr1 O3 86.0(15) . .
O32 Cr1 O30 91.2(14) . .
F1 Cr2 F2 86.4(9) . .
F1 Cr2 O2 88.2(10) . .
F1 Cr2 O4 90.7(12) . .
F1 Cr2 O5 175.4(14) . .
F1 Cr2 O7 91.2(13) . .
F2 Cr2 O2 93.8(9) . .
F2 Cr2 O4 173.3(15) . .
F2 Cr2 O5 97.1(11) . .
F2 Cr2 O7 89.4(13) . .
O2 Cr2 O7 176.7(13) . .
O4 Cr2 O2 92.3(13) . .
O4 Cr2 O5 85.4(13) . .
O4 Cr2 O7 84.5(16) . .
O5 Cr2 O2 94.6(13) . .
O5 Cr2 O7 85.8(16) . .
F2 Cr3 F3 86.2(9) . .
F2 Cr3 O6 89.9(11) . .
F2 Cr3 O9 91.5(15) . .
F2 Cr3 O11 163.8(17) . .
F3 Cr3 O6 175.0(15) . .
F3 Cr3 O9 90.8(14) . .
F3 Cr3 O11 99.3(14) . .
O8 Cr3 F2 92.8(16) . .
O8 Cr3 F3 91.6(19) . .
O8 Cr3 O6 92(2) . .
O8 Cr3 O9 175(2) . .
O8 Cr3 O11 102(2) . .
O9 Cr3 O6 86.2(15) . .
O11 Cr3 O6 83.7(15) . .
O11 Cr3 O9 73.3(18) . .
F3 Cr4 F4 78.8(8) . .
F3 Cr4 O10 93.8(14) . .
F3 Cr4 O12 89.2(14) . .
F3 Cr4 O13 175.4(16) . .
F4 Cr4 O10 101.6(16) . .
F4 Cr4 O12 165.9(15) . .
F4 Cr4 O13 100.3(13) . .
O10 Cr4 O12 86.4(18) . .
O10 Cr4 O13 82.0(15) . .
O13 Cr4 O12 92.3(16) . .
O15 Cr4 F3 93.3(15) . .
O15 Cr4 F4 87.3(12) . .
O15 Cr4 O10 169.5(18) . .
O15 Cr4 O12 86.0(16) . .
O15 Cr4 O13 91.1(16) . .
F4 Cr5 O14 101.4(13) . .
F5 Cr5 F4 81.8(8) . .
F5 Cr5 O14 172.8(16) . .
O16 Cr5 F4 89.1(13) . .
O16 Cr5 F5 91.1(14) . .
O16 Cr5 O14 95.4(19) . .
O17 Cr5 F4 99(3) . .
O17 Cr5 F5 94.6(14) . .
O17 Cr5 O14 78.6(18) . .
O17 Cr5 O16 170(3) . .
O17 Cr5 O19 87(3) . .
O19 Cr5 F4 172.2(10) . .
O19 Cr5 F5 93.2(10) . .
O19 Cr5 O14 84.3(13) . .
O19 Cr5 O16 85.0(12) . .
F5 Cr6 O20 92.0(10) . .
F5 Cr6 O21 175.8(10) . .
F6 Cr6 F5 86.0(10) . .
F6 Cr6 O20 177.9(12) . .
F6 Cr6 O21 93.9(10) . .
O18 Cr6 F5 87.9(13) . .
O18 Cr6 F6 82.4(15) . .
O18 Cr6 O20 98.2(15) . .
O18 Cr6 O21 87.9(12) . .
O18 Cr6 O23 156.8(18) . .
O20 Cr6 O21 88.1(9) . .
O23 Cr6 F5 110.8(17) . .
O23 Cr6 F6 85.3(16) . .
O23 Cr6 O20 94.8(16) . .
O23 Cr6 O21 73.4(15) . .
F6 Cr7 O22 95.7(11) . .
F6 Cr7 O24 93.5(17) . .
F6 Cr7 O25 87.8(16) . .
F6 Cr7 O27 175.7(11) . .
F7 Cr7 F6 89.9(10) . .
F7 Cr7 O22 174.4(11) . .
F7 Cr7 O24 71.5(13) . .
F7 Cr7 O25 89.8(16) . .
F7 Cr7 O27 93.9(10) . .
O22 Cr7 O24 107.8(13) . .
O22 Cr7 O25 90.6(16) . .
O25 Cr7 O24 161.2(18) . .
O27 Cr7 O22 80.5(10) . .
O27 Cr7 O24 85.8(15) . .
O27 Cr7 O25 94.2(16) . .
F7 Cr8 O26 93.2(17) . .
F7 Cr8 O28 93.6(10) . .
F7 Cr8 O29 172.8(18) . .
F7 Cr8 O31 83.6(10) . .
F8 Cr8 F7 84.8(10) . .
F8 Cr8 O26 82.0(14) . .
F8 Cr8 O28 175.7(12) . .
F8 Cr8 O29 91.3(14) . .
F8 Cr8 O31 103.5(14) . .
O26 Cr8 O31 173.3(17) . .
O28 Cr8 O26 94.1(15) . .
O28 Cr8 O29 89.9(13) . .
O28 Cr8 O31 80.2(11) . .
O29 Cr8 O26 80.3(19) . .
O29 Cr8 O31 103.2(16) . .
Cr1 F1 Cr2 120.5(11) . .
Cr3 F2 Cr2 122.5(11) . .
Cr3 F3 Cr4 122.1(12) . .
Cr5 F4 Cr4 116.6(10) . .
Cr5 F5 Cr6 118.1(12) . .
Cr7 F6 Cr6 118.6(13) . .
Cr7 F7 Cr8 121.5(14) . .
Cr8 F8 Cr1 118.3(12) . .
C1 O1 Cr1 134.7(10) . .
C1 O2 Cr2 134.7(10) . .
O1 C1 O2 125.1(9) . .
O1 C1 C2 116.6(7) . .
O2 C1 C2 118.3(7) . .
C3 C2 C1 104.4(6) . .
C4 C2 C1 104.7(6) . .
C4 C2 C3 113.0(8) . .
C5 C2 C1 106.0(6) . .
C5 C2 C3 113.4(7) . .
C5 C2 C4 114.2(7) . .
C6 O3 Cr1 123(3) . .
C6 O4 Cr2 136(3) . .
O3 C6 C7 112(2) . .
O4 C6 O3 126(3) . .
O4 C6 C7 115(2) . .
C8 C7 C6 103.2(17) . .
C8 C7 C9 115(2) . .
C9 C7 C6 99.3(17) . .
C10 C7 C6 103.9(17) . .
C10 C7 C8 118(2) . .
C10 C7 C9 114(2) . .
C11 O5 Cr2 126(2) . .
C11 O6 Cr3 136(2) . .
O5 C11 O6 126(3) . .
O5 C11 C12 115(2) . .
O6 C11 C12 114.2(19) . .
C13 C12 C11 103.9(18) . .
C13 C12 C14 114(2) . .
C14 C12 C11 100.5(17) . .
C15 C12 C11 103.6(17) . .
C15 C12 C13 118(2) . .
C15 C12 C14 114(2) . .
C16 O7 Cr2 123(3) . .
C16 O8 Cr3 135(3) . .
O7 C16 O8 129(3) . .
O7 C16 C17 113(2) . .
O8 C16 C17 115(2) . .
C18 C17 C16 102.0(17) . .
C18 C17 C19 117(2) . .
C18 C17 C20 117(2) . .
C19 C17 C16 102.0(16) . .
C19 C17 C20 112.3(19) . .
C20 C17 C16 103.2(17) . .
C21 O9 Cr3 134(2) . .
C21 O10 Cr4 130(2) . .
O9 C21 O10 130(2) . .
O9 C21 C22 113.6(19) . .
O10 C21 C22 116.2(19) . .
C23 C22 C21 103.8(17) . .
C24 C22 C21 98.8(17) . .
C24 C22 C23 116(2) . .
C25 C22 C21 104.2(17) . .
C25 C22 C23 117(2) . .
C25 C22 C24 114(2) . .
C26 O11 Cr3 120(3) . .
C26 O12 Cr4 130(3) . .
O11 C26 O12 121(3) . .
O11 C26 C27 111(2) . .
O12 C26 C27 115(2) . .
C28 C27 C26 103.8(17) . .
C28 C27 C29 116(2) . .
C28 C27 C30 119(2) . .
C29 C27 C26 100.8(17) . .
C30 C27 C26 102.7(17) . .
C30 C27 C29 112(2) . .
C31 O13 Cr4 122(3) . .
C31 O14 Cr5 124(3) . .
O13 C31 C32 110(2) . .
O14 C31 O13 130(3) . .
O14 C31 C32 114(2) . .
C33 C32 C31 102.1(17) . .
C33 C32 C35 118(2) . .
C34 C32 C31 99.8(17) . .
C34 C32 C33 116(2) . .
C34 C32 C35 115(2) . .
C35 C32 C31 101.5(17) . .
C36 O15 Cr4 134(2) . .
C36 O16 Cr5 128(2) . .
O15 C36 C37 111(2) . .
O16 C36 O15 131(3) . .
O16 C36 C37 114(2) . .
C38 C37 C36 102.5(18) . .
C39 C37 C36 100.1(16) . .
C39 C37 C38 116(2) . .
C39 C37 C40 117(2) . .
C40 C37 C36 99.9(16) . .
C40 C37 C38 117(2) . .
C41 O17 Cr5 135(3) . .
C41 O18 Cr6 117(3) . .
O17 C41 O18 124(3) . .
O17 C41 C42 110(2) . .
O18 C41 C42 113(2) . .
C43 C42 C41 103.6(18) . .
C43 C42 C44 116(2) . .
C43 C42 C45 118(2) . .
C44 C42 C41 99.9(17) . .
C44 C42 C45 114(2) . .
C45 C42 C41 102.1(17) . .
C46 O19 Cr5 133.6(19) . .
C46 O20 Cr6 130.5(19) . .
O19 C46 O20 131(2) . .
O19 C46 C47 113.2(19) . .
O20 C46 C47 116(2) . .
C48 C47 C46 102.8(17) . .
C48 C47 C49 116(2) . .
C49 C47 C46 99.8(17) . .
C50 C47 C46 103.0(17) . .
C50 C47 C48 118(2) . .
C50 C47 C49 113(2) . .
C51 O21 Cr6 127.2(18) . .
C51 O22 Cr7 134.0(19) . .
O21 C51 O22 130(2) . .
O21 C51 C52 116(2) . .
O22 C51 C52 115(2) . .
C53 C52 C51 102.2(16) . .
C54 C52 C51 99.5(17) . .
C54 C52 C53 116(2) . .
C55 C52 C51 104.2(18) . .
C55 C52 C53 117(2) . .
C55 C52 C54 115(2) . .
C56 O23 Cr6 145(3) . .
C56 O24 Cr7 97(4) . .
O23 C56 O24 131(3) . .
O23 C56 C57 112.3(19) . .
O24 C56 C57 115(2) . .
C58 C57 C56 104.3(18) . .
C58 C57 C59 116(2) . .
C58 C57 C60 116(2) . .
C59 C57 C56 98.5(16) . .
C60 C57 C56 101.7(17) . .
C60 C57 C59 116(2) . .
C61 O25 Cr7 137(3) . .
C61 O26 Cr8 132(3) . .
O25 C61 C62 111(2) . .
O26 C61 O25 125(3) . .
O26 C61 C62 113(2) . .
C63 C62 C61 102.3(17) . .
C63 C62 C64 117(2) . .
C63 C62 C65 117(2) . .
C64 C62 C61 100.0(17) . .
C65 C62 C61 102.6(18) . .
C65 C62 C64 114(2) . .
C66 O27 Cr7 129.7(16) . .
C66 O28 Cr8 129.7(16) . .
O27 C66 O28 134(2) . .
O27 C66 C67 111.9(17) . .
O28 C66 C67 114.4(18) . .
C68 C67 C66 101.8(17) . .
C69 C67 C66 100.4(17) . .
C69 C67 C68 115(2) . .
C70 C67 C66 100.9(17) . .
C70 C67 C68 119(2) . .
C70 C67 C69 115(2) . .
C71 O29 Cr8 132(2) . .
C71 O30 Cr1 127(2) . .
O29 C71 C72 109.4(18) . .
O30 C71 O29 130(3) . .
O30 C71 C72 116.3(19) . .
C73 C72 C71 102.8(17) . .
C74 C72 C71 101.2(17) . .
C74 C72 C73 117(2) . .
C74 C72 C75 115(2) . .
C75 C72 C71 100.1(17) . .
C75 C72 C73 117(2) . .
C76 O31 Cr8 112(2) . .
C76 O32 Cr1 144(2) . .
O31 C76 C77 110.4(16) . .
O32 C76 O31 137(2) . .
O32 C76 C77 112.8(18) . .
C78 C77 C76 104.4(18) . .
C78 C77 C79 116(2) . .
C79 C77 C76 98.3(17) . .
C80 C77 C76 99.6(16) . .
C80 C77 C78 119(2) . .
C80 C77 C79 115(2) . .
F9 Cr9 O101 91.0(16) . .
F9 Cr9 O103 96.6(13) . .
F9 Cr9 O130 86.5(14) . .
F16 Cr9 F9 90.4(12) . .
F16 Cr9 O101 176.6(15) . .
F16 Cr9 O103 92.2(14) . .
F16 Cr9 O130 88.8(11) . .
O101 Cr9 O103 84.5(17) . .
O130 Cr9 O101 94.3(16) . .
O130 Cr9 O103 176.8(17) . .
O132 Cr9 F9 173.0(15) . .
O132 Cr9 F16 96.4(13) . .
O132 Cr9 O101 82.3(16) . .
O132 Cr9 O103 84.8(16) . .
O132 Cr9 O130 92.1(17) . .
F9 Cr10 F10 96.3(15) . .
F9 Cr10 O102 80(2) . .
O102 Cr10 F10 174(2) . .
O104 Cr10 F9 91.9(14) . .
O104 Cr10 F10 76.7(16) . .
O104 Cr10 O102 99(3) . .
O105 Cr10 F9 168.4(15) . .
O105 Cr10 F10 89.8(13) . .
O105 Cr10 O102 93(2) . .
O105 Cr10 O104 79.8(12) . .
O105 Cr10 O107 92.7(17) . .
O107 Cr10 F9 97.3(19) . .
O107 Cr10 F10 89(2) . .
O107 Cr10 O102 96(2) . .
O107 Cr10 O104 164(2) . .
F10 Cr11 F11 81.1(16) . .
F10 Cr11 O106 93.5(16) . .
F10 Cr11 O108 118(2) . .
F10 Cr11 O109 174(2) . .
F10 Cr11 O111 77.8(18) . .
F11 Cr11 O106 169.6(14) . .
F11 Cr11 O108 87.5(18) . .
O106 Cr11 O108 102.9(17) . .
O109 Cr11 F11 93.5(19) . .
O109 Cr11 O106 91.4(16) . .
O109 Cr11 O108 64.6(18) . .
O111 Cr11 F11 94.8(17) . .
O111 Cr11 O106 75.2(12) . .
O111 Cr11 O108 164.5(19) . .
O111 Cr11 O109 100(2) . .
F11 Cr12 F12 94.6(13) . .
F11 Cr12 O110 97.5(19) . .
F11 Cr12 O112 95.3(16) . .
F11 Cr12 O113 94.4(16) . .
F11 Cr12 O115 166.2(17) . .
F12 Cr12 O112 87.3(11) . .
F12 Cr12 O113 84.2(11) . .
F12 Cr12 O115 73.4(13) . .
O110 Cr12 F12 167.2(18) . .
O110 Cr12 O112 95.7(19) . .
O110 Cr12 O113 90.7(19) . .
O110 Cr12 O115 95.0(18) . .
O113 Cr12 O112 167.6(14) . .
O113 Cr12 O115 91.2(17) . .
O115 Cr12 O112 77.6(14) . .
F12 Cr13 F13 86.2(12) . .
F12 Cr13 O117 175.0(14) . .
F12 Cr13 O119 91.6(12) . .
F13 Cr13 O117 91.4(12) . .
F13 Cr13 O119 92.1(10) . .
O114 Cr13 F12 99.7(13) . .
O114 Cr13 F13 89.5(12) . .
O114 Cr13 O116 94.3(17) . .
O114 Cr13 O117 84.6(14) . .
O114 Cr13 O119 168.7(14) . .
O116 Cr13 F12 94.3(15) . .
O116 Cr13 F13 176.0(16) . .
O116 Cr13 O117 87.9(16) . .
O116 Cr13 O119 83.9(15) . .
O119 Cr13 O117 84.2(12) . .
F14 Cr14 F13 87.3(10) . .
F14 Cr14 O118 155.1(16) . .
F14 Cr14 O120 92.5(11) . .
F14 Cr14 O121 93.8(10) . .
F14 Cr14 O123 90.2(12) . .
O118 Cr14 F13 112.0(14) . .
O120 Cr14 F13 93.1(9) . .
O120 Cr14 O118 71.7(17) . .
O120 Cr14 O121 172.6(12) . .
O121 Cr14 F13 91.1(10) . .
O121 Cr14 O118 101.1(18) . .
O123 Cr14 F13 173.3(13) . .
O123 Cr14 O118 68.8(14) . .
O123 Cr14 O120 80.8(11) . .
O123 Cr14 O121 95.3(13) . .
F14 Cr15 O127 87.3(10) . .
F15 Cr15 F14 89.4(9) . .
F15 Cr15 O122 93.0(9) . .
F15 Cr15 O124 172.0(13) . .
F15 Cr15 O125 98.0(9) . .
F15 Cr15 O127 94.8(9) . .
O122 Cr15 F14 91.7(10) . .
O122 Cr15 O125 89.7(9) . .
O122 Cr15 O127 172.2(11) . .
O124 Cr15 F14 89.8(12) . .
O124 Cr15 O122 95.0(13) . .
O124 Cr15 O125 82.6(11) . .
O124 Cr15 O127 77.2(12) . .
O125 Cr15 F14 172.3(11) . .
O125 Cr15 O127 90.2(10) . .
F15 Cr16 F16 89.3(9) . .
F15 Cr16 O126 90.6(8) . .
F15 Cr16 O128 82.7(8) . .
F15 Cr16 O129 94.3(9) . .
F15 Cr16 O131 178.3(11) . .
F16 Cr16 O126 179.2(10) . .
F16 Cr16 O128 94.9(9) . .
F16 Cr16 O129 88.5(9) . .
O126 Cr16 O128 84.3(9) . .
O129 Cr16 O126 92.3(9) . .
O129 Cr16 O128 175.4(10) . .
O131 Cr16 F16 89.5(11) . .
O131 Cr16 O126 90.6(11) . .
O131 Cr16 O128 96.2(11) . .
O131 Cr16 O129 86.9(12) . .
Cr10 F9 Cr9 124.0(17) . .
Cr11 F10 Cr10 105(2) . .
Cr12 F11 Cr11 119(2) . .
Cr13 F12 Cr12 130.0(15) . .
Cr13 F13 Cr14 118.5(12) . .
Cr14 F14 Cr15 122.4(13) . .
Cr15 F15 Cr16 127.4(9) . .
Cr9 F16 Cr16 125.3(12) . .
C101 O101 Cr9 124(3) . .
C101 O102 Cr10 137(3) . .
O101 C101 C102 109.6(18) . .
O102 C101 O101 126(3) . .
O102 C101 C102 119(2) . .
C103 C102 C101 103.5(18) . .
C103 C102 C104 117(2) . .
C103 C102 C105 117(2) . .
C104 C102 C101 100.2(17) . .
C104 C102 C105 113(2) . .
C105 C102 C101 103.3(16) . .
C106 O103 Cr9 126(3) . .
C106 O104 Cr10 133(3) . .
O103 C106 C107 112.6(18) . .
O104 C106 O103 130(2) . .
O104 C106 C107 116.7(19) . .
C108 C107 C106 103.1(17) . .
C109 C107 C106 102.5(17) . .
C109 C107 C108 113.6(19) . .
C109 C107 C110 113.6(19) . .
C110 C107 C106 103.1(16) . .
C110 C107 C108 118(2) . .
C111 O105 Cr10 134(2) . .
C111 O106 Cr11 127.0(19) . .
O105 C111 C112 111(2) . .
O106 C111 O105 131(2) . .
O106 C111 C112 118(2) . .
C113 C112 C111 103.4(18) . .
C114 C112 C111 100.5(17) . .
C114 C112 C113 117(2) . .
C114 C112 C115 115(2) . .
C115 C112 C111 103.1(18) . .
C115 C112 C113 115(2) . .
C116 O107 Cr10 149(3) . .
C116 O108 Cr11 112(3) . .
O107 C116 C117 111(2) . .
O108 C116 O107 128(3) . .
O108 C116 C117 116(2) . .
C118 C117 C116 103.2(18) . .
C119 C117 C116 100.2(17) . .
C119 C117 C118 115(2) . .
C119 C117 C120 115(2) . .
C120 C117 C116 102.7(18) . .
C120 C117 C118 117(2) . .
C121 O109 Cr11 127(3) . .
C121 O110 Cr12 131(3) . .
O109 C121 C122 113.9(19) . .
O110 C121 O109 129(2) . .
O110 C121 C122 117(2) . .
C123 C122 C121 103.9(18) . .
C123 C122 C125 116(2) . .
C124 C122 C121 102.0(17) . .
C124 C122 C123 115(2) . .
C124 C122 C125 114(2) . .
C125 C122 C121 102.1(17) . .
C126 O111 Cr11 134(3) . .
C126 O112 Cr12 116.9(19) . .
O111 C126 O112 133(3) . .
O111 C126 C127 109.2(18) . .
O112 C126 C127 114.3(19) . .
C128 C127 C126 102.0(17) . .
C128 C127 C130 117(2) . .
C129 C127 C126 100.9(16) . .
C129 C127 C128 116(2) . .
C129 C127 C130 115(2) . .
C130 C127 C126 101.2(17) . .
C131 O113 Cr12 133(2) . .
C131 O114 Cr13 131(2) . .
O113 C131 C132 111.9(18) . .
O114 C131 O113 132(2) . .
O114 C131 C132 116.0(19) . .
C133 C132 C131 102.7(17) . .
C133 C132 C134 115(2) . .
C134 C132 C131 101.9(17) . .
C135 C132 C131 103.5(17) . .
C135 C132 C133 118(2) . .
C135 C132 C134 112.6(19) . .
C136 O115 Cr12 134(3) . .
C136 O116 Cr13 128(3) . .
O115 C136 C137 114(2) . .
O116 C136 O115 123(3) . .
O116 C136 C137 115(2) . .
C138 C137 C136 105.7(17) . .
C138 C137 C139 113(2) . .
C138 C137 C140 117(2) . .
C139 C137 C136 101.1(17) . .
C139 C137 C140 114(2) . .
C140 C137 C136 103.7(16) . .
C141 O117 Cr13 131(3) . .
C141 O118 Cr14 107(3) . .
O117 C141 C142 110(2) . .
O118 C141 O117 124(3) . .
O118 C141 C142 113(2) . .
C143 C142 C141 102.1(18) . .
C144 C142 C141 100.0(17) . .
C144 C142 C143 116(2) . .
C144 C142 C145 114(2) . .
C145 C142 C141 102.1(17) . .
C145 C142 C143 119(2) . .
C146 O119 Cr13 131.1(17) . .
C146 O120 Cr14 128.6(18) . .
O119 C146 O120 122(2) . .
O119 C146 C147 110.0(18) . .
O120 C146 C147 111.3(18) . .
C148 C147 C146 103.4(17) . .
C148 C147 C149 118(2) . .
C148 C147 C150 117.4(19) . .
C149 C147 C146 97.6(16) . .
C149 C147 C150 113.1(19) . .
C150 C147 C146 103.4(17) . .
C151 O121 Cr14 131.0(18) . .
C151 O122 Cr15 135.1(17) . .
O121 C151 O122 128(2) . .
O121 C151 C152 111.9(17) . .
O122 C151 C152 119.5(17) . .
C153 C152 C151 105.8(17) . .
C153 C152 C154 114.0(19) . .
C154 C152 C151 99.8(16) . .
C155 C152 C151 102.1(16) . .
C155 C152 C153 116.9(19) . .
C155 C152 C154 115.3(19) . .
C156 O123 Cr14 132(2) . .
C156 O124 Cr15 138(2) . .
O123 C156 C157 115.0(18) . .
O124 C156 O123 126(2) . .
O124 C156 C157 118.6(18) . .
C158 C157 C156 104.1(17) . .
C159 C157 C156 100.9(17) . .
C159 C157 C158 116(2) . .
C160 C157 C156 105.8(16) . .
C160 C157 C158 114.7(19) . .
C160 C157 C159 113.4(19) . .
C161 O125 Cr15 120.7(16) . .
C161 O126 Cr16 134.8(17) . .
O125 C161 C162 110.7(16) . .
O126 C161 O125 133(2) . .
O126 C161 C162 115.4(16) . .
C163 C162 C161 103.4(16) . .
C164 C162 C161 102.1(15) . .
C164 C162 C163 113.2(18) . .
C164 C162 C165 116.3(18) . .
C165 C162 C161 101.0(15) . .
C165 C162 C163 117.5(19) . .
C166 O127 Cr15 128.1(16) . .
C166 O128 Cr16 132.5(17) . .
O127 C166 C167 111.8(16) . .
O128 C166 O127 129(2) . .
O128 C166 C167 118.7(16) . .
C168 C167 C166 105.6(16) . .
C168 C167 C169 114.4(19) . .
C169 C167 C166 101.0(17) . .
C170 C167 C166 102.4(15) . .
C170 C167 C168 118.0(19) . .
C170 C167 C169 112.7(19) . .
C171 O129 Cr16 135.3(17) . .
C171 O130 Cr9 131(2) . .
O129 C171 C172 113.7(17) . .
O130 C171 O129 129(2) . .
O130 C171 C172 115.0(17) . .
C173 C172 C171 102.3(17) . .
C173 C172 C1DA 116(2) . .
C173 C172 C175 118(2) . .
C1DA C172 C171 99.9(16) . .
C175 C172 C171 103.9(16) . .
C175 C172 C1DA 113.2(19) . .
C176 O131 Cr16 136(2) . .
C176 O132 Cr9 130(2) . .
O131 C176 C177 113.8(18) . .
O132 C176 O131 130(2) . .
O132 C176 C177 116.4(19) . .
C178 C177 C176 104.1(17) . .
C178 C177 C179 115(2) . .
C179 C177 C176 100.0(17) . .
C180 C177 C176 103.1(16) . .
C180 C177 C178 117(2) . .
C180 C177 C179 115(2) . .
F17 Cr17 F24 93.0(8) . .
F17 Cr17 O201 94.5(11) . .
F17 Cr17 O203 92.9(11) . .
F17 Cr17 O230 178.1(11) . .
F17 Cr17 O232 92.0(10) . .
F24 Cr17 O230 85.2(10) . .
O201 Cr17 F24 172.1(11) . .
O201 Cr17 O230 87.3(11) . .
O203 Cr17 F24 86.2(11) . .
O203 Cr17 O201 90.8(13) . .
O203 Cr17 O230 87.5(12) . .
O232 Cr17 F24 91.8(9) . .
O232 Cr17 O201 90.4(11) . .
O232 Cr17 O203 174.7(12) . .
O232 Cr17 O230 87.4(12) . .
F18 Cr18 F17 93.2(9) . .
F18 Cr18 O205 89.3(10) . .
F18 Cr18 O207 89.4(10) . .
O202 Cr18 F17 87.6(10) . .
O202 Cr18 F18 178.9(13) . .
O202 Cr18 O204 85.9(12) . .
O202 Cr18 O205 89.9(11) . .
O202 Cr18 O207 89.8(11) . .
O204 Cr18 F17 83.9(10) . .
O204 Cr18 F18 94.8(9) . .
O204 Cr18 O205 89.8(10) . .
O204 Cr18 O207 175.7(10) . .
O205 Cr18 F17 173.4(11) . .
O205 Cr18 O207 89.7(12) . .
O207 Cr18 F17 96.5(10) . .
F18 Cr19 F19 88.0(9) . .
F18 Cr19 O208 94.3(10) . .
F18 Cr19 O209 87.9(13) . .
F19 Cr19 O208 91.3(12) . .
O206 Cr19 F18 91.3(11) . .
O206 Cr19 F19 179.3(13) . .
O206 Cr19 O208 88.9(14) . .
O206 Cr19 O209 89.9(14) . .
O206 Cr19 O211 90.6(12) . .
O209 Cr19 F19 89.9(11) . .
O209 Cr19 O208 177.5(16) . .
O211 Cr19 F18 177.8(10) . .
O211 Cr19 F19 90.0(11) . .
O211 Cr19 O208 86.9(13) . .
O211 Cr19 O209 91.0(15) . .
F20 Cr20 F19 83.1(10) . .
F20 Cr20 O210 76.5(12) . .
F20 Cr20 O213 97.7(13) . .
O210 Cr20 F19 86.0(11) . .
O210 Cr20 O213 91.3(16) . .
O212 Cr20 F19 95.3(12) . .
O212 Cr20 F20 169.2(16) . .
O212 Cr20 O210 92.8(17) . .
O212 Cr20 O213 83.4(14) . .
O212 Cr20 O215 94.7(18) . .
O213 Cr20 F19 177.0(17) . .
O215 Cr20 F19 88.5(13) . .
O215 Cr20 F20 95.9(13) . .
O215 Cr20 O210 171.1(16) . .
O215 Cr20 O213 94.2(18) . .
F20 Cr21 O214 90.1(12) . .
F21 Cr21 F20 86.9(8) . .
F21 Cr21 O214 176.9(12) . .
F21 Cr21 O216 88.6(11) . .
F21 Cr21 O219 95.8(10) . .
O216 Cr21 F20 91.1(11) . .
O216 Cr21 O214 92.5(14) . .
O216 Cr21 O219 89.8(12) . .
O217 Cr21 F20 91.2(11) . .
O217 Cr21 F21 96.9(10) . .
O217 Cr21 O214 82.0(12) . .
O217 Cr21 O216 174.1(13) . .
O217 Cr21 O219 87.6(11) . .
O219 Cr21 F20 177.1(11) . .
O219 Cr21 O214 87.1(12) . .
F21 Cr22 O218 92.0(9) . .
F21 Cr22 O221 173.0(10) . .
F22 Cr22 F21 90.5(7) . .
F22 Cr22 O218 89.0(9) . .
F22 Cr22 O220 173.6(10) . .
F22 Cr22 O221 93.0(10) . .
F22 Cr22 O223 91.9(9) . .
O220 Cr22 F21 95.4(10) . .
O220 Cr22 O218 88.2(12) . .
O220 Cr22 O221 80.9(11) . .
O221 Cr22 O218 82.0(11) . .
O223 Cr22 F21 86.0(10) . .
O223 Cr22 O218 177.8(12) . .
O223 Cr22 O220 91.0(12) . .
O223 Cr22 O221 99.9(13) . .
F22 Cr23 F23 93.6(9) . .
F22 Cr23 O222 91.5(9) . .
F22 Cr23 O224 95.3(10) . .
F22 Cr23 O225 89.5(11) . .
F22 Cr23 O227 175.0(13) . .
F23 Cr23 O222 174.9(11) . .
F23 Cr23 O224 90.4(11) . .
F23 Cr23 O225 93.2(11) . .
F23 Cr23 O227 88.7(12) . .
O222 Cr23 O227 86.3(13) . .
O224 Cr23 O222 89.8(12) . .
O224 Cr23 O227 80.2(14) . .
O225 Cr23 O222 86.1(12) . .
O225 Cr23 O224 173.8(14) . .
O225 Cr23 O227 94.8(14) . .
F23 Cr24 O226 89.3(10) . .
F23 Cr24 O228 93.3(12) . .
F23 Cr24 O231 92.9(11) . .
F24 Cr24 F23 91.8(9) . .
F24 Cr24 O226 94.6(12) . .
F24 Cr24 O228 169.2(13) . .
F24 Cr24 O229 96.9(13) . .
F24 Cr24 O231 93.0(10) . .
O228 Cr24 O226 76.0(14) . .
O229 Cr24 F23 170.6(13) . .
O229 Cr24 O226 86.4(14) . .
O229 Cr24 O228 77.5(14) . .
O229 Cr24 O231 90.2(14) . .
O231 Cr24 O226 172.1(14) . .
O231 Cr24 O228 96.3(13) . .
Cr17 F17 Cr18 127.6(11) . .
Cr19 F18 Cr18 124.6(11) . .
Cr20 F19 Cr19 123.2(13) . .
Cr20 F20 Cr21 118.1(11) . .
Cr21 F21 Cr22 118.2(8) . .
Cr23 F22 Cr22 122.9(10) . .
Cr24 F23 Cr23 126.5(11) . .
Cr24 F24 Cr17 126.0(10) . .
C201 O201 Cr17 124.8(19) . .
C201 O202 Cr18 135(2) . .
O201 C201 O202 131(2) . .
O201 C201 C202 111.6(17) . .
O202 C201 C202 115.3(18) . .
C203 C202 C201 103.1(15) . .
C203 C202 C204 115.4(19) . .
C204 C202 C201 100.4(16) . .
C205 C202 C201 102.3(15) . .
C205 C202 C203 119.4(19) . .
C205 C202 C204 112.6(18) . .
C206 O203 Cr17 131.2(19) . .
C206 O204 Cr18 137(2) . .
O203 C206 O204 127(2) . .
O203 C206 C207 113.3(17) . .
O204 C206 C207 118.9(18) . .
C208 C207 C206 105.5(17) . .
C209 C207 C206 102.4(16) . .
C209 C207 C208 112.6(19) . .
C209 C207 C210 113.3(19) . .
C210 C207 C206 105.2(16) . .
C210 C207 C208 116(2) . .
C211 O205 Cr18 129.4(17) . .
C211 O206 Cr19 134(2) . .
O205 C211 C212 112.7(17) . .
O206 C211 O205 130(2) . .
O206 C211 C212 116.8(18) . .
C213 C212 C211 103.1(16) . .
C213 C212 C214 115.7(19) . .
C214 C212 C211 99.9(17) . .
C215 C212 C211 105.4(16) . .
C215 C212 C213 116.3(19) . .
C215 C212 C214 113.7(19) . .
C216 O207 Cr18 139.6(18) . .
C216 O208 Cr19 123(2) . .
O207 C216 O208 131(2) . .
O207 C216 C217 114.0(18) . .
O208 C216 C217 114.5(18) . .
C218 C217 C216 101.7(16) . .
C218 C217 C219 117(2) . .
C218 C217 C220 119(2) . .
C219 C217 C216 100.0(16) . .
C220 C217 C216 102.8(16) . .
C220 C217 C219 112.7(19) . .
C221 O209 Cr19 127(2) . .
C221 O210 Cr20 133(2) . .
O209 C221 C222 112.2(17) . .
O210 C221 O209 133(2) . .
O210 C221 C222 114.8(18) . .
C223 C222 C221 103.3(17) . .
C223 C222 C224 116(2) . .
C223 C222 C225 119(2) . .
C224 C222 C221 100.1(16) . .
C225 C222 C221 102.1(16) . .
C225 C222 C224 113.3(19) . .
C226 O211 Cr19 141(2) . .
C226 O212 Cr20 132(2) . .
O211 C226 O212 124(2) . .
O211 C226 C227 116.7(18) . .
O212 C226 C227 116.0(19) . .
C228 C227 C226 106.6(16) . .
C228 C227 C229 114.0(19) . .
C228 C227 C230 116(2) . .
C229 C227 C226 100.7(17) . .
C230 C227 C226 104.0(17) . .
C230 C227 C229 113.1(19) . .
C231 O213 Cr20 123(3) . .
C231 O214 Cr21 131(2) . .
O213 C231 O214 127(3) . .
O213 C231 C232 113(2) . .
O214 C231 C232 116(2) . .
C233 C232 C231 103.7(17) . .
C233 C232 C235 116(2) . .
C234 C232 C231 100.3(16) . .
C234 C232 C233 117(2) . .
C234 C232 C235 113(2) . .
C235 C232 C231 103.9(18) . .
C236 O215 Cr20 129(2) . .
C236 O216 Cr21 139(2) . .
O215 C236 O216 126(3) . .
O215 C236 C237 113.8(19) . .
O216 C236 C237 114.1(19) . .
C238 C237 C236 105.2(17) . .
C238 C237 C239 113.1(19) . .
C239 C237 C236 100.4(16) . .
C240 C237 C236 100.5(16) . .
C240 C237 C238 119(2) . .
C240 C237 C239 115(2) . .
C241 O217 Cr21 133(2) . .
C241 O218 Cr22 130.1(18) . .
O217 C241 O218 128(2) . .
O217 C241 C242 112.9(18) . .
O218 C241 C242 116.9(18) . .
C243 C242 C241 104.8(16) . .
C243 C242 C244 115(2) . .
C244 C242 C241 100.1(17) . .
C245 C242 C241 102.5(17) . .
C245 C242 C243 118(2) . .
C245 C242 C244 113(2) . .
C246 O219 Cr21 128.1(19) . .
C246 O220 Cr22 130(2) . .
O219 C246 O220 125(2) . .
O219 C246 C247 113.1(17) . .
O220 C246 C247 116.9(18) . .
C248 C247 C246 104.5(16) . .
C249 C247 C246 99.9(15) . .
C249 C247 C248 116.4(19) . .
C250 C247 C246 103.9(15) . .
C250 C247 C248 115.7(19) . .
C250 C247 C249 113.5(19) . .
C251 O221 Cr22 126.6(18) . .
C251 O222 Cr23 128.9(19) . .
O221 C251 C252 113.1(17) . .
O222 C251 O221 134(2) . .
O222 C251 C252 112.0(17) . .
C253 C252 C251 103.2(15) . .
C253 C252 C255 118.0(19) . .
C254 C252 C251 98.8(17) . .
C254 C252 C253 117.9(19) . .
C254 C252 C255 113.3(19) . .
C255 C252 C251 101.0(16) . .
C256 O223 Cr22 132(2) . .
C256 O224 Cr23 128.6(19) . .
O223 C256 O224 130(2) . .
O223 C256 C257 115.7(18) . .
O224 C256 C257 113.6(17) . .
C258 C257 C256 104.3(17) . .
C258 C257 C259 117.0(19) . .
C259 C257 C256 99.2(16) . .
C260 C257 C256 102.2(16) . .
C260 C257 C258 116.0(19) . .
C260 C257 C259 114.5(19) . .
C261 O225 Cr23 126(2) . .
C261 O226 Cr24 137(2) . .
O225 C261 O226 124(3) . .
O225 C261 C262 110.8(19) . .
O226 C261 C262 116(2) . .
C263 C262 C261 104.2(16) . .
C264 C262 C261 100.4(17) . .
C264 C262 C263 116(2) . .
C264 C262 C265 114.1(19) . .
C265 C262 C261 103.1(17) . .
C265 C262 C263 116(2) . .
C266 O227 Cr23 132(2) . .
C266 O228 Cr24 132(2) . .
O227 C266 O228 125(3) . .
O227 C266 C267 113(2) . .
O228 C266 C267 116(2) . .
C268 C267 C266 103.8(18) . .
C268 C267 C270 116(2) . .
C269 C267 C266 102.3(17) . .
C269 C267 C268 116(2) . .
C269 C267 C270 114(2) . .
C270 C267 C266 100.9(17) . .
C271 O229 Cr24 128(2) . .
C271 O230 Cr17 133(2) . .
O229 C271 O230 130(2) . .
O229 C271 C272 111.6(19) . .
O230 C271 C272 116.2(19) . .
C273 C272 C271 103.5(17) . .
C274 C272 C271 99.4(16) . .
C274 C272 C273 118(2) . .
C275 C272 C271 103.5(18) . .
C275 C272 C273 115(2) . .
C275 C272 C274 113.8(19) . .
C276 O231 Cr24 135.9(19) . .
C276 O232 Cr17 132.5(17) . .
O231 C276 O232 125(2) . .
O231 C276 C277 115.2(18) . .
O232 C276 C277 116.2(17) . .
C278 C277 C276 105.5(16) . .
C278 C277 C279 114.1(19) . .
C278 C277 C280 118.4(19) . .
C279 C277 C276 101.9(17) . .
C279 C277 C280 110.5(19) . .
C280 C277 C276 104.4(15) . .
F32 Cr25 F25 88.6(10) . .
F32 Cr25 O301 178.1(15) . .
F32 Cr25 O303 92.5(13) . .
F32 Cr25 O330 92.6(10) . .
F32 Cr25 O332 88.1(11) . .
O301 Cr25 F25 92.6(11) . .
O301 Cr25 O303 89.1(15) . .
O301 Cr25 O332 90.6(12) . .
O303 Cr25 F25 89.7(11) . .
O330 Cr25 F25 94.1(11) . .
O330 Cr25 O301 85.8(12) . .
O330 Cr25 O303 173.7(13) . .
O330 Cr25 O332 77.7(12) . .
O332 Cr25 F25 171.0(12) . .
O332 Cr25 O303 98.8(13) . .
F25 Cr26 O302 94.3(13) . .
F25 Cr26 O307 163.7(14) . .
F26 Cr26 F25 89.3(14) . .
F26 Cr26 O302 176.2(19) . .
F26 Cr26 O304 70.6(18) . .
F26 Cr26 O305 96.9(16) . .
F26 Cr26 O307 94.5(16) . .
O302 Cr26 O307 82.4(15) . .
O304 Cr26 F25 110.5(16) . .
O304 Cr26 O302 107(2) . .
O304 Cr26 O305 167.4(19) . .
O304 Cr26 O307 85.8(18) . .
O305 Cr26 F25 69.5(11) . .
O305 Cr26 O302 85.5(15) . .
O305 Cr26 O307 94.2(15) . .
F27 Cr27 F26 94.5(12) . .
F27 Cr27 O308 178.9(15) . .
O306 Cr27 F26 88.4(15) . .
O306 Cr27 F27 87.0(17) . .
O306 Cr27 O308 93(2) . .
O306 Cr27 O311 172.1(17) . .
O308 Cr27 F26 86.6(14) . .
O309 Cr27 F26 158.1(15) . .
O309 Cr27 F27 107.4(15) . .
O309 Cr27 O306 91.5(13) . .
O309 Cr27 O308 71.5(14) . .
O309 Cr27 O311 82.8(12) . .
O311 Cr27 F26 99.0(15) . .
O311 Cr27 F27 89.3(14) . .
O311 Cr27 O308 90.5(18) . .
F27 Cr28 O310 91.4(14) . .
F28 Cr28 F27 82.4(14) . .
F28 Cr28 O310 172.3(13) . .
F28 Cr28 O312 89.0(15) . .
F28 Cr28 O313 99.2(16) . .
F28 Cr28 O315 94.2(16) . .
O312 Cr28 F27 95.4(15) . .
O312 Cr28 O310 96.2(12) . .
O312 Cr28 O313 169.3(18) . .
O313 Cr28 F27 92.5(17) . .
O313 Cr28 O310 76.4(13) . .
O315 Cr28 F27 164.6(17) . .
O315 Cr28 O310 92.9(15) . .
O315 Cr28 O312 69.5(15) . .
O315 Cr28 O313 102.8(19) . .
F28 Cr29 F29 90.8(15) . .
F28 Cr29 O314 77.0(15) . .
F28 Cr29 O316 84.7(13) . .
F28 Cr29 O319 105(2) . .
F29 Cr29 O314 75.4(14) . .
F29 Cr29 O316 171.1(16) . .
O316 Cr29 O314 96.1(18) . .
O317 Cr29 F28 177(2) . .
O317 Cr29 F29 91.2(17) . .
O317 Cr29 O314 102(2) . .
O317 Cr29 O316 93.1(19) . .
O317 Cr29 O319 76(2) . .
O319 Cr29 F29 98.2(14) . .
O319 Cr29 O314 173.4(14) . .
O319 Cr29 O316 90.4(14) . .
F29 Cr30 O321 90.6(18) . .
F30 Cr30 F29 81.5(18) . .
F30 Cr30 O321 89(2) . .
F30 Cr30 O323 95(2) . .
O318 Cr30 F29 90.0(17) . .
O318 Cr30 F30 170(2) . .
O318 Cr30 O320 90.1(18) . .
O318 Cr30 O321 86.5(19) . .
O318 Cr30 O323 93.3(18) . .
O320 Cr30 F29 96.5(13) . .
O320 Cr30 F30 96(2) . .
O320 Cr30 O321 172.1(18) . .
O320 Cr30 O323 86.7(17) . .
O323 Cr30 F29 175.4(17) . .
O323 Cr30 O321 86.4(19) . .
F30 Cr31 F31 82.7(16) . .
F30 Cr31 O322 93(2) . .
F30 Cr31 O327 95(2) . .
F31 Cr31 O327 85.3(13) . .
O322 Cr31 F31 98.5(14) . .
O322 Cr31 O327 171.1(18) . .
O324 Cr31 F30 97.3(19) . .
O324 Cr31 F31 174.0(15) . .
O324 Cr31 O322 87.5(16) . .
O324 Cr31 O327 88.8(16) . .
F31 Cr32 O328 93.7(13) . .
F31 Cr32 O331 168.4(12) . .
F32 Cr32 F31 92.6(11) . .
F32 Cr32 O328 91.3(13) . .
F32 Cr32 O331 91.8(12) . .
O326 Cr32 F31 116.7(13) . .
O326 Cr32 F32 150.6(13) . .
O326 Cr32 O328 85.1(13) . .
O326 Cr32 O331 59.1(11) . .
O328 Cr32 O331 75.4(13) . .
O329 Cr32 F31 89.4(13) . .
O329 Cr32 F32 86.5(10) . .
O329 Cr32 O326 95.3(14) . .
O329 Cr32 O328 176.3(14) . .
O329 Cr32 O331 101.6(15) . .
Cr26 F25 Cr25 104.9(10) . .
Cr26 F26 Cr27 124.6(18) . .
Cr28 F27 Cr27 113.9(16) . .
Cr28 F28 Cr29 127.1(18) . .
Cr30 F29 Cr29 117.6(17) . .
Cr30 F30 Cr31 122(3) . .
Cr32 F31 Cr31 121.4(13) . .
Cr25 F32 Cr32 129.0(14) . .
C301 O301 Cr25 133(2) . .
C301 O302 Cr26 121(2) . .
O301 C301 C302 110.1(19) . .
O302 C301 O301 128(3) . .
O302 C301 C302 111(2) . .
C303 C302 C301 103.2(17) . .
C303 C302 C304 116(2) . .
C303 C302 C305 117(2) . .
C304 C302 C301 99.8(16) . .
C304 C302 C305 116(2) . .
C305 C302 C301 100.2(16) . .
C306 O303 Cr25 133(3) . .
C306 O304 Cr26 130(3) . .
O303 C306 C307 114.5(19) . .
O304 C306 O303 128(2) . .
O304 C306 C307 117(2) . .
C308 C307 C306 103.7(17) . .
C308 C307 C310 116(2) . .
C309 C307 C306 101.4(17) . .
C309 C307 C308 116(2) . .
C309 C307 C310 114(2) . .
C310 C307 C306 102.6(18) . .
C311 O305 Cr26 122(2) . .
C311 O306 Cr27 123(3) . .
O305 C311 O306 122(3) . .
O305 C311 C312 108.8(19) . .
O306 C311 C312 111(2) . .
C313 C312 C311 103.7(17) . .
C313 C312 C314 114.1(19) . .
C313 C312 C315 119(2) . .
C314 C312 C311 99.1(16) . .
C314 C312 C315 116.1(19) . .
C315 C312 C311 100.5(17) . .
C316 O307 Cr26 130(3) . .
C316 O308 Cr27 129(3) . .
O307 C316 O308 129(2) . .
O307 C316 C317 113.9(19) . .
O308 C316 C317 117(2) . .
C318 C317 C316 104.9(18) . .
C318 C317 C319 113(2) . .
C319 C317 C316 101.4(18) . .
C320 C317 C316 102.9(17) . .
C320 C317 C318 117(2) . .
C320 C317 C319 114(2) . .
C321 O309 Cr27 123(2) . .
C321 O310 Cr28 139(2) . .
O309 C321 O310 130(2) . .
O309 C321 C322 111.9(19) . .
O310 C321 C322 117.8(19) . .
C323 C322 C321 103.2(17) . .
C324 C322 C321 100.0(16) . .
C324 C322 C323 118(2) . .
C325 C322 C321 103.6(18) . .
C325 C322 C323 115(2) . .
C325 C322 C324 114(2) . .
C326 O311 Cr27 134(3) . .
C326 O312 Cr28 125(2) . .
O311 C326 O312 126(3) . .
O311 C326 C327 112(2) . .
O312 C326 C327 116(2) . .
C328 C327 C326 103.8(18) . .
C329 C327 C326 103.7(17) . .
C329 C327 C328 113(2) . .
C330 C327 C326 102.0(17) . .
C330 C327 C328 118(2) . .
C330 C327 C329 114(2) . .
C331 O313 Cr28 121(3) . .
C331 O314 Cr29 117(4) . .
O313 C331 C332 110(2) . .
O314 C331 O313 125(3) . .
O314 C331 C332 117(2) . .
C333 C332 C331 102.2(16) . .
C334 C332 C331 103.0(17) . .
C334 C332 C333 116(2) . .
C334 C332 C335 114(2) . .
C335 C332 C331 101.2(17) . .
C335 C332 C333 118(2) . .
C336 O315 Cr28 117(3) . .
C336 O316 Cr29 141(2) . .
O315 C336 O316 126(3) . .
O315 C336 C337 113(2) . .
O316 C336 C337 115(2) . .
C338 C337 C336 105.3(17) . .
C338 C337 C339 115(2) . .
C339 C337 C336 99.4(16) . .
C340 C337 C336 103.8(17) . .
C340 C337 C338 117(2) . .
C340 C337 C339 114(2) . .
C341 O317 Cr29 135(3) . .
C341 O318 Cr30 130(3) . .
O317 C341 O318 127(3) . .
O317 C341 C342 111(2) . .
O318 C341 C342 118(2) . .
C343 C342 C341 103.9(18) . .
C344 C342 C341 100.3(17) . .
C344 C342 C343 114(2) . .
C345 C342 C341 104.1(17) . .
C345 C342 C343 117(2) . .
C345 C342 C344 115(2) . .
C346 O319 Cr29 132(2) . .
C346 O320 Cr30 129.9(18) . .
O319 C346 C347 110.5(19) . .
O320 C346 O319 131(2) . .
O320 C346 C347 118(2) . .
C348 C347 C346 104.9(17) . .
C349 C347 C346 103.0(18) . .
C349 C347 C348 111.6(19) . .
C350 C347 C346 103.0(17) . .
C350 C347 C348 118(2) . .
C350 C347 C349 114(2) . .
C351 O321 Cr30 131(3) . .
C351 O322 Cr31 130(2) . .
O321 C351 C352 112.3(19) . .
O322 C351 O321 132(2) . .
O322 C351 C352 116.1(19) . .
C353 C352 C351 101.6(17) . .
C354 C352 C351 101.1(17) . .
C354 C352 C353 115(2) . .
C355 C352 C351 104.0(16) . .
C355 C352 C353 118(2) . .
C355 C352 C354 113.3(19) . .
C356 O323 Cr30 127(3) . .
C356 O324 Cr31 127(3) . .
O323 C356 C357 111(2) . .
O324 C356 O323 124(3) . .
O324 C356 C357 114(2) . .
C358 C357 C356 103.6(17) . .
C358 C357 C360 117(2) . .
C359 C357 C356 100.6(18) . .
C359 C357 C358 116(2) . .
C359 C357 C360 113(2) . .
C360 C357 C356 102.3(17) . .
C361 O326 Cr32 108(2) . .
O325 C361 O326 132(3) . .
O325 C361 C362 106.7(18) . .
O326 C361 C362 114(2) . .
C363 C362 C361 103.0(18) . .
C364 C362 C361 99.2(17) . .
C364 C362 C363 114(2) . .
C365 C362 C361 102.6(17) . .
C365 C362 C363 119(2) . .
C365 C362 C364 115(2) . .
C366 O327 Cr31 145(2) . .
C366 O328 Cr32 129(2) . .
O327 C366 C367 111(2) . .
O328 C366 O327 121(3) . .
O328 C366 C367 112(2) . .
C368 C367 C366 102.9(17) . .
C368 C367 C370 118(2) . .
C369 C367 C366 102.5(17) . .
C369 C367 C368 115(2) . .
C369 C367 C370 114(2) . .
C370 C367 C366 101.1(17) . .
C371 O329 Cr32 131.1(18) . .
C371 O330 Cr25 122(2) . .
O329 C371 C372 112(2) . .
O330 C371 O329 124(3) . .
O330 C371 C372 114(2) . .
C373 C372 C371 103.8(17) . .
C373 C372 C374 116(2) . .
C373 C372 C375 117(2) . .
C374 C372 C371 99.0(16) . .
C374 C372 C375 114(2) . .
C375 C372 C371 102.6(17) . .
C376 O331 Cr32 121.5(19) . .
C376 O332 Cr25 136(2) . .
O331 C376 O332 133(2) . .
O331 C376 C377 112.2(18) . .
O332 C376 C377 114.5(18) . .
C378 C377 C376 103.1(18) . .
C378 C377 C379 117(2) . .
C379 C377 C376 98.7(16) . .
C380 C377 C376 104.8(17) . .
C380 C377 C378 116(2) . .
C380 C377 C379 114(2) . .
F33 Cr33 F40 83.8(12) . .
F33 Cr33 O401 94.6(12) . .
F33 Cr33 O403 108.9(19) . .
F33 Cr33 O430 158(2) . .
F33 Cr33 O432 84(2) . .
F40 Cr33 O401 90.5(13) . .
F40 Cr33 O403 166.0(17) . .
F40 Cr33 O430 77.0(15) . .
F40 Cr33 O432 96.8(17) . .
O401 Cr33 O430 74.4(14) . .
O403 Cr33 O401 94(2) . .
O403 Cr33 O430 92(2) . .
O432 Cr33 O401 172.5(17) . .
O432 Cr33 O403 79(2) . .
O432 Cr33 O430 109(2) . .
F33 Cr34 F34 82.7(12) . .
F33 Cr34 O402 94.9(12) . .
F33 Cr34 O404 83.7(17) . .
F33 Cr34 O407 101.1(14) . .
F34 Cr34 O402 85.1(16) . .
F34 Cr34 O404 163.9(18) . .
F34 Cr34 O407 92.0(13) . .
O402 Cr34 O404 87(2) . .
O402 Cr34 O407 163.3(12) . .
O405 Cr34 F33 163(4) . .
O405 Cr34 F34 81(4) . .
O405 Cr34 O402 86.5(14) . .
O405 Cr34 O404 113(4) . .
O405 Cr34 O407 76.8(12) . .
O407 Cr34 O404 99(2) . .
F34 Cr35 O406 114(2) . .
F34 Cr35 O408 92.6(13) . .
F34 Cr35 O409 161.5(18) . .
F34 Cr35 O411 82.0(16) . .
F35 Cr35 F34 83.5(12) . .
F35 Cr35 O406 161(3) . .
F35 Cr35 O408 101.9(17) . .
F35 Cr35 O409 101.7(9) . .
F35 Cr35 O411 84.7(17) . .
O408 Cr35 O406 85.7(14) . .
O409 Cr35 O406 59(2) . .
O409 Cr35 O408 103.5(12) . .
O409 Cr35 O411 80.9(11) . .
O411 Cr35 O406 90.1(15) . .
O411 Cr35 O408 171.0(15) . .
F35 Cr36 F36 76.5(11) . .
F35 Cr36 O410 101.5(9) . .
F35 Cr36 O412 82.9(17) . .
F35 Cr36 O413 170.7(16) . .
F35 Cr36 O415 86.7(14) . .
F36 Cr36 O412 85.0(15) . .
F36 Cr36 O413 104.4(9) . .
F36 Cr36 O415 87.3(13) . .
O410 Cr36 F36 165.3(16) . .
O410 Cr36 O412 80.4(12) . .
O410 Cr36 O413 79.9(10) . .
O410 Cr36 O415 107.2(12) . .
O412 Cr36 O413 106.4(14) . .
O412 Cr36 O415 168.3(12) . .
O413 Cr36 O415 84.1(7) . .
F36 Cr37 O414 104.0(9) . .
F36 Cr37 O416 87.7(12) . .
F36 Cr37 O417 176.7(13) . .
F36 Cr37 O419 92.6(13) . .
F37 Cr37 F36 85.5(11) . .
F37 Cr37 O414 168.4(14) . .
F37 Cr37 O416 89.7(12) . .
F37 Cr37 O417 97.6(10) . .
F37 Cr37 O419 89.7(11) . .
O416 Cr37 O414 84.2(8) . .
O417 Cr37 O414 73.0(9) . .
O417 Cr37 O416 93.3(8) . .
O419 Cr37 O414 96.3(8) . .
O419 Cr37 O416 179.3(10) . .
O419 Cr37 O417 86.4(7) . .
F37 Cr38 O418 96.8(10) . .
F37 Cr38 O420 89.9(11) . .
F37 Cr38 O421 170.1(13) . .
F37 Cr38 O423 96.9(12) . .
F38 Cr38 F37 91.1(12) . .
F38 Cr38 O418 161.4(11) . .
F38 Cr38 O420 77.0(8) . .
F38 Cr38 O421 80.2(10) . .
F38 Cr38 O423 100.2(7) . .
O420 Cr38 O418 86.2(8) . .
O420 Cr38 O421 83.6(7) . .
O420 Cr38 O423 172.7(8) . .
O421 Cr38 O418 90.2(9) . .
O423 Cr38 O418 95.5(8) . .
O423 Cr38 O421 89.3(7) . .
F38 Cr39 O424 100.5(6) . .
F38 Cr39 O425 170.2(10) . .
F38 Cr39 O427 77.4(5) . .
F39 Cr39 F38 90.7(11) . .
F39 Cr39 O424 96.2(8) . .
F39 Cr39 O425 98.6(9) . .
F39 Cr39 O427 84.2(7) . .
O422 Cr39 F38 82.9(10) . .
O422 Cr39 F39 169.9(12) . .
O422 Cr39 O424 92.7(8) . .
O422 Cr39 O425 88.3(10) . .
O422 Cr39 O427 86.7(8) . .
O424 Cr39 O427 177.9(6) . .
O425 Cr39 O424 75.6(7) . .
O425 Cr39 O427 106.4(6) . .
F39 Cr40 F40 84.2(10) . .
F39 Cr40 O426 98.2(9) . .
F39 Cr40 O428 83.3(8) . .
F39 Cr40 O429 176.1(13) . .
F39 Cr40 O431 98.4(18) . .
F40 Cr40 O426 177.6(11) . .
F40 Cr40 O428 74.6(7) . .
F40 Cr40 O429 92.1(10) . .
F40 Cr40 O431 95.2(15) . .
O426 Cr40 O428 106.2(7) . .
O426 Cr40 O429 85.6(11) . .
O426 Cr40 O431 83.8(16) . .
O428 Cr40 O429 95(2) . .
O431 Cr40 O428 169.5(16) . .
O431 Cr40 O429 83(2) . .
Cr33 F33 Cr34 118.6(12) . .
Cr35 F34 Cr34 118.5(11) . .
Cr35 F35 Cr36 121.2(12) . .
Cr37 F36 Cr36 118.9(12) . .
Cr37 F37 Cr38 122.3(12) . .
Cr38 F38 Cr39 121.4(11) . .
Cr39 F39 Cr40 117.9(11) . .
Cr33 F40 Cr40 117.3(11) . .
C401 O401 Cr33 130.4(17) . .
C401 O402 Cr34 131.2(17) . .
O401 C401 O402 131(2) . .
O401 C401 C402 117(2) . .
O402 C401 C402 112.3(19) . .
C403 C402 C401 104.2(18) . .
C403 C402 C405 115(2) . .
C404 C402 C401 101.0(18) . .
C404 C402 C403 116(2) . .
C404 C402 C405 116(2) . .
C405 C402 C401 101.2(18) . .
C406 O403 Cr33 113(3) . .
C406 O404 Cr34 145(3) . .
O403 C406 O404 132(3) . .
O403 C406 C407 112(2) . .
O404 C406 C407 114(2) . .
C408 C407 C406 102.3(18) . .
C408 C407 C409 117(2) . .
C408 C407 C410 117(2) . .
C409 C407 C406 99.9(18) . .
C409 C407 C410 115(2) . .
C410 C407 C406 101.6(17) . .
C411 O405 Cr34 166(8) . .
C411 O406 Cr35 101(6) . .
O405 C411 O406 131(3) . .
O405 C411 C412 113(2) . .
O406 C411 C412 116(2) . .
C413 C412 C411 103.1(18) . .
C414 C412 C411 101.1(18) . .
C414 C412 C413 115(2) . .
C414 C412 C415 115(2) . .
C415 C412 C411 102.3(18) . .
C415 C412 C413 118(2) . .
C416 O407 Cr34 132.1(17) . .
C416 O408 Cr35 133.0(17) . .
O407 C416 O408 128(2) . .
O407 C416 C417 115.0(19) . .
O408 C416 C417 117(2) . .
C418 C417 C416 103.6(18) . .
C419 C417 C416 101.0(18) . .
C419 C417 C418 115(2) . .
C419 C417 C420 114(2) . .
C420 C417 C416 103.6(18) . .
C420 C417 C418 117(2) . .
C421 O409 Cr35 131.4(17) . .
C421 O410 Cr36 131.2(17) . .
O409 C421 C422 113.5(19) . .
O410 C421 O409 131(3) . .
O410 C421 C422 115.1(19) . .
C423 C422 C421 104.1(18) . .
C423 C422 C424 115(2) . .
C423 C422 C425 118(2) . .
C424 C422 C421 99.5(18) . .
C425 C422 C421 101.6(18) . .
C425 C422 C424 115(2) . .
C426 O411 Cr35 133(2) . .
C426 O412 Cr36 135(2) . .
O411 C426 C427 113.5(17) . .
O412 C426 O411 126.2(19) . .
O412 C426 C427 120.4(18) . .
C428 C427 C426 104.0(18) . .
C428 C427 C429 117(2) . .
C429 C427 C426 99.6(18) . .
C430 C427 C426 104.6(18) . .
C430 C427 C428 116(2) . .
C430 C427 C429 113(2) . .
C431 O413 Cr36 125.7(16) . .
C431 O414 Cr37 126.2(16) . .
O413 C431 O414 137(2) . .
O413 C431 C432 113.2(18) . .
O414 C431 C432 109.7(18) . .
C433 C432 C431 99.2(17) . .
C434 C432 C431 98.2(17) . .
C434 C432 C433 118(2) . .
C434 C432 C435 113(2) . .
C435 C432 C431 105.2(18) . .
C435 C432 C433 118(2) . .
C436 O415 Cr36 130.9(16) . .
C436 O416 Cr37 132.8(15) . .
O415 C436 O416 128(2) . .
O415 C436 C437 118.2(18) . .
O416 C436 C437 114.3(18) . .
C438 C437 C436 105.2(17) . .
C438 C437 C439 110.6(19) . .
C439 C437 C436 101.2(17) . .
C440 C437 C436 103.7(17) . .
C440 C437 C438 119(2) . .
C440 C437 C439 115(2) . .
C441 O417 Cr37 133.2(17) . .
C441 O418 Cr38 130.0(17) . .
O417 C441 C442 104.9(17) . .
O418 C441 O417 130(2) . .
O418 C441 C442 126(2) . .
C443 C442 C441 102.2(18) . .
C444 C442 C441 102.6(18) . .
C444 C442 C443 117(2) . .
C444 C442 C445 117(2) . .
C445 C442 C441 100.7(18) . .
C445 C442 C443 114(2) . .
C446 O419 Cr37 135.1(8) . .
C446 O420 Cr38 135.3(8) . .
O419 C446 O420 125.1(9) . .
O419 C446 C447 116.6(7) . .
O420 C446 C447 118.3(7) . .
C448 C447 C446 104.4(6) . .
C449 C447 C446 104.7(6) . .
C449 C447 C448 113.0(8) . .
C450 C447 C446 106.0(6) . .
C450 C447 C448 113.4(7) . .
C450 C447 C449 114.2(7) . .
C451 O421 Cr38 129.4(18) . .
C451 O422 Cr39 141(2) . .
O421 C451 C452 112.7(19) . .
O422 C451 O421 126(2) . .
O422 C451 C452 121(2) . .
C453 C452 C451 102.7(17) . .
C454 C452 C451 102.0(17) . .
C454 C452 C453 115(2) . .
C455 C452 C451 104.0(17) . .
C455 C452 C453 118(2) . .
C455 C452 C454 112(2) . .
C456 O423 Cr38 134.2(8) . .
C456 O424 Cr39 134.3(8) . .
O423 C456 O424 125.1(9) . .
O423 C456 C457 116.6(7) . .
O424 C456 C457 118.3(7) . .
C458 C457 C456 104.4(6) . .
C459 C457 C456 104.7(6) . .
C459 C457 C458 113.0(8) . .
C460 C457 C456 106.0(6) . .
C460 C457 C458 113.4(7) . .
C460 C457 C459 114.2(7) . .
C461 O425 Cr39 132.3(16) . .
C461 O426 Cr40 132.6(16) . .
O425 C461 O426 128(2) . .
O425 C461 C462 119.1(18) . .
O426 C461 C462 112.8(17) . .
C463 C462 C461 104.5(17) . .
C463 C462 C464 114(2) . .
C463 C462 C465 119(2) . .
C464 C462 C461 101.8(17) . .
C465 C462 C461 103.1(17) . .
C465 C462 C464 111.5(19) . .
C466 O427 Cr39 134.0(7) . .
C466 O428 Cr40 133.1(9) . .
O427 C466 O428 125.1(9) . .
O427 C466 C467 116.6(7) . .
O428 C466 C467 118.3(7) . .
C468 C467 C466 104.4(6) . .
C469 C467 C466 104.7(6) . .
C469 C467 C468 113.0(8) . .
C470 C467 C466 106.0(6) . .
C470 C467 C468 113.4(7) . .
C470 C467 C469 114.2(7) . .
C471 O429 Cr40 123.3(17) . .
C471 O430 Cr33 103(3) . .
O429 C471 C472 112(2) . .
O430 C471 O429 123(3) . .
O430 C471 C472 113(2) . .
C473 C472 C471 102.7(17) . .
C474 C472 C471 101.3(18) . .
C474 C472 C473 116(2) . .
C475 C472 C471 102.5(18) . .
C475 C472 C473 118(2) . .
C475 C472 C474 113(2) . .
C476 O431 Cr40 128(3) . .
C476 O432 Cr33 131(3) . .
O431 C476 C477 111.6(19) . .
O432 C476 O431 131(3) . .
O432 C476 C477 114(2) . .
C478 C477 C476 103.1(18) . .
C478 C477 C480 116(2) . .
C479 C477 C476 98.9(17) . .
C479 C477 C478 116(2) . .
C479 C477 C480 116(2) . .
C480 C477 C476 102.8(17) . .
F41 Cr41 O503 92.7(17) . .
F41 Cr41 O530 85.4(16) . .
F41 Cr41 O532 163(3) . .
F48 Cr41 F41 83.8(12) . .
F48 Cr41 O503 174(2) . .
F48 Cr41 O530 91.7(14) . .
F48 Cr41 O532 79(3) . .
O501 Cr41 F41 90.9(14) . .
O501 Cr41 F48 101.1(14) . .
O501 Cr41 O503 84.1(17) . .
O501 Cr41 O530 166.2(12) . .
O501 Cr41 O532 89.9(15) . .
O530 Cr41 O503 82.9(17) . .
O532 Cr41 O503 104(3) . .
O532 Cr41 O530 97.6(13) . .
F41 Cr42 F42 86.9(12) . .
F41 Cr42 O504 102.2(17) . .
F41 Cr42 O505 152(2) . .
F41 Cr42 O507 100.7(15) . .
F42 Cr42 O504 169.1(19) . .
F42 Cr42 O505 87.4(12) . .
F42 Cr42 O507 93.3(11) . .
O502 Cr42 F41 94.7(18) . .
O502 Cr42 F42 93.4(12) . .
O502 Cr42 O504 80.0(17) . .
O502 Cr42 O505 58.5(18) . .
O502 Cr42 O507 163.4(14) . .
O504 Cr42 O505 81.8(17) . .
O507 Cr42 O504 90.9(16) . .
O507 Cr42 O505 106.8(16) . .
F42 Cr43 F43 82.6(11) . .
F42 Cr43 O506 88.3(13) . .
F42 Cr43 O508 93.5(11) . .
F42 Cr43 O511 171(2) . .
F43 Cr43 O506 162(2) . .
F43 Cr43 O508 90.1(14) . .
O508 Cr43 O506 105.7(19) . .
O509 Cr43 F42 93.3(12) . .
O509 Cr43 F43 89.1(14) . .
O509 Cr43 O506 76.3(19) . .
O509 Cr43 O508 173.0(11) . .
O509 Cr43 O511 93(2) . .
O511 Cr43 F43 104(2) . .
O511 Cr43 O506 87(2) . .
O511 Cr43 O508 80(2) . .
F43 Cr44 F44 80.3(10) . .
F43 Cr44 O512 94(2) . .
F43 Cr44 O513 174(2) . .
F44 Cr44 O512 168(3) . .
F44 Cr44 O513 98.2(12) . .
O510 Cr44 F43 89.5(14) . .
O510 Cr44 F44 91.1(14) . .
O510 Cr44 O512 78(3) . .
O510 Cr44 O513 85.0(19) . .
O510 Cr44 O515 175.5(19) . .
O513 Cr44 O512 86(2) . .
O515 Cr44 F43 88(2) . .
O515 Cr44 F44 84.8(16) . .
O515 Cr44 O512 106(3) . .
O515 Cr44 O513 97.6(15) . .
F44 Cr45 F45 87.1(11) . .
F44 Cr45 O514 96.9(13) . .
F44 Cr45 O517 175(2) . .
F44 Cr45 O519 89.8(19) . .
F45 Cr45 O514 175.9(14) . .
F45 Cr45 O517 90.6(15) . .
F45 Cr45 O519 96.2(19) . .
O516 Cr45 F44 87.6(14) . .
O516 Cr45 F45 84.0(19) . .
O516 Cr45 O514 96.3(14) . .
O516 Cr45 O517 87(2) . .
O516 Cr45 O519 177.4(18) . .
O517 Cr45 O514 85.3(15) . .
O519 Cr45 O514 84(2) . .
O519 Cr45 O517 95.3(15) . .
F45 Cr46 F46 87.6(12) . .
F45 Cr46 O518 88.7(16) . .
F45 Cr46 O520 92.7(19) . .
F45 Cr46 O523 77(2) . .
F46 Cr46 O518 170(2) . .
F46 Cr46 O520 94(2) . .
F46 Cr46 O523 84.2(16) . .
O520 Cr46 O518 95.5(15) . .
O520 Cr46 O523 169(3) . .
O521 Cr46 F45 175(2) . .
O521 Cr46 F46 93.6(13) . .
O521 Cr46 O518 89.2(16) . .
O521 Cr46 O520 92(2) . .
O521 Cr46 O523 98.4(14) . .
O523 Cr46 O518 85(2) . .
F46 Cr47 F47 87.6(12) . .
F46 Cr47 O524 81.5(17) . .
F46 Cr47 O525 172.9(16) . .
F46 Cr47 O527 91.2(15) . .
F47 Cr47 O524 84.0(18) . .
F47 Cr47 O525 90.4(13) . .
F47 Cr47 O527 96.5(12) . .
O522 Cr47 F46 95.2(11) . .
O522 Cr47 F47 175.8(12) . .
O522 Cr47 O524 99.4(14) . .
O522 Cr47 O525 87.1(11) . .
O522 Cr47 O527 80.5(11) . .
O524 Cr47 O525 91.6(13) . .
O524 Cr47 O527 172.6(12) . .
O525 Cr47 O527 95.8(9) . .
F47 Cr48 O526 90.8(13) . .
F47 Cr48 O528 96.7(12) . .
F47 Cr48 O529 79.5(13) . .
F47 Cr48 O531 173(3) . .
F48 Cr48 F47 87.3(12) . .
F48 Cr48 O526 165.4(15) . .
F48 Cr48 O528 98.3(14) . .
F48 Cr48 O529 92.0(14) . .
F48 Cr48 O531 100(3) . .
O526 Cr48 O528 96.3(9) . .
O529 Cr48 O526 73.4(12) . .
O529 Cr48 O528 168.9(12) . .
O529 Cr48 O531 97.4(13) . .
O531 Cr48 O526 82(2) . .
O531 Cr48 O528 85.1(14) . .
Cr42 F41 Cr41 119.3(15) . .
Cr43 F42 Cr42 121.1(13) . .
Cr44 F43 Cr43 117.9(13) . .
Cr45 F44 Cr44 120.2(13) . .
Cr45 F45 Cr46 122.3(15) . .
Cr47 F46 Cr46 124.5(15) . .
Cr48 F47 Cr47 118.6(14) . .
Cr48 F48 Cr41 122.4(15) . .
C501 O501 Cr41 136(2) . .
C501 O502 Cr42 129(3) . .
O501 C501 C502 111.8(19) . .
O502 C501 O501 132(2) . .
O502 C501 C502 116(2) . .
C503 C502 C501 104.9(18) . .
C503 C502 C504 116(2) . .
C503 C502 C505 118(2) . .
C504 C502 C501 100.0(17) . .
C504 C502 C505 114(2) . .
C505 C502 C501 101.0(17) . .
C506 O503 Cr41 135(2) . .
C506 O504 Cr42 128(3) . .
O503 C506 O504 128(3) . .
O503 C506 C507 115(2) . .
O504 C506 C507 113(2) . .
C508 C507 C506 104.6(17) . .
C508 C507 C509 115(2) . .
C508 C507 C510 119(2) . .
C509 C507 C506 100.7(17) . .
C510 C507 C506 102.0(17) . .
C510 C507 C509 112.2(19) . .
C511 O505 Cr42 133.6(12) . .
C511 O506 Cr43 133.8(13) . .
O505 C511 O506 124.1(15) . .
O505 C511 C512 116.0(11) . .
O506 C511 C512 117.6(11) . .
C513 C512 C511 104.3(10) . .
C514 C512 C511 104.6(10) . .
C514 C512 C513 113.0(11) . .
C515 C512 C511 105.9(10) . .
C515 C512 C513 113.4(11) . .
C515 C512 C514 114.4(11) . .
C516 O507 Cr42 132.3(16) . .
C516 O508 Cr43 132.5(16) . .
O507 C516 C517 113.7(18) . .
O508 C516 O507 129(2) . .
O508 C516 C517 117.0(18) . .
C518 C517 C516 103.0(17) . .
C518 C517 C519 115(2) . .
C519 C517 C516 102.3(17) . .
C520 C517 C516 102.5(17) . .
C520 C517 C518 117(2) . .
C520 C517 C519 114(2) . .
C521 O509 Cr43 132.5(19) . .
C521 O510 Cr44 133.2(19) . .
O509 C521 C522 115.5(19) . .
O510 C521 O509 132(3) . .
O510 C521 C522 112.5(18) . .
C523 C522 C521 103.0(18) . .
C524 C522 C521 100.0(17) . .
C524 C522 C523 114(2) . .
C525 C522 C521 102.9(18) . .
C525 C522 C523 117(2) . .
C525 C522 C524 116(2) . .
C526 O511 Cr43 123(4) . .
C526 O512 Cr44 138(4) . .
O511 C526 O512 129(3) . .
O511 C526 C527 112(2) . .
O512 C526 C527 115(2) . .
C528 C527 C526 103.2(18) . .
C528 C527 C530 117(2) . .
C529 C527 C526 100.3(18) . .
C529 C527 C528 116(2) . .
C529 C527 C530 114(2) . .
C530 C527 C526 102.9(18) . .
C531 O513 Cr44 133.4(18) . .
C531 O514 Cr45 132.5(17) . .
O513 C531 C532 112(2) . .
O514 C531 O513 125(3) . .
O514 C531 C532 116(2) . .
C533 C532 C531 104.0(18) . .
C534 C532 C531 101.3(18) . .
C534 C532 C533 114(2) . .
C534 C532 C535 115(2) . .
C535 C532 C531 102.7(17) . .
C535 C532 C533 117(2) . .
C536 O515 Cr44 133.3(18) . .
C536 O516 Cr45 132(2) . .
O515 C536 C537 112(2) . .
O516 C536 O515 127(3) . .
O516 C536 C537 115(2) . .
C538 C537 C536 103.7(18) . .
C538 C537 C539 118(2) . .
C538 C537 C540 118(2) . .
C539 C537 C536 99.3(17) . .
C539 C537 C540 113(2) . .
C540 C537 C536 101.1(17) . .
C541 O517 Cr45 132.8(19) . .
C541 O518 Cr46 131.9(18) . .
O517 C541 O518 127(3) . .
O517 C541 C542 111(2) . .
O518 C541 C542 113(2) . .
C543 C542 C541 102.7(18) . .
C543 C542 C544 116(2) . .
C543 C542 C545 118(2) . .
C544 C542 C541 99.9(18) . .
C545 C542 C541 101.8(18) . .
C545 C542 C544 115(2) . .
C546 O519 Cr45 125(3) . .
C546 O520 Cr46 133(3) . .
O519 C546 C547 112.9(18) . .
O520 C546 O519 134(2) . .
O520 C546 C547 113.2(18) . .
C548 C547 C546 102.6(17) . .
C548 C547 C549 117(2) . .
C548 C547 C550 118(2) . .
C549 C547 C546 100.0(17) . .
C550 C547 C546 102.3(17) . .
C550 C547 C549 113(2) . .
C551 O521 Cr46 131.6(17) . .
C551 O522 Cr47 132.3(17) . .
O521 C551 O522 132(2) . .
O521 C551 C552 111.3(17) . .
O522 C551 C552 117.0(18) . .
C553 C552 C551 104.4(18) . .
C553 C552 C554 116(2) . .
C553 C552 C555 117(2) . .
C554 C552 C551 100.2(17) . .
C554 C552 C555 114(2) . .
C555 C552 C551 101.4(17) . .
C556 O523 Cr46 131.6(19) . .
C556 O524 Cr47 133.3(19) . .
O523 C556 C557 111(2) . .
O524 C556 O523 129(3) . .
O524 C556 C557 114(2) . .
C558 C557 C556 102.5(18) . .
C558 C557 C559 116(2) . .
C559 C557 C556 99.8(18) . .
C560 C557 C556 101.9(18) . .
C560 C557 C558 118(2) . .
C560 C557 C559 114(2) . .
C561 O525 Cr47 130.5(17) . .
C561 O526 Cr48 130.4(17) . .
O525 C561 O526 132(2) . .
O525 C561 C562 114.0(19) . .
O526 C561 C562 114.0(19) . .
C563 C562 C561 103.8(18) . .
C563 C562 C564 115(2) . .
C564 C562 C561 99.8(17) . .
C565 C562 C561 102.7(18) . .
C565 C562 C563 117(2) . .
C565 C562 C564 114(2) . .
C566 O527 Cr47 131.4(16) . .
C566 O528 Cr48 131.5(16) . .
O527 C566 C567 114.3(19) . .
O528 C566 O527 130(2) . .
O528 C566 C567 115.5(19) . .
C568 C567 C566 102.9(18) . .
C569 C567 C566 100.6(17) . .
C569 C567 C568 115(2) . .
C570 C567 C566 103.2(18) . .
C570 C567 C568 118(2) . .
C570 C567 C569 114(2) . .
C571 O529 Cr48 131.4(17) . .
C571 O530 Cr41 131.5(17) . .
O529 C571 C572 111.4(19) . .
O530 C571 O529 132(3) . .
O530 C571 C572 117(2) . .
C573 C572 C571 102.6(17) . .
C574 C572 C571 100.4(18) . .
C574 C572 C573 116(2) . .
C575 C572 C571 102.8(18) . .
C575 C572 C573 116(2) . .
C575 C572 C574 116(2) . .
C576 O531 Cr48 120(4) . .
C576 O532 Cr41 150(4) . .
O531 C576 O532 126(3) . .
O531 C576 C577 115(2) . .
O532 C576 C577 114(2) . .
C578 C577 C576 104.6(18) . .
C578 C577 C580 117(2) . .
C579 C577 C576 101.6(18) . .
C579 C577 C578 115(2) . .
C579 C577 C580 115(2) . .
C580 C577 C576 102.0(18) . .
F49 Cr49 O601 100.4(8) . .
F49 Cr49 O603 82.5(14) . .
F49 Cr49 O630 75.0(16) . .
F49 Cr49 O632 176.7(10) . .
F56 Cr49 F49 87.8(11) . .
F56 Cr49 O601 102.6(14) . .
F56 Cr49 O603 167.5(15) . .
F56 Cr49 O630 79.6(19) . .
F56 Cr49 O632 95.4(11) . .
O601 Cr49 O632 78.0(8) . .
O603 Cr49 O601 87.0(10) . .
O603 Cr49 O632 94.5(14) . .
O630 Cr49 O601 174.9(16) . .
O630 Cr49 O603 90.2(16) . .
O630 Cr49 O632 106.6(16) . .
F49 Cr50 O604 97.6(14) . .
F49 Cr50 O605 83.3(17) . .
F49 Cr50 O607 176.2(11) . .
F50 Cr50 F49 85.9(11) . .
F50 Cr50 O602 91.8(16) . .
F50 Cr50 O604 174.3(16) . .
F50 Cr50 O605 89(2) . .
F50 Cr50 O607 97.8(11) . .
O602 Cr50 F49 100.6(8) . .
O602 Cr50 O604 92.0(12) . .
O602 Cr50 O605 176.0(19) . .
O602 Cr50 O607 78.3(8) . .
O604 Cr50 O605 86.5(18) . .
O607 Cr50 O604 78.8(14) . .
O607 Cr50 O605 97.8(17) . .
F50 Cr51 O606 85(2) . .
F50 Cr51 O608 97.7(11) . .
F50 Cr51 O611 175.1(19) . .
F51 Cr51 F50 79.8(11) . .
F51 Cr51 O606 99(2) . .
F51 Cr51 O608 177.2(10) . .
F51 Cr51 O609 89.1(9) . .
F51 Cr51 O611 103.3(16) . .
O606 Cr51 O611 90(2) . .
O608 Cr51 O606 80(2) . .
O608 Cr51 O611 79.2(16) . .
O609 Cr51 F50 91.0(14) . .
O609 Cr51 O606 170(2) . .
O609 Cr51 O608 92.1(9) . .
O609 Cr51 O611 93.0(19) . .
F51 Cr52 F52 80.4(10) . .
F51 Cr52 O610 89.2(9) . .
F51 Cr52 O612 93.7(17) . .
F51 Cr52 O613 99.0(18) . .
F51 Cr52 O615 168(3) . .
F52 Cr52 O610 97.7(13) . .
F52 Cr52 O612 173(2) . .
F52 Cr52 O613 93.9(12) . .
F52 Cr52 O615 92.0(16) . .
O610 Cr52 O612 85(2) . .
O610 Cr52 O613 166.7(14) . .
O610 Cr52 O615 82(2) . .
O613 Cr52 O612 84(2) . .
O613 Cr52 O615 91(3) . .
O615 Cr52 O612 94(2) . .
F52 Cr53 O614 89.6(13) . .
F52 Cr53 O616 93.6(14) . .
F52 Cr53 O617 89.5(17) . .
F52 Cr53 O619 171.4(14) . .
F53 Cr53 F52 85.0(11) . .
F53 Cr53 O614 98.3(17) . .
F53 Cr53 O616 167(3) . .
F53 Cr53 O617 97.0(18) . .
F53 Cr53 O619 91.6(16) . .
O614 Cr53 O616 95(3) . .
O614 Cr53 O617 164(2) . .
O614 Cr53 O619 83.1(13) . .
O616 Cr53 O617 70(3) . .
O616 Cr53 O619 91.6(18) . .
O619 Cr53 O617 98.7(15) . .
F53 Cr54 F54 88.6(12) . .
F53 Cr54 O618 90.0(18) . .
F53 Cr54 O620 96.8(16) . .
F53 Cr54 O621 87.4(18) . .
F53 Cr54 O623 168(2) . .
F54 Cr54 O618 91(2) . .
F54 Cr54 O620 174.1(15) . .
F54 Cr54 O621 95.8(18) . .
F54 Cr54 O623 91(2) . .
O618 Cr54 O621 173(2) . .
O620 Cr54 O618 87(2) . .
O620 Cr54 O621 86.8(17) . .
O620 Cr54 O623 83(2) . .
O623 Cr54 O618 78(2) . .
O623 Cr54 O621 104(3) . .
F54 Cr55 O622 98.0(18) . .
F54 Cr55 O624 84(2) . .
F54 Cr55 O625 78(2) . .
F54 Cr55 O627 168.3(18) . .
F55 Cr55 F54 88.4(11) . .
F55 Cr55 O622 96(2) . .
F55 Cr55 O624 172(2) . .
F55 Cr55 O625 90.4(12) . .
F55 Cr55 O627 100.1(14) . .
O624 Cr55 O622 85(3) . .
O625 Cr55 O622 172(2) . .
O625 Cr55 O624 88(2) . .
O625 Cr55 O627 94(3) . .
O627 Cr55 O622 89(2) . .
O627 Cr55 O624 87(2) . .
F55 Cr56 F56 84.6(11) . .
F55 Cr56 O626 86.9(14) . .
F55 Cr56 O628 85.6(16) . .
F55 Cr56 O629 89(2) . .
F55 Cr56 O631 179.5(11) . .
F56 Cr56 O626 86(2) . .
F56 Cr56 O628 163(2) . .
F56 Cr56 O629 90.2(19) . .
F56 Cr56 O631 95.1(11) . .
O626 Cr56 O628 107(2) . .
O626 Cr56 O631 93.4(14) . .
O629 Cr56 O626 175(3) . .
O629 Cr56 O628 76(2) . .
O629 Cr56 O631 91(2) . .
O631 Cr56 O628 94.7(16) . .
Cr49 F49 Cr50 116.8(11) . .
Cr50 F50 Cr51 121.4(13) . .
Cr51 F51 Cr52 119.9(11) . .
Cr52 F52 Cr53 121.4(12) . .
Cr54 F53 Cr53 119.4(12) . .
Cr55 F54 Cr54 120.2(12) . .
Cr55 F55 Cr56 121.1(12) . .
Cr49 F56 Cr56 121.4(13) . .
C601 O601 Cr49 130.2(17) . .
C601 O602 Cr50 130.7(17) . .
O601 C601 O602 131(2) . .
O601 C601 C602 114.6(19) . .
O602 C601 C602 113.9(19) . .
C603 C602 C601 103.5(18) . .
C604 C602 C601 99.4(17) . .
C604 C602 C603 115(2) . .
C605 C602 C601 102.7(18) . .
C605 C602 C603 118(2) . .
C605 C602 C604 115(2) . .
C606 O603 Cr49 144(3) . .
C606 O604 Cr50 119(2) . .
O603 C606 O604 130(2) . .
O603 C606 C607 114.5(18) . .
O604 C606 C607 115.3(18) . .
C608 C607 C606 104.4(18) . .
C608 C607 C610 118(2) . .
C609 C607 C606 101.8(17) . .
C609 C607 C608 115(2) . .
C609 C607 C610 114(2) . .
C610 C607 C606 101.3(17) . .
C611 O605 Cr50 119(3) . .
C611 O606 Cr51 141(3) . .
O605 C611 O606 127(3) . .
O605 C611 C612 114(2) . .
O606 C611 C612 114(2) . .
C613 C612 C611 103.5(18) . .
C613 C612 C614 116(2) . .
C613 C612 C615 117(2) . .
C614 C612 C611 99.4(17) . .
C615 C612 C611 102.4(18) . .
C615 C612 C614 115(2) . .
C616 O607 Cr50 130.0(17) . .
C616 O608 Cr51 129.5(17) . .
O607 C616 C617 112.5(19) . .
O608 C616 O607 134(2) . .
O608 C616 C617 113.7(18) . .
C618 C617 C616 103.0(18) . .
C618 C617 C620 118(2) . .
C619 C617 C616 100.4(17) . .
C619 C617 C618 117(2) . .
C619 C617 C620 114(2) . .
C620 C617 C616 100.3(17) . .
C621 O609 Cr51 129.6(17) . .
C621 O610 Cr52 129.2(17) . .
O609 C621 O610 134(2) . .
O609 C621 C622 111.7(18) . .
O610 C621 C622 113.8(18) . .
C623 C622 C621 100.7(16) . .
C624 C622 C621 98.9(17) . .
C624 C622 C623 117(2) . .
C625 C622 C621 102.5(18) . .
C625 C622 C623 119(2) . .
C625 C622 C624 114(2) . .
C626 O611 Cr51 124(3) . .
C626 O612 Cr52 140(3) . .
O611 C626 C627 112(2) . .
O612 C626 O611 126(3) . .
O612 C626 C627 117(2) . .
C628 C627 C626 103.5(18) . .
C629 C627 C626 100.9(18) . .
C629 C627 C628 115(2) . .
C629 C627 C630 115(2) . .
C630 C627 C626 103.0(17) . .
C630 C627 C628 117(2) . .
C631 O613 Cr52 129.1(18) . .
C631 O614 Cr53 131.2(18) . .
O613 C631 C632 111.3(19) . .
O614 C631 O613 131(3) . .
O614 C631 C632 113(2) . .
C633 C632 C631 103.0(18) . .
C634 C632 C631 99.8(17) . .
C634 C632 C633 116(2) . .
C635 C632 C631 102.7(17) . .
C635 C632 C633 117(2) . .
C635 C632 C634 115(2) . .
C636 O615 Cr52 127(3) . .
C636 O616 Cr53 129(2) . .
O615 C636 C637 111(2) . .
O616 C636 O615 128(3) . .
O616 C636 C637 114(2) . .
C638 C637 C636 103.5(18) . .
C638 C637 C639 115(2) . .
C638 C637 C640 118(2) . .
C639 C637 C636 100.1(17) . .
C640 C637 C636 101.5(17) . .
C640 C637 C639 116(2) . .
C641 O617 Cr53 120(3) . .
C641 O618 Cr54 136(3) . .
O617 C641 C642 110(2) . .
O618 C641 O617 130(3) . .
O618 C641 C642 116(2) . .
C643 C642 C641 102.6(17) . .
C644 C642 C641 99.8(17) . .
C644 C642 C643 115(2) . .
C645 C642 C641 102.4(18) . .
C645 C642 C643 117(2) . .
C645 C642 C644 116(2) . .
C646 O619 Cr53 136(3) . .
C646 O620 Cr54 129(2) . .
O619 C646 O620 128(2) . .
O619 C646 C647 115.9(18) . .
O620 C646 C647 115.6(18) . .
C648 C647 C646 105.4(18) . .
C648 C647 C649 114(2) . .
C648 C647 C650 117(2) . .
C649 C647 C646 100.9(17) . .
C650 C647 C646 103.3(17) . .
C650 C647 C649 114(2) . .
C651 O621 Cr54 130(4) . .
C651 O622 Cr55 130(3) . .
O621 C651 O622 127(3) . .
O621 C651 C652 113(2) . .
O622 C651 C652 117(2) . .
C653 C652 C651 103.7(18) . .
C653 C652 C655 116(2) . .
C654 C652 C651 102.2(18) . .
C654 C652 C653 116(2) . .
C654 C652 C655 114(2) . .
C655 C652 C651 102.7(18) . .
C656 O623 Cr54 124(3) . .
C656 O624 Cr55 136(3) . .
O623 C656 O624 125(3) . .
O623 C656 C657 110(2) . .
O624 C656 C657 112(2) . .
C658 C657 C656 102.7(18) . .
C658 C657 C659 116(2) . .
C659 C657 C656 99.3(17) . .
C660 C657 C656 102.8(18) . .
C660 C657 C658 117(2) . .
C660 C657 C659 115(2) . .
C661 O625 Cr55 130.1(18) . .
C661 O626 Cr56 127(2) . .
O625 C661 O626 128(3) . .
O625 C661 C662 110(2) . .
O626 C661 C662 116(2) . .
C663 C662 C661 103.7(18) . .
C663 C662 C664 116(2) . .
C663 C662 C665 118(2) . .
C664 C662 C661 100.0(17) . .
C665 C662 C661 102.5(18) . .
C665 C662 C664 114(2) . .
C666 O627 Cr55 119(3) . .
C666 O628 Cr56 139(3) . .
O627 C666 O628 125(3) . .
O627 C666 C667 110.7(19) . .
O628 C666 C667 117(2) . .
C668 C667 C666 103.7(17) . .
C668 C667 C669 116(2) . .
C668 C667 C670 117(2) . .
C669 C667 C666 101.1(17) . .
C669 C667 C670 113.6(19) . .
C670 C667 C666 102.0(17) . .
C671 O629 Cr56 130(3) . .
C671 O630 Cr49 133(3) . .
O629 C671 C672 113(2) . .
O630 C671 O629 126(3) . .
O630 C671 C672 118(2) . .
C673 C672 C671 104.3(18) . .
C674 C672 C671 102.0(18) . .
C674 C672 C673 115(2) . .
C674 C672 C675 114(2) . .
C675 C672 C671 103.0(18) . .
C675 C672 C673 116(2) . .
C676 O631 Cr56 133.0(17) . .
C676 O632 Cr49 132.9(17) . .
O631 C676 C677 113.0(19) . .
O632 C676 O631 128(2) . .
O632 C676 C677 119(2) . .
C678 C677 C676 101.9(17) . .
C679 C677 C676 101.4(18) . .
C679 C677 C678 115(2) . .
C679 C677 C680 114(2) . .
C680 C677 C676 104.0(18) . .
C680 C677 C678 117(2) . .
O701 Fe81 N3 86.0(7) . .
O703 Fe81 O701 88.6(9) . .
O703 Fe81 N3 83.4(7) . .
O710 Fe81 O701 86.8(8) . .
O710 Fe81 O703 165.5(8) . .
O710 Fe81 N3 82.5(7) . .
O712 Fe81 O701 168.5(8) . .
O712 Fe81 O703 86.4(9) . .
O712 Fe81 O710 95.6(9) . .
O712 Fe81 N3 83.2(8) . .
O750 Fe81 O701 91.8(9) . .
O750 Fe81 O703 96.5(9) . .
O750 Fe81 O710 97.5(9) . .
O750 Fe81 O712 99.0(9) . .
O750 Fe81 N3 177.8(9) . .
O702 Fe82 O704 94.3(8) . .
O702 Fe82 N2 82.5(9) . .
O704 Fe82 N2 83.1(9) . .
O705 Fe82 O702 84.7(9) . .
O705 Fe82 O704 169.8(9) . .
O705 Fe82 O707 92.1(9) . .
O705 Fe82 N2 86.8(10) . .
O707 Fe82 O702 166.8(9) . .
O707 Fe82 O704 86.6(8) . .
O707 Fe82 N2 84.5(9) . .
O750 Fe82 O702 95.7(9) . .
O750 Fe82 O704 92.4(9) . .
O750 Fe82 O705 97.8(10) . .
O750 Fe82 O707 97.4(9) . .
O750 Fe82 N2 174.9(9) . .
O706 Co83 N1 86.6(9) . .
O708 Co83 O706 93.1(10) . .
O708 Co83 O709 171.5(9) . .
O708 Co83 O711 86.9(9) . .
O708 Co83 N1 88.4(9) . .
O709 Co83 O706 86.8(9) . .
O709 Co83 O711 92.1(10) . .
O709 Co83 N1 83.1(9) . .
O711 Co83 O706 172.6(8) . .
O711 Co83 N1 85.9(9) . .
O750 Co83 O706 93.9(9) . .
O750 Co83 O708 93.4(10) . .
O750 Co83 O709 95.1(9) . .
O750 Co83 O711 93.5(9) . .
O750 Co83 N1 178.0(10) . .
O713 Fe84 N4 78.0(10) . .
O715 Fe84 O713 92.4(12) . .
O715 Fe84 N4 83.7(10) . .
O722 Fe84 O713 90.2(10) . .
O722 Fe84 O715 167.6(10) . .
O722 Fe84 N4 84.9(8) . .
O724 Fe84 O713 160.3(9) . .
O724 Fe84 O715 86.3(11) . .
O724 Fe84 O722 87.2(8) . .
O724 Fe84 O751 99.8(9) . .
O724 Fe84 N4 82.4(9) . .
O751 Fe84 O713 99.9(9) . .
O751 Fe84 O715 94.2(10) . .
O751 Fe84 O722 97.3(8) . .
O751 Fe84 N4 176.9(8) . .
O714 Co85 N6 83.1(10) . .
O716 Co85 O714 81.7(10) . .
O716 Co85 N6 90.5(11) . .
O717 Co85 O714 165.5(10) . .
O717 Co85 O716 86.6(11) . .
O717 Co85 O719 95.4(12) . .
O717 Co85 O751 94.1(10) . .
O717 Co85 N6 88.5(11) . .
O719 Co85 O714 94.8(13) . .
O719 Co85 O716 170.2(11) . .
O719 Co85 O751 94.9(11) . .
O719 Co85 N6 79.9(12) . .
O751 Co85 O714 95.4(9) . .
O751 Co85 O716 94.6(9) . .
O751 Co85 N6 174.4(12) . .
O718 Fe86 O721 169.0(9) . .
O718 Fe86 O723 90.5(9) . .
O718 Fe86 N5 85.5(9) . .
O720 Fe86 O718 90.2(9) . .
O720 Fe86 O721 90.9(11) . .
O720 Fe86 O723 170.1(8) . .
O720 Fe86 N5 85.3(9) . .
O721 Fe86 O723 86.5(10) . .
O721 Fe86 N5 83.7(9) . .
O751 Fe86 O718 93.4(8) . .
O751 Fe86 O720 93.0(9) . .
O751 Fe86 O721 97.5(9) . .
O751 Fe86 O723 96.8(8) . .
O751 Fe86 N5 178.0(11) . .
N5 Fe86 O723 84.9(9) . .
O725 Fe87 O727 83.9(9) . .
O725 Fe87 N7 86.7(13) . .
O727 Fe87 N7 86.6(12) . .
O734 Fe87 O725 86.5(9) . .
O734 Fe87 O727 165.6(9) . .
O734 Fe87 N7 82.1(11) . .
O736 Fe87 O725 169.1(9) . .
O736 Fe87 O727 94.2(11) . .
O736 Fe87 O734 93.3(10) . .
O736 Fe87 N7 82.4(13) . .
O752 Fe87 O725 98.7(9) . .
O752 Fe87 O727 93.1(10) . .
O752 Fe87 O734 98.9(9) . .
O752 Fe87 O736 92.1(10) . .
O752 Fe87 N7 174.5(13) . .
O726 Fe88 O728 95.6(12) . .
O726 Fe88 O729 87.4(11) . .
O726 Fe88 N9 72.4(11) . .
O728 Fe88 N9 94.9(11) . .
O729 Fe88 O728 167.9(10) . .
O729 Fe88 N9 74.8(10) . .
O731 Fe88 O726 164.2(11) . .
O731 Fe88 O728 80.4(14) . .
O731 Fe88 O729 93.6(13) . .
O731 Fe88 N9 92.5(13) . .
O752 Fe88 O726 101.1(10) . .
O752 Fe88 O728 92.3(11) . .
O752 Fe88 O729 98.6(10) . .
O752 Fe88 O731 94.4(12) . .
O752 Fe88 N9 170.7(9) . .
O730 Co89 O732 91.5(10) . .
O730 Co89 O733 87.4(9) . .
O730 Co89 O735 167.8(8) . .
O730 Co89 N8 84.5(9) . .
O732 Co89 N8 82.8(9) . .
O733 Co89 O732 170.3(9) . .
O733 Co89 N8 87.6(8) . .
O735 Co89 O732 84.7(9) . .
O735 Co89 O733 94.5(8) . .
O735 Co89 N8 83.5(9) . .
O752 Co89 O730 100.1(9) . .
O752 Co89 O732 93.1(10) . .
O752 Co89 O733 96.5(9) . .
O752 Co89 O735 91.7(9) . .
O752 Co89 N8 173.9(11) . .
O737 Co90 N10 83.9(11) . .
O739 Co90 O737 92.6(10) . .
O739 Co90 O746 169.7(10) . .
O739 Co90 O748 83.7(10) . .
O739 Co90 N10 80.5(13) . .
O746 Co90 O737 87.6(8) . .
O746 Co90 O748 94.1(9) . .
O746 Co90 N10 89.3(11) . .
O748 Co90 O737 168.4(10) . .
O748 Co90 N10 84.7(12) . .
O753 Co90 O737 97.0(10) . .
O753 Co90 O739 96.4(11) . .
O753 Co90 O746 93.8(9) . .
O753 Co90 O748 94.3(10) . .
O753 Co90 N10 176.8(14) . .
O738 Fe91 O740 94.6(11) . .
O738 Fe91 O741 85.3(9) . .
O738 Fe91 N12 88.7(10) . .
O740 Fe91 N12 81.0(10) . .
O741 Fe91 O740 171.0(10) . .
O741 Fe91 N12 90.0(10) . .
O743 Fe91 O738 166.7(9) . .
O743 Fe91 O740 85.4(10) . .
O743 Fe91 O741 92.6(9) . .
O743 Fe91 N12 78.1(10) . .
O753 Fe91 O738 94.1(9) . .
O753 Fe91 O740 92.1(10) . .
O753 Fe91 O741 96.9(9) . .
O753 Fe91 O743 99.2(9) . .
O753 Fe91 N12 172.7(12) . .
O742 Fe92 O747 166.5(9) . .
O742 Fe92 N11 82.4(8) . .
O744 Fe92 O742 91.8(8) . .
O744 Fe92 O745 168.1(8) . .
O744 Fe92 O747 90.9(9) . .
O744 Fe92 N11 83.2(8) . .
O745 Fe92 O742 83.9(8) . .
O745 Fe92 O747 90.8(9) . .
O745 Fe92 N11 85.2(8) . .
O747 Fe92 N11 84.8(9) . .
O753 Fe92 O742 99.2(9) . .
O753 Fe92 O744 95.3(9) . .
O753 Fe92 O745 96.3(9) . .
O753 Fe92 O747 93.8(10) . .
O753 Fe92 N11 177.9(10) . .
C701 O701 Fe81 131.1(16) . .
C701 O702 Fe82 125.9(16) . .
O701 C701 C702 112.7(16) . .
O702 C701 O701 132(2) . .
O702 C701 C702 115.7(16) . .
C703 C702 C701 102.8(17) . .
C704 C702 C701 103.1(16) . .
C704 C702 C703 113.7(19) . .
C704 C702 C705 114.0(19) . .
C705 C702 C701 102.8(16) . .
C705 C702 C703 118(2) . .
C706 O703 Fe81 128.1(16) . .
C706 O704 Fe82 130.3(15) . .
O703 C706 O704 128(2) . .
O703 C706 C707 112.3(17) . .
O704 C706 C707 114.0(17) . .
C708 C707 C706 104.6(17) . .
C708 C707 C709 116(2) . .
C708 C707 C710 118(2) . .
C709 C707 C706 100.3(17) . .
C709 C707 C710 113(2) . .
C710 C707 C706 101.6(17) . .
C711 O705 Fe82 135.1(17) . .
C711 O706 Co83 126.9(16) . .
O705 C711 C712 114.0(16) . .
O706 C711 O705 127(2) . .
O706 C711 C712 117.9(17) . .
C713 C712 C711 105.0(16) . .
C713 C712 C715 115.3(19) . .
C714 C712 C711 102.5(17) . .
C714 C712 C713 115.1(19) . .
C714 C712 C715 113.9(19) . .
C715 C712 C711 102.8(17) . .
C716 O707 Fe82 129.2(17) . .
C716 O708 Co83 132.7(17) . .
O707 C716 O708 127(2) . .
O707 C716 C717 111.7(17) . .
O708 C716 C717 115.7(18) . .
C718 C717 C716 103.9(18) . .
C719 C717 C716 102.0(16) . .
C719 C717 C718 115(2) . .
C719 C717 C720 114(2) . .
C720 C717 C716 103.1(17) . .
C720 C717 C718 117(2) . .
C721 O709 Co83 131.1(17) . .
C721 O710 Fe81 130.8(16) . .
O709 C721 C722 115.8(16) . .
O710 C721 O709 126.3(18) . .
O710 C721 C722 117.8(16) . .
C723 C722 C721 103.4(16) . .
C724 C722 C721 100.7(16) . .
C724 C722 C723 115.5(19) . .
C725 C722 C721 104.7(16) . .
C725 C722 C723 116.1(19) . .
C725 C722 C724 113.8(18) . .
C726 O711 Co83 132.4(16) . .
C726 O712 Fe81 131.7(16) . .
O711 C726 O712 126(2) . .
O711 C726 C727 113.7(17) . .
O712 C726 C727 115.4(18) . .
C728 C727 C726 104.7(17) . .
C728 C727 C729 115(2) . .
C729 C727 C726 101.0(17) . .
C730 C727 C726 104.0(16) . .
C730 C727 C728 117(2) . .
C730 C727 C729 113(2) . .
C731 O713 Fe84 127.9(19) . .
C731 O714 Co85 133.9(18) . .
O713 C731 O714 125(2) . .
O713 C731 C732 116.3(17) . .
O714 C731 C732 117.9(18) . .
C733 C732 C731 103.9(17) . .
C733 C732 C734 113(2) . .
C734 C732 C731 102.3(18) . .
C735 C732 C731 104.7(17) . .
C735 C732 C733 117(2) . .
C735 C732 C734 113(2) . .
C736 O715 Fe84 132.2(19) . .
C736 O716 Co85 135.4(18) . .
O715 C736 O716 122(2) . .
O715 C736 C737 112.3(19) . .
O716 C736 C737 117(2) . .
C738 C737 C736 103.2(17) . .
C739 C737 C736 101.5(17) . .
C739 C737 C738 116(2) . .
C739 C737 C740 113.0(19) . .
C740 C737 C736 104.8(17) . .
C740 C737 C738 115.4(19) . .
C741 O717 Co85 136.1(17) . .
C741 O718 Fe86 128.9(17) . .
O717 C741 O718 126(2) . .
O717 C741 C742 115.3(18) . .
O718 C741 C742 115.9(18) . .
C743 C742 C741 105.7(16) . .
C743 C742 C744 115.3(19) . .
C743 C742 C745 116(2) . .
C744 C742 C741 101.1(16) . .
C745 C742 C741 103.4(18) . .
C745 C742 C744 113(2) . .
C746 O719 Co85 130(2) . .
C746 O720 Fe86 124.7(17) . .
O719 C746 O720 130(2) . .
O719 C746 C747 111.0(18) . .
O720 C746 C747 115.5(18) . .
C748 C747 C746 102.7(17) . .
C749 C747 C746 101.6(17) . .
C749 C747 C748 113.4(19) . .
C749 C747 C750 115(2) . .
C750 C747 C746 100.6(16) . .
C750 C747 C748 119(2) . .
C751 O721 Fe86 126.2(17) . .
C751 O722 Fe84 129.3(15) . .
O721 C751 C752 111.4(16) . .
O722 C751 O721 128(2) . .
O722 C751 C752 115.8(16) . .
C753 C752 C751 102.6(15) . .
C754 C752 C751 100.6(17) . .
C754 C752 C753 114.7(19) . .
C754 C752 C755 113.8(19) . .
C755 C752 C751 103.7(15) . .
C755 C752 C753 118.2(18) . .
C756 O723 Fe86 126.2(16) . .
C756 O724 Fe84 135.3(16) . .
O723 C756 C757 112.2(16) . .
O724 C756 O723 128(2) . .
O724 C756 C757 119.7(17) . .
C758 C757 C756 103.5(16) . .
C758 C757 C759 115.5(19) . .
C759 C757 C756 100.5(16) . .
C760 C757 C756 103.4(16) . .
C760 C757 C758 116.3(19) . .
C760 C757 C759 114.6(19) . .
C761 O725 Fe87 132.3(15) . .
C761 O726 Fe88 129.8(16) . .
O725 C761 C762 116.2(16) . .
O726 C761 O725 126(2) . .
O726 C761 C762 117.9(16) . .
C763 C762 C761 104.2(16) . .
C763 C762 C764 114.9(19) . .
C764 C762 C761 102.5(16) . .
C765 C762 C761 103.4(18) . .
C765 C762 C763 117(2) . .
C765 C762 C764 112.5(19) . .
C766 O727 Fe87 127.8(19) . .
C766 O728 Fe88 125.9(19) . .
O727 C766 C767 112.7(19) . .
O728 C766 O727 124(3) . .
O728 C766 C767 114(2) . .
C768 C767 C766 102.6(17) . .
C769 C767 C766 99.2(17) . .
C769 C767 C768 116(2) . .
C770 C767 C766 104.2(18) . .
C770 C767 C768 118(2) . .
C770 C767 C769 113(2) . .
C771 O729 Fe88 126.9(16) . .
C771 O730 Co89 128.8(16) . .
O729 C771 O730 131(2) . .
O729 C771 C772 111.9(16) . .
O730 C771 C772 115.4(17) . .
C773 C772 C771 104.0(16) . .
C774 C772 C771 100.9(16) . .
C774 C772 C773 114.2(19) . .
C775 C772 C771 102.8(17) . .
C775 C772 C773 117(2) . .
C775 C772 C774 115(2) . .
C776 O731 Fe88 134(2) . .
C776 O732 Co89 124.2(18) . .
O731 C776 O732 130(2) . .
O731 C776 C777 112.4(18) . .
O732 C776 C777 115.9(18) . .
C778 C777 C776 103.9(17) . .
C778 C777 C779 114.9(19) . .
C778 C777 C780 119(2) . .
C779 C777 C776 99.1(17) . .
C779 C777 C780 113.4(19) . .
C780 C777 C776 102.4(16) . .
C781 O733 Co89 129.7(15) . .
C781 O734 Fe87 131.9(17) . .
O733 C781 C782 114.1(16) . .
O734 C781 O733 127.1(19) . .
O734 C781 C782 118.7(17) . .
C783 C782 C781 106.1(17) . .
C784 C782 C781 103.6(16) . .
C784 C782 C783 110.9(19) . .
C785 C782 C781 101.3(17) . .
C785 C782 C783 118(2) . .
C785 C782 C784 115(2) . .
C786 O735 Co89 127.8(15) . .
C786 O736 Fe87 132.8(18) . .
O735 C786 C787 111.4(16) . .
O736 C786 O735 129(2) . .
O736 C786 C787 119.9(18) . .
C788 C787 C786 105.3(17) . .
C789 C787 C786 100.4(16) . .
C789 C787 C788 113.1(19) . .
C790 C787 C786 103.6(18) . .
C790 C787 C788 118(2) . .
C790 C787 C789 114(2) . .
C791 O737 Co90 129.1(16) . .
C791 O738 Fe91 129.8(16) . .
O737 C791 C792 114.0(16) . .
O738 C791 O737 130(2) . .
O738 C791 C792 113.8(16) . .
C793 C792 C791 102.9(17) . .
C794 C792 C791 99.8(16) . .
C794 C792 C793 115.1(19) . .
C794 C792 C795 115.2(19) . .
C795 C792 C791 102.9(16) . .
C795 C792 C793 117.3(19) . .
C796 O739 Co90 130.8(19) . .
C796 O740 Fe91 123.7(18) . .
O739 C796 C797 109.0(17) . .
O740 C796 O739 134(2) . .
O740 C796 C797 116.2(18) . .
C798 C797 C796 103.2(18) . .
C799 C797 C796 100.9(17) . .
C799 C797 C798 116(2) . .
C800 C797 C796 100.4(17) . .
C800 C797 C798 117(2) . .
C800 C797 C799 116(2) . .
C801 O741 Fe91 126.9(17) . .
C801 O742 Fe92 127.3(17) . .
O741 C801 O742 131.4(19) . .
O741 C801 C802 112.3(15) . .
O742 C801 C802 116.2(16) . .
C803 C802 C801 103.2(15) . .
C804 C802 C801 100.8(16) . .
C804 C802 C803 114.3(18) . .
C805 C802 C801 102.1(15) . .
C805 C802 C803 119.2(19) . .
C805 C802 C804 113.8(18) . .
C806 O743 Fe91 125.7(15) . .
C806 O744 Fe92 133.0(15) . .
O743 C806 O744 130.5(19) . .
O743 C806 C807 112.1(16) . .
O744 C806 C807 117.0(16) . .
C808 C807 C806 104.8(16) . .
C808 C807 C809 115(2) . .
C808 C807 C810 118(2) . .
C809 C807 C806 100.0(17) . .
C810 C807 C806 102.6(17) . .
C810 C807 C809 114(2) . .
C811 O745 Fe92 128.4(15) . .
C811 O746 Co90 136.2(14) . .
O745 C811 C812 116.2(15) . .
O746 C811 O745 126.0(18) . .
O746 C811 C812 117.7(15) . .
C813 C812 C811 104.8(15) . .
C814 C812 C811 102.0(16) . .
C814 C812 C813 115.6(18) . .
C814 C812 C815 113.4(18) . .
C815 C812 C811 104.5(15) . .
C815 C812 C813 114.5(18) . .
C816 O747 Fe92 130.0(17) . .
C816 O748 Co90 129.5(18) . .
O747 C816 O748 129(2) . .
O747 C816 C817 116.5(17) . .
O748 C816 C817 114.3(17) . .
C818 C817 C816 105.5(16) . .
C818 C817 C819 113.6(19) . .
C818 C817 C820 118(2) . .
C819 C817 C816 100.8(16) . .
C820 C817 C816 100.2(16) . .
C820 C817 C819 114.9(19) . .
Co90 O753 Fe91 122.7(13) . .
Co90 O753 Fe92 122.8(12) . .
Fe92 O753 Fe91 114.5(13) . .
Fe81 O750 Co83 115.6(13) . .
Fe82 O750 Fe81 125.7(12) . .
Fe82 O750 Co83 118.7(12) . .
Fe87 O752 Fe88 119.0(13) . .
Co89 O752 Fe87 120.7(12) . .
Co89 O752 Fe88 118.8(12) . .
Co85 O751 Fe84 120.7(11) . .
Co85 O751 Fe86 122.0(11) . .
Fe86 O751 Fe84 117.2(11) . .
C841 N1 Co83 110.2(19) . .
C841 N1 C845 120.0 . .
C845 N1 Co83 129.7(19) . .
N1 C841 C842 120.0 . .
C843 C842 C841 120.0 . .
C842 C843 C844 120.0 . .
C842 C843 C846 133(3) . .
C844 C843 C846 106(3) . .
C845 C844 C843 120.0 . .
C844 C845 N1 120.0 . .
C919 N2 Fe82 121(2) . .
C919 N2 C915 120.0 . .
C915 N2 Fe82 118(2) . .
N2 C919 C918 120.0 . .
C917 C918 C919 120.0 . .
C918 C917 C916 120.0 . .
C918 C917 C914 123(3) . .
C916 C917 C914 117(3) . .
C915 C916 C917 120.0 . .
C916 C915 N2 120.0 . .
C89B N3 Fe81 124.8(9) . .
C89B N3 C96J 120.0 . .
C96J N3 Fe81 115.1(9) . .
N3 C89B C3Q 120.0 . .
C5BA C3Q C89B 120.0 . .
C3Q C5BA C2M 120.0 . .
C3Q C5BA C0EA 120.1(8) . .
C2M C5BA C0EA 119.9(8) . .
C5BA C2M C96J 120.0 . .
C2M C96J N3 120.0 . .
C900 N4 Fe84 119(2) . .
C900 N4 C904 120.0 . .
C904 N4 Fe84 121(2) . .
N4 C900 C901 120.0 . .
C900 C901 C902 120.0 . .
C901 C902 C905 124(3) . .
C903 C902 C901 120.0 . .
C903 C902 C905 115(3) . .
C902 C903 C904 120.0 . .
C903 C904 N4 120.0 . .
C896 N5 Fe86 128(2) . .
C896 N5 C899 120.0 . .
C899 N5 Fe86 112(2) . .
C897 C896 N5 120.0 . .
C89F C897 C896 120.0 . .
C897 C89F C898 120.0 . .
C897 C89F C895 115(3) . .
C898 C89F C895 125(3) . .
C899 C898 C89F 120.0 . .
C898 C899 N5 120.0 . .
C6BA N6 Co85 125.7(14) . .
C6BA N6 C70N 120.0 . .
C70N N6 Co85 113.8(15) . .
C3CA C6BA N6 120.0 . .
C6BA C3CA C52O 120.0 . .
C3CA C52O C70C 119.90(18) . .
C7DA C52O C3CA 120.0 . .
C7DA C52O C70C 119.91(18) . .
C52O C7DA C70N 120.0 . .
C7DA C70N N6 120.0 . .
C881 N7 Fe87 122(3) . .
C881 N7 C885 120.0 . .
C885 N7 Fe87 118(3) . .
N7 C881 C882 120.0 . .
C883 C882 C881 120.0 . .
C882 C883 C884 120.0 . .
C882 C883 C886 113(4) . .
C884 C883 C886 125(4) . .
C885 C884 C883 120.0 . .
C884 C885 N7 120.0 . .
C876 N8 Co89 118.2(19) . .
C876 N8 C880 120.0 . .
C880 N8 Co89 120.8(19) . .
C877 C876 N8 120.0 . .
C876 C877 C878 120.0 . .
C877 C878 C879 120.0 . .
C877 C878 C875 122(3) . .
C879 C878 C875 117(3) . .
C880 C879 C878 120.0 . .
C879 C880 N8 120.0 . .
C186 N9 Fe88 124(3) . .
C186 N9 C6TA 120.0 . .
C6TA N9 Fe88 112(3) . .
N9 C186 C50G 120.0 . .
C186 C50G C50M 120.0 . .
C50G C50M C89V 131(4) . .
C89Z C50M C50G 120.0 . .
C89Z C50M C89V 109(4) . .
C6TA C89Z C50M 120.0 . .
C89Z C6TA N9 120.0 . .
C861 N10 Co90 121(3) . .
C861 N10 C865 120.0 . .
C865 N10 Co90 118(3) . .
C862 C861 N10 120.0 . .
C861 C862 C863 120.0 . .
C862 C863 C866 114(4) . .
C864 C863 C862 120.0 . .
C864 C863 C866 124(4) . .
C863 C864 C865 120.0 . .
C864 C865 N10 120.0 . .
C856 N11 Fe92 120.3(16) . .
C856 N11 C860 120.0 . .
C860 N11 Fe92 119.7(16) . .
C857 C856 N11 120.0 . .
C856 C857 C858 120.0 . .
C857 C858 C855 119(2) . .
C859 C858 C857 120.0 . .
C859 C858 C855 121(2) . .
C860 C859 C858 120.0 . .
C859 C860 N11 120.0 . .
C1V N12 Fe91 110(2) . .
C1V N12 C93D 120.0 . .
C93D N12 Fe91 130(2) . .
C71C C1V N12 120.0 . .
C1V C71C C70W 120.0 . .
C71C C70W C183 120.0 . .
C71C C70W C50V 135(4) . .
C183 C70W C50V 101(4) . .
C70W C183 C93D 120.0 . .
C183 C93D N12 120.0 . .
N0AA C1A C3AA 105.9(14) . .
C912 C911 C910 120.0 . .
C912 C911 C913 118(3) . .
C910 C911 C913 122(3) . .
C911 C912 C907 120.0 . .
C912 C907 C908 120.0 . .
C906 C907 C912 118(3) . .
C906 C907 C908 122(3) . .
C909 C908 C907 120.0 . .
C908 C909 C489 119(3) . .
C910 C909 C908 120.0 . .
C910 C909 C489 121(3) . .
C909 C910 C911 120.0 . .
C3A C96H C50E 120.0 . .
C3A C96H C52P 110(4) . .
C50E C96H C52P 130(4) . .
C96H C3A C2I 120.0 . .
C2E C2I C3A 120.0 . .
C2I C2E C490 120.0 . .
C2I C2E C1N 111(4) . .
C490 C2E C1N 128(4) . .
C50E C490 C2E 120.0 . .
C490 C50E C96H 120.0 . .
C866 C867 C868 170(8) . .
C854 C855 C858 165(4) . .
C906 C905 C902 168(3) . .
C867 C866 C863 162(8) . .
O6AA C89G O89N 116.9(16) . .
O6AA C89G C9CA 128.0(13) . .
O89N C89G C9CA 115.0(11) . .
C89G O89N C5DA 123.2(16) . .
C1I C89V C50M 169(3) . .
C894 C895 C89F 167(5) . .
C0BA C192 C4BA 120.0 . .
C0BA C192 O92M 119.7(8) . .
C4BA C192 O92M 120.3(8) . .
C192 C0BA C390 120.0 . .
C2EA C390 C0BA 120.0 . .
C390 C2EA C91A 120.0 . .
C390 C2EA C7CA 119.7(8) . .
C91A C2EA C7CA 120.3(8) . .
C4BA C91A C2EA 120.0 . .
C91A C4BA C192 120.0 . .
C893 C892 C891 120.0 . .
C894 C892 C893 126(3) . .
C894 C892 C891 113(3) . .
C888 C893 C892 120.0 . .
C893 C888 C887 114(3) . .
C889 C888 C893 120.0 . .
C889 C888 C887 126(3) . .
C888 C889 C890 120.0 . .
C889 C890 C2V 120.1(8) . .
C891 C890 C889 120.0 . .
C891 C890 C2V 119.9(8) . .
C890 C891 C892 120.0 . .
C886 C887 C888 155(6) . .
C846 C847 C848 161(4) . .
C489 O50I C293 114(4) . .
C847 C846 C843 154(4) . .
C855 C854 C852 163(4) . .
C3BA C50V C70W 147(4) . .
C2HA C70C C52O 152(5) . .
C70O C7OF C96F 120.0 . .
C1I C7OF C70O 119.2(8) . .
C1I C7OF C96F 120.6(8) . .
C51K C70O C7OF 120.0 . .
C70O C51K C72H 120.0 . .
C2HA C51K C70O 121.2(13) 1_565 .
C2HA C51K C72H 118.1(14) 1_565 .
C51K C72H C9CA 120.0 . .
C72H C9CA C89G 126.4(6) . .
C96F C9CA C89G 113.6(6) . .
C96F C9CA C72H 120.0 . .
C9CA C96F C7OF 120.0 . .
C89X C70V C89J 120.0 . .
C89X C70V C3BA 120.0(8) . .
C89J C70V C3BA 119.4(8) . .
C72M C89X C70V 120.0 . .
C89X C72M C88W 120.0 . .
C1K C72M C89X 126(2) 1_565 .
C1K C72M C88W 114(2) 1_565 .
C89Q C88W C72M 120.0 . .
C88W C89Q C89J 120.0 . .
C88W C89Q C3X 119.5(9) . .
C89J C89Q C3X 119.3(9) . .
C89Q C89J C70V 120.0 . .
C871 C872 C873 120.0 . .
C871 C872 C874 110(3) . .
C873 C872 C874 129(3) . .
C870 C871 C872 120.0 . .
C871 C870 C4IA 124(2) . .
C869 C870 C871 120.0 . .
C869 C870 C4IA 116(2) . .
C868 C869 C870 120.0 . .
C869 C868 C867 134(3) . .
C869 C868 C873 120.0 . .
C873 C868 C867 105(3) . .
C868 C873 C872 120.0 . .
C89V C1I C7OF 177(2) . .
C72M C1K C0EA 175(10) 1_545 .
N3Y C1N C2E 114(4) . .
C905 C906 C907 176(4) . .
C391 C2H C7FA 101.6(17) . .
C914 C913 C911 173(4) . .
C913 C914 C917 178(4) . .
O1BA C489 C909 116(4) . .
O1BA C489 O50I 118(6) . .
O1BA C489 O50J 125(5) . .
O50I C489 C909 97(4) . .
O50J C489 C909 117(4) . .
C895 C894 C892 170(6) . .
O143 C2V C890 119(2) . .
O143 C2V O93C 122(3) . .
O93C C2V C890 118(2) . .
C5EA C1D C3DA 120.0 . .
C5EA C1D C72J 120.3(8) . .
C3DA C1D C72J 119.3(8) . .
C72C C5EA C1D 120.0 . .
C5EA C72C C6EA 120.0 . .
C72C C6EA C4EA 120.0 . .
C72C C6EA C1EA 120.1(8) . .
C4EA C6EA C1EA 119.9(8) . .
C6EA C4EA C3DA 120.0 . .
C1D C3DA C4EA 120.0 . .
C8GA C596 C4GA 120.0 . .
C596 C8GA C281 120.0 . .
C7HA C281 C8GA 120.0 . .
C281 C7HA C2IA 120.0 . .
C4GA C2IA C7HA 120.0 . .
C596 C4GA C4AA 120.1(8) . .
C2IA C4GA C596 120.0 . .
C2IA C4GA C4AA 119.9(8) . .
C7BA N3N C1EA 132(3) . .
N1FA C1CA C2W 98(4) . .
C4IA O287 C3KA 141(5) . .
C282 C3V C50Y 120.0 . .
C282 C3V C51X 115(3) . .
C50Y C3V C51X 125(3) . .
C3V C282 C50O 120.0 . .
C926 C50O C282 120.0 . .
C50O C926 C487 120.0 . .
C50O C926 C6CA 110(3) . .
C487 C926 C6CA 128(3) . .
C926 C487 C50Y 120.0 . .
C487 C50Y C3V 120.0 . .
C4DA C1G C9FA 121(4) . .
O7ZA C2CA C850 122(3) . .
O92M C2CA O7ZA 116(3) . .
O92M C2CA C850 119(3) . .
O659 C3X C89Q 110(3) . .
O5FA C3X O659 117(4) . .
O5FA C3X C89Q 108(3) . .
C5GA N3Y C1N 108(4) . .
C875 C874 C872 173(4) . .
N4AA C6CA C926 100(3) . .
C6CA N4AA C391 112(3) . .
N1FA C4DA C1G 127(6) . .
C7EA C6DA C5AA 120.0 . .
C7EA C6DA O5FA 119.4(8) . .
C5AA C6DA O5FA 120.1(8) . .
C2Q C7EA C6DA 120.0 . .
C7EA C2Q C72J 120.0 . .
C2Q C72J C1D 119.1(8) . .
C3G C72J C1D 119.7(8) . .
C3G C72J C2Q 120.0 . .
C5AA C3G C72J 120.0 . .
C3G C5AA C6DA 120.0 . .
C50V C3BA C70V 160(4) . .
C593 C5DA O89N 119.7(8) . .
C593 C5DA C89D 120.0 . .
C89D C5DA O89N 119.8(8) . .
C194 C593 C5DA 120.0 . .
C593 C194 C52P 120.0 . .
C194 C52P C96H 136(3) . .
C190 C52P C96H 104(3) . .
C190 C52P C194 120.0 . .
C89D C190 C52P 120.0 . .
C190 C89D C5DA 120.0 . .
N3N C7BA C4AA 108.4(17) . .
C0AA C6AA C2DA 120.0 . .
C0AA C6AA O93C 98(5) . .
C2DA C6AA O93C 141(5) . .
C89I C0AA C6AA 120.0 . .
C0AA C89I C51X 120.0 . .
C89I C51X C3V 129(5) . .
C52A C51X C3V 109(5) . .
C52A C51X C89I 120.0 . .
C2DA C52A C51X 120.0 . .
C52A C2DA C6AA 120.0 . .
C874 C875 C878 161(4) . .
C2CA O92M C192 120(3) . .
C853 C852 C854 118(2) . .
C853 C852 C851 120.0 . .
C851 C852 C854 122(2) . .
C852 C853 C848 120.0 . .
C853 C848 C847 116(2) . .
C849 C848 C847 123(2) . .
C849 C848 C853 120.0 . .
C848 C849 C850 120.0 . .
C849 C850 C2CA 120.2(8) . .
C849 C850 C851 120.0 . .
C851 C850 C2CA 119.5(8) . .
C850 C851 C852 120.0 . .
C2V O93C C6AA 129(3) . .
C887 C886 C883 147(6) . .
C5GA C0DA C8CA 110(5) . .
C6EA C1EA N3N 103(3) . .
C3EA C7CA C2EA 119.9(8) . .
C3EA C7CA C50Z 120.0 . .
C50Z C7CA C2EA 120.1(8) . .
C2L C3EA C7CA 120.0 . .
C3EA C2L C2W 120.0 . .
C2L C2W C1CA 119.8(8) . .
C51L C2W C1CA 120.0(8) . .
C51L C2W C2L 120.0 . .
C2W C51L C50Z 120.0 . .
C51L C50Z C7CA 120.0 . .
C7FA C6FA C0FA 120.0 . .
C6FA C7FA C2H 120.0(8) . .
C9EA C7FA C2H 120.0(8) . .
C9EA C7FA C6FA 120.0 . .
C9AA C9EA C7FA 120.0 . .
C5IA C9AA C9EA 120.0 . .
C9AA C5IA C0FA 120.0 . .
C5IA C0FA C6FA 120.0 . .
C4DA N1FA C1CA 117(5) . .
C3X O5FA C6DA 119(3) . .
C7GA C3GA C7IA 120.0 . .
C8IA C7GA C3GA 120.00(8) . .
C6GA C8IA C7GA 120.0 . .
C8IA C6GA C8CA 120.00(5) . .
C6GA C8CA C0DA 127(10) . .
C7IA C8CA C0DA 112(10) . .
C7IA C8CA C6GA 120.00(9) . .
C8CA C7IA C3GA 120.0 . .
C2H C391 N4AA 117(3) . .
N3Y C5GA C0DA 95(5) . .
C70C C2HA C51K 151(10) . 1_545
C389 C293 O50I 120.2(8) . .
C389 C293 C1F 120.0 . .
C1F C293 O50I 119.8(8) . .
C8BA C389 C293 120.0 . .
C389 C8BA C8EA 120.0 . .
C8BA C8EA C2GA 120.0(8) . .
C0CA C8EA C8BA 120.0 . .
C0CA C8EA C2GA 119.9(8) . .
C1F C0CA C8EA 120.0 . .
C0CA C1F C293 120.0 . .
C3FA C9FA C1G 120.0(8) . .
C3FA C9FA C1HA 120.0 . .
C1HA C9FA C1G 120.0(8) . .
C9FA C3FA C1GA 120.0 . .
C2AA C1GA C3FA 120.0 . .
C1GA C2AA C2FA 120.0 . .
C2AA C2FA C1HA 120.0 . .
C2FA C1HA C9FA 120.0 . .
C2BA C2GA C8EA 119.1(10) . .
C2BA C2GA C8DA 120.0 . .
C8DA C2GA C8EA 119.2(10) . .
C2GA C2BA C4FA 120.0 . .
C9DA C4FA C2BA 120.0 . .
C4FA C9DA C9BA 120.0 . .
C4FA C9DA C9GA 119.4(11) . .
C9BA C9DA C9GA 119.5(11) . .
C8DA C9BA C9DA 120.0 . .
C9BA C8DA C2GA 120.0 . .
N81 C9GA C9DA 168(5) . .
C9GA N81 C0HA 109.9(18) . .
N81 C0HA C2JA 107.5(17) . .
O287 C4IA C870 118(5) . .
O287 C4IA O3IA 130(8) . .
O3IA C4IA C870 112(4) . .
C0HA C2JA C9IA 104.6(18) . .
C498 C4JA C8JA 120.0 . .
C498 C4JA C7JA 119.0(8) . .
C8JA C4JA C7JA 121.0(8) . .
C4JA C498 C9HA 120.0 . .
C5KA C9HA C498 120.0 . .
C9HA C5KA C4KA 120.0 . .
C9HA C5KA C9JA 118.0(10) . .
C4KA C5KA C9JA 119.3(9) . .
C5KA C4KA C8JA 120.0 . .
C4KA C8JA C4JA 120.0 . .
C6JA C5JA C9IA 120.0 . .
C1JA C6JA C5JA 120.0 . .
C6JA C1JA C3JA 120.0 . .
C5FA C3JA C1JA 120.0 . .
C3JA C5FA C9IA 120.0 . .
C5JA C9IA C2JA 120.0(8) . .
C5FA C9IA C2JA 120.0(8) . .
C5FA C9IA C5JA 120.0 . .
C7BA C4AA C4GA 106.5(16) . .
C5KA C9JA N0AA 112.9(18) . .
C6IA C3KA O287 119.7(8) . .
C6IA C3KA C1KA 120.0 . .
C1KA C3KA O287 120.2(8) . .
C3KA C6IA C3IA 120.0 . .
C7JA C3IA C6IA 120.0 . .
C3IA C7JA C4JA 118.7(11) . .
C3IA C7JA C8FA 120.0 . .
C8FA C7JA C4JA 121.3(11) . .
C1KA C8FA C7JA 120.0 . .
C8FA C1KA C3KA 120.0 . .
C1A N0AA C9JA 112.1(15) . .
C489 O50J C1C 132(5) . .
C1B C1C O50J 119.8(9) . .
C1B C1C C1AA 120.0 . .
C1AA C1C O50J 119.6(9) . .
C1C C1B C8BB 120.0 . .
C8EB C8BB C1B 120.0 . .
C8BB C8EB C2GB 142(3) . .
C0CB C8EB C8BB 120.0 . .
C0CB C8EB C2GB 97(3) . .
C8EB C0CB C1AA 120.0 . .
C0CB C1AA C1C 120.0 . .
C2BB C2GB C8EB 113(6) . .
C2BB C2GB C8DB 120.0 . .
C8DB C2GB C8EB 127(6) . .
C4FB C2BB C2GB 120.0 . .
C2BB C4FB C9DB 120.0 . .
C4FB C9DB C9GB 116.1(11) . .
C9BB C9DB C4FB 120.0 . .
C9BB C9DB C9GB 116.1(11) . .
C9DB C9BB C8DB 120.0 . .
C9BB C8DB C2GB 120.0 . .
N81A C9GB C9DB 110.6(19) . .
C9GB N81A C0HB 112(2) . .
N81A C0HB C2JB 110(2) . .
C6JB C2JB C0HB 113.3(19) . .
C5JB C9IB C5FB 120.0 . .
C9IB C5JB C6JB 120.0 . .
C2JB C6JB C5JB 119.2(9) . .
C2JB C6JB C1JB 120.8(9) . .
C1JB C6JB C5JB 120.0 . .
C3JB C1JB C6JB 120.0 . .
C1JB C3JB C5FB 120.0 . .
C3JB C5FB C9IB 120.0 . .
C285 C3AA C1A 107.9(16) . .
C7AA C285 C3AA 119.7(8) . .
C7AA C285 C5CA 120.0 . .
C5CA C285 C3AA 120.3(8) . .
C1BA C7AA C285 120.0 . .
C8AA C1BA C7AA 120.00(6) . .
C1BA C8AA C4CA 120.0 . .
C5CA C4CA C8AA 120.0 . .
C4CA C5CA C285 120.0 . .
C1K C0EA C5BA 179(2) . .

loop_
_geom_bond_atom_site_label_1
_geom_bond_atom_site_label_2
_geom_bond_distance
_geom_bond_site_symmetry_2
Cr1 F1 1.953(13) .
Cr1 F8 1.979(13) .
Cr1 O1 1.878(15) .
Cr1 O3 2.04(4) .
Cr1 O30 2.038(18) .
Cr1 O32 2.018(18) .
Cr2 F1 1.954(13) .
Cr2 F2 1.960(13) .
Cr2 O2 2.066(15) .
Cr2 O4 2.01(3) .
Cr2 O5 2.05(3) .
Cr2 O7 2.11(4) .
Cr3 F2 1.929(13) .
Cr3 F3 1.941(13) .
Cr3 O6 2.00(3) .
Cr3 O8 1.91(4) .
Cr3 O9 1.95(3) .
Cr3 O11 1.94(4) .
Cr4 F3 1.954(13) .
Cr4 F4 2.001(12) .
Cr4 O10 2.01(3) .
Cr4 O12 2.12(3) .
Cr4 O13 2.13(4) .
Cr4 O15 1.95(3) .
Cr5 F4 1.978(12) .
Cr5 F5 1.964(13) .
Cr5 O14 2.11(4) .
Cr5 O16 1.94(3) .
Cr5 O17 1.61(5) .
Cr5 O19 1.90(4) .
Cr6 F5 1.984(13) .
Cr6 F6 1.966(14) .
Cr6 O18 1.87(4) .
Cr6 O20 1.99(4) .
Cr6 O21 2.23(4) .
Cr6 O23 1.96(4) .
Cr7 F6 1.956(13) .
Cr7 F7 1.954(13) .
Cr7 O22 2.03(4) .
Cr7 O24 2.39(6) .
Cr7 O25 2.041(19) .
Cr7 O27 2.029(19) .
Cr8 F7 1.976(13) .
Cr8 F8 1.974(13) .
Cr8 O26 2.035(19) .
Cr8 O28 2.028(18) .
Cr8 O29 2.032(18) .
Cr8 O31 2.046(19) .
O1 C1 1.244(10) .
O2 C1 1.249(10) .
C1 C2 1.656(9) .
C2 C3 1.530(9) .
C2 C4 1.520(9) .
C2 C5 1.516(9) .
O3 C6 1.245(14) .
O4 C6 1.244(15) .
C6 C7 1.718(15) .
C7 C8 1.500(14) .
C7 C9 1.504(14) .
C7 C10 1.496(14) .
O5 C11 1.239(14) .
O6 C11 1.241(14) .
C11 C12 1.712(15) .
C12 C13 1.501(14) .
C12 C14 1.505(14) .
C12 C15 1.496(14) .
O7 C16 1.238(14) .
O8 C16 1.244(14) .
C16 C17 1.715(15) .
C17 C18 1.499(14) .
C17 C19 1.503(14) .
C17 C20 1.506(14) .
O9 C21 1.231(14) .
O10 C21 1.240(14) .
C21 C22 1.712(15) .
C22 C23 1.505(14) .
C22 C24 1.503(14) .
C22 C25 1.500(14) .
O11 C26 1.244(15) .
O12 C26 1.247(15) .
C26 C27 1.720(16) .
C27 C28 1.498(14) .
C27 C29 1.504(14) .
C27 C30 1.503(14) .
O13 C31 1.241(15) .
O14 C31 1.237(14) .
C31 C32 1.723(15) .
C32 C33 1.499(14) .
C32 C34 1.499(14) .
C32 C35 1.502(14) .
O15 C36 1.240(14) .
O16 C36 1.235(14) .
C36 C37 1.727(15) .
C37 C38 1.501(14) .
C37 C39 1.495(14) .
C37 C40 1.501(14) .
O17 C41 1.248(15) .
O18 C41 1.249(15) .
C41 C42 1.727(16) .
C42 C43 1.501(14) .
C42 C44 1.503(14) .
C42 C45 1.505(14) .
O19 C46 1.225(14) .
O20 C46 1.231(14) .
C46 C47 1.714(15) .
C47 C48 1.504(14) .
C47 C49 1.506(14) .
C47 C50 1.501(14) .
O21 C51 1.232(14) .
O22 C51 1.243(14) .
C51 C52 1.713(15) .
C52 C53 1.506(14) .
C52 C54 1.501(14) .
C52 C55 1.498(14) .
O23 C56 1.228(14) .
O24 C56 1.239(14) .
C56 C57 1.722(15) .
C57 C58 1.497(14) .
C57 C59 1.505(14) .
C57 C60 1.500(14) .
O25 C61 1.250(15) .
O26 C61 1.245(15) .
C61 C62 1.725(16) .
C62 C63 1.502(14) .
C62 C64 1.504(14) .
C62 C65 1.503(14) .
O27 C66 1.235(14) .
O28 C66 1.237(14) .
C66 C67 1.720(15) .
C67 C68 1.502(14) .
C67 C69 1.504(14) .
C67 C70 1.496(14) .
O29 C71 1.243(14) .
O30 C71 1.238(14) .
C71 C72 1.721(15) .
C72 C73 1.505(14) .
C72 C74 1.500(14) .
C72 C75 1.504(14) .
O31 C76 1.243(14) .
O32 C76 1.232(14) .
C76 C77 1.729(15) .
C77 C78 1.500(14) .
C77 C79 1.506(14) .
C77 C80 1.497(14) .
Cr9 F9 1.99(3) .
Cr9 F16 1.92(2) .
Cr9 O101 1.993(18) .
Cr9 O103 2.02(3) .
Cr9 O130 1.995(17) .
Cr9 O132 1.87(3) .
Cr10 F9 1.96(3) .
Cr10 F10 2.31(4) .
Cr10 O102 2.034(19) .
Cr10 O104 1.95(3) .
Cr10 O105 1.80(5) .
Cr10 O107 1.95(4) .
Cr11 F10 1.83(4) .
Cr11 F11 1.93(4) .
Cr11 O106 1.99(4) .
Cr11 O108 2.00(4) .
Cr11 O109 1.87(4) .
Cr11 O111 1.83(3) .
Cr12 F11 1.79(3) .
Cr12 F12 2.00(3) .
Cr12 O110 1.87(4) .
Cr12 O112 2.18(3) .
Cr12 O113 2.15(3) .
Cr12 O115 2.17(4) .
Cr13 F12 1.85(3) .
Cr13 F13 1.86(2) .
Cr13 O114 1.74(2) .
Cr13 O116 1.79(3) .
Cr13 O117 2.29(3) .
Cr13 O119 2.01(2) .
Cr14 F13 2.03(2) .
Cr14 F14 1.92(3) .
Cr14 O118 2.05(5) .
Cr14 O120 1.99(2) .
Cr14 O121 2.00(2) .
Cr14 O123 1.98(3) .
Cr15 F14 1.96(2) .
Cr15 F15 1.813(18) .
Cr15 O122 1.95(2) .
Cr15 O124 1.89(3) .
Cr15 O125 1.95(2) .
Cr15 O127 1.97(2) .
Cr16 F15 1.945(18) .
Cr16 F16 1.95(2) .
Cr16 O126 1.99(2) .
Cr16 O128 2.07(2) .
Cr16 O129 1.962(16) .
Cr16 O131 1.95(3) .
O101 C101 1.246(15) .
O102 C101 1.245(15) .
C101 C102 1.715(15) .
C102 C103 1.498(14) .
C102 C104 1.501(14) .
C102 C105 1.510(14) .
O103 C106 1.247(14) .
O104 C106 1.239(14) .
C106 C107 1.714(15) .
C107 C108 1.507(14) .
C107 C109 1.501(14) .
C107 C110 1.504(14) .
O105 C111 1.242(14) .
O106 C111 1.238(14) .
C111 C112 1.717(15) .
C112 C113 1.503(14) .
C112 C114 1.501(14) .
C112 C115 1.504(14) .
O107 C116 1.244(14) .
O108 C116 1.242(14) .
C116 C117 1.715(15) .
C117 C118 1.505(14) .
C117 C119 1.498(14) .
C117 C120 1.502(14) .
O109 C121 1.244(14) .
O110 C121 1.237(14) .
C121 C122 1.718(15) .
C122 C123 1.504(14) .
C122 C124 1.502(14) .
C122 C125 1.505(14) .
O111 C126 1.242(14) .
O112 C126 1.245(14) .
C126 C127 1.729(15) .
C127 C128 1.502(14) .
C127 C129 1.497(14) .
C127 C130 1.505(14) .
O113 C131 1.256(14) .
O114 C131 1.237(13) .
C131 C132 1.717(15) .
C132 C133 1.504(14) .
C132 C134 1.505(14) .
C132 C135 1.502(14) .
O115 C136 1.247(14) .
O116 C136 1.237(14) .
C136 C137 1.720(15) .
C137 C138 1.501(14) .
C137 C139 1.505(14) .
C137 C140 1.504(14) .
O117 C141 1.254(15) .
O118 C141 1.250(15) .
C141 C142 1.727(16) .
C142 C143 1.501(14) .
C142 C144 1.495(14) .
C142 C145 1.501(14) .
O119 C146 1.252(14) .
O120 C146 1.256(14) .
C146 C147 1.720(15) .
C147 C148 1.493(14) .
C147 C149 1.506(14) .
C147 C150 1.506(14) .
O121 C151 1.237(13) .
O122 C151 1.236(13) .
C151 C152 1.708(15) .
C152 C153 1.504(14) .
C152 C154 1.512(14) .
C152 C155 1.499(14) .
O123 C156 1.246(14) .
O124 C156 1.233(14) .
C156 C157 1.703(15) .
C157 C158 1.508(14) .
C157 C159 1.504(14) .
C157 C160 1.501(14) .
O125 C161 1.239(13) .
O126 C161 1.238(13) .
C161 C162 1.717(14) .
C162 C163 1.512(14) .
C162 C164 1.489(14) .
C162 C165 1.506(14) .
O127 C166 1.233(13) .
O128 C166 1.230(13) .
C166 C167 1.712(14) .
C167 C168 1.504(14) .
C167 C169 1.505(14) .
C167 C170 1.500(14) .
O129 C171 1.237(13) .
O130 C171 1.236(13) .
C171 C172 1.718(15) .
C172 C173 1.497(14) .
C172 C1DA 1.504(14) .
C172 C175 1.499(14) .
O131 C176 1.239(14) .
O132 C176 1.226(13) .
C176 C177 1.712(15) .
C177 C178 1.500(14) .
C177 C179 1.504(14) .
C177 C180 1.496(14) .
Cr17 F17 1.81(2) .
Cr17 F24 1.988(18) .
Cr17 O201 1.94(2) .
Cr17 O203 1.90(3) .
Cr17 O230 2.05(3) .
Cr17 O232 1.89(2) .
Cr18 F17 2.03(2) .
Cr18 F18 1.93(2) .
Cr18 O202 1.91(2) .
Cr18 O204 1.90(2) .
Cr18 O205 1.97(2) .
Cr18 O207 1.96(2) .
Cr19 F18 1.96(2) .
Cr19 F19 2.00(2) .
Cr19 O206 1.90(3) .
Cr19 O208 2.01(3) .
Cr19 O209 1.99(3) .
Cr19 O211 1.93(2) .
Cr20 F19 1.97(2) .
Cr20 F20 1.95(2) .
Cr20 O210 1.94(2) .
Cr20 O212 1.93(3) .
Cr20 O213 1.94(4) .
Cr20 O215 1.94(3) .
Cr21 F20 1.98(2) .
Cr21 F21 1.916(18) .
Cr21 O214 1.99(3) .
Cr21 O216 1.95(3) .
Cr21 O217 1.89(3) .
Cr21 O219 1.97(2) .
Cr22 F21 1.984(18) .
Cr22 F22 1.887(17) .
Cr22 O218 2.05(2) .
Cr22 O220 1.91(2) .
Cr22 O221 2.00(3) .
Cr22 O223 1.89(2) .
Cr23 F22 1.893(19) .
Cr23 F23 1.93(2) .
Cr23 O222 2.00(2) .
Cr23 O224 1.96(3) .
Cr23 O225 1.96(3) .
Cr23 O227 1.99(3) .
Cr24 F23 1.85(2) .
Cr24 F24 1.789(19) .
Cr24 O226 1.94(3) .
Cr24 O228 1.88(3) .
Cr24 O229 1.83(3) .
Cr24 O231 1.86(2) .
O201 C201 1.244(14) .
O202 C201 1.244(14) .
C201 C202 1.721(15) .
C202 C203 1.498(14) .
C202 C204 1.504(14) .
C202 C205 1.493(14) .
O203 C206 1.247(14) .
O204 C206 1.249(13) .
C206 C207 1.704(15) .
C207 C208 1.510(14) .
C207 C209 1.500(14) .
C207 C210 1.504(14) .
O205 C211 1.243(13) .
O206 C211 1.233(13) .
C211 C212 1.711(15) .
C212 C213 1.502(14) .
C212 C214 1.502(14) .
C212 C215 1.501(14) .
O207 C216 1.232(13) .
O208 C216 1.242(13) .
C216 C217 1.713(15) .
C217 C218 1.501(14) .
C217 C219 1.505(14) .
C217 C220 1.501(14) .
O209 C221 1.245(14) .
O210 C221 1.238(14) .
C221 C222 1.722(15) .
C222 C223 1.495(14) .
C222 C224 1.509(14) .
C222 C225 1.505(14) .
O211 C226 1.236(13) .
O212 C226 1.256(14) .
C226 C227 1.687(13) .
C227 C228 1.501(14) .
C227 C229 1.512(14) .
C227 C230 1.504(14) .
O213 C231 1.246(14) .
O214 C231 1.249(14) .
C231 C232 1.720(15) .
C232 C233 1.501(14) .
C232 C234 1.500(14) .
C232 C235 1.505(14) .
O215 C236 1.242(14) .
O216 C236 1.243(14) .
C236 C237 1.710(15) .
C237 C238 1.505(14) .
C237 C239 1.505(14) .
C237 C240 1.497(14) .
O217 C241 1.235(13) .
O218 C241 1.240(14) .
C241 C242 1.717(15) .
C242 C243 1.504(14) .
C242 C244 1.509(14) .
C242 C245 1.499(14) .
O219 C246 1.240(14) .
O220 C246 1.241(14) .
C246 C247 1.719(14) .
C247 C248 1.503(14) .
C247 C249 1.501(14) .
C247 C250 1.499(14) .
O221 C251 1.229(13) .
O222 C251 1.232(13) .
C251 C252 1.724(15) .
C252 C253 1.496(13) .
C252 C254 1.494(14) .
C252 C255 1.497(14) .
O223 C256 1.226(13) .
O224 C256 1.238(13) .
C256 C257 1.708(15) .
C257 C258 1.495(14) .
C257 C259 1.503(14) .
C257 C260 1.497(14) .
O225 C261 1.248(14) .
O226 C261 1.250(14) .
C261 C262 1.718(15) .
C262 C263 1.507(14) .
C262 C264 1.500(14) .
C262 C265 1.500(14) .
O227 C266 1.231(14) .
O228 C266 1.235(14) .
C266 C267 1.715(15) .
C267 C268 1.500(14) .
C267 C269 1.495(14) .
C267 C270 1.506(14) .
O229 C271 1.240(14) .
O230 C271 1.246(14) .
C271 C272 1.715(15) .
C272 C273 1.504(14) .
C272 C274 1.503(14) .
C272 C275 1.502(14) .
O231 C276 1.250(14) .
O232 C276 1.251(13) .
C276 C277 1.707(15) .
C277 C278 1.490(14) .
C277 C279 1.511(14) .
C277 C280 1.515(14) .
Cr25 F25 2.28(2) .
Cr25 F32 1.78(3) .
Cr25 O301 1.94(3) .
Cr25 O303 2.21(3) .
Cr25 O330 1.88(3) .
Cr25 O332 2.04(3) .
Cr26 F25 1.98(2) .
Cr26 F26 1.58(3) .
Cr26 O302 1.98(3) .
Cr26 O304 1.71(4) .
Cr26 O305 1.91(3) .
Cr26 O307 2.01(3) .
Cr27 F26 2.19(3) .
Cr27 F27 2.09(3) .
Cr27 O306 1.92(4) .
Cr27 O308 2.09(4) .
Cr27 O309 1.90(3) .
Cr27 O311 2.03(3) .
Cr28 F27 1.96(3) .
Cr28 F28 1.858(18) .
Cr28 O310 2.16(3) .
Cr28 O312 1.93(3) .
Cr28 O313 1.95(4) .
Cr28 O315 1.92(4) .
Cr29 F28 1.860(18) .
Cr29 F29 1.99(3) .
Cr29 O314 2.22(5) .
Cr29 O316 2.03(3) .
Cr29 O317 1.66(4) .
Cr29 O319 1.87(4) .
Cr30 F29 1.99(3) .
Cr30 F30 1.93(3) .
Cr30 O318 1.77(3) .
Cr30 O320 1.91(3) .
Cr30 O321 2.07(4) .
Cr30 O323 1.96(4) .
Cr31 F30 1.93(3) .
Cr31 F31 1.97(3) .
Cr31 O322 1.94(3) .
Cr31 O324 1.89(3) .
Cr31 O327 2.005(18) .
Cr32 F31 1.96(3) .
Cr32 F32 1.95(3) .
Cr32 O326 1.92(3) .
Cr32 O328 2.009(18) .
Cr32 O329 1.86(3) .
Cr32 O331 2.15(3) .
O301 C301 1.242(14) .
O302 C301 1.241(14) .
C301 C302 1.722(15) .
C302 C303 1.501(14) .
C302 C304 1.501(14) .
C302 C305 1.504(14) .
O303 C306 1.237(14) .
O304 C306 1.228(14) .
C306 C307 1.713(15) .
C307 C308 1.507(14) .
C307 C309 1.500(14) .
C307 C310 1.507(14) .
O305 C311 1.239(14) .
O306 C311 1.247(14) .
C311 C312 1.734(15) .
C312 C313 1.499(14) .
C312 C314 1.500(14) .
C312 C315 1.504(14) .
O307 C316 1.232(14) .
O308 C316 1.237(14) .
C316 C317 1.711(15) .
C317 C318 1.506(14) .
C317 C319 1.507(14) .
C317 C320 1.505(14) .
O309 C321 1.239(14) .
O310 C321 1.241(14) .
C321 C322 1.713(15) .
C322 C323 1.505(14) .
C322 C324 1.502(14) .
C322 C325 1.503(14) .
O311 C326 1.244(14) .
O312 C326 1.246(14) .
C326 C327 1.714(15) .
C327 C328 1.503(14) .
C327 C329 1.499(14) .
C327 C330 1.498(14) .
O313 C331 1.247(15) .
O314 C331 1.236(14) .
C331 C332 1.715(15) .
C332 C333 1.505(14) .
C332 C334 1.498(14) .
C332 C335 1.503(14) .
O315 C336 1.244(14) .
O316 C336 1.247(14) .
C336 C337 1.717(15) .
C337 C338 1.501(14) .
C337 C339 1.505(14) .
C337 C340 1.497(14) .
O317 C341 1.240(14) .
O318 C341 1.242(14) .
C341 C342 1.714(15) .
C342 C343 1.504(14) .
C342 C344 1.505(14) .
C342 C345 1.498(14) .
O319 C346 1.255(14) .
O320 C346 1.250(14) .
C346 C347 1.719(15) .
C347 C348 1.509(14) .
C347 C349 1.504(14) .
C347 C350 1.498(14) .
O321 C351 1.239(14) .
O322 C351 1.230(14) .
C351 C352 1.712(15) .
C352 C353 1.508(14) .
C352 C354 1.503(14) .
C352 C355 1.501(14) .
O323 C356 1.251(15) .
O324 C356 1.241(15) .
C356 C357 1.723(15) .
C357 C358 1.502(14) .
C357 C359 1.500(14) .
C357 C360 1.507(14) .
O325 C361 1.251(14) .
O326 C361 1.257(14) .
C361 C362 1.722(15) .
C362 C363 1.504(14) .
C362 C364 1.501(14) .
C362 C365 1.496(14) .
O327 C366 1.267(15) .
O328 C366 1.259(14) .
C366 C367 1.731(15) .
C367 C368 1.501(14) .
C367 C369 1.499(14) .
C367 C370 1.506(14) .
O329 C371 1.243(14) .
O330 C371 1.232(14) .
C371 C372 1.719(15) .
C372 C373 1.498(14) .
C372 C374 1.503(14) .
C372 C375 1.505(14) .
O331 C376 1.236(13) .
O332 C376 1.236(13) .
C376 C377 1.713(15) .
C377 C378 1.501(14) .
C377 C379 1.501(14) .
C377 C380 1.499(14) .
Cr33 F33 1.961(14) .
Cr33 F40 1.971(14) .
Cr33 O401 2.04(2) .
Cr33 O403 2.04(5) .
Cr33 O430 2.08(2) .
Cr33 O432 2.006(19) .
Cr34 F33 1.979(14) .
Cr34 F34 1.986(14) .
Cr34 O402 2.01(2) .
Cr34 O404 2.19(4) .
Cr34 O405 1.93(6) .
Cr34 O407 2.02(2) .
Cr35 F34 1.939(14) .
Cr35 F35 1.922(14) .
Cr35 O406 2.14(11) .
Cr35 O408 2.00(2) .
Cr35 O409 1.970(17) .
Cr35 O411 1.991(19) .
Cr36 F35 1.955(14) .
Cr36 F36 1.999(14) .
Cr36 O410 1.963(17) .
Cr36 O412 2.004(19) .
Cr36 O413 2.194(19) .
Cr36 O415 2.228(19) .
Cr37 F36 1.962(14) .
Cr37 F37 1.958(14) .
Cr37 O414 2.211(19) .
Cr37 O416 2.184(19) .
Cr37 O417 2.07(2) .
Cr37 O419 2.012(11) .
Cr38 F37 1.964(14) .
Cr38 F38 1.949(13) .
Cr38 O418 2.17(2) .
Cr38 O420 1.996(11) .
Cr38 O421 2.11(4) .
Cr38 O423 2.087(12) .
Cr39 F38 1.964(14) .
Cr39 F39 1.956(14) .
Cr39 O422 1.79(4) .
Cr39 O424 2.057(11) .
Cr39 O425 2.028(16) .
Cr39 O427 2.081(13) .
Cr40 F39 1.988(14) .
Cr40 F40 1.992(14) .
Cr40 O426 2.018(16) .
Cr40 O428 2.123(15) .
Cr40 O429 2.135(19) .
Cr40 O431 2.029(19) .
O401 C401 1.241(14) .
O402 C401 1.242(14) .
C401 C402 1.713(15) .
C402 C403 1.502(14) .
C402 C404 1.499(14) .
C402 C405 1.507(14) .
O403 C406 1.238(15) .
O404 C406 1.240(14) .
C406 C407 1.719(16) .
C407 C408 1.498(14) .
C407 C409 1.498(14) .
C407 C410 1.502(14) .
O405 C411 1.231(14) .
O406 C411 1.236(14) .
C411 C412 1.713(15) .
C412 C413 1.506(14) .
C412 C414 1.503(14) .
C412 C415 1.503(14) .
O407 C416 1.236(14) .
O408 C416 1.236(14) .
C416 C417 1.708(15) .
C417 C418 1.505(14) .
C417 C419 1.501(14) .
C417 C420 1.502(14) .
O409 C421 1.225(14) .
O410 C421 1.221(14) .
C421 C422 1.716(15) .
C422 C423 1.500(14) .
C422 C424 1.506(14) .
C422 C425 1.503(14) .
O411 C426 1.239(14) .
O412 C426 1.231(13) .
C426 C427 1.705(14) .
C427 C428 1.503(14) .
C427 C429 1.505(14) .
C427 C430 1.503(14) .
O413 C431 1.237(14) .
O414 C431 1.244(14) .
C431 C432 1.723(15) .
C432 C433 1.504(14) .
C432 C434 1.495(14) .
C432 C435 1.501(14) .
O415 C436 1.239(14) .
O416 C436 1.240(14) .
C436 C437 1.708(15) .
C437 C438 1.508(14) .
C437 C439 1.511(14) .
C437 C440 1.498(14) .
O417 C441 1.244(14) .
O418 C441 1.231(14) .
C441 C442 1.716(15) .
C442 C443 1.512(14) .
C442 C444 1.491(14) .
C442 C445 1.510(14) .
O419 C446 1.244(10) .
O420 C446 1.249(10) .
C446 C447 1.656(9) .
C447 C448 1.530(9) .
C447 C449 1.520(9) .
C447 C450 1.516(9) .
O421 C451 1.239(14) .
O422 C451 1.223(14) .
C451 C452 1.708(15) .
C452 C453 1.513(14) .
C452 C454 1.504(14) .
C452 C455 1.503(14) .
O423 C456 1.244(10) .
O424 C456 1.249(10) .
C456 C457 1.656(9) .
C457 C458 1.530(9) .
C457 C459 1.520(9) .
C457 C460 1.516(9) .
O425 C461 1.239(14) .
O426 C461 1.241(14) .
C461 C462 1.709(15) .
C462 C463 1.493(14) .
C462 C464 1.510(14) .
C462 C465 1.504(14) .
O427 C466 1.244(10) .
O428 C466 1.249(10) .
C466 C467 1.656(9) .
C467 C468 1.530(9) .
C467 C469 1.520(9) .
C467 C470 1.516(9) .
O429 C471 1.257(15) .
O430 C471 1.246(15) .
C471 C472 1.721(16) .
C472 C473 1.505(14) .
C472 C474 1.503(14) .
C472 C475 1.503(14) .
O431 C476 1.249(14) .
O432 C476 1.243(14) .
C476 C477 1.718(15) .
C477 C478 1.502(14) .
C477 C479 1.500(14) .
C477 C480 1.504(14) .
Cr41 F41 1.974(15) .
Cr41 F48 1.958(14) .
Cr41 O501 1.79(4) .
Cr41 O503 2.11(4) .
Cr41 O530 1.994(14) .
Cr41 O532 1.98(2) .
Cr42 F41 1.952(15) .
Cr42 F42 1.960(14) .
Cr42 O502 1.80(4) .
Cr42 O504 2.03(4) .
Cr42 O505 2.20(6) .
Cr42 O507 1.998(16) .
Cr43 F42 1.947(14) .
Cr43 F43 1.970(14) .
Cr43 O506 2.19(6) .
Cr43 O508 1.994(16) .
Cr43 O509 1.75(4) .
Cr43 O511 1.97(5) .
Cr44 F43 1.959(14) .
Cr44 F44 1.961(14) .
Cr44 O510 1.72(4) .
Cr44 O512 2.09(6) .
Cr44 O513 2.06(3) .
Cr44 O515 1.91(2) .
Cr45 F44 1.935(14) .
Cr45 F45 1.952(14) .
Cr45 O514 2.08(3) .
Cr45 O516 1.92(2) .
Cr45 O517 2.03(4) .
Cr45 O519 2.01(3) .
Cr46 F45 1.961(14) .
Cr46 F46 1.967(14) .
Cr46 O518 2.02(4) .
Cr46 O520 2.00(3) .
Cr46 O521 1.93(3) .
Cr46 O523 2.000(16) .
Cr47 F46 1.952(14) .
Cr47 F47 1.975(15) .
Cr47 O522 1.93(3) .
Cr47 O524 1.991(16) .
Cr47 O525 2.003(16) .
Cr47 O527 2.011(18) .
Cr48 F47 1.959(15) .
Cr48 F48 1.952(14) .
Cr48 O526 1.994(16) .
Cr48 O528 2.002(18) .
Cr48 O529 1.985(14) .
Cr48 O531 2.00(2) .
O501 C501 1.231(14) .
O502 C501 1.229(14) .
C501 C502 1.714(15) .
C502 C503 1.499(14) .
C502 C504 1.503(14) .
C502 C505 1.504(14) .
O503 C506 1.239(14) .
O504 C506 1.244(14) .
C506 C507 1.713(15) .
C507 C508 1.497(14) .
C507 C509 1.507(14) .
C507 C510 1.505(14) .
O505 C511 1.249(14) .
O506 C511 1.251(13) .
C511 C512 1.660(12) .
C512 C513 1.531(13) .
C512 C514 1.519(13) .
C512 C515 1.515(13) .
O507 C516 1.235(14) .
O508 C516 1.234(14) .
C516 C517 1.712(15) .
C517 C518 1.502(14) .
C517 C519 1.500(14) .
C517 C520 1.502(14) .
O509 C521 1.233(14) .
O510 C521 1.227(14) .
C521 C522 1.715(15) .
C522 C523 1.510(14) .
C522 C524 1.505(14) .
C522 C525 1.499(14) .
O511 C526 1.238(15) .
O512 C526 1.243(15) .
C526 C527 1.718(16) .
C527 C528 1.504(14) .
C527 C529 1.499(14) .
C527 C530 1.506(14) .
O513 C531 1.245(15) .
O514 C531 1.246(15) .
C531 C532 1.713(15) .
C532 C533 1.506(14) .
C532 C534 1.505(14) .
C532 C535 1.504(14) .
O515 C536 1.239(14) .
O516 C536 1.238(14) .
C536 C537 1.720(15) .
C537 C538 1.497(14) .
C537 C539 1.502(14) .
C537 C540 1.508(14) .
O517 C541 1.243(15) .
O518 C541 1.243(15) .
C541 C542 1.720(16) .
C542 C543 1.501(14) .
C542 C544 1.503(14) .
C542 C545 1.501(14) .
O519 C546 1.241(14) .
O520 C546 1.242(14) .
C546 C547 1.715(15) .
C547 C548 1.503(14) .
C547 C549 1.504(14) .
C547 C550 1.502(14) .
O521 C551 1.238(14) .
O522 C551 1.237(14) .
C551 C552 1.714(15) .
C552 C553 1.501(14) .
C552 C554 1.501(14) .
C552 C555 1.508(14) .
O523 C556 1.245(15) .
O524 C556 1.240(15) .
C556 C557 1.723(16) .
C557 C558 1.504(14) .
C557 C559 1.503(14) .
C557 C560 1.503(14) .
O525 C561 1.233(14) .
O526 C561 1.236(14) .
C561 C562 1.714(15) .
C562 C563 1.502(14) .
C562 C564 1.506(14) .
C562 C565 1.499(14) .
O527 C566 1.235(14) .
O528 C566 1.234(14) .
C566 C567 1.711(15) .
C567 C568 1.506(14) .
C567 C569 1.503(14) .
C567 C570 1.500(14) .
O529 C571 1.233(14) .
O530 C571 1.229(14) .
C571 C572 1.715(15) .
C572 C573 1.507(14) .
C572 C574 1.500(14) .
C572 C575 1.499(14) .
O531 C576 1.242(15) .
O532 C576 1.244(15) .
C576 C577 1.713(16) .
C577 C578 1.505(14) .
C577 C579 1.501(14) .
C577 C580 1.507(14) .
Cr49 F49 1.965(14) .
Cr49 F56 1.947(14) .
Cr49 O601 2.010(19) .
Cr49 O603 2.011(19) .
Cr49 O630 1.998(19) .
Cr49 O632 2.014(17) .
Cr50 F49 1.984(14) .
Cr50 F50 1.945(14) .
Cr50 O602 1.98(2) .
Cr50 O604 1.986(19) .
Cr50 O605 1.992(19) .
Cr50 O607 1.98(2) .
Cr51 F50 1.971(14) .
Cr51 F51 1.953(13) .
Cr51 O606 2.00(2) .
Cr51 O608 1.989(19) .
Cr51 O609 1.965(19) .
Cr51 O611 1.995(19) .
Cr52 F51 1.960(14) .
Cr52 F52 1.961(14) .
Cr52 O610 1.964(19) .
Cr52 O612 2.028(19) .
Cr52 O613 1.989(19) .
Cr52 O615 1.99(2) .
Cr53 F52 1.976(14) .
Cr53 F53 1.964(14) .
Cr53 O614 1.992(19) .
Cr53 O616 2.008(19) .
Cr53 O617 2.07(4) .
Cr53 O619 2.010(19) .
Cr54 F53 1.956(14) .
Cr54 F54 1.969(14) .
Cr54 O618 2.05(4) .
Cr54 O620 1.992(19) .
Cr54 O621 2.12(5) .
Cr54 O623 1.996(19) .
Cr55 F54 1.962(14) .
Cr55 F55 1.951(14) .
Cr55 O622 2.19(5) .
Cr55 O624 1.995(19) .
Cr55 O625 1.99(2) .
Cr55 O627 1.989(18) .
Cr56 F55 1.948(14) .
Cr56 F56 1.967(14) .
Cr56 O626 2.01(2) .
Cr56 O628 2.014(19) .
Cr56 O629 1.99(2) .
Cr56 O631 2.011(17) .
O601 C601 1.232(14) .
O602 C601 1.233(14) .
C601 C602 1.713(15) .
C602 C603 1.503(14) .
C602 C604 1.502(14) .
C602 C605 1.498(14) .
O603 C606 1.231(14) .
O604 C606 1.233(14) .
C606 C607 1.711(15) .
C607 C608 1.506(14) .
C607 C609 1.497(14) .
C607 C610 1.506(14) .
O605 C611 1.235(15) .
O606 C611 1.238(14) .
C611 C612 1.716(15) .
C612 C613 1.500(14) .
C612 C614 1.506(14) .
C612 C615 1.502(14) .
O607 C616 1.240(14) .
O608 C616 1.231(14) .
C616 C617 1.718(15) .
C617 C618 1.500(14) .
C617 C619 1.500(14) .
C617 C620 1.505(14) .
O609 C621 1.225(14) .
O610 C621 1.231(14) .
C621 C622 1.724(15) .
C622 C623 1.505(14) .
C622 C624 1.503(14) .
C622 C625 1.497(14) .
O611 C626 1.246(14) .
O612 C626 1.245(14) .
C626 C627 1.716(15) .
C627 C628 1.508(14) .
C627 C629 1.499(14) .
C627 C630 1.507(14) .
O613 C631 1.246(14) .
O614 C631 1.242(14) .
C631 C632 1.720(15) .
C632 C633 1.507(14) .
C632 C634 1.500(14) .
C632 C635 1.499(14) .
O615 C636 1.246(15) .
O616 C636 1.242(15) .
C636 C637 1.722(15) .
C637 C638 1.502(14) .
C637 C639 1.504(14) .
C637 C640 1.502(14) .
O617 C641 1.240(14) .
O618 C641 1.240(14) .
C641 C642 1.719(15) .
C642 C643 1.507(14) .
C642 C644 1.501(14) .
C642 C645 1.500(14) .
O619 C646 1.236(14) .
O620 C646 1.239(14) .
C646 C647 1.708(15) .
C647 C648 1.501(14) .
C647 C649 1.503(14) .
C647 C650 1.503(14) .
O621 C651 1.244(14) .
O622 C651 1.246(14) .
C651 C652 1.710(15) .
C652 C653 1.504(14) .
C652 C654 1.500(14) .
C652 C655 1.506(14) .
O623 C656 1.248(15) .
O624 C656 1.253(15) .
C656 C657 1.724(16) .
C657 C658 1.501(14) .
C657 C659 1.504(14) .
C657 C660 1.499(14) .
O625 C661 1.244(15) .
O626 C661 1.245(15) .
C661 C662 1.719(16) .
C662 C663 1.496(14) .
C662 C664 1.503(14) .
C662 C665 1.500(14) .
O627 C666 1.242(14) .
O628 C666 1.245(14) .
C666 C667 1.718(15) .
C667 C668 1.500(14) .
C667 C669 1.503(14) .
C667 C670 1.508(14) .
O629 C671 1.240(14) .
O630 C671 1.234(14) .
C671 C672 1.711(15) .
C672 C673 1.503(14) .
C672 C674 1.501(14) .
C672 C675 1.502(14) .
O631 C676 1.237(14) .
O632 C676 1.234(14) .
C676 C677 1.710(15) .
C677 C678 1.511(14) .
C677 C679 1.502(14) .
C677 C680 1.501(14) .
Fe81 O701 2.09(2) .
Fe81 O703 2.03(2) .
Fe81 O710 2.02(2) .
Fe81 O712 1.98(2) .
Fe81 O750 1.88(2) .
Fe81 N3 2.317(15) .
Fe82 O702 2.06(2) .
Fe82 O704 2.108(19) .
Fe82 O705 1.91(2) .
Fe82 O707 2.04(2) .
Fe82 O750 1.81(3) .
Fe82 N2 2.189(17) .
Co83 O706 2.10(2) .
Co83 O708 2.02(2) .
Co83 O709 2.05(2) .
Co83 O711 2.09(2) .
Co83 O750 2.01(2) .
Co83 N1 2.255(17) .
Fe84 O713 2.14(3) .
Fe84 O715 2.01(3) .
Fe84 O722 2.008(19) .
Fe84 O724 1.92(2) .
Fe84 O751 1.93(2) .
Fe84 N4 2.229(16) .
Co85 O714 2.20(2) .
Co85 O716 2.06(2) .
Co85 O717 1.84(2) .
Co85 O719 1.85(3) .
Co85 O751 1.87(2) .
Co85 N6 2.23(2) .
Fe86 O718 2.03(2) .
Fe86 O720 2.01(2) .
Fe86 O721 2.09(2) .
Fe86 O723 2.17(2) .
Fe86 O751 1.90(2) .
Fe86 N5 2.130(19) .
Fe87 O725 2.030(17) .
Fe87 O727 2.14(2) .
Fe87 O734 1.96(2) .
Fe87 O736 1.95(2) .
Fe87 O752 1.88(2) .
Fe87 N7 2.19(2) .
Fe88 O726 2.022(18) .
Fe88 O728 2.14(3) .
Fe88 O729 2.05(2) .
Fe88 O731 1.90(3) .
Fe88 O752 1.88(2) .
Fe88 N9 2.32(2) .
Co89 O730 2.03(2) .
Co89 O732 2.09(2) .
Co89 O733 2.08(2) .
Co89 O735 2.032(19) .
Co89 O752 1.88(2) .
Co89 N8 2.208(16) .
Co90 O737 2.06(2) .
Co90 O739 1.92(2) .
Co90 O746 1.980(17) .
Co90 O748 2.04(2) .
Co90 O753 1.78(2) .
Co90 N10 2.32(2) .
Fe91 O738 2.06(2) .
Fe91 O740 2.12(3) .
Fe91 O741 2.09(2) .
Fe91 O743 1.98(2) .
Fe91 O753 1.97(2) .
Fe91 N12 2.19(2) .
Fe92 O742 2.01(2) .
Fe92 O744 1.974(19) .
Fe92 O745 1.999(19) .
Fe92 O747 2.05(2) .
Fe92 O753 1.93(2) .
Fe92 N11 2.200(15) .
O701 C701 1.242(13) .
O702 C701 1.227(13) .
C701 C702 1.713(14) .
C702 C703 1.506(14) .
C702 C704 1.500(14) .
C702 C705 1.504(14) .
O703 C706 1.240(13) .
O704 C706 1.241(13) .
C706 C707 1.719(15) .
C707 C708 1.494(14) .
C707 C709 1.501(14) .
C707 C710 1.503(14) .
O705 C711 1.245(13) .
O706 C711 1.241(13) .
C711 C712 1.702(14) .
C712 C713 1.502(14) .
C712 C714 1.498(14) .
C712 C715 1.507(14) .
O707 C716 1.245(14) .
O708 C716 1.250(14) .
C716 C717 1.716(15) .
C717 C718 1.502(14) .
C717 C719 1.497(14) .
C717 C720 1.500(14) .
O709 C721 1.244(13) .
O710 C721 1.233(12) .
C721 C722 1.686(14) .
C722 C723 1.506(14) .
C722 C724 1.503(14) .
C722 C725 1.498(14) .
O711 C726 1.240(13) .
O712 C726 1.244(13) .
C726 C727 1.712(15) .
C727 C728 1.502(14) .
C727 C729 1.504(14) .
C727 C730 1.502(14) .
O713 C731 1.242(14) .
O714 C731 1.244(14) .
C731 C732 1.705(15) .
C732 C733 1.503(14) .
C732 C734 1.504(14) .
C732 C735 1.496(14) .
O715 C736 1.255(14) .
O716 C736 1.253(14) .
C736 C737 1.706(15) .
C737 C738 1.504(14) .
C737 C739 1.502(14) .
C737 C740 1.503(14) .
O717 C741 1.249(14) .
O718 C741 1.257(13) .
C741 C742 1.709(15) .
C742 C743 1.504(14) .
C742 C744 1.509(14) .
C742 C745 1.505(14) .
O719 C746 1.237(13) .
O720 C746 1.245(13) .
C746 C747 1.713(15) .
C747 C748 1.506(14) .
C747 C749 1.498(14) .
C747 C750 1.499(14) .
O721 C751 1.245(13) .
O722 C751 1.242(13) .
C751 C752 1.710(14) .
C752 C753 1.506(13) .
C752 C754 1.504(14) .
C752 C755 1.503(13) .
O723 C756 1.236(13) .
O724 C756 1.233(13) .
C756 C757 1.707(14) .
C757 C758 1.507(14) .
C757 C759 1.507(14) .
C757 C760 1.495(14) .
O725 C761 1.245(13) .
O726 C761 1.245(13) .
C761 C762 1.702(15) .
C762 C763 1.505(14) .
C762 C764 1.506(14) .
C762 C765 1.505(14) .
O727 C766 1.252(14) .
O728 C766 1.243(14) .
C766 C767 1.721(15) .
C767 C768 1.501(14) .
C767 C769 1.500(14) .
C767 C770 1.497(14) .
O729 C771 1.237(13) .
O730 C771 1.234(13) .
C771 C772 1.714(15) .
C772 C773 1.505(14) .
C772 C774 1.502(14) .
C772 C775 1.498(14) .
O731 C776 1.235(14) .
O732 C776 1.245(13) .
C776 C777 1.712(15) .
C777 C778 1.499(14) .
C777 C779 1.502(14) .
C777 C780 1.504(14) .
O733 C781 1.247(13) .
O734 C781 1.242(13) .
C781 C782 1.701(14) .
C782 C783 1.504(14) .
C782 C784 1.502(14) .
C782 C785 1.497(14) .
O735 C786 1.245(13) .
O736 C786 1.227(13) .
C786 C787 1.710(15) .
C787 C788 1.503(14) .
C787 C789 1.501(14) .
C787 C790 1.497(14) .
O737 C791 1.243(13) .
O738 C791 1.232(13) .
C791 C792 1.713(14) .
C792 C793 1.505(14) .
C792 C794 1.499(14) .
C792 C795 1.500(14) .
O739 C796 1.239(13) .
O740 C796 1.236(13) .
C796 C797 1.723(15) .
C797 C798 1.504(14) .
C797 C799 1.498(14) .
C797 C800 1.498(14) .
O741 C801 1.227(13) .
O742 C801 1.240(13) .
C801 C802 1.709(14) .
C802 C803 1.509(14) .
C802 C804 1.508(14) .
C802 C805 1.504(13) .
O743 C806 1.232(13) .
O744 C806 1.244(13) .
C806 C807 1.714(14) .
C807 C808 1.499(14) .
C807 C809 1.505(14) .
C807 C810 1.499(14) .
O745 C811 1.241(13) .
O746 C811 1.236(13) .
C811 C812 1.694(14) .
C812 C813 1.508(13) .
C812 C814 1.499(14) .
C812 C815 1.504(14) .
O747 C816 1.234(13) .
O748 C816 1.235(13) .
C816 C817 1.707(15) .
C817 C818 1.492(14) .
C817 C819 1.501(14) .
C817 C820 1.500(14) .
O143 C2V 1.238(19) .
O1BA C489 1.14(4) .
O659 C3X 1.31(5) .
O6AA C89G 1.262(13) .
O7ZA C2CA 1.20(3) .
N1 C841 1.3900 .
N1 C845 1.3900 .
C841 C842 1.3900 .
C842 C843 1.3900 .
C843 C844 1.3900 .
C843 C846 1.44(4) .
C844 C845 1.3900 .
N2 C919 1.3900 .
N2 C915 1.3900 .
C919 C918 1.3900 .
C918 C917 1.3900 .
C917 C916 1.3900 .
C917 C914 1.49(4) .
C916 C915 1.3900 .
N3 C89B 1.3900 .
N3 C96J 1.3900 .
C89B C3Q 1.3900 .
C3Q C5BA 1.3900 .
C5BA C2M 1.3900 .
C5BA C0EA 1.449(18) .
C2M C96J 1.3900 .
N4 C900 1.3900 .
N4 C904 1.3900 .
C900 C901 1.3900 .
C901 C902 1.3900 .
C902 C903 1.3900 .
C902 C905 1.45(3) .
C903 C904 1.3900 .
N5 C896 1.3900 .
N5 C899 1.3900 .
C896 C897 1.3900 .
C897 C89F 1.3900 .
C89F C898 1.3900 .
C89F C895 1.43(5) .
C898 C899 1.3900 .
N6 C6BA 1.3900 .
N6 C70N 1.3900 .
C6BA C3CA 1.3900 .
C3CA C52O 1.3900 .
C52O C7DA 1.3900 .
C52O C70C 1.461(19) .
C7DA C70N 1.3900 .
N7 C881 1.3900 .
N7 C885 1.3900 .
C881 C882 1.3900 .
C882 C883 1.3900 .
C883 C884 1.3900 .
C883 C886 1.511(19) .
C884 C885 1.3900 .
N8 C876 1.3900 .
N8 C880 1.3900 .
C876 C877 1.3900 .
C877 C878 1.3900 .
C878 C879 1.3900 .
C878 C875 1.46(4) .
C879 C880 1.3900 .
N9 C186 1.3900 .
N9 C6TA 1.3900 .
C186 C50G 1.3900 .
C50G C50M 1.3900 .
C50M C89Z 1.3900 .
C50M C89V 1.39(5) .
C89Z C6TA 1.3900 .
N10 C861 1.3900 .
N10 C865 1.3900 .
C861 C862 1.3900 .
C862 C863 1.3900 .
C863 C864 1.3900 .
C863 C866 1.63(6) .
C864 C865 1.3900 .
N11 C856 1.3900 .
N11 C860 1.3900 .
C856 C857 1.3900 .
C857 C858 1.3900 .
C858 C859 1.3900 .
C858 C855 1.40(3) .
C859 C860 1.3900 .
N12 C1V 1.3900 .
N12 C93D 1.3900 .
C1V C71C 1.3900 .
C71C C70W 1.3900 .
C70W C183 1.3900 .
C70W C50V 1.39(4) .
C183 C93D 1.3900 .
C1A N0AA 1.436(18) .
C1A C3AA 1.540(2) .
C911 C912 1.3900 .
C911 C910 1.3900 .
C911 C913 1.43(5) .
C912 C907 1.3900 .
C907 C908 1.3900 .
C907 C906 1.29(4) .
C908 C909 1.3900 .
C909 C910 1.3900 .
C909 C489 1.52(4) .
C96H C3A 1.3900 .
C96H C50E 1.3900 .
C96H C52P 1.50(3) .
C3A C2I 1.3900 .
C2I C2E 1.3900 .
C2E C490 1.3900 .
C2E C1N 1.48(4) .
C490 C50E 1.3900 .
C867 C866 0.95(7) .
C867 C868 1.51(6) .
C855 C854 1.17(4) .
C905 C906 1.25(4) .
C89G O89N 1.339(12) .
C89G C9CA 1.521(16) .
O89N C5DA 1.448(16) .
C89V C1I 1.19(2) .
C895 C894 1.24(6) .
C192 C0BA 1.3900 .
C192 C4BA 1.3900 .
C192 O92M 1.666(19) .
C0BA C390 1.3900 .
C390 C2EA 1.3900 .
C2EA C91A 1.3900 .
C2EA C7CA 1.492(19) .
C91A C4BA 1.3900 .
C892 C893 1.3900 .
C892 C891 1.3900 .
C892 C894 1.39(6) .
C893 C888 1.3900 .
C888 C889 1.3900 .
C888 C887 1.48(5) .
C889 C890 1.3900 .
C890 C891 1.3900 .
C890 C2V 1.436(19) .
C887 C886 1.17(5) .
C847 C846 1.15(3) .
C847 C848 1.50(3) .
O50I C489 1.27(3) .
O50I C293 1.41(4) .
C854 C852 1.45(4) .
C50V C3BA 1.333(19) .
C70C C2HA 1.200(2) .
C7OF C70O 1.3900 .
C7OF C96F 1.3900 .
C7OF C1I 1.39(5) .
C70O C51K 1.3900 .
C51K C72H 1.3900 .
C51K C2HA 1.36(4) 1_565
C72H C9CA 1.3900 .
C9CA C96F 1.3900 .
C70V C89X 1.3900 .
C70V C89J 1.3900 .
C70V C3BA 1.442(19) .
C89X C72M 1.3900 .
C72M C88W 1.3900 .
C72M C1K 1.20(3) 1_565
C88W C89Q 1.3900 .
C89Q C89J 1.3900 .
C89Q C3X 1.46(2) .
C872 C871 1.3900 .
C872 C873 1.3900 .
C872 C874 1.58(4) .
C871 C870 1.3900 .
C870 C869 1.3900 .
C870 C4IA 1.57(7) .
C869 C868 1.3900 .
C868 C873 1.3900 .
C1K C72M 1.2(2) 1_545
C1K C0EA 1.292(19) .
C1N N3Y 1.48(6) .
C2H C7FA 1.55(2) .
C2H C391 1.54(2) .
C913 C914 1.17(5) .
C489 O50J 1.264(19) .
C2V O93C 1.243(19) .
C1D C5EA 1.3900 .
C1D C3DA 1.3900 .
C1D C72J 1.472(14) .
C5EA C72C 1.3900 .
C72C C6EA 1.3900 .
C6EA C4EA 1.3900 .
C6EA C1EA 1.469(15) .
C4EA C3DA 1.3900 .
C596 C8GA 1.3900 .
C596 C4GA 1.3900 .
C8GA C281 1.3900 .
C281 C7HA 1.3900 .
C7HA C2IA 1.3900 .
C2IA C4GA 1.3900 .
C4GA C4AA 1.496(15) .
N3N C7BA 1.475(15) .
N3N C1EA 1.476(15) .
C1CA C2W 1.53(2) .
C1CA N1FA 1.42(2) .
O287 C4IA 1.27(2) .
O287 C3KA 1.519(19) .
C3V C282 1.3900 .
C3V C50Y 1.3900 .
C3V C51X 1.49(3) .
C282 C50O 1.3900 .
C50O C926 1.3900 .
C926 C487 1.3900 .
C926 C6CA 1.67(4) .
C487 C50Y 1.3900 .
C1G C4DA 1.48(8) .
C1G C9FA 1.50(2) .
C2CA O92M 1.04(4) .
C2CA C850 1.48(2) .
C3X O5FA 1.28(5) .
N3Y C5GA 1.450(2) .
C874 C875 1.08(4) .
C6CA N4AA 1.26(4) .
N4AA C391 1.78(4) .
C4DA N1FA 1.41(2) .
C6DA C7EA 1.3900 .
C6DA C5AA 1.3900 .
C6DA O5FA 1.441(19) .
C7EA C2Q 1.3900 .
C2Q C72J 1.3900 .
C72J C3G 1.3900 .
C3G C5AA 1.3900 .
C5DA C593 1.3900 .
C5DA C89D 1.3900 .
C593 C194 1.3900 .
C194 C52P 1.3900 .
C52P C190 1.3900 .
C190 C89D 1.3900 .
C7BA C4AA 1.491(15) .
C6AA C0AA 1.3900 .
C6AA C2DA 1.3900 .
C6AA O93C 1.47(4) .
C0AA C89I 1.3900 .
C89I C51X 1.3900 .
C51X C52A 1.3900 .
C52A C2DA 1.3900 .
C852 C853 1.3900 .
C852 C851 1.3900 .
C853 C848 1.3900 .
C848 C849 1.3900 .
C849 C850 1.3900 .
C850 C851 1.3900 .
C0DA C8CA 1.57(2) .
C0DA C5GA 1.50(8) .
C7CA C3EA 1.3900 .
C7CA C50Z 1.3900 .
C3EA C2L 1.3900 .
C2L C2W 1.3900 .
C2W C51L 1.3900 .
C51L C50Z 1.3900 .
C6FA C7FA 1.3900 .
C6FA C0FA 1.3900 .
C7FA C9EA 1.3900 .
C9EA C9AA 1.3900 .
C9AA C5IA 1.3900 .
C5IA C0FA 1.3900 .
C3GA C7GA 1.3900 .
C3GA C7IA 1.3900(16) .
C7GA C8IA 1.3900 .
C8IA C6GA 1.3900 .
C6GA C8CA 1.3900 .
C8CA C7IA 1.3900 .
C2HA C51K 1.36(9) 1_545
C293 C389 1.3900 .
C293 C1F 1.3900 .
C389 C8BA 1.3900 .
C8BA C8EA 1.3900 .
C8EA C0CA 1.3900 .
C8EA C2GA 1.566(19) .
C0CA C1F 1.3900 .
C9FA C3FA 1.3900 .
C9FA C1HA 1.3900 .
C3FA C1GA 1.3900 .
C1GA C2AA 1.3900 .
C2AA C2FA 1.3900 .
C2FA C1HA 1.3900 .
C2GA C2BA 1.3900 .
C2GA C8DA 1.3900 .
C2BA C4FA 1.3900 .
C4FA C9DA 1.3900 .
C9DA C9BA 1.3900 .
C9DA C9GA 1.494(13) .
C9BA C8DA 1.3900 .
C9GA N81 1.451(17) .
N81 C0HA 1.483(13) .
C0HA C2JA 1.493(15) .
O3IA C4IA 1.28(2) .
C2JA C9IA 1.54(2) .
C4JA C498 1.3900 .
C4JA C8JA 1.3900 .
C4JA C7JA 1.452(13) .
C498 C9HA 1.3900 .
C9HA C5KA 1.3900 .
C5KA C4KA 1.3900 .
C5KA C9JA 1.467(14) .
C4KA C8JA 1.3900 .
C5JA C6JA 1.3900 .
C5JA C9IA 1.3900 .
C6JA C1JA 1.3900 .
C1JA C3JA 1.3900 .
C3JA C5FA 1.3900 .
C5FA C9IA 1.3900 .
C9JA N0AA 1.471(14) .
C3KA C6IA 1.3900 .
C3KA C1KA 1.3900 .
C6IA C3IA 1.3900 .
C3IA C7JA 1.3900 .
C7JA C8FA 1.3900 .
C8FA C1KA 1.3900 .
O50J C1C 1.41(4) .
C1C C1B 1.3900 .
C1C C1AA 1.3900 .
C1B C8BB 1.3900 .
C8BB C8EB 1.3900 .
C8EB C0CB 1.3900 .
C8EB C2GB 1.58(3) .
C0CB C1AA 1.3900 .
C2GB C2BB 1.3900 .
C2GB C8DB 1.3900 .
C2BB C4FB 1.3900 .
C4FB C9DB 1.3900 .
C9DB C9BB 1.3900 .
C9DB C9GB 1.478(16) .
C9BB C8DB 1.3900 .
C9GB N81A 1.448(17) .
N81A C0HB 1.463(16) .
C0HB C2JB 1.47(2) .
C2JB C6JB 1.382(12) .
C9IB C5JB 1.3900 .
C9IB C5FB 1.3900 .
C5JB C6JB 1.3900 .
C6JB C1JB 1.3900 .
C1JB C3JB 1.3900 .
C3JB C5FB 1.3900 .
C3AA C285 1.44(2) .
C285 C7AA 1.3900 .
C285 C5CA 1.3900 .
C7AA C1BA 1.3900 .
C1BA C8AA 1.3900 .
C8AA C4CA 1.3900 .
C4CA C5CA 1.3900 .

loop_
_smtbx_masks_void_nr
_smtbx_masks_void_average_x
_smtbx_masks_void_average_y
_smtbx_masks_void_average_z
_smtbx_masks_void_volume
_smtbx_masks_void_count_electrons
1 -0.323 -0.652 -0.459 28523.7 2082.0
2 -0.011 0.218 0.580 139.7 0.0
3 0.007 0.299 0.424 150.8 0.0
4 0.017 0.267 0.308 9.2 0.0
5 0.034 0.415 0.483 27.6 0.0
6 -0.034 0.585 0.517 27.6 0.0
7 -0.007 0.701 0.576 150.8 0.0
8 0.011 0.782 0.420 139.7 0.0
9 -0.017 0.733 0.692 9.2 0.0
10 0.071 0.125 0.197 11.2 0.0
11 0.086 0.160 0.945 29.6 0.0
12 0.073 0.893 0.779 13.9 0.0
13 0.078 0.788 0.833 8.8 0.0
14 0.078 0.900 0.667 7.3 0.0
15 0.119 0.063 0.602 11.5 0.0
16 0.125 0.022 0.213 11.1 0.0
17 0.220 0.154 0.602 15.4 0.0
18 0.262 0.662 0.595 25.3 4.7
19 0.233 0.333 0.917 7.3 2.1
20 0.361 0.483 0.722 8.8 1.2
21 0.433 0.175 0.872 7.3 2.1
22 0.460 0.832 0.743 19.5 0.0
23 0.540 0.168 0.257 19.5 0.0
24 0.567 0.825 0.128 7.3 2.1
25 0.639 0.517 0.278 8.8 1.2
26 0.738 0.338 0.405 25.3 4.7
27 0.767 0.667 0.083 7.3 2.1
28 0.780 0.846 0.398 15.4 0.0
29 0.875 0.978 0.787 11.1 0.0
30 0.881 0.937 0.398 11.5 0.0
31 0.914 0.840 0.055 29.6 0.0
32 0.927 0.107 0.221 13.9 0.0
33 0.922 0.100 0.333 7.3 0.0
34 0.922 0.213 0.167 8.8 0.0
35 0.929 0.875 0.803 11.2 0.0
